data_4116713
loop_
_publ_author_name
'Virginie Qu\'eneau'
'Evgeny Todorov'
'Slavi C. Sevov'

_publ_section_title
;
 Synthesis and Structure of Isolated Silicon Clusters of Nine Atoms
;
_journal_name_full 'Journal of the American Chemical Society'
_journal_page_first 3263
_journal_page_last 3264
_journal_paper_doi 10.1021/ja980044w
_journal_volume 120
_journal_year 1998
_chemical_formula_structural Rb12[(Si4)2(Si9)]
_chemical_formula_sum 'Rb12 Si17'
_chemical_formula_weight 1503.17
_chemical_name_common Rb12Si17
_chemical_name_systematic
;
 Rb12Si17
;
_space_group_IT_number 14
_symmetry_cell_setting monoclinic
_symmetry_space_group_name_Hall '-P 2ybc'
_symmetry_space_group_name_H-M 'P 1 21/c 1'
_atom_sites_solution_hydrogens geom
_atom_sites_solution_primary direct
_atom_sites_solution_secondary difmap
_audit_creation_method SHELXL
_cell_angle_alpha 90.00
_cell_angle_beta 91.32(3)
_cell_angle_gamma 90.00
_cell_formula_units_Z 16
_cell_length_a 24.445(5)
_cell_length_b 14.017(3)
_cell_length_c 46.038(9)
_cell_measurement_reflns_used 'all observed reflections'
_cell_measurement_temperature 293(2)
_cell_measurement_theta_max 20.0
_cell_measurement_theta_min 5.0
_cell_volume 15771(6)
_computing_cell_refinement 'Siemens XSCANS'
_computing_data_collection 'Siemens XSCANS'
_computing_data_reduction 'Siemens SHELXTL'
_computing_molecular_graphics 'Siemens SHELXTL'
_computing_publication_material 'Siemens SHELXTL'
_computing_structure_refinement 'SHELXL-93 (Sheldrick, 1993)'
_computing_structure_solution 'SHELXS-86 (Sheldrick, 1990)'
_diffrn_ambient_temperature 193(2)
_diffrn_measurement_device 'Siemens P4'
_diffrn_measurement_method '\w scans'
_diffrn_radiation_monochromator graphite
_diffrn_radiation_source 'fine-focus sealed tube'
_diffrn_radiation_type MoK\a
_diffrn_radiation_wavelength 0.71073
_diffrn_reflns_av_R_equivalents 0.0000
_diffrn_reflns_av_sigmaI/netI 0.2452
_diffrn_reflns_limit_h_max 27
_diffrn_reflns_limit_h_min -27
_diffrn_reflns_limit_k_max 15
_diffrn_reflns_limit_k_min 0
_diffrn_reflns_limit_l_max 51
_diffrn_reflns_limit_l_min 0
_diffrn_reflns_number 14572
_diffrn_reflns_theta_max 20.00
_diffrn_reflns_theta_min 0.88
_exptl_absorpt_coefficient_mu 15.266
_exptl_absorpt_correction_T_max 1.0000
_exptl_absorpt_correction_T_min 0.5906
_exptl_absorpt_correction_type semi-empirical
_exptl_crystal_colour black
_exptl_crystal_density_diffrn 2.532
_exptl_crystal_description irregular
_exptl_crystal_F_000 10912
_exptl_crystal_size_max 0.12
_exptl_crystal_size_mid 0.10
_exptl_crystal_size_min 0.08
_refine_diff_density_max 1.729
_refine_diff_density_min -1.463
_refine_diff_density_rms 0.315
_refine_ls_extinction_coef 0.000075(12)
_refine_ls_extinction_expression Fc^*^=kFc[1+0.001xFc^2^\l^3^/sin(2\q)]^-1/4^
_refine_ls_extinction_method SHELXL
_refine_ls_goodness_of_fit_all 1.152
_refine_ls_goodness_of_fit_obs 1.387
_refine_ls_matrix_type full
_refine_ls_number_parameters 706
_refine_ls_number_reflns 14028
_refine_ls_number_restraints 0
_refine_ls_restrained_S_all 1.138
_refine_ls_restrained_S_obs 1.387
_refine_ls_R_factor_all 0.2656
_refine_ls_R_factor_obs 0.1758
_refine_ls_shift/esd_max 0.000
_refine_ls_shift/esd_mean 0.000
_refine_ls_structure_factor_coef Fsqd
_refine_ls_weighting_details 'w=1/[\s^2^(Fo^2^)+(0.0207P)^2^+3549.1787P] where P=(Fo^2^+2Fc^2^)/3'
_refine_ls_weighting_scheme calc
_refine_ls_wR_factor_all 0.3444
_refine_ls_wR_factor_obs 0.3060
_reflns_number_observed 7721
_reflns_number_total 14572
_reflns_observed_criterion >2sigma(I)
_cod_data_source_file ja980044w.cif
_cod_data_source_block Rb12Si17
_cod_depositor_comments
;
The following automatic conversions were performed:

'_refine_ls_weighting_scheme' value 'calc
w=1/[\s^2^(Fo^2^)+(0.0207P)^2^+3549.1787P] where P=(Fo^2^+2Fc^2^)/3'
was changed to 'calc'. New tag '_refine_ls_weighting_details' was
created. The value of the new tag was set to
'w=1/[\s^2^(Fo^2^)+(0.0207P)^2^+3549.1787P] where
P=(Fo^2^+2Fc^2^)/3'.

Automatic conversion script
Id: cif_fix_values 3143 2015-03-26 13:38:13Z robertas 
;
_cod_original_cell_volume 15770.4(56)
_cod_database_code 4116713

loop_
_symmetry_equiv_pos_as_xyz
'x, y, z'
'-x, y+1/2, -z+1/2'
'-x, -y, -z'
'x, -y-1/2, z-1/2'

loop_
_atom_site_aniso_label
_atom_site_aniso_U_11
_atom_site_aniso_U_22
_atom_site_aniso_U_33
_atom_site_aniso_U_23
_atom_site_aniso_U_13
_atom_site_aniso_U_12
R1 0.039(5) 0.043(5) 0.039(4) -0.004(4) -0.002(4) 0.002(4)
R2 0.032(4) 0.032(4) 0.047(4) -0.002(4) 0.007(3) -0.006(4)
R3 0.047(5) 0.024(4) 0.052(5) 0.005(4) 0.002(4) -0.006(4)
R4 0.058(5) 0.035(5) 0.032(4) -0.008(4) 0.000(4) -0.010(4)
R5 0.054(5) 0.030(5) 0.051(5) -0.001(4) 0.015(4) 0.000(4)
R6 0.049(5) 0.026(4) 0.045(4) -0.005(4) 0.021(4) -0.001(4)
R7 0.046(5) 0.031(5) 0.053(5) 0.004(4) 0.009(4) -0.001(4)
R8 0.041(5) 0.040(5) 0.038(4) 0.002(4) 0.005(4) 0.013(4)
R9 0.059(5) 0.023(5) 0.058(5) 0.004(4) -0.006(4) 0.006(4)
R10 0.059(5) 0.050(5) 0.045(5) 0.006(4) 0.008(4) 0.003(4)
R11 0.045(5) 0.040(5) 0.040(4) 0.003(4) 0.007(4) 0.005(4)
R12 0.064(5) 0.028(5) 0.042(4) 0.005(4) 0.006(4) 0.007(4)
R13 0.038(5) 0.040(5) 0.053(5) 0.006(4) 0.011(4) -0.002(4)
R14 0.067(6) 0.046(5) 0.042(5) 0.009(4) 0.016(4) 0.014(4)
R15 0.071(6) 0.038(5) 0.035(4) 0.006(4) 0.015(4) 0.017(4)
R16 0.058(5) 0.076(6) 0.040(5) -0.011(4) -0.005(4) 0.015(5)
R17 0.044(5) 0.058(6) 0.056(5) -0.006(4) 0.000(4) 0.013(4)
R18 0.063(6) 0.059(6) 0.033(4) -0.002(4) 0.007(4) 0.010(5)
R19 0.058(5) 0.047(5) 0.043(5) 0.009(4) 0.017(4) 0.019(4)
R20 0.054(5) 0.044(5) 0.048(5) 0.007(4) 0.010(4) 0.010(4)
R21 0.057(5) 0.056(6) 0.050(5) -0.004(4) 0.004(4) -0.002(5)
R22 0.056(5) 0.047(5) 0.042(5) 0.004(4) 0.009(4) 0.002(4)
R23 0.066(6) 0.048(6) 0.065(5) 0.006(4) 0.019(5) 0.011(5)
R24 0.049(5) 0.059(6) 0.041(5) 0.010(4) 0.006(4) -0.010(4)
R25 0.046(5) 0.031(5) 0.060(5) 0.001(4) 0.002(4) 0.000(4)
R26 0.053(5) 0.056(6) 0.048(5) -0.016(4) 0.014(4) -0.001(4)
R27 0.059(5) 0.025(5) 0.079(6) -0.014(4) -0.003(4) -0.007(4)
R28 0.046(5) 0.054(5) 0.040(4) -0.009(4) 0.012(4) 0.006(4)
R29 0.050(6) 0.063(6) 0.097(7) -0.027(5) -0.008(5) 0.012(5)
R30 0.045(5) 0.036(5) 0.080(6) -0.033(4) 0.021(4) -0.015(4)
R31 0.053(5) 0.059(6) 0.048(5) 0.000(4) 0.014(4) -0.006(4)
R32 0.129(8) 0.047(6) 0.072(6) -0.010(5) 0.064(6) -0.011(6)
R33 0.061(6) 0.049(5) 0.056(5) -0.023(4) -0.015(4) 0.015(5)
R34 0.033(5) 0.033(5) 0.149(9) 0.032(5) 0.019(5) 0.005(4)
R35 0.070(6) 0.062(6) 0.052(5) -0.004(4) 0.002(4) 0.013(5)
R36 0.058(6) 0.055(6) 0.101(7) 0.025(5) 0.036(5) 0.022(5)
R37 0.054(6) 0.067(6) 0.088(6) 0.032(5) 0.000(5) -0.005(5)
R38 0.079(7) 0.085(7) 0.064(6) 0.029(5) -0.001(5) -0.013(6)
R39 0.113(8) 0.037(5) 0.045(5) -0.003(4) 0.005(5) -0.009(5)
R40 0.083(7) 0.067(7) 0.078(6) 0.029(5) -0.042(5) -0.022(5)
R41 0.047(5) 0.096(7) 0.065(6) 0.022(5) 0.006(4) 0.002(5)
R42 0.050(6) 0.064(6) 0.095(7) 0.013(5) 0.004(5) -0.009(5)
R43 0.076(6) 0.072(7) 0.076(6) -0.013(5) 0.007(5) -0.015(5)
R44 0.047(6) 0.140(10) 0.075(6) 0.059(6) 0.007(5) -0.012(6)
R45 0.058(6) 0.150(10) 0.058(6) -0.046(6) 0.026(5) -0.053(6)
R46 0.055(6) 0.136(9) 0.057(6) 0.038(6) -0.014(5) -0.045(6)
R47 0.057(6) 0.045(6) 0.155(9) -0.018(6) -0.027(6) 0.019(5)
R48 0.235(15) 0.150(12) 0.070(7) -0.029(8) 0.005(9) -0.102(12)

loop_
_atom_site_label
_atom_site_type_symbol
_atom_site_fract_x
_atom_site_fract_y
_atom_site_fract_z
_atom_site_U_iso_or_equiv
_atom_site_thermal_displace_type
_atom_site_occupancy
_atom_site_calc_flag
R1 Rb 0.5020(3) 0.0756(5) 0.44278(14) 0.040(2) Uani 1 d
R2 Rb 0.3340(3) -0.0834(5) 0.18423(14) 0.037(2) Uani 1 d
R3 Rb 0.0857(3) 0.2970(5) 0.16116(15) 0.041(2) Uani 1 d
R4 Rb 0.2317(3) -0.2848(5) 0.16605(14) 0.042(2) Uani 1 d
R5 Rb 0.3962(3) -0.2197(5) 0.42463(15) 0.045(2) Uani 1 d
R6 Rb 0.1669(3) -0.4159(5) 0.31193(14) 0.040(2) Uani 1 d
R7 Rb 0.3748(3) -0.2991(5) 0.32913(15) 0.043(2) Uani 1 d
R8 Rb 0.1020(3) 0.2266(5) 0.08146(14) 0.040(2) Uani 1 d
R9 Rb 0.2836(3) -0.7113(5) 0.3267(2) 0.047(2) Uani 1 d
R10 Rb 0.1906(3) -0.0818(6) 0.45092(15) 0.051(2) Uani 1 d
R11 Rb 0.2011(3) 0.0956(5) 0.21410(14) 0.042(2) Uani 1 d
R12 Rb 0.2934(3) 0.2013(5) 0.43338(15) 0.045(2) Uani 1 d
R13 Rb 0.1737(3) -0.5730(5) 0.38527(15) 0.044(2) Uani 1 d
R14 Rb 0.1099(3) -0.1257(5) 0.27813(15) 0.051(2) Uani 1 d
R15 Rb 0.2982(3) -0.4842(5) 0.27917(14) 0.048(2) Uani 1 d
R16 Rb -0.0802(3) 0.1328(6) 0.0484(2) 0.058(2) Uani 1 d
R17 Rb 0.2453(3) -0.2989(6) 0.4114(2) 0.053(2) Uani 1 d
R18 Rb 0.2828(3) -0.5006(6) 0.46054(15) 0.052(2) Uani 1 d
R19 Rb 0.4075(3) -0.3863(5) 0.20141(15) 0.049(2) Uani 1 d
R20 Rb -0.0098(3) 0.4086(5) 0.05545(15) 0.049(2) Uani 1 d
R21 Rb 0.0738(3) 0.5644(6) 0.2204(2) 0.054(2) Uani 1 d
R22 Rb 0.5055(3) -0.1036(5) 0.36640(15) 0.048(2) Uani 1 d
R23 Rb 0.2387(3) 0.0949(6) 0.0337(2) 0.059(2) Uani 1 d
R24 Rb 0.5277(3) -0.0724(6) 0.20514(15) 0.050(2) Uani 1 d
R25 Rb 0.2642(3) 0.1996(5) 0.1339(2) 0.045(2) Uani 1 d
R26 Rb 0.2196(3) 0.4214(6) 0.0466(2) 0.052(2) Uani 1 d
R27 Rb 0.0531(3) -0.2934(5) 0.1181(2) 0.054(2) Uani 1 d
R28 Rb 0.4857(3) 0.0396(5) 0.12779(14) 0.046(2) Uani 1 d
R29 Rb 0.6706(3) -0.0289(6) 0.3760(2) 0.070(3) Uani 1 d
R30 Rb -0.0200(3) 0.4848(5) 0.1358(2) 0.054(2) Uani 1 d
R31 Rb 0.5905(3) 0.3736(6) 0.4766(2) 0.053(2) Uani 1 d
R32 Rb 0.2234(4) -0.2135(6) 0.0892(2) 0.081(3) Uani 1 d
R33 Rb 0.2791(3) 0.0248(6) 0.2915(2) 0.056(2) Uani 1 d
R34 Rb 0.4281(3) 0.2575(6) 0.3894(2) 0.071(3) Uani 1 d
R35 Rb 0.2263(3) 0.4402(6) 0.2057(2) 0.061(2) Uani 1 d
R36 Rb 0.3302(3) -0.0382(6) 0.0977(2) 0.071(3) Uani 1 d
R37 Rb 0.0022(3) 0.1002(6) 0.1887(2) 0.070(3) Uani 1 d
R38 Rb 0.4492(4) -0.5424(7) 0.4445(2) 0.076(3) Uani 1 d
R39 Rb 0.3562(4) -0.0260(6) 0.4764(2) 0.065(3) Uani 1 d
R40 Rb 0.6602(4) 0.1382(7) 0.4379(2) 0.077(3) Uani 1 d
R41 Rb 0.1668(3) -0.9144(7) 0.3766(2) 0.069(3) Uani 1 d
R42 Rb 0.3936(3) -0.1377(6) 0.2645(2) 0.070(3) Uani 1 d
R43 Rb 0.1050(4) -0.1117(7) 0.5339(2) 0.075(3) Uani 1 d
R44 Rb 0.1121(3) -0.1387(8) 0.1937(2) 0.087(3) Uani 1 d
R45 Rb 0.2242(3) -0.1792(8) 0.3475(2) 0.088(4) Uani 1 d
R46 Rb 0.4395(3) -0.8914(8) 0.3240(2) 0.083(3) Uani 1 d
R47 Rb -0.0047(4) -0.0233(6) 0.1142(2) 0.086(3) Uani 1 d
R48 Rb -0.1081(6) 0.0691(10) -0.0370(2) 0.152(6) Uani 1 d
S1A Si 0.1572(10) -0.6620(18) 0.4630(5) 0.064(7) Uiso 1 d
S2A Si 0.1476(12) -0.8313(23) 0.4545(6) 0.095(10) Uiso 1 d
S3A Si 0.0893(12) -0.7090(22) 0.4267(6) 0.088(9) Uiso 1 d
S4A Si 0.0660(15) -0.6199(28) 0.4757(8) 0.129(13) Uiso 1 d
S5A Si 0.1317(9) -0.7529(17) 0.5042(5) 0.056(7) Uiso 1 d
S6A Si 0.0759(10) -0.8840(18) 0.4874(5) 0.068(7) Uiso 1 d
S7A Si 0.0613(12) -0.8609(22) 0.4376(6) 0.092(9) Uiso 1 d
S8A Si 0.0053(13) -0.7259(24) 0.4524(7) 0.105(10) Uiso 1 d
S9A Si 0.0310(12) -0.7419(22) 0.5017(6) 0.090(9) Uiso 1 d
S1B Si 0.4133(10) 0.3753(19) 0.5589(5) 0.068(7) Uiso 1 d
S2B Si 0.4533(9) 0.2258(17) 0.5674(5) 0.056(7) Uiso 1 d
S3B Si 0.4772(9) 0.3298(16) 0.5220(5) 0.050(6) Uiso 1 d
S4B Si 0.3775(9) 0.3670(16) 0.5103(5) 0.050(6) Uiso 1 d
S5B Si 0.3527(12) 0.2489(22) 0.5642(6) 0.089(9) Uiso 1 d
S6B Si 0.3922(11) 0.1104(20) 0.5418(6) 0.076(8) Uiso 1 d
S7B Si 0.4840(12) 0.1578(22) 0.5231(6) 0.094(10) Uiso 1 d
S8B Si 0.4188(8) 0.2292(16) 0.4874(4) 0.046(6) Uiso 1 d
S9B Si 0.3327(9) 0.2113(16) 0.5126(4) 0.049(6) Uiso 1 d
S1C Si 0.6107(10) -0.3445(19) 0.3236(5) 0.070(8) Uiso 1 d
S2C Si 0.5826(11) -0.3988(21) 0.2759(6) 0.083(9) Uiso 1 d
S3C Si 0.6701(8) -0.2856(16) 0.2875(4) 0.045(6) Uiso 1 d
S4C Si 0.6135(10) -0.1735(17) 0.3164(5) 0.058(7) Uiso 1 d
S5C Si 0.5189(8) -0.2962(15) 0.3049(4) 0.042(6) Uiso 1 d
S6C Si 0.5249(9) -0.2794(16) 0.2539(5) 0.052(6) Uiso 1 d
S7C Si 0.6223(11) -0.2887(20) 0.2413(6) 0.077(8) Uiso 1 d
S8C Si 0.6259(10) -0.1390(18) 0.2660(5) 0.062(7) Uiso 1 d
S9C Si 0.5367(9) -0.1391(17) 0.2854(5) 0.052(6) Uiso 1 d
S1D Si 0.0317(12) -0.6938(23) 0.3163(6) 0.098(10) Uiso 1 d
S2D Si 0.1281(9) -0.7066(17) 0.3217(5) 0.051(6) Uiso 1 d
S3D Si 0.0786(10) -0.6002(18) 0.2809(5) 0.066(7) Uiso 1 d
S4D Si 0.0151(9) -0.7292(17) 0.2659(5) 0.053(6) Uiso 1 d
S5D Si 0.0669(11) -0.8517(20) 0.3104(6) 0.075(8) Uiso 1 d
S6D Si 0.1561(11) -0.8364(20) 0.2880(6) 0.079(8) Uiso 1 d
S7D Si 0.1673(10) -0.6658(19) 0.2768(5) 0.069(8) Uiso 1 d
S8D Si 0.1001(9) -0.7151(16) 0.2401(4) 0.047(6) Uiso 1 d
S9D Si 0.0741(9) -0.8650(16) 0.2598(4) 0.048(6) Uiso 1 d
S1E Si 0.4339(8) -0.2161(15) 0.0974(4) 0.038(5) Uiso 1 d
S2E Si 0.5569(8) 0.1396(15) 0.3739(4) 0.037(5) Uiso 1 d
S3E Si 0.3627(8) -0.2654(14) 0.1307(4) 0.037(5) Uiso 1 d
S4E Si 0.4478(8) -0.2060(14) 0.1500(4) 0.032(5) Uiso 1 d
S1F Si 0.1791(8) 0.0335(15) 0.1000(4) 0.041(6) Uiso 1 d
S2F Si 0.2107(7) -0.0360(13) 0.1444(4) 0.027(5) Uiso 1 d
S3F Si 0.1323(8) 0.0667(14) 0.1441(4) 0.034(5) Uiso 1 d
S4F Si 0.1271(8) -0.0877(15) 0.1230(4) 0.041(6) Uiso 1 d
S1G Si -0.0258(8) 0.2340(15) 0.1143(4) 0.042(6) Uiso 1 d
S2G Si 0.1113(7) -0.1838(12) 0.3927(4) 0.021(5) Uiso 1 d
S3G Si 0.1116(7) -0.3486(13) 0.3778(4) 0.026(5) Uiso 1 d
S4G Si 0.0793(8) -0.2234(14) 0.3442(4) 0.033(5) Uiso 1 d
S1H Si 0.2947(8) -0.2861(14) 0.2344(4) 0.033(5) Uiso 1 d
S2H Si 0.2377(7) -0.1458(14) 0.2379(4) 0.029(5) Uiso 1 d
S3H Si 0.2574(7) -0.2402(13) 0.2802(4) 0.028(5) Uiso 1 d
S4H Si 0.2003(8) -0.3081(14) 0.2423(4) 0.035(5) Uiso 1 d
S1I Si 0.3762(8) -0.5432(14) 0.3509(4) 0.032(5) Uiso 1 d
S2I Si 0.2888(8) -0.4639(15) 0.3586(4) 0.040(6) Uiso 1 d
S3I Si 0.3217(7) -0.5865(14) 0.3918(4) 0.028(5) Uiso 1 d
S4I Si 0.3669(8) -0.4353(14) 0.3913(4) 0.033(5) Uiso 1 d
S1J Si 0.3548(9) -1.0736(16) 0.3587(4) 0.049(6) Uiso 1 d
S2J Si 0.3167(7) -0.9180(14) 0.3659(4) 0.029(5) Uiso 1 d
S3J Si 0.3855(8) 0.0246(14) 0.3994(4) 0.035(5) Uiso 1 d
S4J Si 0.2972(7) -0.0433(13) 0.3991(4) 0.028(5) Uiso 1 d
S1K Si 0.3006(9) -0.2542(17) 0.4834(5) 0.056(7) Uiso 1 d
S2K Si 0.2380(9) -0.1811(16) 0.5158(5) 0.050(6) Uiso 1 d
S3K Si 0.2015(9) -0.3104(17) 0.4878(5) 0.055(6) Uiso 1 d
S4K Si 0.2714(8) -0.3432(15) 0.5234(4) 0.039(6) Uiso 1 d
S1L Si 0.1878(8) -0.4319(15) 0.1082(4) 0.043(6) Uiso 1 d
S2L Si 0.1887(8) 0.4064(16) 0.1250(4) 0.045(6) Uiso 1 d
S3L Si 0.1086(8) 0.4700(15) 0.1010(4) 0.041(6) Uiso 1 d
S4L Si 0.1337(8) -0.4759(16) 0.1494(4) 0.044(6) Uiso 1 d

loop_
_atom_type_symbol
_atom_type_description
_atom_type_scat_dispersion_real
_atom_type_scat_dispersion_imag
_atom_type_scat_source
Si Si 0.0817 0.0704 'International Tables Vol C Tables 4.2.6.8 and 6.1.1.4'
Rb Rb -0.9393 2.9676 'International Tables Vol C Tables 4.2.6.8 and 6.1.1.4'

loop_
_geom_angle_atom_site_label_1
_geom_angle_atom_site_label_2
_geom_angle_atom_site_label_3
_geom_angle
_geom_angle_site_symmetry_1
_geom_angle_site_symmetry_3
S3J R1 S2E 82.1(5) . .
S3J R1 S7B 97.4(6) . 3_656
S2E R1 S7B 124.9(6) . 3_656
S3J R1 S8B 89.2(5) . .
S2E R1 S8B 125.3(5) . .
S7B R1 S8B 109.7(6) 3_656 .
S3J R1 S6B 121.0(6) . 3_656
S2E R1 S6B 94.1(5) . 3_656
S7B R1 S6B 39.8(6) 3_656 3_656
S8B R1 S6B 134.6(5) . 3_656
S3J R1 S1E 102.5(5) . 2_655
S2E R1 S1E 38.1(4) . 2_655
S7B R1 S1E 149.4(6) 3_656 2_655
S8B R1 S1E 93.6(5) . 2_655
S6B R1 S1E 109.7(5) 3_656 2_655
S3J R1 S7B 119.4(6) . .
S2E R1 S7B 144.7(6) . .
S7B R1 S7B 82.4(7) 3_656 .
S8B R1 S7B 38.1(6) . .
S6B R1 S7B 96.8(6) 3_656 .
S1E R1 S7B 106.9(6) 2_655 .
S3J R1 R34 54.9(4) . .
S2E R1 R34 57.5(4) . .
S7B R1 R34 152.3(5) 3_656 .
S8B R1 R34 73.4(4) . .
S6B R1 R34 151.1(4) 3_656 .
S1E R1 R34 52.5(3) 2_655 .
S7B R1 R34 109.8(5) . .
S3J R1 R40 142.1(4) . .
S2E R1 R40 60.7(4) . .
S7B R1 R40 98.1(5) 3_656 .
S8B R1 R40 117.3(4) . .
S6B R1 R40 59.6(4) 3_656 .
S1E R1 R40 52.6(3) 2_655 .
S7B R1 R40 96.8(5) . .
R34 R1 R40 104.7(2) . .
S3J R1 R39 56.8(3) . .
S2E R1 R39 139.0(4) . .
S7B R1 R39 66.8(5) 3_656 .
S8B R1 R39 59.9(4) . .
S6B R1 R39 106.6(5) 3_656 .
S1E R1 R39 143.8(4) 2_655 .
S7B R1 R39 68.5(5) . .
R34 R1 R39 94.0(2) . .
R40 R1 R39 159.6(2) . .
S3J R1 R22 56.7(3) . .
S2E R1 R22 53.9(4) . .
S7B R1 R22 79.9(5) 3_656 .
S8B R1 R22 145.8(4) . .
S6B R1 R22 73.9(4) 3_656 .
S1E R1 R22 91.9(3) 2_655 .
S7B R1 R22 161.0(5) . .
R34 R1 R22 83.5(2) . .
R40 R1 R22 92.6(2) . .
R39 R1 R22 97.9(2) . .
S3J R1 S2B 86.8(5) . 3_656
S2E R1 S2B 92.7(5) . 3_656
S7B R1 S2B 32.9(5) 3_656 3_656
S8B R1 S2B 140.8(5) . 3_656
S6B R1 S2B 34.4(5) 3_656 3_656
S1E R1 S2B 125.3(4) 2_655 3_656
S7B R1 S2B 114.7(6) . 3_656
R34 R1 S2B 131.8(4) . 3_656
R40 R1 S2B 87.8(3) . 3_656
R39 R1 S2B 85.9(3) . 3_656
R22 R1 S2B 49.0(3) . 3_656
S2F R2 S2H 80.7(4) . .
S2F R2 S3E 87.5(4) . .
S2H R2 S3E 116.1(5) . .
S2F R2 S1C 95.2(5) . 2_655
S2H R2 S1C 123.3(5) . 2_655
S3E R2 S1C 120.2(5) . 2_655
S2F R2 S4E 120.7(4) . .
S2H R2 S4E 134.8(5) . .
S3E R2 S4E 38.4(4) . .
S1C R2 S4E 95.9(5) 2_655 .
S2F R2 S2C 124.7(6) . 2_655
S2H R2 S2C 101.0(5) . 2_655
S3E R2 S2C 134.9(5) . 2_655
S1C R2 S2C 38.0(6) 2_655 2_655
S4E R2 S2C 97.1(5) . 2_655
S2F R2 S1H 103.3(4) . .
S2H R2 S1H 38.2(4) . .
S3E R2 S1H 86.7(4) . .
S1C R2 S1H 148.2(5) 2_655 .
S4E R2 S1H 96.6(4) . .
S2C R2 S1H 111.2(5) 2_655 .
S2F R2 R4 59.1(3) . .
S2H R2 R4 62.3(3) . .
S3E R2 R4 58.1(3) . .
S1C R2 R4 153.6(5) 2_655 .
S4E R2 R4 93.3(4) . .
S2C R2 R4 162.9(5) 2_655 .
S1H R2 R4 54.0(3) . .
S2F R2 R42 142.8(3) . .
S2H R2 R42 63.0(3) . .
S3E R2 R42 114.8(4) . .
S1C R2 R42 97.9(4) 2_655 .
S4E R2 R42 92.5(3) . .
S2C R2 R42 59.9(5) 2_655 .
S1H R2 R42 52.4(3) . .
R4 R2 R42 106.3(2) . .
S2F R2 R36 57.4(3) . .
S2H R2 R36 136.4(4) . .
S3E R2 R36 55.9(3) . .
S1C R2 R36 76.0(4) 2_655 .
S4E R2 R36 69.4(3) . .
S2C R2 R36 112.0(5) 2_655 .
S1H R2 R36 135.9(4) . .
R4 R2 R36 84.3(2) . .
R42 R2 R36 159.8(2) . .
S2F R2 R11 54.9(3) . .
S2H R2 R11 54.0(3) . .
S3E R2 R11 141.1(4) . .
S1C R2 R11 77.4(4) 2_655 .
S4E R2 R11 171.0(4) . .
S2C R2 R11 81.3(4) 2_655 .
S1H R2 R11 92.2(3) . .
R4 R2 R11 90.4(2) . .
R42 R2 R11 94.4(2) . .
R36 R2 R11 102.8(2) . .
S2F R2 R19 125.2(4) . .
S2H R2 R19 85.2(3) . .
S3E R2 R19 52.8(3) . .
S1C R2 R19 135.4(4) 2_655 .
S4E R2 R19 49.6(3) . .
S2C R2 R19 110.0(5) 2_655 .
S1H R2 R19 47.1(3) . .
R4 R2 R19 67.4(2) . .
R42 R2 R19 62.7(2) . .
R36 R2 R19 108.1(2) . .
R11 R2 R19 139.3(2) . .
S2L R3 S4L 41.3(5) . 1_565
S2L R3 S3F 93.3(5) . .
S4L R3 S3F 134.4(5) 1_565 .
S2L R3 S1G 112.4(5) . .
S4L R3 S1G 113.2(5) 1_565 .
S3F R3 S1G 83.4(5) . .
S2L R3 S8D 116.8(5) . 1_565
S4L R3 S8D 100.1(5) 1_565 1_565
S3F R3 S8D 99.0(5) . 1_565
S1G R3 S8D 130.5(5) . 1_565
S2L R3 R37 158.0(4) . .
S4L R3 R37 160.6(4) 1_565 .
S3F R3 R37 64.8(4) . .
S1G R3 R37 66.3(4) . .
S8D R3 R37 70.3(4) 1_565 .
S2L R3 S3L 38.9(5) . .
S4L R3 S3L 39.1(5) 1_565 .
S3F R3 S3L 112.0(5) . .
S1G R3 S3L 80.6(5) . .
S8D R3 S3L 139.2(5) 1_565 .
R37 R3 S3L 146.9(4) . .
S2L R3 R8 63.5(4) . .
S4L R3 R8 92.5(4) 1_565 .
S3F R3 R8 60.5(3) . .
S1G R3 R8 56.6(4) . .
S8D R3 R8 158.9(4) 1_565 .
R37 R3 R8 102.0(2) . .
S3L R3 R8 55.6(3) . .
S2L R3 R30 92.4(4) . .
S4L R3 R30 63.2(4) 1_565 .
S3F R3 R30 141.1(4) . .
S1G R3 R30 59.0(4) . .
S8D R3 R30 112.5(4) 1_565 .
R37 R3 R30 104.1(2) . .
S3L R3 R30 56.1(3) . .
R8 R3 R30 88.2(2) . .
S2L R3 S4G 138.4(5) . 2
S4L R3 S4G 113.5(5) 1_565 2
S3F R3 S4G 104.4(4) . 2
S1G R3 S4G 36.3(4) . 2
S8D R3 S4G 97.5(4) 1_565 2
R37 R3 S4G 53.6(3) . 2
S3L R3 S4G 99.6(4) . 2
R8 R3 S4G 92.8(3) . 2
R30 R3 S4G 50.9(3) . 2
S2L R3 R35 56.7(4) . .
S4L R3 R35 52.5(4) 1_565 .
S3F R3 R35 105.5(4) . .
S1G R3 R35 165.6(4) . .
S8D R3 R35 60.3(4) 1_565 .
R37 R3 R35 127.6(2) . .
S3L R3 R35 85.5(4) . .
R8 R3 R35 117.5(2) . .
R30 R3 R35 109.7(2) . .
S4G R3 R35 145.1(3) 2 .
S2L R3 R11 94.8(4) . .
S4L R3 R11 116.1(4) 1_565 .
S3F R3 R11 50.5(3) . .
S1G R3 R11 128.1(4) . .
S8D R3 R11 53.5(4) 1_565 .
R37 R3 R11 72.4(2) . .
S3L R3 R11 133.2(4) . .
R8 R3 R11 105.7(2) . .
R30 R3 R11 166.0(2) . .
S4G R3 R11 125.6(3) 2 .
R35 R3 R11 65.0(2) . .
S1H R4 S1L 143.6(5) . .
S1H R4 S4H 38.9(4) . .
S1L R4 S4H 127.7(5) . .
S1H R4 S3E 91.7(5) . .
S1L R4 S3E 87.8(5) . .
S4H R4 S3E 130.5(5) . .
S1H R4 S2F 108.0(5) . .
S1L R4 S2F 108.3(5) . .
S4H R4 S2F 108.5(4) . .
S3E R4 S2F 85.8(4) . .
S1H R4 S4L 117.4(5) . .
S1L R4 S4L 39.2(5) . .
S4H R4 S4L 89.1(5) . .
S3E R4 S4L 122.6(5) . .
S2F R4 S4L 123.6(5) . .
S1H R4 R32 152.5(4) . .
S1L R4 R32 54.7(4) . .
S4H R4 R32 161.4(4) . .
S3E R4 R32 65.1(4) . .
S2F R4 R32 58.3(3) . .
S4L R4 R32 88.6(4) . .
S1H R4 R44 91.6(4) . .
S1L R4 R44 110.1(4) . .
S4H R4 R44 62.8(3) . .
S3E R4 R44 143.1(4) . .
S2F R4 R44 58.4(3) . .
S4L R4 R44 87.7(4) . .
R32 R4 R44 98.6(3) . .
S1H R4 S2H 38.2(4) . .
S1L R4 S2H 162.7(5) . .
S4H R4 S2H 38.4(4) . .
S3E R4 S2H 109.4(4) . .
S2F R4 S2H 75.7(4) . .
S4L R4 S2H 124.3(4) . .
R32 R4 S2H 133.8(4) . .
R44 R4 S2H 56.9(3) . .
S1H R4 R2 62.3(4) . .
S1L R4 R2 141.3(4) . .
S4H R4 R2 90.4(4) . .
S3E R4 R2 57.9(3) . .
S2F R4 R2 56.4(3) . .
S4L R4 R2 179.5(4) . .
R32 R4 R2 91.8(2) . .
R44 R4 R2 91.9(2) . .
S2H R4 R2 55.2(3) . .
S1H R4 R35 68.0(4) . 1_545
S1L R4 R35 77.4(4) . 1_545
S4H R4 R35 59.7(3) . 1_545
S3E R4 R35 107.2(4) . 1_545
S2F R4 R35 166.3(3) . 1_545
S4L R4 R35 53.3(4) . 1_545
R32 R4 R35 130.9(2) . 1_545
R44 R4 R35 108.1(2) . 1_545
S2H R4 R35 95.2(3) . 1_545
R2 R4 R35 126.5(2) . 1_545
S1H R4 R29 98.8(4) . 2_645
S1L R4 R29 53.2(4) . 2_645
S4H R4 R29 117.5(4) . 2_645
S3E R4 R29 53.1(3) . 2_645
S2F R4 R29 131.4(3) . 2_645
S4L R4 R29 73.3(4) . 2_645
R32 R4 R29 79.4(2) . 2_645
R44 R4 R29 160.9(3) . 2_645
S2H R4 R29 136.6(3) . 2_645
R2 R4 R29 107.2(2) . 2_645
R35 R4 R29 62.1(2) 1_545 2_645
S4I R5 S3J 132.2(5) . .
S4I R5 S4J 108.7(5) . .
S3J R5 S4J 37.9(4) . .
S4I R5 S1K 94.8(5) . .
S3J R5 S1K 108.6(5) . .
S4J R5 S1K 84.1(5) . .
S4I R5 S2B 102.7(5) . 3_656
S3J R5 S2B 96.8(5) . 3_656
S4J R5 S2B 134.6(5) . 3_656
S1K R5 S2B 125.3(5) . 3_656
S4I R5 R39 149.2(4) . .
S3J R5 R39 60.1(3) . .
S4J R5 R39 62.1(3) . .
S1K R5 R39 56.3(4) . .
S2B R5 R39 103.1(4) 3_656 .
S4I R5 S1J 93.9(5) . 1_565
S3J R5 S1J 38.3(5) . 1_565
S4J R5 S1J 37.6(4) . 1_565
S1K R5 S1J 120.2(5) . 1_565
S2B R5 S1J 109.9(5) 3_656 1_565
R39 R5 S1J 92.8(4) . 1_565
S4I R5 S7B 128.5(6) . 3_656
S3J R5 S7B 92.0(6) . 3_656
S4J R5 S7B 122.7(6) . 3_656
S1K R5 S7B 93.3(6) . 3_656
S2B R5 S7B 36.9(6) 3_656 3_656
R39 R5 S7B 69.3(5) . 3_656
S1J R5 S7B 124.5(6) 1_565 3_656
S4I R5 R17 59.6(3) . .
S3J R5 R17 99.1(4) . .
S4J R5 R17 61.4(3) . .
S1K R5 R17 57.0(4) . .
S2B R5 R17 161.7(4) 3_656 .
R39 R5 R17 92.6(2) . .
S1J R5 R17 78.1(4) 1_565 .
S7B R5 R17 150.3(5) 3_656 .
S4I R5 R22 100.7(3) . .
S3J R5 R22 57.7(3) . .
S4J R5 R22 87.6(3) . .
S1K R5 R22 164.1(4) . .
S2B R5 R22 54.5(4) 3_656 .
R39 R5 R22 107.8(2) . .
S1J R5 R22 55.6(4) 1_565 .
S7B R5 R22 79.9(5) 3_656 .
R17 R5 R22 129.2(2) . .
S4I R5 R7 48.7(3) . .
S3J R5 R7 85.2(3) . .
S4J R5 R7 78.0(3) . .
S1K R5 R7 128.5(4) . .
S2B R5 R7 100.5(4) 3_656 .
R39 R5 R7 139.7(2) . .
S1J R5 R7 48.3(4) 1_565 .
S7B R5 R7 136.7(5) 3_656 .
R17 R5 R7 72.0(2) . .
R22 R5 R7 62.3(2) . .
S4I R5 R38 46.5(3) . .
S3J R5 R38 166.3(4) . .
S4J R5 R38 151.5(4) . .
S1K R5 R38 84.8(4) . .
S2B R5 R38 72.2(4) 3_656 .
R39 R5 R38 129.4(2) . .
S1J R5 R38 137.0(4) 1_565 .
S7B R5 R38 84.0(5) 3_656 .
R17 R5 R38 90.7(2) . .
R22 R5 R38 108.5(2) . .
R7 R5 R38 88.7(2) . .
S3G R6 S3D 107.2(5) . .
S3G R6 S3H 114.8(5) . .
S3D R6 S3H 133.1(5) . .
S3G R6 S4H 138.8(5) . .
S3D R6 S4H 95.3(5) . .
S3H R6 S4H 38.5(4) . .
S3G R6 S2I 82.3(4) . .
S3D R6 S2I 124.2(5) . .
S3H R6 S2I 82.4(4) . .
S4H R6 S2I 113.1(5) . .
S3G R6 R15 141.5(4) . .
S3D R6 R15 99.7(4) . .
S3H R6 R15 58.1(3) . .
S4H R6 R15 62.4(3) . .
S2I R6 R15 59.7(3) . .
S3G R6 S4G 39.4(4) . .
S3D R6 S4G 109.0(5) . .
S3H R6 S4G 91.7(4) . .
S4H R6 S4G 101.0(4) . .
S2I R6 S4G 111.0(4) . .
R15 R6 S4G 148.3(4) . .
S3G R6 S7D 128.1(5) . .
S3D R6 S7D 36.7(5) . .
S3H R6 S7D 116.0(5) . .
S4H R6 S7D 90.3(5) . .
S2I R6 S7D 94.0(5) . .
R15 R6 S7D 65.4(4) . .
S4G R6 S7D 145.2(5) . .
S3G R6 R45 63.4(3) . .
S3D R6 R45 164.3(5) . .
S3H R6 R45 52.0(3) . .
S4H R6 R45 86.1(4) . .
S2I R6 R45 68.7(4) . .
R15 R6 R45 94.8(2) . .
S4G R6 R45 55.5(3) . .
S7D R6 R45 159.0(4) . .
S3G R6 R13 55.1(3) . .
S3D R6 R13 87.3(4) . .
S3H R6 R13 133.8(4) . .
S4H R6 R13 162.8(4) . .
S2I R6 R13 52.9(3) . .
R15 R6 R13 100.4(2) . .
S4G R6 R13 94.2(3) . .
S7D R6 R13 81.7(4) . .
R45 R6 R13 96.0(2) . .
S3G R6 R37 65.3(3) . 2_545
S3D R6 R37 56.8(4) . 2_545
S3H R6 R37 125.2(4) . 2_545
S4H R6 R37 102.4(4) . 2_545
S2I R6 R37 143.7(4) . 2_545
R15 R6 R37 152.4(3) . 2_545
S4G R6 R37 52.2(3) . 2_545
S7D R6 R37 93.4(4) . 2_545
R45 R6 R37 107.6(2) . 2_545
R13 R6 R37 93.3(2) . 2_545
S3G R6 S2D 94.3(4) . .
S3D R6 S2D 38.9(5) . .
S3H R6 S2D 147.0(4) . .
S4H R6 S2D 123.4(5) . .
S2I R6 S2D 86.7(5) . .
R15 R6 S2D 89.6(3) . .
S4G R6 S2D 121.2(4) . .
S7D R6 S2D 33.8(5) . .
R45 R6 S2D 148.0(4) . .
R13 R6 S2D 52.2(3) . .
R37 R6 S2D 80.0(3) 2_545 .
S2I R7 S4I 41.5(5) . .
S2I R7 S1J 111.4(5) . 1_565
S4I R7 S1J 99.6(5) . 1_565
S2I R7 S1I 40.8(5) . .
S4I R7 S1I 40.2(4) . .
S1J R7 S1I 139.7(5) 1_565 .
S2I R7 S3H 85.2(5) . .
S4I R7 S3H 124.8(5) . .
S1J R7 S3H 85.5(5) 1_565 .
S1I R7 S3H 112.8(5) . .
S2I R7 S5C 136.1(5) . .
S4I R7 S5C 109.1(5) . .
S1J R7 S5C 104.5(5) 1_565 .
S1I R7 S5C 95.3(5) . .
S3H R7 S5C 122.8(4) . .
S2I R7 R42 143.5(4) . .
S4I R7 R42 174.9(4) . .
S1J R7 R42 77.6(4) 1_565 .
S1I R7 R42 142.8(4) . .
S3H R7 R42 59.5(3) . .
S5C R7 R42 67.9(4) . .
S2I R7 R15 59.8(4) . .
S4I R7 R15 94.9(4) . .
S1J R7 R15 139.6(4) 1_565 .
S1I R7 R15 62.0(3) . .
S3H R7 R15 55.7(3) . .
S5C R7 R15 105.9(4) . .
R42 R7 R15 90.0(2) . .
S2I R7 R45 68.7(4) . .
S4I R7 R45 89.3(4) . .
S1J R7 R45 54.5(4) 1_565 .
S1I R7 R45 109.5(4) . .
S3H R7 R45 49.8(3) . .
S5C R7 R45 155.1(4) . .
R42 R7 R45 92.5(2) . .
R15 R7 R45 88.5(2) . .
S2I R7 R28 87.3(4) . 2_645
S4I R7 R28 54.2(3) . 2_645
S1J R7 R28 113.3(4) 1_565 2_645
S1I R7 R28 52.7(3) . 2_645
S3H R7 R28 161.2(4) . 2_645
S5C R7 R28 55.0(3) . 2_645
R42 R7 R28 122.8(2) . 2_645
R15 R7 R28 105.8(2) . 2_645
R45 R7 R28 141.1(2) . 2_645
S2I R7 R22 133.9(4) . .
S4I R7 R22 94.2(4) . .
S1J R7 R22 53.5(4) 1_565 .
S1I R7 R22 118.3(4) . .
S3H R7 R22 128.9(4) . .
S5C R7 R22 56.0(3) . .
R42 R7 R22 80.7(2) . .
R15 R7 R22 161.7(2) . .
R45 R7 R22 107.5(2) . .
R28 R7 R22 67.4(2) 2_645 .
S2I R7 R5 80.8(4) . .
S4I R7 R5 48.8(3) . .
S1J R7 R5 54.2(4) 1_565 .
S1I R7 R5 87.9(3) . .
S3H R7 R5 127.1(3) . .
S5C R7 R5 101.4(4) . .
R42 R7 R5 127.0(2) . .
R15 R7 R5 140.5(2) . .
R45 R7 R5 77.7(2) . .
R28 R7 R5 68.2(2) 2_645 .
R22 R7 R5 54.59(15) . .
S1F R8 S1G 114.2(5) . .
S1F R8 S3L 133.2(5) . .
S1G R8 S3L 84.1(5) . .
S1F R8 S5A 101.7(5) . 4
S1G R8 S5A 127.9(5) . 4
S3L R8 S5A 98.1(5) . 4
S1F R8 S3F 39.1(4) . .
S1G R8 S3F 81.2(5) . .
S3L R8 S3F 112.2(5) . .
S5A R8 S3F 140.7(5) 4 .
S1F R8 S2L 95.5(5) . .
S1G R8 S2L 104.0(5) . .
S3L R8 S2L 37.7(5) . .
S5A R8 S2L 108.8(5) 4 .
S3F R8 S2L 83.9(5) . .
S1F R8 R3 92.0(4) . .
S1G R8 R3 57.6(4) . .
S3L R8 R3 60.8(3) . .
S5A R8 R3 158.7(4) 4 .
S3F R8 R3 55.6(3) . .
S2L R8 R3 53.0(3) . .
S1F R8 R20 167.9(4) . .
S1G R8 R20 59.2(4) . .
S3L R8 R20 58.3(4) . .
S5A R8 R20 77.9(4) 4 .
S3F R8 R20 139.3(3) . .
S2L R8 R20 96.1(4) . .
R3 R8 R20 92.2(2) . .
S1F R8 S9A 119.8(6) . 4
S1G R8 S9A 91.3(5) . 4
S3L R8 S9A 101.3(6) . 4
S5A R8 S9A 37.0(5) 4 4
S3F R8 S9A 144.4(6) . 4
S2L R8 S9A 131.5(6) . 4
R3 R8 S9A 143.8(5) . 4
R20 R8 S9A 53.3(4) . 4
S1F R8 R26 103.2(4) . .
S1G R8 R26 138.8(4) . .
S3L R8 R26 57.0(3) . .
S5A R8 R26 54.9(4) 4 .
S3F R8 R26 123.4(4) . .
S2L R8 R26 53.9(3) . .
R3 R8 R26 106.2(2) . .
R20 R8 R26 86.6(2) . .
S9A R8 R26 84.5(4) 4 .
S1F R8 R23 51.2(3) . .
S1G R8 R23 156.1(4) . .
S3L R8 R23 119.8(4) . .
S5A R8 R23 52.7(4) 4 .
S3F R8 R23 89.7(3) . .
S2L R8 R23 96.8(4) . .
R3 R8 R23 132.6(2) . .
R20 R8 R23 130.4(2) . .
S9A R8 R23 83.4(4) 4 .
R26 R8 R23 64.1(2) . .
S1F R8 R25 48.5(4) . .
S1G R8 R25 122.8(4) . .
S3L R8 R25 85.0(4) . .
S5A R8 R25 109.2(4) 4 .
S3F R8 R25 52.4(3) . .
S2L R8 R25 47.2(3) . .
R3 R8 R25 68.1(2) . .
R20 R8 R25 143.3(2) . .
S9A R8 R25 145.9(4) 4 .
R26 R8 R25 70.9(2) . .
R23 R8 R25 65.0(2) . .
S1I R9 S2J 105.0(5) . .
S1I R9 S3I 40.1(4) . .
S2J R9 S3I 85.4(4) . .
S1I R9 S7D 125.4(6) . .
S2J R9 S7D 129.3(5) . .
S3I R9 S7D 128.5(5) . .
S1I R9 S2I 39.3(4) . .
S2J R9 S2I 123.8(5) . .
S3I R9 S2I 38.4(4) . .
S7D R9 S2I 95.9(5) . .
S1I R9 S2D 131.1(5) . .
S2J R9 S2D 105.3(5) . .
S3I R9 S2D 106.3(5) . .
S7D R9 S2D 36.9(5) . .
S2I R9 S2D 91.8(5) . .
S1I R9 R15 63.4(4) . .
S2J R9 R15 161.2(4) . .
S3I R9 R15 92.6(4) . .
S7D R9 R15 65.5(4) . .
S2I R9 R15 57.5(3) . .
S2D R9 R15 93.3(4) . .
S1I R9 S6D 162.7(6) . .
S2J R9 S6D 92.0(5) . .
S3I R9 S6D 141.2(5) . .
S7D R9 S6D 37.4(6) . .
S2I R9 S6D 127.0(5) . .
S2D R9 S6D 37.5(5) . .
R15 R9 S6D 101.0(4) . .
S1I R9 R33 140.4(4) . 1_545
S2J R9 R33 56.7(3) . 1_545
S3I R9 R33 142.0(4) . 1_545
S7D R9 R33 84.0(4) . 1_545
S2I R9 R33 179.3(4) . 1_545
S2D R9 R33 88.5(4) . 1_545
R15 R9 R33 121.9(2) . 1_545
S6D R9 R33 53.2(4) . 1_545
S1I R9 S7C 93.1(5) . 2_645
S2J R9 S7C 92.8(5) . 2_645
S3I R9 S7C 129.4(5) . 2_645
S7D R9 S7C 90.5(6) . 2_645
S2I R9 S7C 122.1(5) . 2_645
S2D R9 S7C 122.7(5) . 2_645
R15 R9 S7C 74.0(4) . 2_645
S6D R9 S7C 89.4(6) . 2_645
R33 R9 S7C 57.3(4) 1_545 2_645
S1I R9 R13 84.5(3) . .
S2J R9 R13 100.9(3) . .
S3I R9 R13 53.8(3) . .
S7D R9 R13 80.1(4) . .
S2I R9 R13 50.0(3) . .
S2D R9 R13 52.6(4) . .
R15 R9 R13 92.9(2) . .
S6D R9 R13 89.1(4) . .
R33 R9 R13 130.6(2) 1_545 .
S7C R9 R13 166.3(4) 2_645 .
S1I R9 R34 50.3(3) . 1_545
S2J R9 R34 54.8(3) . 1_545
S3I R9 R34 47.8(3) . 1_545
S7D R9 R34 175.5(5) . 1_545
S2I R9 R34 79.7(3) . 1_545
S2D R9 R34 143.4(4) . 1_545
R15 R9 R34 110.9(2) . 1_545
S6D R9 R34 146.8(4) . 1_545
R33 R9 R34 100.4(2) 1_545 1_545
S7C R9 R34 91.1(4) 2_645 1_545
R13 R9 R34 97.6(2) . 1_545
S2K R10 S2G 130.6(5) . .
S2K R10 S4J 113.4(5) . .
S2G R10 S4J 87.2(4) . .
S2K R10 S3K 39.2(5) . .
S2G R10 S3K 91.8(5) . .
S4J R10 S3K 113.2(5) . .
S2K R10 S2A 115.8(6) . 1_565
S2G R10 S2A 105.4(6) . 1_565
S4J R10 S2A 95.7(6) . 1_565
S3K R10 S2A 147.2(6) . 1_565
S2K R10 R17 88.7(4) . .
S2G R10 R17 60.7(3) . .
S4J R10 R17 62.4(3) . .
S3K R10 R17 59.7(4) . .
S2A R10 R17 153.0(5) 1_565 .
S2K R10 S1K 37.4(5) . .
S2G R10 S1K 113.5(5) . .
S4J R10 S1K 81.0(5) . .
S3K R10 S1K 39.6(5) . .
S2A R10 S1K 140.7(6) 1_565 .
R17 R10 S1K 55.9(4) . .
S2K R10 R41 165.3(4) . 1_565
S2G R10 R41 63.1(3) . 1_565
S4J R10 R41 57.6(3) . 1_565
S3K R10 R41 152.3(4) . 1_565
S2A R10 R41 57.7(5) 1_565 1_565
R17 R10 R41 95.8(2) . 1_565
S1K R10 R41 138.2(4) . 1_565
S2K R10 R39 62.6(4) . .
S2G R10 R39 140.9(3) . .
S4J R10 R39 57.3(3) . .
S3K R10 R39 88.5(4) . .
S2A R10 R39 94.8(5) 1_565 .
R17 R10 R39 86.4(2) . .
S1K R10 R39 50.5(4) . .
R41 R10 R39 103.6(2) 1_565 .
S2K R10 S6A 97.4(5) . 1_565
S2G R10 S6A 101.7(5) . 1_565
S4J R10 S6A 130.3(5) . 1_565
S3K R10 S6A 115.2(5) . 1_565
S2A R10 S6A 34.7(6) 1_565 1_565
R17 R10 S6A 160.0(4) . 1_565
S1K R10 S6A 134.4(5) . 1_565
R41 R10 S6A 83.0(4) 1_565 1_565
R39 R10 S6A 113.4(4) . 1_565
S2K R10 R43 51.2(4) . .
S2G R10 R43 110.6(3) . .
S4J R10 R43 161.5(4) . .
S3K R10 R43 62.8(4) . .
S2A R10 R43 84.8(5) 1_565 .
R17 R10 R43 121.1(2) . .
S1K R10 R43 86.9(4) . .
R41 R10 R43 134.6(2) 1_565 .
R39 R10 R43 104.2(2) . .
S6A R10 R43 53.0(4) 1_565 .
S2K R10 R20 111.0(4) . 2_545
S2G R10 R20 54.1(3) . 2_545
S4J R10 R20 134.0(4) . 2_545
S3K R10 R20 93.8(4) . 2_545
S2A R10 R20 75.3(5) 1_565 2_545
R17 R10 R20 107.8(2) . 2_545
S1K R10 R20 133.4(4) . 2_545
R41 R10 R20 81.0(2) 1_565 2_545
R39 R10 R20 164.8(2) . 2_545
S6A R10 R20 52.3(4) 1_565 2_545
R43 R10 R20 64.0(2) . 2_545
S3C R11 S3F 115.2(5) 2_655 .
S3C R11 S2H 103.2(5) 2_655 .
S3F R11 S2H 105.6(5) . .
S3C R11 S6D 100.3(6) 2_655 1_565
S3F R11 S6D 134.5(5) . 1_565
S2H R11 S6D 92.2(5) . 1_565
S3C R11 S2F 98.1(4) 2_655 .
S3F R11 S2F 38.1(4) . .
S2H R11 S2F 77.3(4) . .
S6D R11 S2F 160.5(6) 1_565 .
S3C R11 S9D 132.2(5) 2_655 1_565
S3F R11 S9D 98.0(5) . 1_565
S2H R11 S9D 99.5(5) . 1_565
S6D R11 S9D 37.0(5) 1_565 1_565
S2F R11 S9D 127.9(5) . 1_565
S3C R11 S8D 105.0(5) 2_655 1_565
S3F R11 S8D 93.8(5) . 1_565
S2H R11 S8D 134.5(5) . 1_565
S6D R11 S8D 48.1(5) 1_565 1_565
S2F R11 S8D 131.9(5) . 1_565
S9D R11 S8D 36.2(5) 1_565 1_565
S3C R11 R44 147.9(4) 2_655 .
S3F R11 R44 57.7(3) . .
S2H R11 R44 56.3(3) . .
S6D R11 R44 104.6(5) 1_565 .
S2F R11 R44 55.9(3) . .
S9D R11 R44 78.8(4) 1_565 .
S8D R11 R44 106.7(4) 1_565 .
S3C R11 R33 74.9(4) 2_655 .
S3F R11 R33 159.6(4) . .
S2H R11 R33 54.1(3) . .
S6D R11 R33 54.0(4) 1_565 .
S2F R11 R33 126.2(3) . .
S9D R11 R33 85.6(4) 1_565 .
S8D R11 R33 100.6(4) 1_565 .
R44 R11 R33 103.9(2) . .
S3C R11 R25 59.2(3) 2_655 .
S3F R11 R25 56.0(3) . .
S2H R11 R25 118.8(3) . .
S6D R11 R25 145.0(5) 1_565 .
S2F R11 R25 52.7(3) . .
S9D R11 R25 137.4(4) 1_565 .
S8D R11 R25 106.3(4) 1_565 .
R44 R11 R25 106.2(2) . .
R33 R11 R25 131.1(2) . .
S3C R11 R2 66.2(4) 2_655 .
S3F R11 R2 89.4(3) . .
S2H R11 R2 51.9(3) . .
S6D R11 R2 132.4(5) 1_565 .
S2F R11 R2 51.5(3) . .
S9D R11 R2 151.3(4) 1_565 .
S8D R11 R2 171.2(4) 1_565 .
R44 R11 R2 81.9(2) . .
R33 R11 R2 78.5(2) . .
R25 R11 R2 68.8(2) . .
S3C R11 R3 103.4(4) 2_655 .
S3F R11 R3 48.5(3) . .
S2H R11 R3 149.4(4) . .
S6D R11 R3 97.8(5) 1_565 .
S2F R11 R3 84.2(3) . .
S9D R11 R3 73.2(4) 1_565 .
S8D R11 R3 49.9(3) 1_565 .
R44 R11 R3 93.1(2) . .
R33 R11 R3 149.7(2) . .
R25 R11 R3 64.4(2) . .
R2 R11 R3 129.3(2) . .
S2J R12 S3I 83.6(4) 1_565 1_565
S2J R12 S3J 38.3(4) 1_565 .
S3I R12 S3J 101.6(4) 1_565 .
S2J R12 S2A 109.8(6) 1_565 1_565
S3I R12 S2A 115.7(6) 1_565 1_565
S3J R12 S2A 128.1(6) . 1_565
S2J R12 S9B 144.9(5) 1_565 .
S3I R12 S9B 115.9(5) 1_565 .
S3J R12 S9B 106.9(5) . .
S2A R12 S9B 88.6(6) 1_565 .
S2J R12 S4J 37.7(4) 1_565 .
S3I R12 S4J 121.3(4) 1_565 .
S3J R12 S4J 36.7(4) . .
S2A R12 S4J 91.7(6) 1_565 .
S9B R12 S4J 115.6(5) . .
S2J R12 S8B 117.3(5) 1_565 .
S3I R12 S8B 95.6(5) 1_565 .
S3J R12 S8B 82.0(4) . .
S2A R12 S8B 125.6(6) 1_565 .
S9B R12 S8B 37.0(4) . .
S4J R12 S8B 109.2(5) . .
S2J R12 R34 60.2(3) 1_565 .
S3I R12 R34 52.9(3) 1_565 .
S3J R12 R34 53.3(3) . .
S2A R12 R34 163.6(5) 1_565 .
S9B R12 R34 106.9(4) . .
S4J R12 R34 86.5(3) . .
S8B R12 R34 70.1(3) . .
S2J R12 R39 89.5(3) 1_565 .
S3I R12 R39 146.6(4) 1_565 .
S3J R12 R39 56.9(3) . .
S2A R12 R39 97.4(5) 1_565 .
S9B R12 R39 57.8(4) . .
S4J R12 R39 58.4(3) . .
S8B R12 R39 59.0(4) . .
R34 R12 R39 95.5(2) . .
S2J R12 S1A 130.7(5) 1_565 1_565
S3I R12 S1A 87.6(5) 1_565 1_565
S3J R12 S1A 162.8(5) . 1_565
S2A R12 S1A 35.5(6) 1_565 1_565
S9B R12 S1A 81.4(5) . 1_565
S4J R12 S1A 126.2(5) . 1_565
S8B R12 S1A 111.8(5) . 1_565
R34 R12 S1A 139.7(4) . 1_565
R39 R12 S1A 120.5(4) . 1_565
S2J R12 R41 55.0(3) 1_565 1_565
S3I R12 R41 97.5(3) 1_565 1_565
S3J R12 R41 85.9(4) . 1_565
S2A R12 R41 55.9(5) 1_565 1_565
S9B R12 R41 140.0(4) . 1_565
S4J R12 R41 55.3(3) . 1_565
S8B R12 R41 163.7(4) . 1_565
R34 R12 R41 110.8(2) . 1_565
R39 R12 R41 105.1(2) . 1_565
S1A R12 R41 78.5(4) 1_565 1_565
S2J R12 R18 134.8(4) 1_565 1_565
S3I R12 R18 51.5(3) 1_565 1_565
S3J R12 R18 142.9(4) . 1_565
S2A R12 R18 88.8(5) 1_565 1_565
S9B R12 R18 72.6(4) . 1_565
S4J R12 R18 171.7(3) . 1_565
S8B R12 R18 76.9(4) . 1_565
R34 R12 R18 90.6(2) . 1_565
R39 R12 R18 129.7(2) . 1_565
S1A R12 R18 53.4(4) 1_565 1_565
R41 R12 R18 119.0(2) 1_565 1_565
S3A R13 S2I 162.1(6) . .
S3A R13 S3G 106.8(6) . .
S2I R13 S3G 85.5(5) . .
S3A R13 S3I 122.5(6) . .
S2I R13 S3I 40.0(4) . .
S3G R13 S3I 118.9(5) . .
S3A R13 S2D 89.1(6) . .
S2I R13 S2D 100.4(5) . .
S3G R13 S2D 105.0(5) . .
S3I R13 S2D 109.1(5) . .
S3A R13 S1A 38.6(6) . .
S2I R13 S1A 125.6(5) . .
S3G R13 S1A 109.3(5) . .
S3I R13 S1A 91.8(5) . .
S2D R13 S1A 123.4(5) . .
S3A R13 R6 139.2(5) . .
S2I R13 R6 58.6(4) . .
S3G R13 R6 54.4(3) . .
S3I R13 R6 96.9(3) . .
S2D R13 R6 66.5(4) . .
S1A R13 R6 163.7(4) . .
S3A R13 R47 58.8(5) . 2_545
S2I R13 R47 137.7(4) . 2_545
S3G R13 R47 55.0(3) . 2_545
S3I R13 R47 171.7(4) . 2_545
S2D R13 R47 78.8(4) . 2_545
S1A R13 R47 85.6(4) . 2_545
R6 R13 R47 83.8(2) . 2_545
S3A R13 R9 119.4(5) . .
S2I R13 R9 56.8(4) . .
S3G R13 R9 128.1(3) . .
S3I R13 R9 52.7(3) . .
S2D R13 R9 56.5(4) . .
S1A R13 R9 121.3(4) . .
R6 R13 R9 74.7(2) . .
R47 R13 R9 135.0(3) 2_545 .
S3A R13 R17 125.3(5) . .
S2I R13 R17 52.1(4) . .
S3G R13 R17 53.8(3) . .
S3I R13 R17 68.4(3) . .
S2D R13 R17 142.0(4) . .
S1A R13 R17 94.5(4) . .
R6 R13 R17 76.1(2) . .
R47 R13 R17 103.9(2) 2_545 .
R9 R13 R17 108.4(2) . .
S3A R13 R18 93.0(5) . .
S2I R13 R18 72.3(4) . .
S3G R13 R18 97.0(3) . .
S3I R13 R18 50.8(3) . .
S2D R13 R18 156.2(4) . .
S1A R13 R18 54.4(4) . .
R6 R13 R18 122.7(2) . .
R47 R13 R18 122.1(2) 2_545 .
R9 R13 R18 102.7(2) . .
R17 R13 R18 49.9(2) . .
S3A R13 R41 58.1(5) . .
S2I R13 R41 116.0(4) . .
S3G R13 R41 150.6(4) . .
S3I R13 R41 89.3(3) . .
S2D R13 R41 53.8(4) . .
S1A R13 R41 75.4(4) . .
R6 R13 R41 118.3(2) . .
R47 R13 R41 97.7(2) 2_545 .
R9 R13 R41 61.4(2) . .
R17 R13 R41 155.5(2) . .
R18 R13 R41 108.2(2) . .
S4G R14 S2H 128.3(5) . .
S4G R14 S4H 105.0(5) . .
S2H R14 S4H 38.5(4) . .
S4G R14 S9D 121.3(5) . 1_565
S2H R14 S9D 98.9(5) . 1_565
S4H R14 S9D 132.7(5) . 1_565
S4G R14 R44 150.9(4) . .
S2H R14 R44 57.5(3) . .
S4H R14 R44 60.7(3) . .
S9D R14 R44 80.4(4) 1_565 .
S4G R14 S4D 97.3(5) . 2
S2H R14 S4D 111.9(5) . 2
S4H R14 S4D 88.9(5) . 2
S9D R14 S4D 93.9(5) 1_565 2
R44 R14 S4D 59.5(4) . 2
S4G R14 S3H 92.0(4) . .
S2H R14 S3H 36.3(4) . .
S4H R14 S3H 36.2(4) . .
S9D R14 S3H 126.5(5) 1_565 .
R44 R14 S3H 88.3(3) . .
S4D R14 S3H 124.4(5) 2 .
S4G R14 S6D 110.5(5) . 1_565
S2H R14 S6D 84.2(5) . 1_565
S4H R14 S6D 122.5(5) . 1_565
S9D R14 S6D 34.1(5) 1_565 1_565
R44 R14 S6D 98.2(4) . 1_565
S4D R14 S6D 128.0(5) 2 1_565
S3H R14 S6D 98.4(5) . 1_565
S4G R14 R45 54.5(3) . .
S2H R14 R45 79.3(3) . .
S4H R14 R45 80.1(3) . .
S9D R14 R45 118.3(4) 1_565 .
R44 R14 R45 135.8(3) . .
S4D R14 R45 144.6(4) 2 .
S3H R14 R45 47.8(3) . .
S6D R14 R45 85.4(4) 1_565 .
S4G R14 R6 54.1(3) . .
S2H R14 R6 81.2(3) . .
S4H R14 R6 50.9(3) . .
S9D R14 R6 171.2(4) 1_565 .
R44 R14 R6 106.7(2) . .
S4D R14 R6 94.3(4) 2 .
S3H R14 R6 50.0(3) . .
S6D R14 R6 137.7(4) 1_565 .
R45 R14 R6 53.0(2) . .
S4G R14 R33 105.9(4) . .
S2H R14 R33 48.8(3) . .
S4H R14 R33 80.7(3) . .
S9D R14 R33 78.2(4) 1_565 .
R44 R14 R33 96.9(2) . .
S4D R14 R33 156.3(4) 2 .
S3H R14 R33 51.3(3) . .
S6D R14 R33 47.1(4) 1_565 .
R45 R14 R33 54.4(2) . .
R6 R14 R33 95.5(2) . .
S4G R14 R30 44.6(3) . 2_545
S2H R14 R30 147.7(4) . 2_545
S4H R14 R30 148.9(3) . 2_545
S9D R14 R30 76.7(3) 1_565 2_545
R44 R14 R30 148.3(3) . 2_545
S4D R14 R30 100.3(4) 2 2_545
S3H R14 R30 122.9(3) . 2_545
S6D R14 R30 74.4(4) 1_565 2_545
R45 R14 R30 75.2(2) . 2_545
R6 R14 R30 98.5(2) . 2_545
R33 R14 R30 99.5(2) . 2_545
S1H R15 S8C 98.5(5) . 2_645
S1H R15 S3H 40.0(4) . .
S8C R15 S3H 138.0(5) 2_645 .
S1H R15 S2I 121.9(5) . .
S8C R15 S2I 132.3(5) 2_645 .
S3H R15 S2I 83.6(5) . .
S1H R15 R6 91.4(4) . .
S8C R15 R6 149.8(5) 2_645 .
S3H R15 R6 60.1(3) . .
S2I R15 R6 60.0(3) . .
S1H R15 S4H 37.6(4) . .
S8C R15 S4H 117.8(5) 2_645 .
S3H R15 S4H 37.9(4) . .
S2I R15 S4H 109.8(4) . .
R6 R15 S4H 58.2(3) . .
S1H R15 S1I 133.4(5) . .
S8C R15 S1I 96.6(5) 2_645 .
S3H R15 S1I 109.1(4) . .
S2I R15 S1I 37.7(4) . .
R6 R15 S1I 97.0(3) . .
S4H R15 S1I 144.3(4) . .
S1H R15 R9 173.0(4) . .
S8C R15 R9 83.4(4) 2_645 .
S3H R15 R9 138.6(3) . .
S2I R15 R9 59.7(4) . .
R6 R15 R9 83.7(2) . .
S4H R15 R9 135.8(4) . .
S1I R15 R9 52.7(3) . .
S1H R15 R7 79.8(4) . .
S8C R15 R7 120.0(5) 2_645 .
S3H R15 R7 59.1(3) . .
S2I R15 R7 53.5(3) . .
R6 R15 R7 89.8(2) . .
S4H R15 R7 96.9(4) . .
S1I R15 R7 54.6(3) . .
R9 R15 R7 105.2(2) . .
S1H R15 R35 72.4(4) . 1_545
S8C R15 R35 63.9(4) 2_645 1_545
S3H R15 R35 98.6(4) . 1_545
S2I R15 R35 147.2(4) . 1_545
R6 R15 R35 92.6(2) . 1_545
S4H R15 R35 61.7(3) . 1_545
S1I R15 R35 151.8(4) . 1_545
R9 R15 R35 102.6(2) . 1_545
R7 R15 R35 152.2(3) . 1_545
S1H R15 S7D 118.3(5) . .
S8C R15 S7D 91.3(5) 2_645 .
S3H R15 S7D 112.2(5) . .
S2I R15 S7D 90.4(5) . .
R6 R15 S7D 59.1(4) . .
S4H R15 S7D 84.7(5) . .
S1I R15 S7D 105.1(5) . .
R9 R15 S7D 54.8(4) . .
R7 R15 S7D 142.3(4) . .
R35 R15 S7D 58.2(4) 1_545 .
S1H R15 R24 109.2(4) . 2_645
S8C R15 R24 54.5(4) 2_645 2_645
S3H R15 R24 121.9(4) . 2_645
S2I R15 R24 86.7(4) . 2_645
R6 R15 R24 146.7(2) . 2_645
S4H R15 R24 146.8(4) . 2_645
S1I R15 R24 49.8(3) . 2_645
R9 R15 R24 77.4(2) . 2_645
R7 R15 R24 69.4(2) . 2_645
R35 R15 R24 118.1(2) 1_545 2_645
S7D R15 R24 125.0(4) . 2_645
S3K R16 S3G 104.2(5) 2 2
S3K R16 S1G 127.9(5) 2 .
S3G R16 S1G 40.1(4) 2 .
S3K R16 S4A 99.2(7) 2 2
S3G R16 S4A 112.5(7) 2 2
S1G R16 S4A 126.4(7) . 2
S3K R16 S9A 104.5(6) 2 4
S3G R16 S9A 133.5(6) 2 4
S1G R16 S9A 93.6(6) . 4
S4A R16 S9A 98.1(7) 2 4
S3K R16 S2G 90.3(5) 2 2
S3G R16 S2G 38.1(4) 2 2
S1G R16 S2G 37.7(4) . 2
S4A R16 S2G 150.5(6) 2 2
S9A R16 S2G 106.6(6) 4 2
S3K R16 R48 57.5(4) 2 .
S3G R16 R48 156.2(4) 2 .
S1G R16 R48 162.9(4) . .
S4A R16 R48 61.3(6) 2 .
S9A R16 R48 69.5(5) 4 .
S2G R16 R48 143.1(4) 2 .
S3K R16 R47 146.8(5) 2 .
S3G R16 R47 55.5(3) 2 .
S1G R16 R47 55.8(4) . .
S4A R16 R47 70.9(6) 2 .
S9A R16 R47 108.2(5) 4 .
S2G R16 R47 85.9(3) 2 .
R48 R16 R47 130.8(3) . .
S3K R16 R20 99.7(5) 2 .
S3G R16 R20 87.5(4) 2 .
S1G R16 R20 55.4(4) . .
S4A R16 R20 148.0(6) 2 .
S9A R16 R20 52.1(5) 4 .
S2G R16 R20 54.6(3) 2 .
R48 R16 R20 109.4(3) . .
R47 R16 R20 104.6(2) . .
S3K R16 R17 52.6(4) 2 2
S3G R16 R17 51.6(3) 2 2
S1G R16 R17 83.6(4) . 2
S4A R16 R17 114.1(6) 2 2
S9A R16 R17 142.0(5) 4 2
S2G R16 R17 51.8(3) 2 2
R48 R16 R17 107.8(3) . 2
R47 R16 R17 101.4(2) . 2
R20 R16 R17 97.9(2) . 2
S3K R16 R13 91.7(4) 2 2
S3G R16 R13 46.6(3) 2 2
S1G R16 R13 82.7(4) . 2
S4A R16 R13 70.7(6) 2 2
S9A R16 R13 161.8(5) 4 2
S2G R16 R13 81.3(3) 2 2
R48 R16 R13 114.2(3) . 2
R47 R16 R13 55.2(2) . 2
R20 R16 R13 134.0(2) . 2
R17 R16 R13 55.5(2) 2 2
S3K R16 R10 48.6(4) 2 2
S3G R16 R10 78.3(3) 2 2
S1G R16 R10 82.1(4) . 2
S4A R16 R10 147.6(6) 2 2
S9A R16 R10 94.4(5) 4 2
S2G R16 R10 47.0(3) 2 2
R48 R16 R10 96.1(3) . 2
R47 R16 R10 132.3(2) . 2
R20 R16 R10 58.0(2) . 2
R17 R16 R10 47.61(15) 2 2
R13 R16 R10 102.6(2) 2 2
R45 R17 S2I 76.7(4) . .
R45 R17 S1K 138.8(5) . .
S2I R17 S1K 129.3(5) . .
R45 R17 S3G 67.2(3) . .
S2I R17 S3G 82.2(5) . .
S1K R17 S3G 137.4(5) . .
R45 R17 S4I 98.3(4) . .
S2I R17 S4I 39.5(4) . .
S1K R17 S4I 91.9(5) . .
S3G R17 S4I 121.1(5) . .
R45 R17 S3K 143.0(5) . .
S2I R17 S3K 136.3(5) . .
S1K R17 S3K 41.0(5) . .
S3G R17 S3K 96.8(5) . .
S4I R17 S3K 118.0(5) . .
R45 R17 R18 157.9(3) . .
S2I R17 R18 81.2(4) . .
S1K R17 R18 59.4(4) . .
S3G R17 R18 108.6(4) . .
S4I R17 R18 64.4(3) . .
S3K R17 R18 57.5(4) . .
R45 R17 S2G 58.3(3) . .
S2I R17 S2G 113.6(5) . .
S1K R17 S2G 116.5(5) . .
S3G R17 S2G 38.1(4) . .
S4I R17 S2G 151.4(4) . .
S3K R17 S2G 88.1(5) . .
R18 R17 S2G 132.2(4) . .
R45 R17 R10 88.4(3) . .
S2I R17 R10 165.1(4) . .
S1K R17 R10 63.2(4) . .
S3G R17 R10 92.0(3) . .
S4I R17 R10 146.4(4) . .
S3K R17 R10 57.9(4) . .
R18 R17 R10 113.7(2) . .
S2G R17 R10 56.5(3) . .
R45 R17 S4J 57.3(3) . .
S2I R17 S4J 113.7(5) . .
S1K R17 S4J 81.7(5) . .
S3G R17 S4J 114.2(4) . .
S4I R17 S4J 100.1(4) . .
S3K R17 S4J 106.5(5) . .
R18 R17 S4J 136.0(4) . .
S2G R17 S4J 81.6(4) . .
R10 R17 S4J 56.4(3) . .
R45 R17 R5 96.8(3) . .
S2I R17 R5 89.7(4) . .
S1K R17 R5 58.1(4) . .
S3G R17 R5 163.3(4) . .
S4I R17 R5 54.3(3) . .
S3K R17 R5 99.1(4) . .
R18 R17 R5 84.4(2) . .
S2G R17 R5 137.5(4) . .
R10 R17 R5 92.3(2) . .
S4J R17 R5 56.1(3) . .
R45 R17 R13 98.2(2) . .
S2I R17 R13 50.3(4) . .
S1K R17 R13 123.0(4) . .
S3G R17 R13 50.8(3) . .
S4I R17 R13 78.1(3) . .
S3K R17 R13 95.8(4) . .
R18 R17 R13 65.9(2) . .
S2G R17 R13 88.5(3) . .
R10 R17 R13 133.7(2) . .
S4J R17 R13 155.2(3) . .
R5 R17 R13 131.7(2) . .
S3I R18 S3K 137.1(5) . .
S3I R18 S1K 123.4(5) . .
S3K R18 S1K 41.6(5) . .
S3I R18 S4K 160.2(5) . .
S3K R18 S4K 38.5(5) . .
S1K R18 S4K 37.6(5) . .
S3I R18 S4B 101.8(5) . 1_545
S3K R18 S4B 120.0(5) . 1_545
S1K R18 S4B 103.2(5) . 1_545
S4K R18 S4B 82.6(5) . 1_545
S3I R18 R17 77.4(3) . .
S3K R18 R17 61.0(4) . .
S1K R18 R17 58.7(4) . .
S4K R18 R17 90.0(4) . .
S4B R18 R17 153.6(4) 1_545 .
S3I R18 R23 139.7(4) . 4_556
S3K R18 R23 77.1(4) . 4_556
S1K R18 R23 96.2(4) . 4_556
S4K R18 R23 58.6(3) . 4_556
S4B R18 R23 57.6(4) 1_545 4_556
R17 R18 R23 137.1(3) . 4_556
S3I R18 S1A 93.3(5) . .
S3K R18 S1A 88.7(5) . .
S1K R18 S1A 130.2(5) . .
S4K R18 S1A 105.0(5) . .
S4B R18 S1A 100.1(5) 1_545 .
R17 R18 S1A 106.3(4) . .
R23 R18 S1A 61.5(4) 4_556 .
S3I R18 S4I 36.8(4) . .
S3K R18 S4I 114.6(5) . .
S1K R18 S4I 87.3(5) . .
S4K R18 S4I 123.4(5) . .
S4B R18 S4I 106.6(5) 1_545 .
R17 R18 S4I 57.2(3) . .
R23 R18 S4I 164.2(4) 4_556 .
S1A R18 S4I 126.6(5) . .
S3I R18 R38 60.8(3) . .
S3K R18 R38 135.8(5) . .
S1K R18 R38 94.3(4) . .
S4K R18 R38 108.4(4) . .
S4B R18 R38 56.3(4) 1_545 .
R17 R18 R38 103.1(2) . .
R23 R18 R38 113.8(2) 4_556 .
S1A R18 R38 135.0(4) . .
S4I R18 R38 50.5(3) . .
S3I R18 R12 53.1(3) . 1_545
S3K R18 R12 148.4(4) . 1_545
S1K R18 R12 169.7(4) . 1_545
S4K R18 R12 144.1(4) . 1_545
S4B R18 R12 70.0(4) 1_545 1_545
R17 R18 R12 124.6(2) . 1_545
R23 R18 R12 86.6(2) 4_556 1_545
S1A R18 R12 59.7(4) . 1_545
S4I R18 R12 87.4(3) . 1_545
R38 R18 R12 75.6(2) . 1_545
S3I R18 R13 52.6(3) . .
S3K R18 R13 96.6(4) . .
S1K R18 R13 120.6(4) . .
S4K R18 R13 134.5(4) . .
S4B R18 R13 136.1(4) 1_545 .
R17 R18 R13 64.2(2) . .
R23 R18 R13 115.8(2) 4_556 .
S1A R18 R13 54.5(4) . .
S4I R18 R13 74.8(3) . .
R38 R18 R13 113.5(2) . .
R12 R18 R13 66.2(2) 1_545 .
S1H R19 S2E 126.1(5) . 2_645
S1H R19 S4E 103.5(5) . .
S2E R19 S4E 39.3(4) 2_645 .
S1H R19 S3E 88.7(4) . .
S2E R19 S3E 37.4(4) 2_645 .
S4E R19 S3E 37.5(4) . .
S1H R19 S9C 125.9(5) . 2_645
S2E R19 S9C 98.8(5) 2_645 2_645
S4E R19 S9C 130.4(5) . 2_645
S3E R19 S9C 129.8(5) . 2_645
S1H R19 S8C 91.3(5) . 2_645
S2E R19 S8C 120.9(5) 2_645 2_645
S4E R19 S8C 160.1(5) . 2_645
S3E R19 S8C 131.9(5) . 2_645
S9C R19 S8C 35.5(5) 2_645 2_645
S1H R19 R46 154.7(4) . 2_655
S2E R19 R46 57.7(3) 2_645 2_655
S4E R19 R46 62.9(4) . 2_655
S3E R19 R46 90.6(3) . 2_655
S9C R19 R46 72.2(4) 2_645 2_655
S8C R19 R46 107.6(4) 2_645 2_655
S1H R19 S6C 98.6(5) . .
S2E R19 S6C 110.9(5) 2_645 .
S4E R19 S6C 86.1(5) . .
S3E R19 S6C 122.6(5) . .
S9C R19 S6C 90.1(5) 2_645 .
S8C R19 S6C 105.0(5) 2_645 .
R46 R19 S6C 60.9(3) 2_655 .
S1H R19 S4C 112.5(5) . 2_645
S2E R19 S4C 86.5(5) 2_645 2_645
S4E R19 S4C 125.8(5) . 2_645
S3E R19 S4C 103.4(5) . 2_645
S9C R19 S4C 34.5(5) 2_645 2_645
S8C R19 S4C 34.4(5) 2_645 2_645
R46 R19 S4C 92.2(4) 2_655 2_645
S6C R19 S4C 124.6(5) . 2_645
S1H R19 R29 101.5(4) . 2_645
S2E R19 R29 52.3(3) 2_645 2_645
S4E R19 R29 84.8(3) . 2_645
S3E R19 R29 53.8(3) . 2_645
S9C R19 R29 81.8(4) 2_645 2_645
S8C R19 R29 79.3(4) 2_645 2_645
R46 R19 R29 98.4(2) 2_655 2_645
S6C R19 R29 159.3(4) . 2_645
S4C R19 R29 50.1(3) 2_645 2_645
S1H R19 R42 48.7(3) . .
S2E R19 R42 123.9(4) 2_645 .
S4E R19 R42 84.7(3) . .
S3E R19 R42 100.4(4) . .
S9C R19 R42 129.5(4) 2_645 .
S8C R19 R42 115.2(4) 2_645 .
R46 R19 R42 106.8(2) 2_655 .
S6C R19 R42 52.5(3) . .
S4C R19 R42 149.3(4) 2_645 .
R29 R19 R42 144.4(2) 2_645 .
S1H R19 R2 53.1(3) . .
S2E R19 R2 81.2(4) 2_645 .
S4E R19 R2 50.4(3) . .
S3E R19 R2 49.4(3) . .
S9C R19 R2 178.0(4) 2_645 .
S8C R19 R2 143.1(4) 2_645 .
R46 R19 R2 109.3(2) 2_655 .
S6C R19 R2 91.7(4) . .
S4C R19 R2 143.6(4) 2_645 .
R29 R19 R2 96.6(2) 2_645 .
R42 R19 R2 51.6(2) . .
S7A R20 S9A 141.2(7) 2_565 4
S7A R20 S3L 90.7(6) 2_565 .
S9A R20 S3L 108.8(6) 4 .
S7A R20 S1G 120.3(6) 2_565 .
S9A R20 S1G 96.4(6) 4 .
S3L R20 S1G 80.2(5) . .
S7A R20 S2G 91.0(6) 2_565 2
S9A R20 S2G 114.8(6) 4 2
S3L R20 S2G 104.3(4) . 2
S1G R20 S2G 37.9(4) . 2
S7A R20 S6A 111.4(6) 2_565 4
S9A R20 S6A 37.3(6) 4 4
S3L R20 S6A 92.8(5) . 4
S1G R20 S6A 127.8(5) . 4
S2G R20 S6A 151.9(5) 2 4
S7A R20 S6A 36.7(6) 2_565 2_565
S9A R20 S6A 105.1(6) 4 2_565
S3L R20 S6A 115.8(5) . 2_565
S1G R20 S6A 146.1(5) . 2_565
S2G R20 S6A 108.3(5) 2 2_565
S6A R20 S6A 83.1(6) 4 2_565
S7A R20 R30 68.0(5) 2_565 .
S9A R20 R30 150.6(5) 4 .
S3L R20 R30 56.7(3) . .
S1G R20 R30 57.9(4) . .
S2G R20 R30 54.7(3) 2 .
S6A R20 R30 149.0(4) 4 .
S6A R20 R30 104.3(4) 2_565 .
S7A R20 R8 146.0(6) 2_565 .
S9A R20 R8 65.1(5) 4 .
S3L R20 R8 55.7(4) . .
S1G R20 R8 54.9(3) . .
S2G R20 R8 92.8(3) 2 .
S6A R20 R8 78.4(4) 4 .
S6A R20 R8 158.9(4) 2_565 .
R30 R20 R8 87.0(2) . .
S7A R20 R43 68.4(5) 2_565 4_565
S9A R20 R43 94.7(5) 4 4_565
S3L R20 R43 55.9(4) . 4_565
S1G R20 R43 135.9(4) . 4_565
S2G R20 R43 149.4(4) 2 4_565
S6A R20 R43 58.5(4) 4 4_565
S6A R20 R43 68.7(4) 2_565 4_565
R30 R20 R43 95.6(2) . 4_565
R8 R20 R43 92.8(2) . 4_565
S7A R20 R16 134.9(5) 2_565 .
S9A R20 R16 57.9(5) 4 .
S3L R20 R16 125.2(4) . .
S1G R20 R16 53.2(3) . .
S2G R20 R16 57.0(3) 2 .
S6A R20 R16 94.8(4) 4 .
S6A R20 R16 119.0(4) 2_565 .
R30 R20 R16 106.9(2) . .
R8 R20 R16 73.0(2) . .
R43 R20 R16 152.4(2) 4_565 .
S7A R20 R10 67.4(5) 2_565 2
S9A R20 R10 105.7(5) 4 2
S3L R20 R10 144.2(4) . 2
S1G R20 R10 86.9(4) . 2
S2G R20 R10 51.1(3) 2 2
S6A R20 R10 120.9(4) 4 2
S6A R20 R10 62.4(4) 2_565 2
R30 R20 R10 88.2(2) . 2
R8 R20 R10 137.0(2) . 2
R43 R20 R10 130.2(2) 4_565 2
R16 R20 R10 67.7(2) . 2
S3D R21 S4L 125.7(6) 1_565 1_565
S3D R21 S4D 112.2(5) 1_565 2_565
S4L R21 S4D 121.7(5) 1_565 2_565
S3D R21 S4H 94.9(5) 1_565 1_565
S4L R21 S4H 88.2(5) 1_565 1_565
S4D R21 S4H 93.8(5) 2_565 1_565
S3D R21 S5D 119.2(6) 1_565 2_565
S4L R21 S5D 95.2(5) 1_565 2_565
S4D R21 S5D 45.7(5) 2_565 2_565
S4H R21 S5D 133.2(6) 1_565 2_565
S3D R21 S9D 89.7(5) 1_565 2_565
S4L R21 S9D 130.2(5) 1_565 2_565
S4D R21 S9D 37.0(5) 2_565 2_565
S4H R21 S9D 126.3(5) 1_565 2_565
S5D R21 S9D 35.3(5) 2_565 2_565
S3D R21 S8D 38.0(5) 1_565 1_565
S4L R21 S8D 89.2(5) 1_565 1_565
S4D R21 S8D 144.0(5) 2_565 1_565
S4H R21 S8D 106.1(5) 1_565 1_565
S5D R21 S8D 120.6(5) 2_565 1_565
S9D R21 S8D 109.7(5) 2_565 1_565
S3D R21 R35 81.1(4) 1_565 .
S4L R21 R35 54.2(4) 1_565 .
S4D R21 R35 152.4(4) 2_565 .
S4H R21 R35 60.1(3) 1_565 .
S5D R21 R35 148.7(4) 2_565 .
S9D R21 R35 169.5(4) 2_565 .
S8D R21 R35 59.9(3) 1_565 .
S3D R21 R44 143.8(5) 1_565 1_565
S4L R21 R44 78.9(4) 1_565 1_565
S4D R21 R44 56.0(4) 2_565 1_565
S4H R21 R44 56.1(3) 1_565 1_565
S5D R21 R44 78.8(4) 2_565 1_565
S9D R21 R44 91.7(4) 2_565 1_565
S8D R21 R44 158.4(4) 1_565 1_565
R35 R21 R44 98.7(2) . 1_565
S3D R21 R30 120.2(5) 1_565 .
S4L R21 R30 53.8(4) 1_565 .
S4D R21 R30 92.9(4) 2_565 .
S4H R21 R30 138.1(3) 1_565 .
S5D R21 R30 49.0(4) 2_565 .
S9D R21 R30 79.2(4) 2_565 .
S8D R21 R30 91.6(3) 1_565 .
R35 R21 R30 101.0(2) . .
R44 R21 R30 95.6(2) 1_565 .
S3D R21 R37 51.8(4) 1_565 2
S4L R21 R37 177.3(4) 1_565 2
S4D R21 R37 60.7(4) 2_565 2
S4H R21 R37 92.9(3) 1_565 2
S5D R21 R37 85.8(4) 2_565 2
S9D R21 R37 50.7(3) 2_565 2
S8D R21 R37 88.1(3) 1_565 2
R35 R21 R37 124.5(2) . 2
R44 R21 R37 103.8(2) 1_565 2
R30 R21 R37 125.9(2) . 2
S3D R21 R3 86.4(4) 1_565 .
S4L R21 R3 47.1(4) 1_565 .
S4D R21 R3 141.2(4) 2_565 .
S4H R21 R3 119.2(3) 1_565 .
S5D R21 R3 95.6(4) 2_565 .
S9D R21 R3 114.5(4) 2_565 .
S8D R21 R3 48.9(3) 1_565 .
R35 R21 R3 60.1(2) . .
R44 R21 R3 125.2(2) 1_565 .
R30 R21 R3 49.15(15) . .
R37 R21 R3 130.3(2) 2 .
S2B R22 S2E 105.9(5) 3_656 .
S2B R22 S4C 102.2(5) 3_656 .
S2E R22 S4C 93.3(5) . .
S2B R22 S1J 113.0(5) 3_656 1_565
S2E R22 S1J 104.0(5) . 1_565
S4C R22 S1J 134.0(5) . 1_565
S2B R22 S3J 95.1(5) 3_656 .
S2E R22 S3J 77.7(4) . .
S4C R22 S3J 162.2(5) . .
S1J R22 S3J 37.8(4) 1_565 .
S2B R22 S9C 134.1(5) 3_656 .
S2E R22 S9C 97.8(5) . .
S4C R22 S9C 36.8(5) . .
S1J R22 S9C 98.0(5) 1_565 .
S3J R22 S9C 128.4(5) . .
S2B R22 R46 152.8(4) 3_656 1_565
S2E R22 R46 58.0(4) . 1_565
S4C R22 R46 100.7(4) . 1_565
S1J R22 R46 57.8(4) 1_565 1_565
S3J R22 R46 61.5(3) . 1_565
S9C R22 R46 72.6(4) . 1_565
S2B R22 S5C 104.8(5) 3_656 .
S2E R22 S5C 132.5(5) . .
S4C R22 S5C 45.0(5) . .
S1J R22 S5C 96.2(5) 1_565 .
S3J R22 S5C 133.9(5) . .
S9C R22 S5C 36.2(5) . .
R46 R22 S5C 101.8(4) 1_565 .
S2B R22 R5 56.1(4) 3_656 .
S2E R22 R5 122.0(4) . .
S4C R22 R5 141.3(4) . .
S1J R22 R5 57.1(4) 1_565 .
S3J R22 R5 54.0(3) . .
S9C R22 R5 135.8(4) . .
R46 R22 R5 111.0(2) 1_565 .
S5C R22 R5 105.1(3) . .
S2B R22 R29 77.3(4) 3_656 .
S2E R22 R29 55.0(3) . .
S4C R22 R29 55.1(4) . .
S1J R22 R29 159.0(4) 1_565 .
S3J R22 R29 126.3(4) . .
S9C R22 R29 85.6(4) . .
R46 R22 R29 104.5(2) 1_565 .
S5C R22 R29 98.7(3) . .
R5 R22 R29 131.4(2) . .
S2B R22 R1 66.5(4) 3_656 .
S2E R22 R1 52.7(3) . .
S4C R22 R1 133.8(4) . .
S1J R22 R1 88.5(4) 1_565 .
S3J R22 R1 50.8(3) . .
S9C R22 R1 150.4(4) . .
R46 R22 R1 87.0(2) 1_565 .
S5C R22 R1 171.2(4) . .
R5 R22 R1 71.2(2) . .
R29 R22 R1 78.8(2) . .
S2B R22 R7 102.3(4) 3_656 .
S2E R22 R7 147.3(4) . .
S4C R22 R7 96.5(4) . .
S1J R22 R7 48.8(4) 1_565 .
S3J R22 R7 83.8(3) . .
S9C R22 R7 73.0(4) . .
R46 R22 R7 89.5(2) 1_565 .
S5C R22 R7 51.7(3) . .
R5 R22 R7 63.2(2) . .
R29 R22 R7 149.8(2) . .
R1 R22 R7 129.3(2) . .
S1F R23 S4B 134.7(5) . 4_565
S1F R23 S5A 99.4(5) . 4
S4B R23 S5A 117.7(5) 4_565 4
S1F R23 S4K 88.5(5) . 4
S4B R23 S4K 83.9(5) 4_565 4
S5A R23 S4K 133.8(5) 4 4
S1F R23 S9B 132.8(5) . 4_565
S4B R23 S9B 39.0(5) 4_565 4_565
S5A R23 S9B 84.3(5) 4 4_565
S4K R23 S9B 122.4(5) 4 4_565
S1F R23 S5B 97.8(6) . 4_565
S4B R23 S5B 48.7(5) 4_565 4_565
S5A R23 S5B 107.5(6) 4 4_565
S4K R23 S5B 116.4(6) 4 4_565
S9B R23 S5B 38.5(5) 4_565 4_565
S1F R23 R18 144.7(4) . 4
S4B R23 R18 60.0(4) 4_565 4
S5A R23 R18 95.5(4) 4 4
S4K R23 R18 58.7(3) 4 4
S9B R23 R18 80.3(4) 4_565 4
S5B R23 R18 108.0(5) 4_565 4
S1F R23 S1A 124.8(5) . 4
S4B R23 S1A 100.3(5) 4_565 4
S5A R23 S1A 36.5(5) 4 4
S4K R23 S1A 103.5(5) 4 4
S9B R23 S1A 84.9(5) 4_565 4
S5B R23 S1A 121.9(6) 4_565 4
R18 R23 S1A 59.5(4) 4 4
S1F R23 R48 58.1(4) . 3
S4B R23 R48 149.6(5) 4_565 3
S5A R23 R48 78.2(5) 4 3
S4K R23 R48 67.7(4) 4 3
S9B R23 R48 161.2(5) 4_565 3
S5B R23 R48 155.9(5) 4_565 3
R18 R23 R48 94.5(3) 4 3
S1A R23 R48 76.9(4) 4 3
S1F R23 R36 59.8(4) . .
S4B R23 R36 77.4(4) 4_565 .
S5A R23 R36 156.0(4) 4 .
S4K R23 R36 62.4(4) 4 .
S9B R23 R36 101.0(4) 4_565 .
S5B R23 R36 67.2(5) 4_565 .
R18 R23 R36 108.5(2) 4 .
S1A R23 R36 165.8(4) 4 .
R48 R23 R36 97.8(3) 3 .
S1F R23 R8 48.8(4) . .
S4B R23 R8 143.7(4) 4_565 .
S5A R23 R8 52.7(4) 4 .
S4K R23 R8 129.5(4) 4 .
S9B R23 R8 107.7(4) 4_565 .
S5B R23 R8 97.6(5) 4_565 .
R18 R23 R8 144.6(3) 4 .
S1A R23 R8 86.4(4) 4 .
R48 R23 R8 66.7(3) 3 .
R36 R23 R8 103.7(2) . .
S1F R23 R26 94.9(4) . .
S4B R23 R26 89.5(4) 4_565 .
S5A R23 R26 51.6(4) 4 .
S4K R23 R26 173.1(4) 4 .
S9B R23 R26 51.3(4) 4_565 .
S5B R23 R26 57.2(5) 4_565 .
R18 R23 R26 119.2(2) 4 .
S1A R23 R26 79.5(4) 4 .
R48 R23 R26 119.1(3) 3 .
R36 R23 R26 114.3(2) . .
R8 R23 R26 56.5(2) . .
S1I R24 S6C 123.8(5) 2_655 .
S1I R24 S4E 84.7(4) 2_655 .
S6C R24 S4E 90.2(5) . .
S1I R24 S2C 125.8(6) 2_655 2_655
S6C R24 S2C 110.3(6) . 2_655
S4E R24 S2C 96.8(5) . 2_655
S1I R24 S8C 98.4(5) 2_655 .
S6C R24 S8C 50.9(5) . .
S4E R24 S8C 134.9(5) . .
S2C R24 S8C 116.0(6) 2_655 .
S1I R24 S9C 135.0(5) 2_655 .
S6C R24 S9C 38.2(5) . .
S4E R24 S9C 124.1(5) . .
S2C R24 S9C 87.7(5) 2_655 .
S8C R24 S9C 36.6(5) . .
S1I R24 R28 58.0(3) 2_655 .
S6C R24 R28 147.8(4) . .
S4E R24 R28 57.7(3) . .
S2C R24 R28 77.4(4) 2_655 .
S8C R24 R28 154.8(4) . .
S9C R24 R28 165.0(4) . .
S1I R24 S5C 89.8(4) 2_655 2_655
S6C R24 S5C 144.5(5) . 2_655
S4E R24 S5C 105.3(4) . 2_655
S2C R24 S5C 37.4(5) 2_655 2_655
S8C R24 S5C 119.6(5) . 2_655
S9C R24 S5C 110.7(5) . 2_655
R28 R24 S5C 57.3(3) . 2_655
S1I R24 R42 170.8(4) 2_655 .
S6C R24 R42 55.4(4) . .
S4E R24 R42 86.1(3) . .
S2C R24 R42 56.1(4) 2_655 .
S8C R24 R42 87.6(4) . .
S9C R24 R42 51.4(4) . .
R28 R24 R42 117.0(2) . .
S5C R24 R42 93.3(3) 2_655 .
S1I R24 R15 56.1(3) 2_655 2_655
S6C R24 R15 98.6(4) . 2_655
S4E R24 R15 137.7(3) . 2_655
S2C R24 R15 118.0(5) 2_655 2_655
S8C R24 R15 50.2(4) . 2_655
S9C R24 R15 83.0(4) . 2_655
R28 R24 R15 105.0(2) . 2_655
S5C R24 R15 91.0(3) 2_655 2_655
R42 R24 R15 132.4(2) . 2_655
S1I R24 S6C 112.4(4) 2_655 2_655
S6C R24 S6C 115.8(2) . 2_655
S4E R24 S6C 125.1(4) . 2_655
S2C R24 S6C 30.3(5) 2_655 2_655
S8C R24 S6C 95.4(5) . 2_655
S9C R24 S6C 80.6(5) . 2_655
R28 R24 S6C 87.0(3) . 2_655
S5C R24 S6C 30.1(4) 2_655 2_655
R42 R24 S6C 73.7(3) . 2_655
R15 R24 S6C 87.8(3) 2_655 2_655
S1I R24 R46 77.6(4) 2_655 2_655
S6C R24 R46 55.5(4) . 2_655
S4E R24 R46 54.2(3) . 2_655
S2C R24 R46 143.6(5) 2_655 2_655
S8C R24 R46 82.4(4) . 2_655
S9C R24 R46 92.1(4) . 2_655
R28 R24 R46 99.2(2) . 2_655
S5C R24 R46 156.4(3) 2_655 2_655
R42 R24 R46 96.5(2) . 2_655
R15 R24 R46 98.0(2) 2_655 2_655
S6C R24 R46 170.0(3) 2_655 2_655
S2L R25 S1F 101.4(5) . .
S2L R25 S2F 126.4(5) . .
S1F R25 S2F 39.3(4) . .
S2L R25 S1C 130.1(6) . 2_655
S1F R25 S1C 127.9(6) . 2_655
S2F R25 S1C 94.3(5) . 2_655
S2L R25 S3F 88.5(5) . .
S1F R25 S3F 38.5(4) . .
S2F R25 S3F 38.0(4) . .
S1C R25 S3F 124.0(5) 2_655 .
S2L R25 S3C 105.7(5) . 2_655
S1F R25 S3C 132.6(5) . 2_655
S2F R25 S3C 93.8(4) . 2_655
S1C R25 S3C 36.3(5) 2_655 2_655
S3F R25 S3C 104.1(4) . 2_655
S2L R25 S5B 92.9(6) . 4_565
S1F R25 S5B 95.2(6) . 4_565
S2F R25 S5B 118.9(5) . 4_565
S1C R25 S5B 90.0(6) 2_655 4_565
S3F R25 S5B 132.4(5) . 4_565
S3C R25 S5B 121.0(5) 2_655 4_565
S2L R25 R36 148.6(4) . .
S1F R25 R36 60.4(4) . .
S2F R25 R36 56.7(3) . .
S1C R25 R36 75.3(4) 2_655 .
S3F R25 R36 89.7(4) . .
S3C R25 R36 105.2(4) 2_655 .
S5B R25 R36 65.9(5) 4_565 .
S2L R25 S4C 94.7(5) . 2_655
S1F R25 S4C 163.3(5) . 2_655
S2F R25 S4C 125.6(5) . 2_655
S1C R25 S4C 35.6(5) 2_655 2_655
S3F R25 S4C 139.1(5) . 2_655
S3C R25 S4C 36.0(4) 2_655 2_655
S5B R25 S4C 88.2(5) 4_565 2_655
R36 R25 S4C 106.9(4) . 2_655
S2L R25 R29 54.8(4) . 2_655
S1F R25 R29 142.5(4) . 2_655
S2F R25 R29 178.1(4) . 2_655
S1C R25 R29 84.0(5) 2_655 2_655
S3F R25 R29 143.1(4) . 2_655
S3C R25 R29 84.5(4) 2_655 2_655
S5B R25 R29 61.8(5) 4_565 2_655
R36 R25 R29 123.2(2) . 2_655
S4C R25 R29 52.5(4) 2_655 2_655
S2L R25 R11 100.7(4) . .
S1F R25 R11 86.3(4) . .
S2F R25 R11 55.4(3) . .
S1C R25 R11 78.1(4) 2_655 .
S3F R25 R11 53.0(3) . .
S3C R25 R11 51.1(3) 2_655 .
S5B R25 R11 165.7(5) 4_565 .
R36 R25 R11 103.1(2) . .
S4C R25 R11 86.5(4) 2_655 .
R29 R25 R11 123.5(2) 2_655 .
S2L R25 R8 54.5(4) . .
S1F R25 R8 47.2(4) . .
S2F R25 R8 80.5(3) . .
S1C R25 R8 174.8(5) 2_655 .
S3F R25 R8 51.4(3) . .
S3C R25 R8 143.7(4) 2_655 .
S5B R25 R8 92.3(4) 4_565 .
R36 R25 R8 101.4(2) . .
S4C R25 R8 149.2(4) 2_655 .
R29 R25 R8 101.3(2) 2_655 .
R11 R25 R8 99.0(2) . .
S1L R26 S2L 38.2(5) 1_565 .
S1L R26 S5A 130.1(5) 1_565 4
S2L R26 S5A 110.3(5) . 4
S1L R26 S9B 142.7(5) 1_565 4_565
S2L R26 S9B 123.5(5) . 4_565
S5A R26 S9B 83.5(5) 4 4_565
S1L R26 S3L 37.6(5) 1_565 .
S2L R26 S3L 37.3(5) . .
S5A R26 S3L 92.7(5) 4 .
S9B R26 S3L 156.9(5) 4_565 .
S1L R26 R43 63.9(4) 1_565 4_565
S2L R26 R43 91.3(4) . 4_565
S5A R26 R43 87.2(4) 4 4_565
S9B R26 R43 145.0(4) 4_565 4_565
S3L R26 R43 57.0(4) . 4_565
S1L R26 S2K 77.5(5) 1_565 4_565
S2L R26 S2K 115.5(5) . 4_565
S5A R26 S2K 117.9(5) 4 4_565
S9B R26 S2K 102.7(5) 4_565 4_565
S3L R26 S2K 99.3(5) . 4_565
R43 R26 S2K 53.2(4) 4_565 4_565
S1L R26 S5B 111.2(5) 1_565 4_565
S2L R26 S5B 87.3(5) . 4_565
S5A R26 S5B 100.4(6) 4 4_565
S9B R26 S5B 36.4(5) 4_565 4_565
S3L R26 S5B 123.4(5) . 4_565
R43 R26 S5B 172.3(5) 4_565 4_565
S2K R26 S5B 120.8(5) 4_565 4_565
S1L R26 S6B 109.5(5) 1_565 4_565
S2L R26 S6B 105.6(5) . 4_565
S5A R26 S6B 117.9(5) 4 4_565
S9B R26 S6B 34.4(5) 4_565 4_565
S3L R26 S6B 141.1(5) . 4_565
R43 R26 S6B 140.6(4) 4_565 4_565
S2K R26 S6B 87.5(5) 4_565 4_565
S5B R26 S6B 33.5(6) 4_565 4_565
S1L R26 R40 67.9(4) 1_565 2_655
S2L R26 R40 91.9(4) . 2_655
S5A R26 R40 157.8(4) 4 2_655
S9B R26 R40 84.9(4) 4_565 2_655
S3L R26 R40 105.2(4) . 2_655
R43 R26 R40 91.6(2) 4_565 2_655
S2K R26 R40 47.1(4) 4_565 2_655
S5B R26 R40 80.9(5) 4_565 2_655
S6B R26 R40 53.5(4) 4_565 2_655
S1L R26 R8 84.9(4) 1_565 .
S2L R26 R8 56.6(4) . .
S5A R26 R8 53.8(4) 4 .
S9B R26 R8 110.5(4) 4_565 .
S3L R26 R8 51.3(3) . .
R43 R26 R8 90.4(2) 4_565 .
S2K R26 R8 143.6(4) 4_565 .
S5B R26 R8 95.2(4) 4_565 .
S6B R26 R8 128.7(4) 4_565 .
R40 R26 R8 148.4(2) 2_655 .
S1L R26 S6A 111.7(5) 1_565 4
S2L R26 S6A 114.6(5) . 4
S5A R26 S6A 32.9(5) 4 4
S9B R26 S6A 105.6(5) 4_565 4
S3L R26 S6A 81.9(5) . 4
R43 R26 S6A 55.4(4) 4_565 4
S2K R26 S6A 89.0(5) 4_565 4
S5B R26 S6A 131.9(6) 4_565 4
S6B R26 S6A 136.8(5) 4_565 4
R40 R26 S6A 136.0(4) 2_655 4
R8 R26 S6A 68.1(4) . 4
S4F R27 S4L 107.2(5) . .
S4F R27 S8A 92.1(7) . 2
S4L R27 S8A 139.4(6) . 2
S4F R27 S3L 125.4(5) . 1_545
S4L R27 S3L 39.2(5) . 1_545
S8A R27 S3L 100.6(6) 2 1_545
S4F R27 R30 163.3(4) . 1_545
S4L R27 R30 64.3(4) . 1_545
S8A R27 R30 103.6(6) 2 1_545
S3L R27 R30 57.9(3) 1_545 1_545
S4F R27 S1L 88.9(5) . .
S4L R27 S1L 37.9(4) . .
S8A R27 S1L 110.1(6) 2 .
S3L R27 S1L 36.9(5) 1_545 .
R30 R27 S1L 91.2(4) 1_545 .
S4F R27 S7A 128.7(6) . 2
S4L R27 S7A 118.9(6) . 2
S8A R27 S7A 37.8(7) 2 2
S3L R27 S7A 84.4(6) 1_545 2
R30 R27 S7A 66.0(5) 1_545 2
S1L R27 S7A 113.9(6) . 2
S4F R27 S1D 86.4(6) . 2
S4L R27 S1D 104.0(6) . 2
S8A R27 S1D 112.8(7) 2 2
S3L R27 S1D 133.2(6) 1_545 2
R30 R27 S1D 82.2(5) 1_545 2
S1L R27 S1D 137.0(6) . 2
S7A R27 S1D 102.1(6) 2 2
S4F R27 R47 52.8(4) . .
S4L R27 R47 153.0(4) . .
S8A R27 R47 65.7(6) 2 .
S3L R27 R47 165.0(4) 1_545 .
R30 R27 R47 129.0(3) 1_545 .
S1L R27 R47 139.9(4) . .
S7A R27 R47 87.3(5) 2 .
S1D R27 R47 60.9(5) 2 .
S4F R27 R43 98.8(4) . 4
S4L R27 R43 88.3(4) . 4
S8A R27 R43 52.9(5) 2 4
S3L R27 R43 54.0(3) 1_545 4
R30 R27 R43 95.3(2) 1_545 4
S1L R27 R43 58.0(3) . 4
S7A R27 R43 63.4(5) 2 4
S1D R27 R43 164.6(5) 2 4
R47 R27 R43 111.1(3) . 4
S4F R27 R44 49.9(4) . .
S4L R27 R44 82.0(4) . .
S8A R27 R44 134.8(6) 2 .
S3L R27 R44 120.5(4) 1_545 .
R30 R27 R44 113.5(3) 1_545 .
S1L R27 R44 94.4(4) . .
S7A R27 R44 151.6(5) 2 .
S1D R27 R44 51.6(5) 2 .
R47 R27 R44 71.1(2) . .
R43 R27 R44 141.1(2) 4 .
S4F R27 R32 47.3(4) . .
S4L R27 R32 77.9(4) . .
S8A R27 R32 91.0(5) 2 .
S3L R27 R32 79.3(4) 1_545 .
R30 R27 R32 136.5(3) 1_545 .
S1L R27 R32 45.5(3) . .
S7A R27 R32 121.3(5) 2 .
S1D R27 R32 129.6(5) 2 .
R47 R27 R32 94.5(2) . .
R43 R27 R32 61.4(2) 4 .
R44 R27 R32 79.7(2) . .
S1C R28 S1I 125.1(5) 2_655 2_655
S1C R28 S4E 94.3(5) 2_655 .
S1I R28 S4E 82.4(4) 2_655 .
S1C R28 S4I 137.5(5) 2_655 2_655
S1I R28 S4I 37.9(4) 2_655 2_655
S4E R28 S4I 113.5(4) . 2_655
S1C R28 S1B 94.5(6) 2_655 4_565
S1I R28 S1B 136.9(5) 2_655 4_565
S4E R28 S1B 114.1(5) . 4_565
S4I R28 S1B 102.0(5) 2_655 4_565
S1C R28 S5C 38.3(5) 2_655 2_655
S1I R28 S5C 91.0(4) 2_655 2_655
S4E R28 S5C 108.6(4) . 2_655
S4I R28 S5C 100.3(4) 2_655 2_655
S1B R28 S5C 117.5(5) 4_565 2_655
S1C R28 R38 159.0(5) 2_655 2_655
S1I R28 R38 75.2(3) 2_655 2_655
S4E R28 R38 94.1(3) . 2_655
S4I R28 R38 54.0(3) 2_655 2_655
S1B R28 R38 64.5(4) 4_565 2_655
S5C R28 R38 151.8(4) 2_655 2_655
S1C R28 R24 77.6(4) 2_655 .
S1I R28 R24 54.9(3) 2_655 .
S4E R28 R24 56.8(3) . .
S4I R28 R24 91.0(3) 2_655 .
S1B R28 R24 166.7(4) 4_565 .
S5C R28 R24 62.1(3) 2_655 .
R38 R28 R24 122.9(3) 2_655 .
S1C R28 S1E 113.8(5) 2_655 .
S1I R28 S1E 95.2(4) 2_655 .
S4E R28 S1E 36.4(4) . .
S4I R28 S1E 107.3(4) 2_655 .
S1B R28 S1E 81.5(5) 4_565 .
S5C R28 S1E 142.3(4) 2_655 .
R38 R28 S1E 64.8(3) 2_655 .
R24 R28 S1E 91.8(3) . .
S1C R28 R36 74.0(4) 2_655 .
S1I R28 R36 146.2(4) 2_655 .
S4E R28 R36 67.5(3) . .
S4I R28 R36 145.4(3) 2_655 .
S1B R28 R36 53.0(4) 4_565 .
S5C R28 R36 112.3(4) 2_655 .
R38 R28 R36 91.5(2) 2_655 .
R24 R28 R36 114.0(2) . .
S1E R28 R36 51.4(3) . .
S1C R28 S2B 86.9(5) 2_655 4_565
S1I R28 S2B 124.0(5) 2_655 4_565
S4E R28 S2B 146.2(5) . 4_565
S4I R28 S2B 86.6(4) 2_655 4_565
S1B R28 S2B 32.4(5) 4_565 4_565
S5C R28 S2B 93.1(4) 2_655 4_565
R38 R28 S2B 75.5(3) 2_655 4_565
R24 R28 S2B 154.2(4) . 4_565
S1E R28 S2B 113.4(4) . 4_565
R36 R28 S2B 80.5(3) . 4_565
S1C R28 R7 90.0(4) 2_655 2_655
S1I R28 R7 50.3(3) 2_655 2_655
S4E R28 R7 122.3(3) . 2_655
S4I R28 R7 48.3(3) 2_655 2_655
S1B R28 R7 123.0(4) 4_565 2_655
S5C R28 R7 52.0(3) 2_655 2_655
R38 R28 R7 101.8(2) 2_655 2_655
R24 R28 R7 68.3(2) . 2_655
S1E R28 R7 145.5(3) . 2_655
R36 R28 R7 162.4(2) . 2_655
S2B R28 R7 91.5(3) 4_565 2_655
S2L R29 S2E 154.3(5) 2_645 .
S2L R29 S4C 101.6(5) 2_645 .
S2E R29 S4C 93.5(5) . .
S2L R29 R40 104.8(4) 2_645 .
S2E R29 R40 63.0(4) . .
S4C R29 R40 153.6(5) . .
S2L R29 S1L 38.0(5) 2_645 2_655
S2E R29 S1L 117.8(5) . 2_655
S4C R29 S1L 132.5(5) . 2_655
R40 R29 S1L 72.7(4) . 2_655
S2L R29 S3E 116.9(5) 2_645 2_655
S2E R29 S3E 37.4(4) . 2_655
S4C R29 S3E 113.6(5) . 2_655
R40 R29 S3E 55.1(3) . 2_655
S1L R29 S3E 81.9(5) 2_655 2_655
S2L R29 R25 52.5(4) 2_645 2_645
S2E R29 R25 152.2(4) . 2_645
S4C R29 R25 63.3(4) . 2_645
R40 R29 R25 134.2(3) . 2_645
S1L R29 R25 89.9(4) 2_655 2_645
S3E R29 R25 164.8(4) 2_655 2_645
S2L R29 R22 149.9(4) 2_645 .
S2E R29 R22 55.0(4) . .
S4C R29 R22 55.4(4) . .
R40 R29 R22 99.0(2) . .
S1L R29 R22 171.5(4) 2_655 .
S3E R29 R22 91.7(3) 2_655 .
R25 R29 R22 97.5(2) 2_645 .
S2L R29 S6B 108.1(5) 2_645 3_656
S2E R29 S6B 84.7(5) . 3_656
S4C R29 S6B 112.2(6) . 3_656
R40 R29 S6B 57.0(4) . 3_656
S1L R29 S6B 105.8(5) 2_655 3_656
S3E R29 S6B 104.6(5) 2_655 3_656
R25 R29 S6B 89.9(4) 2_645 3_656
R22 R29 S6B 70.2(4) . 3_656
S2L R29 R26 53.6(4) 2_645 2_645
S2E R29 R26 124.5(4) . 2_645
S4C R29 R26 136.3(5) . 2_645
R40 R29 R26 62.3(2) . 2_645
S1L R29 R26 51.0(3) 2_655 2_645
S3E R29 R26 109.9(4) 2_655 2_645
R25 R29 R26 73.7(2) 2_645 2_645
R22 R29 R26 127.3(3) . 2_645
S6B R29 R26 58.2(4) 3_656 2_645
S2L R29 R19 119.9(4) 2_645 2_655
S2E R29 R19 51.5(3) . 2_655
S4C R29 R19 60.1(4) . 2_655
R40 R29 R19 107.1(2) . 2_655
S1L R29 R19 111.4(4) 2_655 2_655
S3E R29 R19 54.1(3) 2_655 2_655
R25 R29 R19 118.6(2) 2_645 2_655
R22 R29 R19 68.6(2) . 2_655
S6B R29 R19 132.0(4) 3_656 2_655
R26 R29 R19 160.5(3) 2_645 2_655
S2L R29 R35 54.3(4) 2_645 2_645
S2E R29 R35 118.0(4) . 2_645
S4C R29 R35 62.6(4) . 2_645
R40 R29 R35 137.6(3) . 2_645
S1L R29 R35 71.0(3) 2_655 2_645
S3E R29 R35 98.4(4) 2_655 2_645
R25 R29 R35 66.7(2) 2_645 2_645
R22 R29 R35 115.8(2) . 2_645
S6B R29 R35 156.2(4) 3_656 2_645
R26 R29 R35 107.9(2) 2_645 2_645
R19 R29 R35 67.8(2) 2_655 2_645
S4G R30 S2G 41.0(4) 2 2
S4G R30 S3L 117.2(5) 2 .
S2G R30 S3L 110.8(5) 2 .
S4G R30 S5D 102.5(6) 2 2_565
S2G R30 S5D 118.8(5) 2 2_565
S3L R30 S5D 130.3(6) . 2_565
S4G R30 S1G 39.8(4) 2 .
S2G R30 S1G 39.2(4) 2 .
S3L R30 S1G 81.5(5) . .
S5D R30 S1G 142.3(6) 2_565 .
S4G R30 R27 175.6(4) 2 1_565
S2G R30 R27 143.0(4) 2 1_565
S3L R30 R27 60.9(4) . 1_565
S5D R30 R27 77.2(5) 2_565 1_565
S1G R30 R27 140.2(4) . 1_565
S4G R30 S4L 120.1(5) 2 1_565
S2G R30 S4L 140.8(5) 2 1_565
S3L R30 S4L 37.9(4) . 1_565
S5D R30 S4L 97.1(6) 2_565 1_565
S1G R30 S4L 102.4(5) . 1_565
R27 R30 S4L 55.7(4) 1_565 1_565
S4G R30 R3 67.5(4) 2 .
S2G R30 R3 94.0(3) 2 .
S3L R30 R3 60.3(4) . .
S5D R30 R3 116.8(5) 2_565 .
S1G R30 R3 56.3(4) . .
R27 R30 R3 108.6(2) 1_565 .
S4L R30 R3 53.2(4) 1_565 .
S4G R30 R20 93.4(4) 2 .
S2G R30 R20 60.5(3) 2 .
S3L R30 R20 58.5(4) . .
S5D R30 R20 150.2(5) 2_565 .
S1G R30 R20 58.6(3) . .
R27 R30 R20 88.8(2) 1_565 .
S4L R30 R20 96.4(4) 1_565 .
R3 R30 R20 92.5(2) . .
S4G R30 R41 87.3(4) 2 2_565
S2G R30 R41 67.0(3) 2 2_565
S3L R30 R41 140.9(4) . 2_565
S5D R30 R41 63.9(5) 2_565 2_565
S1G R30 R41 106.3(4) . 2_565
R27 R30 R41 96.4(3) 1_565 2_565
S4L R30 R41 150.4(4) 1_565 2_565
R3 R30 R41 154.6(3) . 2_565
R20 R30 R41 92.3(2) . 2_565
S4G R30 S7A 125.2(6) 2 2_565
S2G R30 S7A 84.5(5) 2 2_565
S3L R30 S7A 82.2(5) . 2_565
S5D R30 S7A 98.9(6) 2_565 2_565
S1G R30 S7A 106.1(6) . 2_565
R27 R30 S7A 59.1(5) 1_565 2_565
S4L R30 S7A 106.2(5) 1_565 2_565
R3 R30 S7A 139.3(5) . 2_565
R20 R30 S7A 51.7(4) . 2_565
R41 R30 S7A 58.7(4) 2_565 2_565
S4G R30 R21 100.7(4) 2 .
S2G R30 R21 141.5(4) 2 .
S3L R30 R21 88.1(4) . .
S5D R30 R21 54.7(5) 2_565 .
S1G R30 R21 118.4(4) . .
R27 R30 R21 75.4(2) 1_565 .
S4L R30 R21 50.3(3) 1_565 .
R3 R30 R21 65.9(2) . .
R20 R30 R21 146.5(2) . .
R41 R30 R21 118.3(2) 2_565 .
S7A R30 R21 132.4(5) 2_565 .
S4K R31 S3B 139.7(5) 3_656 .
S4K R31 S1K 39.0(5) 3_656 3_656
S3B R31 S1K 101.2(5) . 3_656
S4K R31 S1E 95.6(5) 3_656 2_655
S3B R31 S1E 112.0(5) . 2_655
S1K R31 S1E 114.7(5) 3_656 2_655
S4K R31 S4B 85.3(5) 3_656 3_666
S3B R31 S4B 103.5(5) . 3_666
S1K R31 S4B 102.6(5) 3_656 3_666
S1E R31 S4B 120.6(5) 2_655 3_666
S4K R31 S1B 97.4(5) 3_656 3_666
S3B R31 S1B 113.1(5) . 3_666
S1K R31 S1B 130.2(6) 3_656 3_666
S1E R31 S1B 85.3(5) 2_655 3_666
S4B R31 S1B 36.3(5) 3_666 3_666
S4K R31 R38 155.0(4) 3_656 1_565
S3B R31 R38 65.3(4) . 1_565
S1K R31 R38 165.2(4) 3_656 1_565
S1E R31 R38 68.2(4) 2_655 1_565
S4B R31 R38 87.0(4) 3_666 1_565
S1B R31 R38 63.6(4) 3_666 1_565
S4K R31 R40 58.8(4) 3_656 .
S3B R31 R40 116.7(4) . .
S1K R31 R40 62.9(4) 3_656 .
S1E R31 R40 52.2(3) 2_655 .
S4B R31 R40 138.9(4) 3_666 .
S1B R31 R40 123.3(4) 3_666 .
R38 R31 R40 116.6(3) 1_565 .
S4K R31 R36 63.7(4) 3_656 2_655
S3B R31 R36 156.6(4) . 2_655
S1K R31 R36 101.9(4) 3_656 2_655
S1E R31 R36 53.6(3) 2_655 2_655
S4B R31 R36 75.3(4) 3_666 2_655
S1B R31 R36 52.5(4) 3_666 2_655
R38 R31 R36 91.4(2) 1_565 2_655
R40 R31 R36 71.3(2) . 2_655
S4K R31 R38 107.5(4) 3_656 3_656
S3B R31 R38 55.0(4) . 3_656
S1K R31 R38 90.1(4) 3_656 3_656
S1E R31 R38 154.8(4) 2_655 3_656
S4B R31 R38 53.5(3) 3_666 3_656
S1B R31 R38 81.8(4) 3_666 3_656
R38 R31 R38 86.6(2) 1_565 3_656
R40 R31 R38 150.8(3) . 3_656
R36 R31 R38 128.8(2) 2_655 3_656
S4K R31 R18 52.3(4) 3_656 3_656
S3B R31 R18 102.7(4) . 3_656
S1K R31 R18 51.3(4) 3_656 3_656
S1E R31 R18 145.0(4) 2_655 3_656
S4B R31 R18 52.0(4) 3_666 3_656
S1B R31 R18 85.5(4) 3_666 3_656
R38 R31 R18 134.8(3) 1_565 3_656
R40 R31 R18 107.8(2) . 3_656
R36 R31 R18 94.8(2) 2_655 3_656
R38 R31 R18 55.4(2) 3_656 3_656
S4K R31 R1 108.8(4) 3_656 .
S3B R31 R1 72.4(4) . .
S1K R31 R1 94.7(4) 3_656 .
S1E R31 R1 50.0(3) 2_655 .
S4B R31 R1 162.8(4) 3_666 .
S1B R31 R1 129.0(4) 3_666 .
R38 R31 R1 76.0(2) 1_565 .
R40 R31 R1 51.1(2) . .
R36 R31 R1 101.6(2) 2_655 .
R38 R31 R1 127.1(2) 3_656 .
R18 R31 R1 144.9(2) 3_656 .
S1L R32 S4F 99.9(5) . .
S1L R32 S4K 123.8(5) . 4
S4F R32 S4K 123.8(6) . 4
S1L R32 S2F 115.3(5) . .
S4F R32 S2F 39.7(5) . .
S4K R32 S2F 120.9(5) 4 .
S1L R32 R36 142.9(5) . .
S4F R32 R36 96.0(4) . .
S4K R32 R36 70.8(4) 4 .
S2F R32 R36 61.5(3) . .
S1L R32 R4 60.2(4) . .
S4F R32 R4 73.7(4) . .
S4K R32 R4 156.4(5) 4 .
S2F R32 R4 60.5(3) . .
R36 R32 R4 93.2(3) . .
S1L R32 S1F 139.3(5) . .
S4F R32 S1F 39.4(5) . .
S4K R32 S1F 90.6(5) 4 .
S2F R32 S1F 38.3(4) . .
R36 R32 S1F 63.7(4) . .
R4 R32 S1F 97.8(4) . .
S1L R32 S2K 84.5(5) . 4
S4F R32 S2K 135.7(6) . 4
S4K R32 S2K 39.9(5) 4 4
S2F R32 S2K 159.4(5) . 4
R36 R32 S2K 106.7(4) . 4
R4 R32 S2K 139.7(4) . 4
S1F R32 S2K 122.4(5) . 4
S1L R32 R40 77.4(4) . 2_645
S4F R32 R40 171.7(5) . 2_645
S4K R32 R40 63.3(4) 4 2_645
S2F R32 R40 134.4(4) . 2_645
R36 R32 R40 82.0(3) . 2_645
R4 R32 R40 98.2(3) . 2_645
S1F R32 R40 142.7(4) . 2_645
S2K R32 R40 52.3(4) 4 2_645
S1L R32 S3E 86.0(5) . .
S4F R32 S3E 118.7(5) . .
S4K R32 S3E 99.5(5) 4 .
S2F R32 S3E 82.6(5) . .
R36 R32 S3E 57.0(4) . .
R4 R32 S3E 56.9(3) . .
S1F R32 S3E 111.3(5) . .
S2K R32 S3E 105.6(5) 4 .
R40 R32 S3E 53.5(3) 2_645 .
S1L R32 R48 115.0(5) . 3
S4F R32 R48 62.7(4) . 3
S4K R32 R48 67.3(4) 4 3
S2F R32 R48 90.2(4) . 3
R36 R32 R48 102.1(3) . 3
R4 R32 R48 134.8(3) . 3
S1F R32 R48 54.8(4) . 3
S2K R32 R48 75.4(4) 4 3
R40 R32 R48 125.6(3) 2_645 3
S3E R32 R48 158.9(4) . 3
S1L R32 R43 58.6(4) . 4
S4F R32 R43 95.7(4) . 4
S4K R32 R43 81.6(4) 4 4
S2F R32 R43 135.3(4) . 4
R36 R32 R43 152.1(3) . 4
R4 R32 R43 114.4(2) . 4
S1F R32 R43 113.6(4) . 4
S2K R32 R43 49.2(4) 4 4
R40 R32 R43 89.6(2) 2_645 4
S3E R32 R43 135.0(4) . 4
R48 R32 R43 61.7(2) 3 4
S2H R33 S6D 96.2(6) . 1_565
S2H R33 S2J 150.0(5) . 1_565
S6D R33 S2J 96.8(5) 1_565 1_565
S2H R33 S3H 37.8(4) . .
S6D R33 S3H 114.3(6) 1_565 .
S2J R33 S3H 112.4(5) 1_565 .
S2H R33 S1J 116.2(5) . 1_565
S6D R33 S1J 128.6(6) 1_565 1_565
S2J R33 S1J 37.5(4) 1_565 1_565
S3H R33 S1J 79.7(5) . 1_565
S2H R33 R42 64.8(3) . .
S6D R33 R42 157.7(5) 1_565 .
S2J R33 R42 105.5(4) 1_565 .
S3H R33 R42 58.3(3) . .
S1J R33 R42 72.8(4) 1_565 .
S2H R33 S7C 110.5(5) . 2_655
S6D R33 S7C 98.3(6) 1_565 2_655
S2J R33 S7C 94.2(5) 1_565 2_655
S3H R33 S7C 133.8(5) . 2_655
S1J R33 S7C 105.3(5) 1_565 2_655
R42 R33 S7C 79.0(4) . 2_655
S2H R33 R9 153.7(4) . 1_565
S6D R33 R9 62.4(5) 1_565 1_565
S2J R33 R9 54.1(3) 1_565 1_565
S3H R33 R9 163.1(4) . 1_565
S1J R33 R9 89.9(4) 1_565 1_565
R42 R33 R9 131.3(3) . 1_565
S7C R33 R9 61.8(4) 2_655 1_565
S2H R33 R45 82.9(4) . .
S6D R33 R45 97.0(5) 1_565 .
S2J R33 R45 68.8(3) 1_565 .
S3H R33 R45 49.9(3) . .
S1J R33 R45 53.1(4) 1_565 .
R42 R33 R45 92.4(2) . .
S7C R33 R45 158.4(5) 2_655 .
R9 R33 R45 113.2(2) 1_565 .
S2H R33 R11 56.3(3) . .
S6D R33 R11 57.2(4) 1_565 .
S2J R33 R11 150.2(4) 1_565 .
S3H R33 R11 93.2(3) . .
S1J R33 R11 172.3(4) 1_565 .
R42 R33 R11 100.9(2) . .
S7C R33 R11 77.3(4) 2_655 .
R9 R33 R11 97.7(2) 1_565 .
R45 R33 R11 124.1(2) . .
S2H R33 R46 131.4(4) . 1_565
S6D R33 R46 128.4(5) 1_565 1_565
S2J R33 R46 53.4(3) 1_565 1_565
S3H R33 R46 115.9(4) . 1_565
S1J R33 R46 53.2(4) 1_565 1_565
R42 R33 R46 67.1(2) . 1_565
S7C R33 R46 52.1(4) 2_655 1_565
R9 R33 R46 66.2(2) 1_565 1_565
R45 R33 R46 106.3(2) . 1_565
R11 R33 R46 129.0(3) . 1_565
S2H R33 R14 50.9(3) . .
S6D R33 R14 60.0(5) 1_565 .
S2J R33 R14 115.5(4) 1_565 .
S3H R33 R14 54.4(3) . .
S1J R33 R14 110.8(4) 1_565 .
R42 R33 R14 109.8(2) . .
S7C R33 R14 143.9(4) 2_655 .
R9 R33 R14 118.9(2) 1_565 .
R45 R33 R14 57.7(2) . .
R11 R33 R14 66.7(2) . .
R46 R33 R14 164.0(2) 1_565 .
S3I R34 S1E 132.4(5) 1_565 2_655
S3I R34 S3J 111.7(5) 1_565 .
S1E R34 S3J 112.0(5) 2_655 .
S3I R34 S1I 40.6(4) 1_565 1_565
S1E R34 S1I 110.1(5) 2_655 1_565
S3J R34 S1I 135.0(5) . 1_565
S3I R34 S4E 125.3(5) 1_565 2_655
S1E R34 S4E 40.5(4) 2_655 2_655
S3J R34 S4E 117.3(5) . 2_655
S1I R34 S4E 86.1(5) 1_565 2_655
S3I R34 S2E 164.4(5) 1_565 .
S1E R34 S2E 39.9(5) 2_655 .
S3J R34 S2E 82.1(5) . .
S1I R34 S2E 124.2(5) 1_565 .
S4E R34 S2E 39.1(4) 2_655 .
S3I R34 R46 117.6(4) 1_565 1_565
S1E R34 R46 96.4(4) 2_655 1_565
S3J R34 R46 66.6(4) . 1_565
S1I R34 R46 94.0(4) 1_565 1_565
S4E R34 R46 65.6(4) 2_655 1_565
S2E R34 R46 59.9(4) . 1_565
S3I R34 R38 66.3(4) 1_565 1_565
S1E R34 R38 71.7(4) 2_655 1_565
S3J R34 R38 130.0(4) . 1_565
S1I R34 R38 78.1(4) 1_565 1_565
S4E R34 R38 97.4(4) 2_655 1_565
S2E R34 R38 111.2(4) . 1_565
R46 R34 R38 162.0(3) 1_565 1_565
S3I R34 S2J 83.2(5) 1_565 1_565
S1E R34 S2J 144.4(5) 2_655 1_565
S3J R34 S2J 38.1(4) . 1_565
S1I R34 S2J 97.0(5) 1_565 1_565
S4E R34 S2J 123.5(5) 2_655 1_565
S2E R34 S2J 105.5(5) . 1_565
R46 R34 S2J 57.9(3) 1_565 1_565
R38 R34 S2J 138.6(4) 1_565 1_565
S3I R34 R1 137.2(4) 1_565 .
S1E R34 R1 61.8(4) 2_655 .
S3J R34 R1 56.1(4) . .
S1I R34 R1 167.9(4) 1_565 .
S4E R34 R1 91.6(4) 2_655 .
S2E R34 R1 56.3(3) . .
R46 R34 R1 95.8(2) 1_565 .
R38 R34 R1 90.5(3) 1_565 .
S2J R34 R1 94.2(3) 1_565 .
S3I R34 R12 57.9(3) 1_565 .
S1E R34 R12 138.8(4) 2_655 .
S3J R34 R12 59.4(3) . .
S1I R34 R12 96.9(4) 1_565 .
S4E R34 R12 176.7(4) 2_655 .
S2E R34 R12 137.6(4) . .
R46 R34 R12 112.5(3) 1_565 .
R38 R34 R12 84.8(2) 1_565 .
S2J R34 R12 54.8(3) 1_565 .
R1 R34 R12 85.8(2) . .
S3I R34 R9 51.2(3) 1_565 1_565
S1E R34 R9 148.2(4) 2_655 1_565
S3J R34 R9 86.7(4) . 1_565
S1I R34 R9 48.5(3) 1_565 1_565
S4E R34 R9 108.5(4) 2_655 1_565
S2E R34 R9 125.6(4) . 1_565
R46 R34 R9 66.8(2) 1_565 1_565
R38 R34 R9 116.4(2) 1_565 1_565
S2J R34 R9 48.6(3) 1_565 1_565
R1 R34 R9 142.9(2) . 1_565
R12 R34 R9 72.7(2) . 1_565
S4L R35 S2L 37.8(5) 1_565 .
S4L R35 S7D 119.3(5) 1_565 1_565
S2L R35 S7D 132.9(5) . 1_565
S4L R35 R15 142.6(4) 1_565 1_565
S2L R35 R15 164.0(4) . 1_565
S7D R35 R15 63.1(4) 1_565 1_565
S4L R35 S8C 151.6(5) 1_565 2_655
S2L R35 S8C 118.6(5) . 2_655
S7D R35 S8C 88.3(5) 1_565 2_655
R15 R35 S8C 53.6(4) 1_565 2_655
S4L R35 S4H 84.9(5) 1_565 1_565
S2L R35 S4H 118.9(5) . 1_565
S7D R35 S4H 85.2(5) 1_565 1_565
R15 R35 S4H 57.8(3) 1_565 1_565
S8C R35 S4H 105.3(5) 2_655 1_565
S4L R35 S3C 133.6(5) 1_565 2_655
S2L R35 S3C 96.5(5) . 2_655
S7D R35 S3C 83.2(5) 1_565 2_655
R15 R35 S3C 83.0(3) 1_565 2_655
S8C R35 S3C 36.5(5) 2_655 2_655
S4H R35 S3C 140.1(5) 1_565 2_655
S4L R35 S8D 89.2(5) 1_565 1_565
S2L R35 S8D 98.2(5) . 1_565
S7D R35 S8D 35.1(5) 1_565 1_565
R15 R35 S8D 97.8(3) 1_565 1_565
S8C R35 S8D 114.2(5) 2_655 1_565
S4H R35 S8D 100.2(4) 1_565 1_565
S3C R35 S8D 91.7(5) 2_655 1_565
S4L R35 R21 55.4(4) 1_565 .
S2L R35 R21 90.7(4) . .
S7D R35 R21 71.0(4) 1_565 .
R15 R35 R21 97.6(2) 1_565 .
S8C R35 R21 150.6(4) 2_655 .
S4H R35 R21 53.8(3) 1_565 .
S3C R35 R21 150.3(4) 2_655 .
S8D R35 R21 58.7(3) 1_565 .
S4L R35 R4 54.7(4) 1_565 1_565
S2L R35 R4 72.9(4) . 1_565
S7D R35 R4 135.9(4) 1_565 1_565
R15 R35 R4 96.2(2) 1_565 1_565
S8C R35 R4 110.9(4) 2_655 1_565
S4H R35 R4 52.1(3) 1_565 1_565
S3C R35 R4 135.3(4) 2_655 1_565
S8D R35 R4 132.2(4) 1_565 1_565
R21 R35 R4 74.3(2) . 1_565
S4L R35 S4C 120.2(5) 1_565 2_655
S2L R35 S4C 85.7(4) . 2_655
S7D R35 S4C 114.1(5) 1_565 2_655
R15 R35 S4C 85.0(4) 1_565 2_655
S8C R35 S4C 33.0(4) 2_655 2_655
S4H R35 S4C 125.2(5) 1_565 2_655
S3C R35 S4C 34.2(4) 2_655 2_655
S8D R35 S4C 125.4(5) 1_565 2_655
R21 R35 S4C 174.9(4) . 2_655
R4 R35 S4C 101.1(4) 1_565 2_655
S4L R35 R3 49.3(4) 1_565 .
S2L R35 R3 48.0(3) . .
S7D R35 R3 85.3(4) 1_565 .
R15 R35 R3 147.9(2) 1_565 .
S8C R35 R3 135.6(4) 2_655 .
S4H R35 R3 117.9(3) 1_565 .
S3C R35 R3 99.1(4) 2_655 .
S8D R35 R3 50.2(3) 1_565 .
R21 R35 R3 65.1(2) . .
R4 R35 R3 104.0(2) 1_565 .
S4C R35 R3 114.6(4) 2_655 .
S1E R36 S1B 91.9(5) . 4_565
S1E R36 R32 92.1(4) . .
S1B R36 R32 143.3(5) 4_565 .
S1E R36 S3E 39.9(4) . .
S1B R36 S3E 130.9(6) 4_565 .
R32 R36 S3E 66.2(4) . .
S1E R36 S2F 125.8(5) . .
S1B R36 S2F 139.4(6) 4_565 .
R32 R36 S2F 59.0(3) . .
S3E R36 S2F 86.1(4) . .
S1E R36 S1F 150.6(5) . .
S1B R36 S1F 114.0(6) 4_565 .
R32 R36 S1F 59.0(4) . .
S3E R36 S1F 115.0(5) . .
S2F R36 S1F 36.9(4) . .
S1E R36 R2 83.9(4) . .
S1B R36 R2 126.6(5) 4_565 .
R32 R36 R2 90.0(2) . .
S3E R36 R2 56.4(3) . .
S2F R36 R2 54.7(3) . .
S1F R36 R2 90.8(3) . .
S1E R36 S4K 87.0(5) . 4
S1B R36 S4K 91.9(5) 4_565 4
R32 R36 S4K 51.9(3) . 4
S3E R36 S4K 93.6(5) . 4
S2F R36 S4K 103.1(4) . 4
S1F R36 S4K 78.9(4) . 4
R2 R36 S4K 140.5(4) . 4
S1E R36 R25 149.8(4) . .
S1B R36 R25 85.2(4) 4_565 .
R32 R36 R25 108.1(2) . .
S3E R36 R25 129.5(4) . .
S2F R36 R25 54.9(3) . .
S1F R36 R25 51.9(3) . .
R2 R36 R25 74.1(2) . .
S4K R36 R25 123.1(4) 4 .
S1E R36 R23 133.8(4) . .
S1B R36 R23 69.9(4) 4_565 .
R32 R36 R23 81.4(3) . .
S3E R36 R23 144.5(4) . .
S2F R36 R23 89.3(3) . .
S1F R36 R23 52.5(3) . .
R2 R36 R23 141.2(2) . .
S4K R36 R23 53.3(3) 4 .
R25 R36 R23 72.9(2) . .
S1E R36 R31 56.1(3) . 2_645
S1B R36 R31 59.7(4) 4_565 2_645
R32 R36 R31 93.3(3) . 2_645
S3E R36 R31 88.9(4) . 2_645
S2F R36 R31 151.3(4) . 2_645
S1F R36 R31 124.6(4) . 2_645
R2 R36 R31 140.0(3) . 2_645
S4K R36 R31 49.0(3) 4 2_645
R25 R36 R31 140.9(3) . 2_645
R23 R36 R31 78.6(2) . 2_645
S1E R36 R28 62.6(4) . .
S1B R36 R28 58.2(4) 4_565 .
R32 R36 R28 150.5(3) . .
S3E R36 R28 84.3(4) . .
S2F R36 R28 122.5(4) . .
S1F R36 R28 142.7(4) . .
R2 R36 R28 73.3(2) . .
S4K R36 R28 134.0(3) 4 .
R25 R36 R28 91.0(2) . .
R23 R36 R28 126.7(3) . .
R31 R36 R28 85.0(2) 2_645 .
S4G R37 R3 68.6(4) 2 .
S4G R37 S9D 122.9(5) 2 1_565
R3 R37 S9D 87.1(4) . 1_565
S4G R37 S3D 113.2(5) 2 2
R3 R37 S3D 177.7(5) . 2
S9D R37 S3D 90.7(5) 1_565 2
S4G R37 R47 85.3(4) 2 .
R3 R37 R47 92.5(3) . .
S9D R37 R47 148.9(4) 1_565 .
S3D R37 R47 89.0(4) 2 .
S4G R37 S3F 108.9(5) 2 .
R3 R37 S3F 55.7(3) . .
S9D R37 S3F 96.1(5) 1_565 .
S3D R37 S3F 124.0(5) 2 .
R47 R37 S3F 59.3(3) . .
S4G R37 S1G 37.2(4) 2 .
R3 R37 S1G 55.3(3) . .
S9D R37 S1G 140.5(5) 1_565 .
S3D R37 S1G 126.9(5) 2 .
R47 R37 S1G 55.7(4) . .
S3F R37 S1G 74.0(4) . .
S4G R37 R6 58.5(3) 2 2
R3 R37 R6 127.0(3) . 2
S9D R37 R6 117.8(4) 1_565 2
S3D R37 R6 54.8(4) 2 2
R47 R37 R6 86.9(2) . 2
S3F R37 R6 145.7(4) . 2
S1G R37 R6 82.4(3) . 2
S4G R37 S3G 36.2(4) 2 2
R3 R37 S3G 89.1(3) . 2
S9D R37 S3G 157.4(5) 1_565 2
S3D R37 S3G 93.2(5) 2 2
R47 R37 S3G 53.4(3) . 2
S3F R37 S3G 100.1(4) . 2
S1G R37 S3G 34.8(4) . 2
R6 R37 S3G 49.6(3) 2 2
S4G R37 S4D 89.7(5) 2 1_565
R3 R37 S4D 80.6(4) . 1_565
S9D R37 S4D 34.1(5) 1_565 1_565
S3D R37 S4D 98.0(5) 2 1_565
R47 R37 S4D 172.7(4) . 1_565
S3F R37 S4D 117.6(5) . 1_565
S1G R37 S4D 117.5(5) . 1_565
R6 R37 S4D 95.2(4) 2 1_565
S3G R37 S4D 123.4(4) 2 1_565
S4G R37 R44 157.4(4) 2 .
R3 R37 R44 104.6(2) . .
S9D R37 R44 76.8(4) 1_565 .
S3D R37 R44 74.2(4) 2 .
R47 R37 R44 73.2(2) . .
S3F R37 R44 53.9(3) . .
S1G R37 R44 120.8(4) . .
R6 R37 R44 125.5(3) 2 .
S3G R37 R44 125.6(4) 2 .
S4D R37 R44 110.8(4) 1_565 .
S4G R37 R21 103.4(4) 2 2_545
R3 R37 R21 129.0(3) . 2_545
S9D R37 R21 53.9(4) 1_565 2_545
S3D R37 R21 49.7(4) 2 2_545
R47 R37 R21 138.2(3) . 2_545
S3F R37 R21 145.0(4) . 2_545
S1G R37 R21 140.1(4) . 2_545
R6 R37 R21 65.2(2) 2 2_545
S3G R37 R21 114.1(3) 2 2_545
S4D R37 R21 48.5(3) 1_565 2_545
R44 R37 R21 97.5(2) . 2_545
S4I R38 S4B 116.2(5) . 1_545
S4I R38 S3B 102.1(5) . 3_656
S4B R38 S3B 99.4(5) 1_545 3_656
S4I R38 R34 77.4(4) . 1_545
S4B R38 R34 103.3(4) 1_545 1_545
S3B R38 R34 155.0(4) 3_656 1_545
S4I R38 S8B 127.3(5) . 1_545
S4B R38 S8B 37.3(5) 1_545 1_545
S3B R38 S8B 122.7(5) 3_656 1_545
R34 R38 S8B 72.8(4) 1_545 1_545
S4I R38 R28 60.8(3) . 2_645
S4B R38 R28 175.1(4) 1_545 2_645
S3B R38 R28 85.2(4) 3_656 2_645
R34 R38 R28 72.6(2) 1_545 2_645
S8B R38 R28 140.6(4) 1_545 2_645
S4I R38 R31 152.8(4) . 1_545
S4B R38 R31 91.0(4) 1_545 1_545
S3B R38 R31 71.1(4) 3_656 1_545
R34 R38 R31 97.7(3) 1_545 1_545
S8B R38 R31 74.6(4) 1_545 1_545
R28 R38 R31 92.1(2) 2_645 1_545
S4I R38 S3I 36.8(4) . .
S4B R38 S3I 93.8(5) 1_545 .
S3B R38 S3I 137.1(5) 3_656 .
R34 R38 S3I 52.0(3) 1_545 .
S8B R38 S3I 91.5(5) 1_545 .
R28 R38 S3I 81.6(3) 2_645 .
R31 R38 S3I 149.6(4) 1_545 .
S4I R38 S3B 153.9(5) . 1_545
S4B R38 S3B 37.8(5) 1_545 1_545
S3B R38 S3B 85.4(5) 3_656 1_545
R34 R38 S3B 106.2(4) 1_545 1_545
S8B R38 S3B 37.5(5) 1_545 1_545
R28 R38 S3B 145.3(4) 2_645 1_545
R31 R38 S3B 53.3(3) 1_545 1_545
S3I R38 S3B 126.0(5) . 1_545
S4I R38 S1B 100.9(5) . 3_656
S4B R38 S1B 128.4(5) 1_545 3_656
S3B R38 S1B 35.4(5) 3_656 3_656
R34 R38 S1B 119.6(4) 1_545 3_656
S8B R38 S1B 131.5(5) 1_545 3_656
R28 R38 S1B 56.5(4) 2_645 3_656
R31 R38 S1B 57.9(4) 1_545 3_656
S3I R38 S1B 134.5(5) . 3_656
S3B R38 S1B 99.4(5) 1_545 3_656
S4I R38 R18 61.0(3) . .
S4B R38 R18 55.4(4) 1_545 .
S3B R38 R18 105.7(4) 3_656 .
R34 R38 R18 95.9(2) 1_545 .
S8B R38 R18 80.0(4) 1_545 .
R28 R38 R18 121.8(3) 2_645 .
R31 R38 R18 145.9(3) 1_545 .
S3I R38 R18 51.4(3) . .
S3B R38 R18 92.9(4) 1_545 .
S1B R38 R18 136.5(5) 3_656 .
S4I R38 R31 102.2(4) . 3_656
S4B R38 R31 53.7(4) 1_545 3_656
S3B R38 R31 50.3(4) 3_656 3_656
R34 R38 R31 154.7(3) 1_545 3_656
S8B R38 R31 88.5(4) 1_545 3_656
R28 R38 R31 129.8(3) 2_645 3_656
R31 R38 R31 93.4(2) 1_545 3_656
S3I R38 R31 113.5(3) . 3_656
S3B R38 R31 63.3(3) 1_545 3_656
S1B R38 R31 85.5(4) 3_656 3_656
R18 R38 R31 63.4(2) . 3_656
S1K R39 S6B 119.3(6) . .
S1K R39 S3J 110.4(5) . .
S6B R39 S3J 129.8(6) . .
S1K R39 R5 60.3(4) . .
S6B R39 R5 147.0(5) . .
S3J R39 R5 58.1(3) . .
S1K R39 S9B 134.7(5) . .
S6B R39 S9B 37.9(5) . .
S3J R39 S9B 106.8(5) . .
R5 R39 S9B 164.3(4) . .
S1K R39 S4J 83.6(5) . .
S6B R39 S4J 151.6(6) . .
S3J R39 S4J 36.5(4) . .
R5 R39 S4J 57.4(3) . .
S9B R39 S4J 114.2(5) . .
S1K R39 S8B 167.3(5) . .
S6B R39 S8B 48.0(5) . .
S3J R39 S8B 82.2(5) . .
R5 R39 S8B 129.4(4) . .
S9B R39 S8B 37.0(4) . .
S4J R39 S8B 108.4(4) . .
S1K R39 R12 128.6(5) . .
S6B R39 R12 94.2(5) . .
S3J R39 R12 57.2(3) . .
R5 R39 R12 111.2(2) . .
S9B R39 R12 57.4(4) . .
S4J R39 R12 57.4(3) . .
S8B R39 R12 59.1(3) . .
S1K R39 S2K 35.8(5) . .
S6B R39 S2K 94.1(5) . .
S3J R39 S2K 133.1(5) . .
R5 R39 S2K 95.4(4) . .
S9B R39 S2K 99.0(5) . .
S4J R39 S2K 97.2(5) . .
S8B R39 S2K 135.1(5) . .
R12 R39 S2K 112.0(4) . .
S1K R39 R1 133.2(4) . .
S6B R39 R1 86.3(4) . .
S3J R39 R1 52.6(3) . .
R5 R39 R1 76.9(2) . .
S9B R39 R1 90.2(4) . .
S4J R39 R1 89.1(3) . .
S8B R39 R1 53.2(3) . .
R12 R39 R1 82.3(2) . .
S2K R39 R1 165.6(4) . .
S1K R39 R10 59.2(4) . .
S6B R39 R10 122.1(5) . .
S3J R39 R10 88.6(4) . .
R5 R39 R10 87.3(2) . .
S9B R39 R10 97.5(4) . .
S4J R39 R10 52.8(3) . .
S8B R39 R10 124.7(4) . .
R12 R39 R10 70.2(2) . .
S2K R39 R10 49.1(3) . .
R1 R39 R10 140.8(2) . .
S1K R39 R40 62.2(4) . 3_656
S6B R39 R40 57.2(5) . 3_656
S3J R39 R40 168.2(4) . 3_656
R5 R39 R40 110.5(3) . 3_656
S9B R39 R40 84.1(4) . 3_656
S4J R39 R40 142.7(4) . 3_656
S8B R39 R40 105.2(4) . 3_656
R12 R39 R40 134.5(3) . 3_656
S2K R39 R40 46.4(3) . 3_656
R1 R39 R40 124.6(3) . 3_656
R10 R39 R40 94.4(2) . 3_656
S2K R40 S1E 133.0(6) 3_656 2_655
S2K R40 S3E 128.4(6) 3_656 2_655
S1E R40 S3E 41.3(5) 2_655 2_655
S2K R40 R29 123.3(5) 3_656 .
S1E R40 R29 93.9(4) 2_655 .
S3E R40 R29 63.8(4) 2_655 .
S2K R40 S4K 39.8(5) 3_656 3_656
S1E R40 S4K 93.2(5) 2_655 3_656
S3E R40 S4K 101.2(5) 2_655 3_656
R29 R40 S4K 144.3(4) . 3_656
S2K R40 R32 63.1(4) 3_656 2_655
S1E R40 R32 91.0(4) 2_655 2_655
S3E R40 R32 65.8(4) 2_655 2_655
R29 R40 R32 91.7(3) . 2_655
S4K R40 R32 53.3(3) 3_656 2_655
S2K R40 S2E 165.9(5) 3_656 .
S1E R40 S2E 38.4(5) 2_655 .
S3E R40 S2E 37.7(4) 2_655 .
R29 R40 S2E 57.8(3) . .
S4K R40 S2E 129.7(5) 3_656 .
R32 R40 S2E 103.4(4) 2_655 .
S2K R40 S6B 105.0(6) 3_656 3_656
S1E R40 S6B 115.4(6) 2_655 3_656
S3E R40 S6B 121.9(6) 2_655 3_656
R29 R40 S6B 69.0(4) . 3_656
S4K R40 S6B 136.7(5) 3_656 3_656
R32 R40 S6B 147.5(5) 2_655 3_656
S2E R40 S6B 88.5(5) . 3_656
S2K R40 R1 136.5(5) 3_656 .
S1E R40 R1 61.3(4) 2_655 .
S3E R40 R1 90.0(4) 2_655 .
R29 R40 R1 89.3(2) . .
S4K R40 R1 124.4(4) 3_656 .
R32 R40 R1 152.2(3) 2_655 .
S2E R40 R1 54.6(3) . .
S6B R40 R1 57.0(4) 3_656 .
S2K R40 S1K 36.1(5) 3_656 3_656
S1E R40 S1K 108.9(5) 2_655 3_656
S3E R40 S1K 133.3(5) 2_655 3_656
R29 R40 S1K 156.9(4) . 3_656
S4K R40 S1K 34.7(4) 3_656 3_656
R32 R40 S1K 84.8(4) 2_655 3_656
S2E R40 S1K 145.1(5) . 3_656
S6B R40 S1K 102.6(5) 3_656 3_656
R1 R40 S1K 104.3(4) . 3_656
S2K R40 R31 83.6(4) 3_656 .
S1E R40 R31 57.0(4) 2_655 .
S3E R40 R31 91.2(4) 2_655 .
R29 R40 R31 150.7(3) . .
S4K R40 R31 50.8(3) 3_656 .
R32 R40 R31 91.4(2) 2_655 .
S2E R40 R31 93.2(4) . .
S6B R40 R31 118.5(5) 3_656 .
R1 R40 R31 75.0(2) . .
S1K R40 R31 52.3(4) 3_656 .
S2K R40 R39 63.6(4) 3_656 3_656
S1E R40 R39 125.2(4) 2_655 3_656
S3E R40 R39 165.2(4) 2_655 3_656
R29 R40 R39 119.1(3) . 3_656
S4K R40 R39 83.9(4) 3_656 3_656
R32 R40 R39 126.7(3) 2_655 3_656
S2E R40 R39 129.6(4) . 3_656
S6B R40 R39 53.2(4) 3_656 3_656
R1 R40 R39 75.8(2) . 3_656
S1K R40 R39 49.4(4) 3_656 3_656
R31 R40 R39 81.3(2) . 3_656
S2J R41 S4J 37.1(4) . 1_545
S2J R41 S2A 105.8(6) . .
S4J R41 S2A 90.5(6) 1_545 .
S2J R41 R30 152.5(4) . 2_535
S4J R41 R30 129.4(4) 1_545 2_535
S2A R41 R30 96.6(5) . 2_535
S2J R41 S7A 139.9(6) . .
S4J R41 S7A 117.2(5) 1_545 .
S2A R41 S7A 34.1(6) . .
R30 R41 S7A 63.6(5) 2_535 .
S2J R41 S5D 119.6(5) . .
S4J R41 S5D 144.8(5) 1_545 .
S2A R41 S5D 124.7(6) . .
R30 R41 S5D 54.3(4) 2_535 .
S7A R41 S5D 96.0(6) . .
S2J R41 S2D 98.5(5) . .
S4J R41 S2D 135.5(5) 1_545 .
S2A R41 S2D 110.1(6) . .
R30 R41 S2D 88.1(4) 2_535 .
S7A R41 S2D 99.5(6) . .
S5D R41 S2D 37.9(5) . .
S2J R41 S2G 110.2(4) . 1_545
S4J R41 S2G 77.9(4) 1_545 1_545
S2A R41 S2G 93.6(5) . 1_545
R30 R41 S2G 51.8(3) 2_535 1_545
S7A R41 S2G 79.7(5) . 1_545
S5D R41 S2G 98.2(5) . 1_545
S2D R41 S2G 136.1(5) . 1_545
S2J R41 R10 89.0(3) . 1_545
S4J R41 R10 53.7(3) 1_545 1_545
S2A R41 R10 54.4(5) . 1_545
R30 R41 R10 91.5(2) 2_535 1_545
S7A R41 R10 66.6(5) . 1_545
S5D R41 R10 145.7(5) . 1_545
S2D R41 R10 164.4(4) . 1_545
S2G R41 R10 51.2(3) 1_545 1_545
S2J R41 R45 66.9(3) . 1_545
S4J R41 R45 51.7(3) 1_545 1_545
S2A R41 R45 128.3(5) . 1_545
R30 R41 R45 86.9(2) 2_535 1_545
S7A R41 R45 128.8(5) . 1_545
S5D R41 R45 99.0(5) . 1_545
S2D R41 R45 121.6(4) . 1_545
S2G R41 R45 49.9(3) 1_545 1_545
R10 R41 R45 73.9(2) 1_545 1_545
S2J R41 S6D 85.1(5) . .
S4J R41 S6D 114.8(5) 1_545 .
S2A R41 S6D 145.5(7) . .
R30 R41 S6D 85.2(4) 2_535 .
S7A R41 S6D 127.9(6) . .
S5D R41 S6D 34.6(5) . .
S2D R41 S6D 35.4(5) . .
S2G R41 S6D 113.6(5) 1_545 .
R10 R41 S6D 160.1(5) 1_545 .
R45 R41 S6D 86.2(4) 1_545 .
S2J R41 R12 52.4(3) . 1_545
S4J R41 R12 55.0(3) 1_545 1_545
S2A R41 R12 54.4(5) . 1_545
R30 R41 R12 150.6(3) 2_535 1_545
S7A R41 R12 88.2(5) . 1_545
S5D R41 R12 143.4(5) . 1_545
S2D R41 R12 105.5(4) . 1_545
S2G R41 R12 118.2(3) 1_545 1_545
R10 R41 R12 68.3(2) 1_545 1_545
R45 R41 R12 106.5(2) 1_545 1_545
S6D R41 R12 121.0(4) . 1_545
S1H R42 S9C 140.3(6) . .
S1H R42 S3H 39.0(4) . .
S9C R42 S3H 144.6(5) . .
S1H R42 R7 81.9(4) . .
S9C R42 R7 85.5(4) . .
S3H R42 R7 59.3(3) . .
S1H R42 S6C 102.6(5) . .
S9C R42 S6C 38.5(5) . .
S3H R42 S6C 125.8(5) . .
R7 R42 S6C 84.6(4) . .
S1H R42 R33 88.8(4) . .
S9C R42 R33 128.8(4) . .
S3H R42 R33 60.2(3) . .
R7 R42 R33 89.8(2) . .
S6C R42 R33 166.5(4) . .
S1H R42 S2C 116.0(6) . 2_655
S9C R42 S2C 88.7(6) . 2_655
S3H R42 S2C 124.9(5) . 2_655
R7 R42 S2C 156.6(5) . 2_655
S6C R42 S2C 104.6(6) . 2_655
R33 R42 S2C 76.2(4) . 2_655
S1H R42 S2H 37.1(4) . .
S9C R42 S2H 176.8(5) . .
S3H R42 S2H 36.0(4) . .
R7 R42 S2H 95.3(3) . .
S6C R42 S2H 138.5(5) . .
R33 R42 S2H 54.3(3) . .
S2C R42 S2H 91.7(5) 2_655 .
S1H R42 R2 60.6(4) . .
S9C R42 R2 125.1(4) . .
S3H R42 R2 86.8(3) . .
R7 R42 R2 142.3(3) . .
S6C R42 R2 105.7(4) . .
R33 R42 R2 86.2(2) . .
S2C R42 R2 56.6(4) 2_655 .
S2H R42 R2 52.9(3) . .
S1H R42 R24 113.5(4) . .
S9C R42 R24 55.7(4) . .
S3H R42 R24 152.0(4) . .
R7 R42 R24 135.9(3) . .
S6C R42 R24 52.4(4) . .
R33 R42 R24 129.5(3) . .
S2C R42 R24 53.3(4) 2_655 .
S2H R42 R24 122.4(3) . .
R2 R42 R24 69.5(2) . .
S1H R42 R46 149.6(4) . 1_565
S9C R42 R46 67.5(4) . 1_565
S3H R42 R46 112.8(4) . 1_565
R7 R42 R46 90.8(2) . 1_565
S6C R42 R46 106.0(4) . 1_565
R33 R42 R46 61.6(2) . 1_565
S2C R42 R46 66.1(4) 2_655 1_565
S2H R42 R46 115.5(4) . 1_565
R2 R42 R46 119.4(3) . 1_565
R24 R42 R46 92.2(2) . 1_565
S1H R42 R19 49.1(3) . .
S9C R42 R19 94.5(4) . .
S3H R42 R19 84.8(3) . .
R7 R42 R19 93.2(2) . .
S6C R42 R19 56.3(4) . .
R33 R42 R19 136.6(3) . .
S2C R42 R19 109.9(5) 2_655 .
S2H R42 R19 82.4(3) . .
R2 R42 R19 65.7(2) . .
R24 R42 R19 72.3(2) . .
R46 R42 R19 161.3(2) 1_565 .
S2K R43 S8A 124.6(7) . 3_546
S2K R43 S3L 110.2(5) . 4_566
S8A R43 S3L 101.5(6) 3_546 4_566
S2K R43 S6A 104.7(5) . 1_565
S8A R43 S6A 119.1(7) 3_546 1_565
S3L R43 S6A 91.1(5) 4_566 1_565
S2K R43 R26 63.9(4) . 4_566
S8A R43 R26 160.9(6) 3_546 4_566
S3L R43 R26 60.1(4) 4_566 4_566
S6A R43 R26 69.1(4) 1_565 4_566
S2K R43 S1L 78.0(5) . 4_556
S8A R43 S1L 108.4(6) 3_546 4_556
S3L R43 S1L 36.1(4) 4_566 4_556
S6A R43 S1L 115.4(5) 1_565 4_556
R26 R43 S1L 54.4(3) 4_566 4_556
S2K R43 R20 152.2(5) . 4_566
S8A R43 R20 83.0(6) 3_546 4_566
S3L R43 R20 55.2(4) 4_566 4_566
S6A R43 R20 56.8(4) 1_565 4_566
R26 R43 R20 89.0(2) 4_566 4_566
S1L R43 R20 91.3(4) 4_556 4_566
S2K R43 S9A 120.0(6) . 3_546
S8A R43 S9A 34.0(6) 3_546 3_546
S3L R43 S9A 126.5(5) 4_566 3_546
S6A R43 S9A 93.0(6) 1_565 3_546
R26 R43 S9A 161.7(5) 4_566 3_546
S1L R43 S9A 142.3(5) 4_556 3_546
R20 R43 S9A 83.9(4) 4_566 3_546
S2K R43 R27 114.9(4) . 4_556
S8A R43 R27 53.8(5) 3_546 4_556
S3L R43 R27 54.1(4) 4_566 4_556
S6A R43 R27 133.8(4) 1_565 4_556
R26 R43 R27 107.5(2) 4_566 4_556
S1L R43 R27 55.3(3) 4_556 4_556
R20 R43 R27 77.4(2) 4_566 4_556
S9A R43 R27 87.4(4) 3_546 4_556
S2K R43 R10 50.3(4) . .
S8A R43 R10 125.7(6) 3_546 .
S3L R43 R10 132.3(4) 4_566 .
S6A R43 R10 62.1(4) 1_565 .
R26 R43 R10 73.3(2) 4_566 .
S1L R43 R10 119.1(4) 4_556 .
R20 R43 R10 118.6(3) 4_566 .
S9A R43 R10 95.4(4) 3_546 .
R27 R43 R10 163.9(3) 4_556 .
S2K R43 R48 73.5(4) . 2_545
S8A R43 R48 51.2(6) 3_546 2_545
S3L R43 R48 120.9(4) 4_566 2_545
S6A R43 R48 146.9(5) 1_565 2_545
R26 R43 R48 131.8(3) 4_566 2_545
S1L R43 R48 96.8(4) 4_556 2_545
R20 R43 R48 133.8(3) 4_566 2_545
S9A R43 R48 62.5(5) 3_546 2_545
R27 R43 R48 70.6(2) 4_556 2_545
R10 R43 R48 96.6(3) . 2_545
S2K R43 S6A 148.6(5) . 3_546
S8A R43 S6A 45.1(6) 3_546 3_546
S3L R43 S6A 101.2(5) 4_566 3_546
S6A R43 S6A 74.1(6) 1_565 3_546
R26 R43 S6A 137.6(4) 4_566 3_546
S1L R43 S6A 131.8(5) 4_556 3_546
R20 R43 S6A 52.7(4) 4_566 3_546
S9A R43 S6A 31.4(5) 3_546 3_546
R27 R43 S6A 83.3(4) 4_556 3_546
R10 R43 S6A 107.1(4) . 3_546
R48 R43 S6A 90.5(4) 2_545 3_546
S4F R44 S1D 92.8(6) . 2
S4F R44 S2H 115.9(5) . .
S1D R44 S2H 150.3(6) 2 .
S4F R44 S2F 39.1(5) . .
S1D R44 S2F 131.3(6) 2 .
S2H R44 S2F 78.3(4) . .
S4F R44 S3F 38.8(5) . .
S1D R44 S3F 103.3(6) 2 .
S2H R44 S3F 104.0(5) . .
S2F R44 S3F 38.0(4) . .
S4F R44 R4 71.9(4) . .
S1D R44 R4 126.4(6) 2 .
S2H R44 R4 61.9(3) . .
S2F R44 R4 58.7(3) . .
S3F R44 R4 95.5(4) . .
S4F R44 S4D 129.9(5) . 2
S1D R44 S4D 37.2(6) 2 2
S2H R44 S4D 113.5(5) . 2
S2F R44 S4D 168.0(5) . 2
S3F R44 S4D 132.0(5) . 2
R4 R44 S4D 127.9(5) . 2
S4F R44 S4H 128.0(5) . .
S1D R44 S4H 117.9(6) 2 .
S2H R44 S4H 38.0(4) . .
S2F R44 S4H 103.5(4) . .
S3F R44 S4H 138.4(5) . .
R4 R44 S4H 56.2(3) . .
S4D R44 S4H 88.0(5) 2 .
S4F R44 R14 164.0(5) . .
S1D R44 R14 95.9(5) 2 .
S2H R44 R14 58.3(3) . .
S2F R44 R14 128.9(4) . .
S3F R44 R14 125.7(4) . .
R4 R44 R14 112.8(3) . .
S4D R44 R14 60.4(4) 2 .
S4H R44 R14 58.2(3) . .
S4F R44 R11 88.9(4) . .
S1D R44 R11 136.1(6) 2 .
S2H R44 R11 56.6(3) . .
S2F R44 R11 57.5(3) . .
S3F R44 R11 55.5(3) . .
R4 R44 R11 95.8(2) . .
S4D R44 R11 126.1(4) 2 .
S4H R44 R11 94.3(4) . .
R14 R44 R11 75.5(2) . .
S4F R44 R37 82.2(4) . .
S1D R44 R37 63.6(5) 2 .
S2H R44 R37 124.7(4) . .
S2F R44 R37 94.6(4) . .
S3F R44 R37 57.0(3) . .
R4 R44 R37 152.1(3) . .
S4D R44 R37 76.9(4) 2 .
S4H R44 R37 147.8(4) . .
R14 R44 R37 89.7(3) . .
R11 R44 R37 73.2(2) . .
S4F R44 R27 50.8(4) . .
S1D R44 R27 59.0(5) 2 .
S2H R44 R27 134.2(4) . .
S2F R44 R27 84.8(3) . .
S3F R44 R27 86.6(4) . .
R4 R44 R27 72.9(2) . .
S4D R44 R27 88.0(4) 2 .
S4H R44 R27 109.1(4) . .
R14 R44 R27 144.7(3) . .
R11 R44 R27 139.8(2) . .
R37 R44 R27 98.7(2) . .
S3H R45 R17 129.8(5) . .
S3H R45 S4J 129.7(5) . .
R17 R45 S4J 67.6(4) . .
S3H R45 S2G 139.6(5) . .
R17 R45 S2G 65.4(3) . .
S4J R45 S2G 90.2(4) . .
S3H R45 S1J 90.2(5) . 1_565
R17 R45 S1J 87.9(4) . 1_565
S4J R45 S1J 39.8(4) . 1_565
S2G R45 S1J 130.0(5) . 1_565
S3H R45 S4G 100.2(5) . .
R17 R45 S4G 94.6(4) . .
S4J R45 S4G 127.5(5) . .
S2G R45 S4G 39.7(4) . .
S1J R45 S4G 163.9(6) 1_565 .
S3H R45 S3G 111.3(5) . .
R17 R45 S3G 59.3(3) . .
S4J R45 S3G 116.1(4) . .
S2G R45 S3G 37.4(4) . .
S1J R45 S3G 147.1(5) 1_565 .
S4G R45 S3G 37.9(4) . .
S3H R45 R6 59.3(4) . .
R17 R45 R6 89.4(3) . .
S4J R45 R6 155.6(5) . .
S2G R45 R6 87.4(4) . .
S1J R45 R6 136.2(5) 1_565 .
S4G R45 R6 59.8(3) . .
S3G R45 R6 52.5(3) . .
S3H R45 R33 60.2(4) . .
R17 R45 R33 147.1(3) . .
S4J R45 R33 83.0(4) . .
S2G R45 R33 131.4(4) . .
S1J R45 R33 59.5(4) 1_565 .
S4G R45 R33 115.5(4) . .
S3G R45 R33 152.9(4) . .
R6 R45 R33 116.4(2) . .
S3H R45 R7 58.1(4) . .
R17 R45 R7 82.0(3) . .
S4J R45 R7 85.3(4) . .
S2G R45 R7 146.1(4) . .
S1J R45 R7 53.0(4) 1_565 .
S4G R45 R7 143.0(4) . .
S3G R45 R7 117.5(4) . .
R6 R45 R7 83.3(2) . .
R33 R45 R7 81.3(2) . .
S3H R45 R41 127.8(5) . 1_565
R17 R45 R41 101.8(2) . 1_565
S4J R45 R41 58.1(4) . 1_565
S2G R45 R41 63.4(3) . 1_565
S1J R45 R41 83.7(4) 1_565 1_565
S4G R45 R41 80.2(4) . 1_565
S3G R45 R41 100.3(3) . 1_565
R6 R45 R41 139.3(3) . 1_565
R33 R45 R41 72.5(2) . 1_565
R7 R45 R41 136.7(3) . 1_565
S3H R45 R14 61.1(4) . .
R17 R45 R14 144.6(3) . .
S4J R45 R14 136.7(5) . .
S2G R45 R14 86.3(3) . .
S1J R45 R14 127.4(4) 1_565 .
S4G R45 R14 51.0(3) . .
S3G R45 R14 85.4(3) . .
R6 R45 R14 67.4(2) . .
R33 R45 R14 67.9(2) . .
R7 R45 R14 119.2(2) . .
R41 R45 R14 82.2(3) 1_565 .
S2J R46 S7C 98.4(5) . 2_645
S2J R46 S2E 109.0(5) . 1_545
S7C R46 S2E 141.1(6) 2_645 1_545
S2J R46 R34 62.9(4) . 1_545
S7C R46 R34 114.5(5) 2_645 1_545
S2E R46 R34 59.5(4) 1_545 1_545
S2J R46 S1J 38.3(5) . .
S7C R46 S1J 114.0(6) 2_645 .
S2E R46 S1J 104.6(5) 1_545 .
R34 R46 S1J 89.1(4) 1_545 .
S2J R46 R22 89.6(4) . 1_545
S7C R46 R22 151.5(5) 2_645 1_545
S2E R46 R22 57.7(4) 1_545 1_545
R34 R46 R22 93.5(2) 1_545 1_545
S1J R46 R22 58.8(4) . 1_545
S2J R46 S3J 36.8(4) . 1_545
S7C R46 S3J 135.2(5) 2_645 1_545
S2E R46 S3J 75.8(4) 1_545 1_545
R34 R46 S3J 54.0(3) 1_545 1_545
S1J R46 S3J 37.1(4) . 1_545
R22 R46 S3J 58.0(3) 1_545 1_545
S2J R46 R19 164.2(4) . 2_645
S7C R46 R19 97.3(5) 2_645 2_645
S2E R46 R19 56.6(3) 1_545 2_645
R34 R46 R19 108.8(3) 1_545 2_645
S1J R46 R19 133.5(5) . 2_645
R22 R46 R19 77.2(2) 1_545 2_645
S3J R46 R19 127.5(4) 1_545 2_645
S2J R46 S4E 119.1(5) . 2_645
S7C R46 S4E 105.3(6) 2_645 2_645
S2E R46 S4E 37.0(4) 1_545 2_645
R34 R46 S4E 56.3(3) 1_545 2_645
S1J R46 S4E 136.2(5) . 2_645
R22 R46 S4E 94.2(3) 1_545 2_645
S3J R46 S4E 100.1(4) 1_545 2_645
R19 R46 S4E 54.5(3) 2_645 2_645
S2J R46 S6C 135.4(5) . 2_645
S7C R46 S6C 37.1(5) 2_645 2_645
S2E R46 S6C 109.3(5) 1_545 2_645
R34 R46 S6C 122.0(4) 1_545 2_645
S1J R46 S6C 142.4(5) . 2_645
R22 R46 S6C 130.5(4) 1_545 2_645
S3J R46 S6C 171.4(5) 1_545 2_645
R19 R46 S6C 60.2(3) 2_645 2_645
S4E R46 S6C 81.4(4) 2_645 2_645
S2J R46 R33 53.1(3) . 1_545
S7C R46 R33 57.7(5) 2_645 1_545
S2E R46 R33 160.1(4) 1_545 1_545
R34 R46 R33 110.6(3) 1_545 1_545
S1J R46 R33 56.3(4) . 1_545
R22 R46 R33 109.1(3) 1_545 1_545
S3J R46 R33 84.4(3) 1_545 1_545
R19 R46 R33 139.5(3) 2_645 1_545
S4E R46 R33 154.5(4) 2_645 1_545
S6C R46 R33 90.6(4) 2_645 1_545
S2J R46 R42 92.6(4) . 1_545
S7C R46 R42 73.1(5) 2_645 1_545
S2E R46 R42 130.5(4) 1_545 1_545
R34 R46 R42 154.7(3) 1_545 1_545
S1J R46 R42 66.3(4) . 1_545
R22 R46 R42 79.3(2) 1_545 1_545
S3J R46 R42 102.8(4) 1_545 1_545
R19 R46 R42 93.3(3) 2_645 1_545
S4E R46 R42 147.7(4) 2_645 1_545
S6C R46 R42 79.3(4) 2_645 1_545
R33 R46 R42 51.3(2) 1_545 1_545
S4F R47 S3G 149.8(5) . 2
S4F R47 S1G 113.6(5) . .
S3G R47 S1G 39.2(4) 2 .
S4F R47 S3A 112.6(6) . 2
S3G R47 S3A 97.4(6) 2 2
S1G R47 S3A 127.2(6) . 2
S4F R47 S3F 38.0(5) . .
S3G R47 S3F 111.8(5) 2 .
S1G R47 S3F 78.1(5) . .
S3A R47 S3F 150.6(6) 2 .
S4F R47 R37 89.5(4) . .
S3G R47 R37 67.7(3) 2 .
S1G R47 R37 63.6(4) . .
S3A R47 R37 139.8(5) 2 .
S3F R47 R37 60.5(3) . .
S4F R47 R27 53.9(4) . .
S3G R47 R27 152.2(4) 2 .
S1G R47 R27 167.4(4) . .
S3A R47 R27 64.2(5) 2 .
S3F R47 R27 89.5(4) . .
R37 R47 R27 112.0(3) . .
S4F R47 S1D 85.4(6) . 2
S3G R47 S1D 100.9(6) 2 2
S1G R47 S1D 123.8(6) . 2
S3A R47 S1D 83.7(6) 2 2
S3F R47 S1D 93.9(6) . 2
R37 R47 S1D 64.3(5) . 2
R27 R47 S1D 58.5(5) . 2
S4F R47 R16 129.8(5) . .
S3G R47 R16 53.4(3) 2 .
S1G R47 R16 54.3(4) . .
S3A R47 R16 76.8(5) 2 .
S3F R47 R16 117.6(4) . .
R37 R47 R16 115.2(3) . .
R27 R47 R16 132.6(3) . .
S1D R47 R16 144.2(5) 2 .
S4F R47 R13 153.8(5) . 2
S3G R47 R13 52.8(3) 2 2
S1G R47 R13 91.5(4) . 2
S3A R47 R13 50.4(4) 2 2
S3F R47 R13 155.9(4) . 2
R37 R47 R13 95.4(3) . 2
R27 R47 R13 100.8(2) . 2
S1D R47 R13 73.7(5) 2 2
R16 R47 R13 70.7(2) . 2
S4F R47 S4A 108.8(6) . 2
S3G R47 S4A 94.1(6) 2 2
S1G R47 S4A 104.5(6) . 2
S3A R47 S4A 35.4(6) 2 2
S3F R47 S4A 133.8(6) . 2
R37 R47 S4A 161.4(5) . 2
R27 R47 S4A 82.5(5) . 2
S1D R47 S4A 118.9(7) 2 2
R16 R47 S4A 50.4(5) . 2
R13 R47 S4A 69.7(5) 2 2
S4F R47 R48 57.6(4) . 3
S3G R47 R48 128.6(4) 2 3
S1G R47 R48 103.1(4) . 3
S3A R47 R48 81.4(5) 2 3
S3F R47 R48 77.7(4) . 3
R37 R47 R48 137.6(3) . 3
R27 R47 R48 71.8(3) . 3
S1D R47 R48 129.7(5) 2 3
R16 R47 R48 76.9(3) . 3
R13 R47 R48 126.2(3) 2 3
S4A R47 R48 56.5(5) 2 3
S8A R48 S1F 119.4(7) 4 3
S8A R48 S3K 107.3(7) 4 2
S1F R48 S3K 112.5(6) 3 2
S8A R48 R23 173.8(6) 4 3
S1F R48 R23 55.1(4) 3 3
S3K R48 R23 74.2(5) 2 3
S8A R48 S4F 84.1(6) 4 3
S1F R48 S4F 36.1(4) 3 3
S3K R48 S4F 121.6(6) 2 3
R23 R48 S4F 90.0(4) 3 3
S8A R48 S4A 108.4(8) 4 2
S1F R48 S4A 114.3(7) 3 2
S3K R48 S4A 91.3(7) 2 2
R23 R48 S4A 77.3(6) 3 2
S4F R48 S4A 140.2(7) 3 2
S8A R48 R16 83.4(6) 4 .
S1F R48 R16 157.1(5) 3 .
S3K R48 R16 52.8(4) 2 .
R23 R48 R16 102.0(3) 3 .
S4F R48 R16 163.3(5) 3 .
S4A R48 R16 55.1(6) 2 .
S8A R48 R32 98.0(6) 4 3
S1F R48 R32 55.4(4) 3 3
S3K R48 R32 73.2(5) 2 3
R23 R48 R32 76.6(3) 3 3
S4F R48 R32 48.4(3) 3 3
S4A R48 R32 152.5(6) 2 3
R16 R48 R32 122.9(4) . 3
S8A R48 S4A 32.7(7) 4 4
S1F R48 S4A 128.4(7) 3 4
S3K R48 S4A 117.6(7) 2 4
R23 R48 S4A 152.0(7) 3 4
S4F R48 S4A 102.5(6) 3 4
S4A R48 S4A 77.1(8) 2 4
R16 R48 S4A 72.1(5) . 4
R32 R48 S4A 130.1(6) 3 4
S8A R48 R43 51.6(6) 4 2
S1F R48 R43 115.3(5) 3 2
S3K R48 R43 62.0(4) 2 2
R23 R48 R43 126.5(5) 3 2
S4F R48 R43 88.2(4) 3 2
S4A R48 R43 129.6(6) 2 2
R16 R48 R43 75.4(3) . 2
R32 R48 R43 63.0(3) 3 2
S4A R48 R43 79.4(6) 4 2
S8A R48 S9A 31.2(6) 4 4
S1F R48 S9A 150.3(6) 3 4
S3K R48 S9A 89.0(6) 2 4
R23 R48 S9A 154.5(5) 3 4
S4F R48 S9A 115.4(5) 3 4
S4A R48 S9A 84.1(7) 2 4
R16 R48 S9A 52.6(4) . 4
R32 R48 S9A 117.4(5) 3 4
S4A R48 S9A 29.6(6) 4 4
R43 R48 S9A 55.9(4) 2 4
S8A R48 R47 60.0(5) 4 3
S1F R48 R47 67.2(4) 3 3
S3K R48 R47 159.4(6) 2 3
R23 R48 R47 116.7(3) 3 3
S4F R48 R47 45.5(3) 3 3
S4A R48 R47 107.7(6) 2 3
R16 R48 R47 133.4(4) . 3
R32 R48 R47 91.9(3) 3 3
S4A R48 R47 61.5(5) 4 3
R43 R48 R47 98.9(3) 2 3
S9A R48 R47 85.4(4) 4 3
S5A S1A S4A 71.0(12) . .
S5A S1A S2A 65.0(11) . .
S4A S1A S2A 101.2(15) . .
S5A S1A S3A 102.5(13) . .
S4A S1A S3A 66.9(13) . .
S2A S1A S3A 63.8(12) . .
S5A S1A S9A 39.8(8) . .
S4A S1A S9A 34.9(11) . .
S2A S1A S9A 73.0(10) . .
S3A S1A S9A 71.9(10) . .
S5A S1A R18 124.5(10) . .
S4A S1A R18 128.0(13) . .
S2A S1A R18 130.8(12) . .
S3A S1A R18 132.8(11) . .
S9A S1A R18 149.1(8) . .
S5A S1A R13 163.1(11) . .
S4A S1A R13 105.5(12) . .
S2A S1A R13 100.5(10) . .
S3A S1A R13 61.8(8) . .
S9A S1A R13 130.2(8) . .
R18 S1A R13 71.1(4) . .
S5A S1A S6A 36.2(8) . .
S4A S1A S6A 68.9(12) . .
S2A S1A S6A 37.7(9) . .
S3A S1A S6A 68.5(10) . .
S9A S1A S6A 36.2(6) . .
R18 S1A S6A 154.6(8) . .
R13 S1A S6A 126.9(8) . .
S5A S1A R23 66.5(8) . 4_556
S4A S1A R23 101.4(11) . 4_556
S2A S1A R23 114.7(11) . 4_556
S3A S1A R23 166.7(11) . 4_556
S9A S1A R23 94.8(7) . 4_556
R18 S1A R23 59.0(4) . 4_556
R13 S1A R23 129.9(7) . 4_556
S6A S1A R23 102.0(7) . 4_556
S5A S1A R12 104.2(9) . 1_545
S4A S1A R12 164.8(13) . 1_545
S2A S1A R12 64.2(9) . 1_545
S3A S1A R12 101.1(10) . 1_545
S9A S1A R12 134.3(8) . 1_545
R18 S1A R12 66.9(4) . 1_545
R13 S1A R12 74.8(4) . 1_545
S6A S1A R12 98.5(7) . 1_545
R23 S1A R12 89.3(5) 4_556 1_545
S7A S2A S1A 108.7(16) . .
S7A S2A S6A 59.0(12) . .
S1A S2A S6A 105.3(14) . .
S7A S2A S3A 56.4(12) . .
S1A S2A S3A 58.2(11) . .
S6A S2A S3A 96.5(13) . .
S7A S2A S5A 102.9(14) . .
S1A S2A S5A 56.9(10) . .
S6A S2A S5A 57.1(10) . .
S3A S2A S5A 93.7(13) . .
S7A S2A R10 94.3(13) . 1_545
S1A S2A R10 157.0(13) . 1_545
S6A S2A R10 87.1(11) . 1_545
S3A S2A R10 140.9(13) . 1_545
S5A S2A R10 119.9(11) . 1_545
S7A S2A S4A 74.6(13) . .
S1A S2A S4A 39.2(9) . .
S6A S2A S4A 71.5(11) . .
S3A S2A S4A 45.6(10) . .
S5A S2A S4A 48.2(9) . .
R10 S2A S4A 158.6(11) 1_545 .
S7A S2A R12 144.7(13) . 1_545
S1A S2A R12 80.4(10) . 1_545
S6A S2A R12 153.4(13) . 1_545
S3A S2A R12 108.1(11) . 1_545
S5A S2A R12 110.1(11) . 1_545
R10 S2A R12 80.2(6) 1_545 1_545
S4A S2A R12 119.4(10) . 1_545
S7A S2A S8A 38.2(11) . .
S1A S2A S8A 72.9(11) . .
S6A S2A S8A 57.6(10) . .
S3A S2A S8A 38.9(9) . .
S5A S2A S8A 72.5(10) . .
R10 S2A S8A 129.6(10) 1_545 .
S4A S2A S8A 36.4(8) . .
R12 S2A S8A 145.8(10) 1_545 .
S7A S2A R41 75.8(11) . .
S1A S2A R41 116.0(12) . .
S6A S2A R41 126.4(12) . .
S3A S2A R41 79.2(10) . .
S5A S2A R41 172.2(13) . .
R10 S2A R41 67.9(5) 1_545 .
S4A S2A R41 124.7(10) . .
R12 S2A R41 69.8(5) 1_545 .
S8A S2A R41 103.2(9) . .
S7A S2A S9A 63.7(11) . .
S1A S2A S9A 70.0(10) . .
S6A S2A S9A 36.7(9) . .
S3A S2A S9A 69.6(10) . .
S5A S2A S9A 39.4(8) . .
R10 S2A S9A 123.8(9) 1_545 .
S4A S2A S9A 34.9(8) . .
R12 S2A S9A 146.3(10) 1_545 .
S8A S2A S9A 36.0(7) . .
R41 S2A S9A 138.0(10) . .
S7A S2A R26 125.6(13) . 4_556
S1A S2A R26 94.9(10) . 4_556
S6A S2A R26 67.8(9) . 4_556
S3A S2A R26 145.2(12) . 4_556
S5A S2A R26 51.5(7) . 4_556
R10 S2A R26 71.6(5) 1_545 4_556
S4A S2A R26 99.7(8) . 4_556
R12 S2A R26 85.9(6) 1_545 4_556
S8A S2A R26 116.8(8) . 4_556
R41 S2A R26 135.4(8) . 4_556
S9A S2A R26 81.1(7) . 4_556
S7A S2A R13 92.6(12) . .
S1A S2A R13 50.4(8) . .
S6A S2A R13 137.1(12) . .
S3A S2A R13 41.7(8) . .
S5A S2A R13 106.8(10) . .
R10 S2A R13 129.7(7) 1_545 .
S4A S2A R13 70.0(8) . .
R12 S2A R13 66.4(5) 1_545 .
S8A S2A R13 80.0(7) . .
R41 S2A R13 65.8(5) . .
S9A S2A R13 103.8(8) . .
R26 S2A R13 137.2(7) 4_556 .
S7A S2A R20 38.1(10) . 2_535
S1A S2A R20 142.9(12) . 2_535
S6A S2A R20 49.1(8) . 2_535
S3A S2A R20 94.4(10) . 2_535
S5A S2A R20 106.2(10) . 2_535
R10 S2A R20 59.3(5) 1_545 2_535
S4A S2A R20 104.0(9) . 2_535
R12 S2A R20 135.4(8) 1_545 2_535
S8A S2A R20 70.3(7) . 2_535
R41 S2A R20 77.7(5) . 2_535
S9A S2A R20 77.4(7) . 2_535
R26 S2A R20 97.1(6) 4_556 2_535
R13 S2A R20 125.6(6) . 2_535
S7A S2A S9B 168.8(13) . 1_545
S1A S2A S9B 74.1(10) . 1_545
S6A S2A S9B 109.9(11) . 1_545
S3A S2A S9B 130.2(12) . 1_545
S5A S2A S9B 69.1(8) . 1_545
R10 S2A S9B 83.5(6) 1_545 1_545
S4A S2A S9B 103.7(9) . 1_545
R12 S2A S9B 45.8(4) 1_545 1_545
S8A S2A S9B 138.8(9) . 1_545
R41 S2A S9B 113.1(7) . 1_545
S9A S2A S9B 108.5(8) . 1_545
R26 S2A S9B 43.3(4) 4_556 1_545
R13 S2A S9B 97.2(6) . 1_545
R20 S2A S9B 134.9(7) 2_535 1_545
S7A S2A R23 135.4(13) . 4_556
S1A S2A R23 41.2(8) . 4_556
S6A S2A R23 93.3(10) . 4_556
S3A S2A R23 98.3(11) . 4_556
S5A S2A R23 37.1(7) . 4_556
R10 S2A R23 120.4(7) 1_545 4_556
S4A S2A R23 63.0(7) . 4_556
R12 S2A R23 73.7(5) 1_545 4_556
S8A S2A R23 98.3(8) . 4_556
R41 S2A R23 140.3(7) . 4_556
S9A S2A R23 73.5(7) . 4_556
R26 S2A R23 54.3(3) 4_556 4_556
R13 S2A R23 85.9(5) . 4_556
R20 S2A R23 141.6(6) 2_535 4_556
S9B S2A R23 40.8(3) 1_545 4_556
S7A S2A R43 84.7(11) . 1_545
S1A S2A R43 128.0(11) . 1_545
S6A S2A R43 39.1(8) . 1_545
S3A S2A R43 134.7(11) . 1_545
S5A S2A R43 71.3(8) . 1_545
R10 S2A R43 53.4(4) 1_545 1_545
S4A S2A R43 106.6(8) . 1_545
R12 S2A R43 117.2(7) 1_545 1_545
S8A S2A R43 96.2(8) . 1_545
R41 S2A R43 116.0(7) . 1_545
S9A S2A R43 72.6(6) . 1_545
R26 S2A R43 44.2(3) 4_556 1_545
R13 S2A R43 176.2(7) . 1_545
R20 S2A R43 53.0(3) 2_535 1_545
S9B S2A R43 85.2(5) 1_545 1_545
R23 S2A R43 94.1(5) 4_556 1_545
S7A S2A R18 134.3(13) . .
S1A S2A R18 30.5(8) . .
S6A S2A R18 129.5(11) . .
S3A S2A R18 78.2(10) . .
S5A S2A R18 73.1(8) . .
R10 S2A R18 127.9(7) 1_545 .
S4A S2A R18 69.7(8) . .
R12 S2A R18 50.1(4) 1_545 .
S8A S2A R18 102.5(8) . .
R41 S2A R18 102.1(6) . .
S9A S2A R18 98.3(8) . .
R26 S2A R18 88.3(5) 4_556 .
R13 S2A R18 48.9(3) . .
R20 S2A R18 172.4(7) 2_535 .
S9B S2A R18 52.3(4) 1_545 .
R23 S2A R18 40.0(2) 4_556 .
R43 S2A R18 132.1(6) 1_545 .
S7A S2A R30 35.5(9) . 2_535
S1A S2A R30 127.3(11) . 2_535
S6A S2A R30 85.9(10) . 2_535
S3A S2A R30 69.6(9) . 2_535
S5A S2A R30 138.0(10) . 2_535
R10 S2A R30 71.9(5) 1_545 2_535
S4A S2A R30 105.2(9) . 2_535
R12 S2A R30 111.8(6) 1_545 2_535
S8A S2A R30 70.9(7) . 2_535
R41 S2A R30 42.2(3) . 2_535
S9A S2A R30 99.1(7) . 2_535
R26 S2A R30 135.5(7) 4_556 2_535
R13 S2A R30 86.4(5) . 2_535
R20 S2A R30 41.4(3) 2_535 2_535
S9B S2A R30 150.3(7) 1_545 2_535
R23 S2A R30 167.6(6) 4_556 2_535
R43 S2A R30 93.0(5) 1_545 2_535
R18 S2A R30 134.8(6) . 2_535
S7A S2A R39 140.7(13) . 1_545
S1A S2A R39 110.4(11) . 1_545
S6A S2A R39 112.7(11) . 1_545
S3A S2A R39 150.8(11) . 1_545
S5A S2A R39 101.3(9) . 1_545
R10 S2A R39 46.5(4) 1_545 1_545
S4A S2A R39 142.9(9) . 1_545
R12 S2A R39 43.2(4) 1_545 1_545
S8A S2A R39 170.1(9) . 1_545
R41 S2A R39 83.9(5) . 1_545
S9A S2A R39 135.3(8) . 1_545
R26 S2A R39 54.3(3) 4_556 1_545
R13 S2A R39 109.4(5) . 1_545
R20 S2A R39 105.0(5) 2_535 1_545
S9B S2A R39 39.3(3) 1_545 1_545
R23 S2A R39 79.9(4) 4_556 1_545
R43 S2A R39 74.3(4) 1_545 1_545
R18 S2A R39 82.5(4) . 1_545
R30 S2A R39 111.8(5) 2_535 1_545
S7A S3A S8A 62.5(13) . .
S7A S3A S1A 107.7(15) . .
S8A S3A S1A 105.5(14) . .
S7A S3A S2A 55.5(12) . .
S8A S3A S2A 99.2(14) . .
S1A S3A S2A 58.0(11) . .
S7A S3A S4A 100.3(15) . .
S8A S3A S4A 54.9(12) . .
S1A S3A S4A 56.0(12) . .
S2A S3A S4A 91.0(14) . .
S7A S3A R13 145.7(13) . .
S8A S3A R13 149.5(14) . .
S1A S3A R13 79.7(10) . .
S2A S3A R13 108.5(11) . .
S4A S3A R13 110.8(13) . .
S7A S3A S6A 36.5(9) . .
S8A S3A S6A 58.5(10) . .
S1A S3A S6A 74.5(10) . .
S2A S3A S6A 40.7(9) . .
S4A S3A S6A 69.4(11) . .
R13 S3A S6A 147.8(10) . .
S7A S3A S9A 64.4(11) . .
S8A S3A S9A 36.7(10) . .
S1A S3A S9A 70.7(10) . .
S2A S3A S9A 71.3(10) . .
S4A S3A S9A 35.9(10) . .
R13 S3A S9A 145.0(10) . .
S6A S3A S9A 36.7(7) . .
S7A S3A R47 125.7(13) . 2_545
S8A S3A R47 81.4(11) . 2_545
S1A S3A R47 120.9(12) . 2_545
S2A S3A R47 178.8(13) . 2_545
S4A S3A R47 88.5(11) . 2_545
R13 S3A R47 70.7(6) . 2_545
S6A S3A R47 139.9(9) . 2_545
S9A S3A R47 108.8(8) . 2_545
S9A S4A S8A 61.4(15) . .
S9A S4A S1A 108.0(18) . .
S8A S4A S1A 108.4(18) . .
S9A S4A S3A 100.7(17) . .
S8A S4A S3A 57.1(13) . .
S1A S4A S3A 57.0(11) . .
S9A S4A S5A 57.6(12) . .
S8A S4A S5A 98.3(16) . .
S1A S4A S5A 54.3(11) . .
S3A S4A S5A 87.3(14) . .
S9A S4A S2A 75.4(13) . .
S8A S4A S2A 73.3(13) . .
S1A S4A S2A 39.6(10) . .
S3A S4A S2A 43.5(10) . .
S5A S4A S2A 43.8(9) . .
S9A S4A R16 155.8(16) . 2_545
S8A S4A R16 121.8(15) . 2_545
S1A S4A R16 93.9(13) . 2_545
S3A S4A R16 99.8(12) . 2_545
S5A S4A R16 136.3(13) . 2_545
S2A S4A R16 128.7(11) . 2_545
S9A S4A S6A 37.1(10) . .
S8A S4A S6A 58.5(12) . .
S1A S4A S6A 74.6(12) . .
S3A S4A S6A 69.1(11) . .
S5A S4A S6A 39.9(8) . .
S2A S4A S6A 38.4(7) . .
R16 S4A S6A 167.0(12) 2_545 .
S9A S4A S7A 64.3(13) . .
S8A S4A S7A 38.2(11) . .
S1A S4A S7A 71.7(12) . .
S3A S4A S7A 36.4(9) . .
S5A S4A S7A 68.4(10) . .
S2A S4A S7A 35.1(7) . .
R16 S4A S7A 135.0(11) 2_545 .
S6A S4A S7A 36.0(7) . .
S9A S4A R48 102.8(14) . 2_545
S8A S4A R48 153.6(16) . 2_545
S1A S4A R48 96.4(13) . 2_545
S3A S4A R48 149.1(14) . 2_545
S5A S4A R48 88.6(10) . 2_545
S2A S4A R48 125.8(11) . 2_545
R16 S4A R48 63.6(6) 2_545 2_545
S6A S4A R48 122.7(10) . 2_545
S7A S4A R48 157.0(12) . 2_545
S9A S4A R48 79.3(12) . 4_556
S8A S4A R48 55.4(11) . 4_556
S1A S4A R48 157.4(14) . 4_556
S3A S4A R48 101.0(12) . 4_556
S5A S4A R48 136.9(13) . 4_556
S2A S4A R48 128.7(11) . 4_556
R16 S4A R48 84.4(8) 2_545 4_556
S6A S4A R48 103.9(10) . 4_556
S7A S4A R48 93.6(9) . 4_556
R48 S4A R48 102.9(8) 2_545 4_556
S9A S4A R47 125.5(15) . 2_545
S8A S4A R47 65.3(11) . 2_545
S1A S4A R47 98.0(12) . 2_545
S3A S4A R47 56.0(9) . 2_545
S5A S4A R47 143.3(13) . 2_545
S2A S4A R47 99.5(9) . 2_545
R16 S4A R47 58.7(5) 2_545 2_545
S6A S4A R47 116.2(10) . 2_545
S7A S4A R47 80.8(8) . 2_545
R48 S4A R47 121.2(9) 2_545 2_545
R48 S4A R47 61.9(5) 4_556 2_545
S9A S4A R23 95.5(13) . 4_556
S8A S4A R23 144.6(16) . 4_556
S1A S4A R23 50.4(9) . 4_556
S3A S4A R23 107.2(12) . 4_556
S5A S4A R23 46.8(8) . 4_556
S2A S4A R23 75.1(8) . 4_556
R16 S4A R23 90.6(7) 2_545 4_556
S6A S4A R23 86.6(8) . 4_556
S7A S4A R23 109.1(9) . 4_556
R48 S4A R23 50.9(5) 2_545 4_556
R48 S4A R23 151.8(9) 4_556 4_556
R47 S4A R23 136.4(8) 2_545 4_556
S9A S4A R16 47.8(10) . 4_556
S8A S4A R16 80.0(12) . 4_556
S1A S4A R16 147.9(14) . 4_556
S3A S4A R16 136.8(13) . 4_556
S5A S4A R16 94.3(10) . 4_556
S2A S4A R16 123.3(10) . 4_556
R16 S4A R16 108.0(8) 2_545 4_556
S6A S4A R16 85.0(8) . 4_556
S7A S4A R16 105.3(9) . 4_556
R48 S4A R16 74.0(6) 2_545 4_556
R48 S4A R16 51.5(4) 4_556 4_556
R47 S4A R16 113.3(8) 2_545 4_556
R23 S4A R16 104.9(7) 4_556 4_556
S9A S4A R13 138.5(15) . .
S8A S4A R13 92.4(12) . .
S1A S4A R13 47.1(9) . .
S3A S4A R13 39.6(8) . .
S5A S4A R13 99.9(10) . .
S2A S4A R13 65.9(7) . .
R16 S4A R13 64.8(5) 2_545 .
S6A S4A R13 102.4(9) . .
S7A S4A R13 75.2(7) . .
R48 S4A R13 111.6(8) 2_545 .
R48 S4A R13 113.4(8) 4_556 .
R47 S4A R13 51.5(4) 2_545 .
R23 S4A R13 88.9(6) 4_556 .
R16 S4A R13 164.8(9) 4_556 .
S9A S4A R8 48.7(10) . 4_556
S8A S4A R8 110.0(14) . 4_556
S1A S4A R8 91.2(11) . 4_556
S3A S4A R8 129.2(13) . 4_556
S5A S4A R8 43.3(7) . 4_556
S2A S4A R8 86.3(8) . 4_556
R16 S4A R8 122.9(9) 2_545 4_556
S6A S4A R8 64.4(7) . 4_556
S7A S4A R8 100.4(9) . 4_556
R48 S4A R8 59.2(5) 2_545 4_556
R48 S4A R8 108.7(7) 4_556 4_556
R47 S4A R8 170.7(9) 2_545 4_556
R23 S4A R8 52.1(4) 4_556 4_556
R16 S4A R8 57.4(4) 4_556 4_556
R13 S4A R8 137.8(8) . 4_556
S9A S4A S4A 90.8(14) . 3_546
S8A S4A S4A 102.3(15) . 3_546
S1A S4A S4A 148.9(18) . 3_546
S3A S4A S4A 144.8(17) . 3_546
S5A S4A S4A 126.2(14) . 3_546
S2A S4A S4A 166.1(14) . 3_546
R16 S4A S4A 65.0(8) 2_545 3_546
S6A S4A S4A 128.0(13) . 3_546
S7A S4A S4A 139.4(14) . 3_546
R48 S4A S4A 54.5(7) 2_545 3_546
R48 S4A S4A 48.4(6) 4_556 3_546
R47 S4A S4A 90.2(10) 2_545 3_546
R23 S4A S4A 104.6(10) 4_556 3_546
R16 S4A S4A 43.0(6) 4_556 3_546
R13 S4A S4A 127.9(12) . 3_546
R8 S4A S4A 82.9(8) 4_556 3_546
S9A S4A R18 131.3(14) . .
S8A S4A R18 136.2(14) . .
S1A S4A R18 32.4(9) . .
S3A S4A R18 79.2(10) . .
S5A S4A R18 73.8(9) . .
S2A S4A R18 72.0(7) . .
R16 S4A R18 65.5(6) 2_545 .
S6A S4A R18 104.7(9) . .
S7A S4A R18 103.0(9) . .
R48 S4A R18 70.2(6) 2_545 .
R48 S4A R18 149.2(9) 4_556 .
R47 S4A R18 95.1(6) 2_545 .
R23 S4A R18 41.5(3) 4_556 .
R16 S4A R18 142.4(8) 4_556 .
R13 S4A R18 49.0(3) . .
R8 S4A R18 93.6(6) 4_556 .
S4A S4A R18 117.3(11) 3_546 .
S9A S4A R43 41.4(10) . 3_546
S8A S4A R43 23.0(9) . 3_546
S1A S4A R43 120.7(13) . 3_546
S3A S4A R43 78.0(10) . 3_546
S5A S4A R43 90.5(10) . 3_546
S2A S4A R43 81.3(8) . 3_546
R16 S4A R43 133.2(9) 2_545 3_546
S6A S4A R43 52.9(6) . 3_546
S7A S4A R43 49.9(6) . 3_546
R48 S4A R43 132.7(8) 2_545 3_546
R48 S4A R43 51.3(4) 4_556 3_546
R47 S4A R43 84.2(6) 2_545 3_546
R23 S4A R43 135.3(8) 4_556 3_546
R16 S4A R43 58.9(4) 4_556 3_546
R13 S4A R43 115.1(7) . 3_546
R8 S4A R43 89.5(6) 4_556 3_546
S4A S4A R43 89.9(9) 3_546 3_546
R18 S4A R43 152.8(8) . 3_546
S9A S4A R27 83.4(12) . 2_545
S8A S4A R27 22.3(9) . 2_545
S1A S4A R27 99.9(12) . 2_545
S3A S4A R27 43.1(9) . 2_545
S5A S4A R27 110.6(11) . 2_545
S2A S4A R27 74.2(8) . 2_545
R16 S4A R27 103.2(7) 2_545 2_545
S6A S4A R27 73.6(7) . 2_545
S7A S4A R27 42.5(6) . 2_545
R48 S4A R27 159.8(9) 2_545 2_545
R48 S4A R27 59.0(5) 4_556 2_545
R47 S4A R27 44.7(4) 2_545 2_545
R23 S4A R27 148.5(8) 4_556 2_545
R16 S4A R27 97.6(6) 4_556 2_545
R13 S4A R27 72.3(5) . 2_545
R8 S4A R27 131.7(8) 4_556 2_545
S4A S4A R27 106.8(10) 3_546 2_545
R18 S4A R27 120.0(6) . 2_545
R43 S4A R27 44.7(3) 3_546 2_545
S1A S5A S6A 108.1(12) . .
S1A S5A S9A 102.1(12) . .
S6A S5A S9A 58.3(11) . .
S1A S5A S2A 58.2(10) . .
S6A S5A S2A 59.0(10) . .
S9A S5A S2A 99.0(13) . .
S1A S5A S4A 54.7(11) . .
S6A S5A S4A 92.5(12) . .
S9A S5A S4A 50.9(11) . .
S2A S5A S4A 88.0(12) . .
S1A S5A R23 77.0(8) . 4_556
S6A S5A R23 167.3(11) . 4_556
S9A S5A R23 133.0(11) . 4_556
S2A S5A R23 117.8(10) . 4_556
S4A S5A R23 99.8(10) . 4_556
S1A S5A R8 141.4(11) . 4_556
S6A S5A R8 105.4(9) . 4_556
S9A S5A R8 79.5(9) . 4_556
S2A S5A R8 160.4(11) . 4_556
S4A S5A R8 105.4(10) . 4_556
R23 S5A R8 74.6(5) 4_556 4_556
S1A S5A R26 126.9(10) . 4_556
S6A S5A R26 90.0(9) . 4_556
S9A S5A R26 128.9(11) . 4_556
S2A S5A R26 95.6(10) . 4_556
S4A S5A R26 176.3(11) . 4_556
R23 S5A R26 77.9(5) 4_556 4_556
R8 S5A R26 71.3(4) 4_556 4_556
S7A S6A S9A 95.4(14) . .
S7A S6A S5A 106.4(13) . .
S9A S6A S5A 62.1(11) . .
S7A S6A S2A 56.5(11) . .
S9A S6A S2A 105.1(14) . .
S5A S6A S2A 64.0(11) . .
S7A S6A S8A 49.0(10) . .
S9A S6A S8A 46.8(10) . .
S5A S6A S8A 85.9(11) . .
S2A S6A S8A 82.3(11) . .
S7A S6A S3A 35.8(10) . .
S9A S6A S3A 72.9(10) . .
S5A S6A S3A 71.4(9) . .
S2A S6A S3A 42.8(9) . .
S8A S6A S3A 39.6(8) . .
S7A S6A S4A 73.4(11) . .
S9A S6A S4A 35.2(9) . .
S5A S6A S4A 47.6(9) . .
S2A S6A S4A 70.1(11) . .
S8A S6A S4A 38.4(9) . .
S3A S6A S4A 41.5(8) . .
S7A S6A R20 137.9(12) . 4_556
S9A S6A R20 65.3(9) . 4_556
S5A S6A R20 97.1(9) . 4_556
S2A S6A R20 160.8(12) . 4_556
S8A S6A R20 100.0(8) . 4_556
S3A S6A R20 136.9(8) . 4_556
S4A S6A R20 99.9(8) . 4_556
S7A S6A R20 63.2(10) . 2_535
S9A S6A R20 125.8(11) . 2_535
S5A S6A R20 166.0(11) . 2_535
S2A S6A R20 102.0(10) . 2_535
S8A S6A R20 92.8(8) . 2_535
S3A S6A R20 98.9(7) . 2_535
S4A S6A R20 130.4(9) . 2_535
R20 S6A R20 96.9(6) 4_556 2_535
S7A S6A S1A 70.8(10) . .
S9A S6A S1A 69.5(10) . .
S5A S6A S1A 35.7(7) . .
S2A S6A S1A 37.0(9) . .
S8A S6A S1A 64.8(8) . .
S3A S6A S1A 37.0(6) . .
S4A S6A S1A 36.5(7) . .
R20 S6A S1A 127.2(8) 4_556 .
R20 S6A S1A 132.1(7) 2_535 .
S7A S6A R43 132.4(12) . 1_545
S9A S6A R43 127.8(11) . 1_545
S5A S6A R43 110.7(10) . 1_545
S2A S6A R43 117.5(11) . 1_545
S8A S6A R43 158.0(10) . 1_545
S3A S6A R43 158.3(9) . 1_545
S4A S6A R43 153.8(9) . 1_545
R20 S6A R43 64.7(4) 4_556 1_545
R20 S6A R43 74.5(5) 2_535 1_545
S1A S6A R43 136.8(8) . 1_545
S7A S6A R10 78.1(10) . 1_545
S9A S6A R10 163.0(11) . 1_545
S5A S6A R10 104.3(9) . 1_545
S2A S6A R10 58.2(9) . 1_545
S8A S6A R10 126.4(9) . 1_545
S3A S6A R10 93.5(7) . 1_545
S4A S6A R10 128.3(9) . 1_545
R20 S6A R10 129.4(7) 4_556 1_545
R20 S6A R10 65.4(4) 2_535 1_545
S1A S6A R10 93.5(6) . 1_545
R43 S6A R10 64.9(4) 1_545 1_545
S7A S6A R26 136.3(11) . 4_556
S9A S6A R26 107.1(10) . 4_556
S5A S6A R26 57.1(7) . 4_556
S2A S6A R26 81.3(9) . 4_556
S8A S6A R26 143.0(10) . 4_556
S3A S6A R26 117.2(7) . 4_556
S4A S6A R26 104.7(8) . 4_556
R20 S6A R26 85.8(5) 4_556 4_556
R20 S6A R26 123.0(6) 2_535 4_556
S1A S6A R26 82.5(6) . 4_556
R43 S6A R26 55.5(4) 1_545 4_556
R10 S6A R26 69.5(4) 1_545 4_556
S7A S6A R43 70.1(9) . 3_546
S9A S6A R43 67.3(9) . 3_546
S5A S6A R43 128.8(10) . 3_546
S2A S6A R43 125.4(11) . 3_546
S8A S6A R43 52.2(7) . 3_546
S3A S6A R43 87.0(7) . 3_546
S4A S6A R43 85.5(8) . 3_546
R20 S6A R43 67.9(4) 4_556 3_546
R20 S6A R43 58.7(4) 2_535 3_546
S1A S6A R43 117.1(7) . 3_546
R43 S6A R43 105.9(6) 1_545 3_546
R10 S6A R43 123.4(6) 1_545 3_546
R26 S6A R43 153.2(6) 4_556 3_546
S7A S6A R8 145.2(12) . 4_556
S9A S6A R8 55.1(9) . 4_556
S5A S6A R8 46.3(7) . 4_556
S2A S6A R8 109.3(10) . 4_556
S8A S6A R8 101.0(8) . 4_556
S3A S6A R8 110.8(7) . 4_556
S4A S6A R8 71.8(7) . 4_556
R20 S6A R8 51.6(3) 4_556 4_556
R20 S6A R8 147.1(6) 2_535 4_556
S1A S6A R8 80.6(6) . 4_556
R43 S6A R8 82.2(5) 1_545 4_556
R10 S6A R8 124.2(6) 1_545 4_556
R26 S6A R8 54.7(3) 4_556 4_556
R43 S6A R8 107.8(5) 3_546 4_556
S7A S6A S6A 102.5(12) . 3_536
S9A S6A S6A 97.4(11) . 3_536
S5A S6A S6A 145.7(12) . 3_536
S2A S6A S6A 150.1(13) . 3_536
S8A S6A S6A 99.7(10) . 3_536
S3A S6A S6A 131.8(10) . 3_536
S4A S6A S6A 128.2(10) . 3_536
R20 S6A S6A 48.7(4) 4_556 3_536
R20 S6A S6A 48.3(4) 2_535 3_536
S1A S6A S6A 164.0(10) . 3_536
R43 S6A S6A 58.4(5) 1_545 3_536
R10 S6A S6A 99.3(7) 1_545 3_536
R26 S6A S6A 110.9(7) 4_556 3_536
R43 S6A S6A 47.5(4) 3_546 3_536
R8 S6A S6A 99.7(6) 4_556 3_536
S7A S6A R41 34.4(8) . .
S9A S6A R41 120.7(10) . .
S5A S6A R41 96.7(8) . .
S2A S6A R41 33.0(8) . .
S8A S6A R41 79.4(7) . .
S3A S6A R41 47.8(5) . .
S4A S6A R41 88.3(7) . .
R20 S6A R41 166.2(6) 4_556 .
R20 S6A R41 69.4(4) 2_535 .
S1A S6A R41 65.3(5) . .
R43 S6A R41 111.4(5) 1_545 .
R10 S6A R41 47.5(3) 1_545 .
R26 S6A R41 103.0(5) 4_556 .
R43 S6A R41 102.0(5) 3_546 .
R8 S6A R41 142.3(5) 4_556 .
S6A S6A R41 117.6(7) 3_536 .
S7A S6A R27 24.5(8) . 2_545
S9A S6A R27 78.8(9) . 2_545
S5A S6A R27 113.0(9) . 2_545
S2A S6A R27 78.6(9) . 2_545
S8A S6A R27 33.3(6) . 2_545
S3A S6A R27 45.1(5) . 2_545
S4A S6A R27 68.6(7) . 2_545
R20 S6A R27 113.8(5) 4_556 2_545
R20 S6A R27 61.8(4) 2_535 2_545
S1A S6A R27 81.7(6) . 2_545
R43 S6A R27 136.0(6) 1_545 2_545
R10 S6A R27 99.1(4) 1_545 2_545
R26 S6A R27 159.9(5) 4_556 2_545
R43 S6A R27 46.9(3) 3_546 2_545
R8 S6A R27 133.8(5) 4_556 2_545
S6A S6A R27 86.9(6) 3_536 2_545
R41 S6A R27 58.8(3) . 2_545
S7A S6A S9A 98.5(11) . 3_536
S9A S6A S9A 121.0(10) . 3_536
S5A S6A S9A 154.6(10) . 3_536
S2A S6A S9A 130.2(11) . 3_536
S8A S6A S9A 114.9(9) . 3_536
S3A S6A S9A 134.0(8) . 3_536
S4A S6A S9A 149.9(9) . 3_536
R20 S6A S9A 66.3(5) 4_556 3_536
R20 S6A S9A 35.7(4) 2_535 3_536
S1A S6A S9A 166.5(7) . 3_536
R43 S6A S9A 45.6(4) 1_545 3_536
R10 S6A S9A 75.8(5) 1_545 3_536
R26 S6A S9A 100.9(5) 4_556 3_536
R43 S6A S9A 64.6(4) 3_546 3_536
R8 S6A S9A 112.1(5) 4_556 3_536
S6A S6A S9A 23.6(5) 3_536 3_536
R41 S6A S9A 101.2(5) . 3_536
R27 S6A S9A 91.8(5) 2_545 3_536
S7A S6A R16 107.2(10) . 4_556
S9A S6A R16 21.0(8) . 4_556
S5A S6A R16 76.2(8) . 4_556
S2A S6A R16 126.0(11) . 4_556
S8A S6A R16 59.1(7) . 4_556
S3A S6A R16 91.9(6) . 4_556
S4A S6A R16 56.1(6) . 4_556
R20 S6A R16 45.3(3) 4_556 4_556
R20 S6A R16 115.0(5) 2_535 4_556
S1A S6A R16 90.0(6) . 4_556
R43 S6A R16 109.7(5) 1_545 4_556
R10 S6A R16 174.4(6) 1_545 4_556
R26 S6A R16 106.7(5) 4_556 4_556
R43 S6A R16 58.2(3) 3_546 4_556
R8 S6A R16 52.2(3) 4_556 4_556
S6A S6A R16 78.0(6) 3_536 4_556
R41 S6A R16 138.1(5) . 4_556
R27 S6A R16 85.6(3) 2_545 4_556
S9A S6A R16 101.3(5) 3_536 4_556
S2A S7A S3A 68.1(14) . .
S2A S7A S6A 64.5(12) . .
S3A S7A S6A 107.7(15) . .
S2A S7A S8A 106.6(16) . .
S3A S7A S8A 61.0(13) . .
S6A S7A S8A 84.8(13) . .
S2A S7A R20 118.2(14) . 2_535
S3A S7A R20 171.9(14) . 2_535
S6A S7A R20 80.1(10) . 2_535
S8A S7A R20 119.2(12) . 2_535
S2A S7A S9A 80.6(12) . .
S3A S7A S9A 79.2(12) . .
S6A S7A S9A 42.7(9) . .
S8A S7A S9A 42.5(10) . .
R20 S7A S9A 106.4(9) 2_535 .
S2A S7A S4A 70.2(12) . .
S3A S7A S4A 43.3(10) . .
S6A S7A S4A 70.6(11) . .
S8A S7A S4A 36.4(10) . .
R20 S7A S4A 142.0(10) 2_535 .
S9A S7A S4A 35.9(8) . .
S2A S7A R27 146.6(14) . 2_545
S3A S7A R27 80.9(11) . 2_545
S6A S7A R27 141.0(12) . 2_545
S8A S7A R27 66.0(10) . 2_545
R20 S7A R27 91.8(7) 2_535 2_545
S9A S7A R27 106.3(9) . 2_545
S4A S7A R27 95.9(9) . 2_545
S2A S7A R41 70.1(10) . .
S3A S7A R41 79.4(10) . .
S6A S7A R41 126.0(12) . .
S8A S7A R41 136.7(13) . .
R20 S7A R41 97.6(7) 2_535 .
S9A S7A R41 148.5(10) . .
S4A S7A R41 119.0(9) . .
R27 S7A R41 92.8(6) 2_545 .
S2A S7A R30 125.8(13) . 2_535
S3A S7A R30 112.0(12) . 2_535
S6A S7A R30 139.6(13) . 2_535
S8A S7A R30 120.4(12) . 2_535
R20 S7A R30 60.4(5) 2_535 2_535
S9A S7A R30 153.3(10) . 2_535
S4A S7A R30 148.0(10) . 2_535
R27 S7A R30 54.9(4) 2_545 2_535
R41 S7A R30 57.7(4) . 2_535
S4A S8A S9A 57.7(14) . .
S4A S8A S3A 67.9(14) . .
S9A S8A S3A 105.8(16) . .
S4A S8A S7A 105.4(17) . .
S9A S8A S7A 93.2(15) . .
S3A S8A S7A 56.5(12) . .
S4A S8A S6A 83.1(14) . .
S9A S8A S6A 47.4(10) . .
S3A S8A S6A 81.9(12) . .
S7A S8A S6A 46.2(10) . .
S4A S8A R48 91.9(14) . 4_556
S9A S8A R48 96.8(12) . 4_556
S3A S8A R48 132.8(14) . 4_556
S7A S8A R48 162.7(15) . 4_556
S6A S8A R48 139.7(11) . 4_556
S4A S8A R43 142.2(15) . 3_546
S9A S8A R43 87.4(12) . 3_546
S3A S8A R43 143.2(14) . 3_546
S7A S8A R43 89.2(12) . 3_546
S6A S8A R43 82.7(9) . 3_546
R48 S8A R43 77.2(7) 4_556 3_546
S4A S8A R27 143.6(15) . 2_545
S9A S8A R27 157.8(15) . 2_545
S3A S8A R27 84.8(11) . 2_545
S7A S8A R27 76.2(11) . 2_545
S6A S8A R27 117.5(11) . 2_545
R48 S8A R27 89.6(8) 4_556 2_545
R43 S8A R27 73.2(6) 3_546 2_545
S4A S8A S2A 70.3(13) . .
S9A S8A S2A 73.3(11) . .
S3A S8A S2A 41.9(10) . .
S7A S8A S2A 35.1(10) . .
S6A S8A S2A 40.1(7) . .
R48 S8A S2A 162.1(11) 4_556 .
R43 S8A S2A 116.2(10) 3_546 .
R27 S8A S2A 105.3(9) 2_545 .
S4A S9A S8A 60.9(14) . .
S4A S9A S6A 107.7(15) . .
S8A S9A S6A 85.8(14) . .
S4A S9A S5A 71.5(14) . .
S8A S9A S5A 107.1(14) . .
S6A S9A S5A 59.5(11) . .
S4A S9A S7A 79.8(13) . .
S8A S9A S7A 44.4(11) . .
S6A S9A S7A 41.8(9) . .
S5A S9A S7A 77.2(10) . .
S4A S9A R20 167.7(15) . 4_556
S8A S9A R20 131.3(14) . 4_556
S6A S9A R20 77.4(10) . 4_556
S5A S9A R20 102.9(11) . 4_556
S7A S9A R20 110.0(10) . 4_556
S4A S9A S1A 37.1(11) . .
S8A S9A S1A 73.7(11) . .
S6A S9A S1A 74.3(10) . .
S5A S9A S1A 38.1(8) . .
S7A S9A S1A 63.2(8) . .
R20 S9A S1A 140.3(10) 4_556 .
S4A S9A S3A 43.4(11) . .
S8A S9A S3A 37.6(10) . .
S6A S9A S3A 70.3(10) . .
S5A S9A S3A 69.8(9) . .
S7A S9A S3A 36.4(7) . .
R20 S9A S3A 146.0(10) 4_556 .
S1A S9A S3A 37.3(6) . .
S4A S9A R16 106.1(14) . 4_556
S8A S9A R16 109.0(12) . 4_556
S6A S9A R16 146.2(12) . 4_556
S5A S9A R16 136.2(12) . 4_556
S7A S9A R16 146.6(10) . 4_556
R20 S9A R16 70.0(5) 4_556 4_556
S1A S9A R16 138.4(9) . 4_556
S3A S9A R16 138.6(10) . 4_556
S4A S9A S2A 69.7(12) . .
S8A S9A S2A 70.7(11) . .
S6A S9A S2A 38.2(9) . .
S5A S9A S2A 41.5(8) . .
S7A S9A S2A 35.7(7) . .
R20 S9A S2A 113.8(9) 4_556 .
S1A S9A S2A 37.0(7) . .
S3A S9A S2A 39.1(7) . .
R16 S9A S2A 175.4(10) 4_556 .
S4A S9A R8 106.3(14) . 4_556
S8A S9A R8 166.9(14) . 4_556
S6A S9A R8 96.0(11) . 4_556
S5A S9A R8 63.4(8) . 4_556
S7A S9A R8 134.6(10) . 4_556
R20 S9A R8 61.6(5) 4_556 4_556
S1A S9A R8 94.3(7) . 4_556
S3A S9A R8 131.3(9) . 4_556
R16 S9A R8 76.4(5) 4_556 4_556
S2A S9A R8 102.9(8) . 4_556
S4A S9A R43 117.8(14) . 3_546
S8A S9A R43 58.6(10) . 3_546
S6A S9A R43 81.3(10) . 3_546
S5A S9A R43 140.0(12) . 3_546
S7A S9A R43 67.5(7) . 3_546
R20 S9A R43 73.7(6) 4_556 3_546
S1A S9A R43 127.5(8) . 3_546
S3A S9A R43 90.8(8) . 3_546
R16 S9A R43 81.3(6) 4_556 3_546
S2A S9A R43 102.1(8) . 3_546
R8 S9A R43 134.5(8) 4_556 3_546
S4A S9A R48 71.1(12) . 4_556
S8A S9A R48 52.0(10) . 4_556
S6A S9A R48 133.6(12) . 4_556
S5A S9A R48 142.6(12) . 4_556
S7A S9A R48 95.4(8) . 4_556
R20 S9A R48 114.0(7) 4_556 4_556
S1A S9A R48 105.7(8) . 4_556
S3A S9A R48 82.5(7) . 4_556
R16 S9A R48 57.9(4) 4_556 4_556
S2A S9A R48 121.0(8) . 4_556
R8 S9A R48 129.6(7) 4_556 4_556
R43 S9A R48 61.7(5) 3_546 4_556
S4A S9A R48 51.0(11) . 2_545
S8A S9A R48 108.7(12) . 2_545
S6A S9A R48 130.4(11) . 2_545
S5A S9A R48 70.8(9) . 2_545
S7A S9A R48 127.3(9) . 2_545
R20 S9A R48 117.1(7) 4_556 2_545
S1A S9A R48 65.7(6) . 2_545
S3A S9A R48 92.5(7) . 2_545
R16 S9A R48 74.7(5) 4_556 2_545
S2A S9A R48 100.9(8) . 2_545
R8 S9A R48 60.5(4) 4_556 2_545
R43 S9A R48 147.1(7) 3_546 2_545
R48 S9A R48 86.3(6) 4_556 2_545
S4A S9A R20 116.4(13) . 2_535
S8A S9A R20 67.0(11) . 2_535
S6A S9A R20 34.0(8) . 2_535
S5A S9A R20 92.8(10) . 2_535
S7A S9A R20 36.8(6) . 2_535
R20 S9A R20 74.2(5) 4_556 2_535
S1A S9A R20 96.1(7) . 2_535
S3A S9A R20 73.1(7) . 2_535
R16 S9A R20 123.8(7) 4_556 2_535
S2A S9A R20 60.5(6) . 2_535
R8 S9A R20 120.7(7) 4_556 2_535
R43 S9A R20 47.5(3) 3_546 2_535
R48 S9A R20 102.9(6) 4_556 2_535
R48 S9A R20 161.4(6) 2_545 2_535
S4A S9A R26 102.5(13) . 4_556
S8A S9A R26 126.7(12) . 4_556
S6A S9A R26 49.0(8) . 4_556
S5A S9A R26 31.1(7) . 4_556
S7A S9A R26 84.8(7) . 4_556
R20 S9A R26 72.0(5) 4_556 4_556
S1A S9A R26 68.4(6) . 4_556
S3A S9A R26 93.9(7) . 4_556
R16 S9A R26 124.2(7) 4_556 4_556
S2A S9A R26 56.4(6) . 4_556
R8 S9A R26 49.8(3) 4_556 4_556
R43 S9A R26 124.1(7) 3_546 4_556
R48 S9A R26 173.4(7) 4_556 4_556
R48 S9A R26 88.3(5) 2_545 4_556
R20 S9A R26 81.2(4) 2_535 4_556
S4A S9A R23 60.9(12) . 4_556
S8A S9A R23 115.8(12) . 4_556
S6A S9A R23 87.7(10) . 4_556
S5A S9A R23 28.3(7) . 4_556
S7A S9A R23 100.9(8) . 4_556
R20 S9A R23 108.9(6) 4_556 4_556
S1A S9A R23 43.4(5) . 4_556
S3A S9A R23 80.7(7) . 4_556
R16 S9A R23 110.8(6) 4_556 4_556
S2A S9A R23 65.9(6) . 4_556
R8 S9A R23 51.4(4) 4_556 4_556
R43 S9A R23 167.9(7) 3_546 4_556
R48 S9A R23 125.0(7) 4_556 4_556
R48 S9A R23 42.9(3) 2_545 4_556
R20 S9A R23 121.1(5) 2_535 4_556
R26 S9A R23 48.7(3) 4_556 4_556
S4A S9A R43 134.8(13) . 1_545
S8A S9A R43 114.6(12) . 1_545
S6A S9A R43 32.9(8) . 1_545
S5A S9A R43 67.6(9) . 1_545
S7A S9A R43 73.2(7) . 1_545
R20 S9A R43 46.6(4) 4_556 1_545
S1A S9A R43 97.8(7) . 1_545
S3A S9A R43 103.0(7) . 1_545
R16 S9A R43 116.4(6) 4_556 1_545
S2A S9A R43 67.2(6) . 1_545
R8 S9A R43 71.5(5) 4_556 1_545
R43 S9A R43 84.3(5) 3_546 1_545
R48 S9A R43 145.8(7) 4_556 1_545
R48 S9A R43 126.5(6) 2_545 1_545
R20 S9A R43 49.2(3) 2_535 1_545
R26 S9A R43 40.5(2) 4_556 1_545
R23 S9A R43 89.2(4) 4_556 1_545
S4A S9A S4A 65.7(13) . 3_546
S8A S9A S4A 89.3(12) . 3_546
S6A S9A S4A 173.2(12) . 3_546
S5A S9A S4A 117.8(11) . 3_546
S7A S9A S4A 132.6(9) . 3_546
R20 S9A S4A 109.4(7) 4_556 3_546
S1A S9A S4A 99.8(8) . 3_546
S3A S9A S4A 102.9(8) . 3_546
R16 S9A S4A 40.4(5) 4_556 3_546
S2A S9A S4A 135.3(9) . 3_546
R8 S9A S4A 87.7(6) 4_556 3_546
R43 S9A S4A 100.1(7) 3_546 3_546
R48 S9A S4A 44.1(5) 4_556 3_546
R48 S9A S4A 47.3(5) 2_545 3_546
R20 S9A S4A 146.3(7) 2_535 3_546
R26 S9A S4A 132.4(7) 4_556 3_546
R23 S9A S4A 90.2(6) 4_556 3_546
R43 S9A S4A 153.6(7) 1_545 3_546
S4A S9A R16 15.1(11) . 2_545
S8A S9A R16 65.7(11) . 2_545
S6A S9A R16 122.7(10) . 2_545
S5A S9A R16 82.0(9) . 2_545
S7A S9A R16 92.6(8) . 2_545
R20 S9A R16 157.4(8) 4_556 2_545
S1A S9A R16 51.0(5) . 2_545
S3A S9A R16 56.6(6) . 2_545
R16 S9A R16 91.0(6) 4_556 2_545
S2A S9A R16 84.7(7) . 2_545
R8 S9A R16 102.9(6) 4_556 2_545
R43 S9A R16 116.7(6) 3_546 2_545
R48 S9A R16 61.5(4) 4_556 2_545
R48 S9A R16 43.1(3) 2_545 2_545
R20 S9A R16 128.1(5) 2_535 2_545
R26 S9A R16 111.9(5) 4_556 2_545
R23 S9A R16 65.5(3) 4_556 2_545
R43 S9A R16 148.5(6) 1_545 2_545
S4A S9A R16 50.7(5) 3_546 2_545
S5B S1B S2B 64.2(11) . .
S5B S1B S4B 80.9(12) . .
S2B S1B S4B 104.8(12) . .
S5B S1B S3B 107.2(13) . .
S2B S1B S3B 66.9(10) . .
S4B S1B S3B 63.8(9) . .
S5B S1B R36 93.7(10) . 4_566
S2B S1B R36 136.8(11) . 4_566
S4B S1B R36 107.6(10) . 4_566
S3B S1B R36 154.9(11) . 4_566
S5B S1B S9B 41.5(9) . .
S2B S1B S9B 75.7(9) . .
S4B S1B S9B 41.1(8) . .
S3B S1B S9B 77.0(9) . .
R36 S1B S9B 112.8(8) 4_566 .
S5B S1B R28 115.9(11) . 4_566
S2B S1B R28 87.5(9) . 4_566
S4B S1B R28 162.6(11) . 4_566
S3B S1B R28 111.9(10) . 4_566
R36 S1B R28 68.8(5) 4_566 4_566
S9B S1B R28 156.3(8) . 4_566
S5B S1B S6B 36.8(9) . .
S2B S1B S6B 38.8(8) . .
S4B S1B S6B 73.4(9) . .
S3B S1B S6B 71.7(9) . .
R36 S1B S6B 130.5(8) 4_566 .
S9B S1B S6B 37.5(6) . .
R28 S1B S6B 122.4(8) 4_566 .
S5B S1B R31 136.6(12) . 3_666
S2B S1B R31 152.6(11) . 3_666
S4B S1B R31 69.2(8) . 3_666
S3B S1B R31 87.4(9) . 3_666
R36 S1B R31 67.8(5) 4_566 3_666
S9B S1B R31 108.5(7) . 3_666
R28 S1B R31 94.2(6) 4_566 3_666
S6B S1B R31 142.3(8) . 3_666
S5B S1B R38 164.3(12) . 3_656
S2B S1B R38 100.2(9) . 3_656
S4B S1B R38 106.0(9) . 3_656
S3B S1B R38 65.2(8) . 3_656
R36 S1B R38 97.5(6) 4_566 3_656
S9B S1B R38 139.8(7) . 3_656
R28 S1B R38 59.0(4) 4_566 3_656
S6B S1B R38 130.7(8) . 3_656
R31 S1B R38 58.5(4) 3_666 3_656
S1B S2B S7B 110.6(13) . .
S1B S2B S5B 57.6(11) . .
S7B S2B S5B 109.4(13) . .
S1B S2B S6B 105.0(12) . .
S7B S2B S6B 62.0(11) . .
S5B S2B S6B 58.2(11) . .
S1B S2B S3B 58.0(9) . .
S7B S2B S3B 57.4(10) . .
S5B S2B S3B 96.9(11) . .
S6B S2B S3B 97.2(11) . .
S1B S2B R22 132.2(10) . 3_656
S7B S2B R22 116.3(11) . 3_656
S5B S2B R22 111.6(10) . 3_656
S6B S2B R22 104.2(10) . 3_656
S3B S2B R22 150.5(10) . 3_656
S1B S2B R5 116.7(10) . 3_656
S7B S2B R5 75.1(9) . 3_656
S5B S2B R5 173.4(12) . 3_656
S6B S2B R5 128.3(10) . 3_656
S3B S2B R5 81.5(7) . 3_656
R22 S2B R5 69.4(4) 3_656 3_656
S1B S2B S4B 38.0(8) . .
S7B S2B S4B 76.8(10) . .
S5B S2B S4B 54.3(9) . .
S6B S2B S4B 74.2(9) . .
S3B S2B S4B 42.6(7) . .
R22 S2B S4B 164.7(8) 3_656 .
R5 S2B S4B 123.9(7) 3_656 .
S1B S2B S8B 75.0(9) . .
S7B S2B S8B 40.2(9) . .
S5B S2B S8B 75.0(9) . .
S6B S2B S8B 54.8(8) . .
S3B S2B S8B 42.4(7) . .
R22 S2B S8B 152.0(8) 3_656 .
R5 S2B S8B 107.3(6) 3_656 .
S4B S2B S8B 37.8(5) . .
S1B S2B S9B 68.0(9) . .
S7B S2B S9B 70.7(10) . .
S5B S2B S9B 39.0(8) . .
S6B S2B S9B 37.7(8) . .
S3B S2B S9B 71.8(8) . .
R22 S2B S9B 136.3(7) 3_656 .
R5 S2B S9B 144.4(7) 3_656 .
S4B S2B S9B 37.6(5) . .
S8B S2B S9B 37.5(5) . .
S1B S2B R28 60.1(8) . 4_566
S7B S2B R28 142.0(11) . 4_566
S5B S2B R28 96.0(9) . 4_566
S6B S2B R28 153.1(10) . 4_566
S3B S2B R28 92.8(8) . 4_566
R22 S2B R28 77.1(4) 3_656 4_566
R5 S2B R28 77.8(4) 3_656 4_566
S4B S2B R28 97.4(6) . 4_566
S8B S2B R28 130.4(7) . 4_566
S9B S2B R28 125.7(7) . 4_566
S1B S2B R1 161.2(10) . 3_656
S7B S2B R1 56.0(9) . 3_656
S5B S2B R1 111.6(10) . 3_656
S6B S2B R1 58.0(8) . 3_656
S3B S2B R1 112.9(8) . 3_656
R22 S2B R1 64.5(4) 3_656 3_656
R5 S2B R1 74.8(4) 3_656 3_656
S4B S2B R1 123.6(7) . 3_656
S8B S2B R1 87.6(6) . 3_656
S9B S2B R1 93.9(6) . 3_656
R28 S2B R1 138.6(6) 4_566 3_656
S1B S2B R29 109.4(9) . 3_656
S7B S2B R29 116.1(11) . 3_656
S5B S2B R29 58.7(8) . 3_656
S6B S2B R29 60.8(7) . 3_656
S3B S2B R29 152.8(9) . 3_656
R22 S2B R29 56.5(3) 3_656 3_656
R5 S2B R29 124.2(6) 3_656 3_656
S4B S2B R29 111.7(6) . 3_656
S8B S2B R29 113.7(6) . 3_656
S9B S2B R29 81.1(5) . 3_656
R28 S2B R29 101.0(4) 4_566 3_656
R1 S2B R29 70.9(4) 3_656 3_656
S1B S2B R38 52.7(8) . 3_656
S7B S2B R38 95.7(10) . 3_656
S5B S2B R38 110.3(10) . 3_656
S6B S2B R38 142.9(9) . 3_656
S3B S2B R38 46.7(6) . 3_656
R22 S2B R38 112.5(5) 3_656 3_656
R5 S2B R38 64.0(4) 3_656 3_656
S4B S2B R38 71.8(5) . 3_656
S8B S2B R38 88.8(5) . 3_656
S9B S2B R38 109.3(6) . 3_656
R28 S2B R38 48.0(3) 4_566 3_656
R1 S2B R38 135.3(5) 3_656 3_656
R29 S2B R38 148.1(5) 3_656 3_656
S1B S2B R36 26.3(7) . 4_566
S7B S2B R36 135.9(10) . 4_566
S5B S2B R36 50.6(8) . 4_566
S6B S2B R36 108.2(9) . 4_566
S3B S2B R36 83.9(7) . 4_566
R22 S2B R36 107.8(5) 3_656 4_566
R5 S2B R36 122.8(6) 3_656 4_566
S4B S2B R36 59.6(5) . 4_566
S8B S2B R36 97.3(6) . 4_566
S9B S2B R36 78.1(5) . 4_566
R28 S2B R36 48.1(3) 4_566 4_566
R1 S2B R36 158.5(5) 3_656 4_566
R29 S2B R36 88.0(4) 3_656 4_566
R38 S2B R36 66.0(3) 3_656 4_566
S1B S2B S4C 98.4(9) . 3_656
S7B S2B S4C 148.9(11) . 3_656
S5B S2B S4C 76.5(8) . 3_656
S6B S2B S4C 100.4(9) . 3_656
S3B S2B S4C 153.7(9) . 3_656
R22 S2B S4C 39.3(3) 3_656 3_656
R5 S2B S4C 102.2(5) 3_656 3_656
S4B S2B S4C 125.5(6) . 3_656
S8B S2B S4C 149.6(7) . 3_656
S9B S2B S4C 112.3(6) . 3_656
R28 S2B S4C 63.2(4) 4_566 3_656
R1 S2B S4C 93.1(5) 3_656 3_656
R29 S2B S4C 39.7(3) 3_656 3_656
R38 S2B S4C 111.1(5) 3_656 3_656
R36 S2B S4C 72.1(4) 4_566 3_656
S1B S2B R25 65.5(8) . 4_566
S7B S2B R25 143.8(10) . 4_566
S5B S2B R25 36.2(7) . 4_566
S6B S2B R25 83.6(8) . 4_566
S3B S2B R25 121.6(8) . 4_566
R22 S2B R25 81.3(4) 3_656 4_566
R5 S2B R25 140.4(5) 3_656 4_566
S4B S2B R25 83.5(5) . 4_566
S8B S2B R25 111.0(6) . 4_566
S9B S2B R25 75.1(5) . 4_566
R28 S2B R25 70.0(3) 4_566 4_566
R1 S2B R25 116.2(5) 3_656 4_566
R29 S2B R25 45.4(2) 3_656 4_566
R38 S2B R25 106.6(4) 3_656 4_566
R36 S2B R25 42.6(2) 4_566 4_566
S4C S2B R25 42.5(3) 3_656 4_566
S1B S2B R40 125.6(9) . 3_656
S7B S2B R40 76.9(9) . 3_656
S5B S2B R40 68.9(9) . 3_656
S6B S2B R40 29.1(7) . 3_656
S3B S2B R40 124.7(8) . 3_656
R22 S2B R40 75.1(4) 3_656 3_656
R5 S2B R40 117.3(5) 3_656 3_656
S4B S2B R40 101.9(6) . 3_656
S8B S2B R40 82.8(5) . 3_656
S9B S2B R40 64.4(5) . 3_656
R28 S2B R40 140.1(5) 4_566 3_656
R1 S2B R40 43.2(2) 3_656 3_656
R29 S2B R40 39.3(2) 3_656 3_656
R38 S2B R40 171.4(5) 3_656 3_656
R36 S2B R40 116.5(4) 4_566 3_656
S4C S2B R40 77.2(4) 3_656 3_656
R25 S2B R40 77.9(3) 4_566 3_656
S1B S2B R31 78.8(8) . .
S7B S2B R31 47.8(9) . .
S5B S2B R31 120.0(9) . .
S6B S2B R31 104.0(8) . .
S3B S2B R31 23.8(6) . .
R22 S2B R31 128.4(5) 3_656 .
R5 S2B R31 59.2(3) 3_656 .
S4B S2B R31 65.8(5) . .
S8B S2B R31 53.8(4) . .
S9B S2B R31 89.6(5) . .
R28 S2B R31 95.2(4) 4_566 .
R1 S2B R31 96.7(4) 3_656 .
R29 S2B R31 163.8(5) 3_656 .
R38 S2B R31 47.9(2) 3_656 .
R36 S2B R31 103.1(4) 4_566 .
S4C S2B R31 155.3(5) 3_656 .
R25 S2B R31 144.2(5) 4_566 .
R40 S2B R31 124.5(4) 3_656 .
S1B S2B R39 134.9(9) . 3_656
S7B S2B R39 40.9(8) . 3_656
S5B S2B R39 147.1(10) . 3_656
S6B S2B R39 89.9(8) . 3_656
S3B S2B R39 78.3(7) . 3_656
R22 S2B R39 81.7(4) 3_656 3_656
R5 S2B R39 38.9(3) 3_656 3_656
S4B S2B R39 113.4(6) . 3_656
S8B S2B R39 80.2(5) . 3_656
S9B S2B R39 110.8(6) . 3_656
R28 S2B R39 116.6(5) 4_566 3_656
R1 S2B R39 45.4(2) 3_656 3_656
R29 S2B R39 115.0(5) 3_656 3_656
R38 S2B R39 90.1(4) 3_656 3_656
R36 S2B R39 156.1(5) 4_566 3_656
S4C S2B R39 120.9(5) 3_656 3_656
R25 S2B R39 159.6(5) 4_566 3_656
R40 S2B R39 87.0(3) 3_656 3_656
R31 S2B R39 56.1(2) . 3_656
S7B S3B S1B 107.1(13) . .
S7B S3B S8B 59.8(10) . .
S1B S3B S8B 102.9(11) . .
S7B S3B S4B 105.9(12) . .
S1B S3B S4B 57.5(9) . .
S8B S3B S4B 57.2(8) . .
S7B S3B S2B 56.4(10) . .
S1B S3B S2B 55.1(9) . .
S8B S3B S2B 93.4(10) . .
S4B S3B S2B 93.0(10) . .
S7B S3B R31 97.5(10) . .
S1B S3B R31 152.9(11) . .
S8B S3B R31 99.2(8) . .
S4B S3B R31 126.6(9) . .
S2B S3B R31 138.9(9) . .
S7B S3B R38 138.1(11) . 3_656
S1B S3B R38 79.3(8) . 3_656
S8B S3B R38 161.0(10) . 3_656
S4B S3B R38 111.7(9) . 3_656
S2B S3B R38 103.0(8) . 3_656
R31 S3B R38 74.7(5) . 3_656
S7B S3B S6B 39.8(9) . .
S1B S3B S6B 71.5(9) . .
S8B S3B S6B 53.4(7) . .
S4B S3B S6B 72.1(8) . .
S2B S3B S6B 40.0(7) . .
R31 S3B S6B 135.3(7) . .
R38 S3B S6B 142.1(7) 3_656 .
S7B S3B S9B 68.9(10) . .
S1B S3B S9B 66.0(8) . .
S8B S3B S9B 37.3(6) . .
S4B S3B S9B 37.3(7) . .
S2B S3B S9B 68.6(8) . .
R31 S3B S9B 136.0(7) . .
R38 S3B S9B 142.7(7) 3_656 .
S6B S3B S9B 36.3(6) . .
S7B S3B R38 118.1(10) . 1_565
S1B S3B R38 113.8(9) . 1_565
S8B S3B R38 67.1(7) . 1_565
S4B S3B R38 65.1(7) . 1_565
S2B S3B R38 156.0(9) . 1_565
R31 S3B R38 61.5(4) . 1_565
R38 S3B R38 94.6(5) 3_656 1_565
S6B S3B R38 118.9(7) . 1_565
S9B S3B R38 87.5(5) . 1_565
S1B S4B S8B 107.4(12) . .
S1B S4B S9B 99.0(11) . .
S8B S4B S9B 60.1(9) . .
S1B S4B S3B 58.8(9) . .
S8B S4B S3B 61.5(9) . .
S9B S4B S3B 103.7(11) . .
S1B S4B S5B 48.7(9) . .
S8B S4B S5B 90.8(10) . .
S9B S4B S5B 51.9(8) . .
S3B S4B S5B 85.6(9) . .
S1B S4B R23 92.2(9) . 4_566
S8B S4B R23 130.3(9) . 4_566
S9B S4B R23 72.2(7) . 4_566
S3B S4B R23 150.2(9) . 4_566
S5B S4B R23 68.5(7) . 4_566
S1B S4B R18 139.7(10) . 1_565
S8B S4B R18 112.9(9) . 1_565
S9B S4B R18 101.5(8) . 1_565
S3B S4B R18 144.6(9) . 1_565
S5B S4B R18 129.7(9) . 1_565
R23 S4B R18 62.4(4) 4_566 1_565
S1B S4B R38 124.9(10) . 1_565
S8B S4B R38 73.3(7) . 1_565
S9B S4B R38 123.7(9) . 1_565
S3B S4B R38 77.1(7) . 1_565
S5B S4B R38 160.6(9) . 1_565
R23 S4B R38 130.4(6) 4_566 1_565
R18 S4B R38 68.3(4) 1_565 1_565
S1B S4B R31 74.4(8) . 3_666
S8B S4B R31 138.6(9) . 3_666
S9B S4B R31 161.1(9) . 3_666
S3B S4B R31 88.3(8) . 3_666
S5B S4B R31 115.9(8) . 3_666
R23 S4B R31 90.1(5) 4_566 3_666
R18 S4B R31 75.0(5) 1_565 3_666
R38 S4B R31 72.8(4) 1_565 3_666
S1B S4B S2B 37.2(8) . .
S8B S4B S2B 71.4(8) . .
S9B S4B S2B 73.3(8) . .
S3B S4B S2B 44.4(7) . .
S5B S4B S2B 41.2(7) . .
R23 S4B S2B 108.6(6) 4_566 .
R18 S4B S2B 170.9(7) 1_565 .
R38 S4B S2B 120.8(7) 1_565 .
R31 S4B S2B 107.4(7) 3_666 .
S1B S4B S6B 70.6(9) . .
S8B S4B S6B 52.5(7) . .
S9B S4B S6B 36.5(7) . .
S3B S4B S6B 69.6(8) . .
S5B S4B S6B 38.3(7) . .
R23 S4B S6B 96.0(6) 4_566 .
R18 S4B S6B 137.9(7) 1_565 .
R38 S4B S6B 124.9(7) 1_565 .
R31 S4B S6B 144.7(7) 3_666 .
S2B S4B S6B 37.9(6) . .
S1B S4B S7B 70.8(9) . .
S8B S4B S7B 36.6(7) . .
S9B S4B S7B 68.0(8) . .
S3B S4B S7B 36.0(7) . .
S5B S4B S7B 67.6(8) . .
R23 S4B S7B 133.0(8) 4_566 .
R18 S4B S7B 149.4(8) 1_565 .
R38 S4B S7B 93.0(6) 1_565 .
R31 S4B S7B 124.0(7) 3_666 .
S2B S4B S7B 36.0(6) . .
S6B S4B S7B 37.3(6) . .
S1B S4B R12 151.7(10) . .
S8B S4B R12 57.0(7) . .
S9B S4B R12 53.1(6) . .
S3B S4B R12 117.5(8) . .
S5B S4B R12 104.7(8) . .
R23 S4B R12 84.3(4) 4_566 .
R18 S4B R12 61.6(3) 1_565 .
R38 S4B R12 76.2(4) 1_565 .
R31 S4B R12 133.5(6) 3_666 .
S2B S4B R12 118.1(6) . .
S6B S4B R12 81.8(6) . .
S7B S4B R12 91.2(6) . .
S1B S4B R36 44.5(7) . 4_566
S8B S4B R36 149.6(9) . 4_566
S9B S4B R36 106.8(8) . 4_566
S3B S4B R36 99.9(8) . 4_566
S5B S4B R36 62.5(7) . 4_566
R23 S4B R36 55.7(3) 4_566 4_566
R18 S4B R36 96.2(5) 1_565 4_566
R38 S4B R36 128.8(6) 1_565 4_566
R31 S4B R36 56.0(3) 3_666 4_566
S2B S4B R36 78.6(5) . 4_566
S6B S4B R36 99.8(6) . 4_566
S7B S4B R36 114.3(6) . 4_566
R12 S4B R36 140.0(5) . 4_566
S1B S4B R38 48.3(7) . 3_656
S8B S4B R38 101.7(8) . 3_656
S9B S4B R38 138.9(9) . 3_656
S3B S4B R38 41.8(6) . 3_656
S5B S4B R38 96.0(7) . 3_656
R23 S4B R38 124.2(5) 4_566 3_656
R18 S4B R38 119.5(5) 1_565 3_656
R38 S4B R38 77.1(4) 1_565 3_656
R31 S4B R38 47.6(3) 3_666 3_656
S2B S4B R38 65.8(5) . 3_656
S6B S4B R38 102.5(6) . 3_656
S7B S4B R38 76.6(6) . 3_656
R12 S4B R38 149.9(5) . 3_656
R36 S4B R38 69.3(3) 4_566 3_656
S1B S4B R31 86.3(8) . .
S8B S4B R31 58.8(7) . .
S9B S4B R31 117.3(8) . .
S3B S4B R31 31.6(6) . .
S5B S4B R31 116.6(8) . .
R23 S4B R31 170.5(6) 4_566 .
R18 S4B R31 113.6(5) 1_565 .
R38 S4B R31 45.6(3) 1_565 .
R31 S4B R31 80.4(4) 3_666 .
S2B S4B R31 75.5(5) . .
S6B S4B R31 92.3(6) . .
S7B S4B R31 55.1(5) . .
R12 S4B R31 101.4(4) . .
R36 S4B R31 118.3(4) 4_566 .
R38 S4B R31 49.0(2) 3_656 .
S1B S4B R39 109.3(9) . .
S8B S4B R39 32.5(6) . .
S9B S4B R39 28.2(6) . .
S3B S4B R39 86.6(8) . .
S5B S4B R39 71.5(7) . .
R23 S4B R39 98.2(5) 4_566 .
R18 S4B R39 105.1(5) 1_565 .
R38 S4B R39 98.4(4) 1_565 .
R31 S4B R39 170.7(5) 3_666 .
S2B S4B R39 74.0(5) . .
S6B S4B R39 38.9(4) . .
S7B S4B R39 52.0(5) . .
R12 S4B R39 44.1(2) . .
R36 S4B R39 132.7(4) 4_566 .
R38 S4B R39 128.3(4) 3_656 .
R31 S4B R39 91.2(3) . .
S1B S4B R26 89.7(8) . 4_566
S8B S4B R26 81.9(7) . 4_566
S9B S4B R26 22.0(6) . 4_566
S3B S4B R26 115.7(8) . 4_566
S5B S4B R26 41.4(6) . 4_566
R23 S4B R26 52.3(3) 4_566 4_566
R18 S4B R26 96.6(4) 1_565 4_566
R38 S4B R26 141.8(5) 1_565 4_566
R31 S4B R26 139.1(5) 3_666 4_566
S2B S4B R26 75.7(5) . 4_566
S6B S4B R26 46.5(5) . 4_566
S7B S4B R26 83.2(6) . 4_566
R12 S4B R26 65.9(3) . 4_566
R36 S4B R26 86.2(3) 4_566 4_566
R38 S4B R26 137.4(4) 3_656 4_566
R31 S4B R26 136.9(4) . 4_566
R39 S4B R26 50.2(2) . 4_566
S1B S4B R34 144.4(9) . .
S8B S4B R34 44.7(6) . .
S9B S4B R34 85.1(7) . .
S3B S4B R34 85.8(7) . .
S5B S4B R34 132.2(8) . .
R23 S4B R34 122.3(5) 4_566 .
R18 S4B R34 72.0(3) 1_565 .
R38 S4B R34 38.7(3) 1_565 .
R31 S4B R34 110.7(5) 3_666 .
S2B S4B R34 114.3(6) . .
S6B S4B R34 95.2(6) . .
S7B S4B R34 78.3(5) . .
R12 S4B R34 42.1(2) . .
R36 S4B R34 165.0(5) 4_566 .
R38 S4B R34 107.9(4) 3_656 .
R31 S4B R34 61.1(2) . .
R39 S4B R34 61.1(2) . .
R26 S4B R34 104.0(4) 4_566 .
S1B S5B S6B 107.8(14) . .
S1B S5B S9B 100.0(13) . .
S6B S5B S9B 59.3(10) . .
S1B S5B S2B 58.2(11) . .
S6B S5B S2B 61.0(11) . .
S9B S5B S2B 101.7(12) . .
S1B S5B S4B 50.4(9) . .
S6B S5B S4B 89.9(11) . .
S9B S5B S4B 51.2(8) . .
S2B S5B S4B 84.5(10) . .
S1B S5B R23 89.1(11) . 4_566
S6B S5B R23 127.2(12) . 4_566
S9B S5B R23 68.9(8) . 4_566
S2B S5B R23 144.8(12) . 4_566
S4B S5B R23 62.9(7) . 4_566
S1B S5B R25 107.8(11) . 4_566
S6B S5B R25 136.3(12) . 4_566
S9B S5B R25 135.6(11) . 4_566
S2B S5B R25 122.2(11) . 4_566
S4B S5B R25 132.7(10) . 4_566
R23 S5B R25 77.5(5) 4_566 4_566
S1B S5B R26 157.9(13) . 4_566
S6B S5B R26 76.7(10) . 4_566
S9B S5B R26 63.1(8) . 4_566
S2B S5B R26 135.8(12) . 4_566
S4B S5B R26 109.0(9) . 4_566
R23 S5B R26 71.9(5) 4_566 4_566
R25 S5B R26 79.7(5) 4_566 4_566
S9B S6B S5B 61.6(11) . .
S9B S6B S2B 103.3(13) . .
S5B S6B S2B 60.9(11) . .
S9B S6B S7B 100.7(13) . .
S5B S6B S7B 107.7(14) . .
S2B S6B S7B 57.2(10) . .
S9B S6B S8B 50.9(8) . .
S5B S6B S8B 90.4(11) . .
S2B S6B S8B 84.2(10) . .
S7B S6B S8B 51.2(9) . .
S9B S6B R39 73.7(8) . .
S5B S6B R39 133.1(12) . .
S2B S6B R39 149.7(11) . .
S7B S6B R39 93.3(10) . .
S8B S6B R39 70.5(7) . .
S9B S6B R1 157.3(11) . 3_656
S5B S6B R1 139.8(12) . 3_656
S2B S6B R1 87.6(9) . 3_656
S7B S6B R1 68.2(9) . 3_656
S8B S6B R1 111.9(8) . 3_656
R39 S6B R1 86.8(6) . 3_656
S9B S6B S3B 73.8(9) . .
S5B S6B S3B 71.4(10) . .
S2B S6B S3B 42.8(7) . .
S7B S6B S3B 38.1(9) . .
S8B S6B S3B 41.4(6) . .
R39 S6B S3B 110.2(7) . .
R1 S6B S3B 103.2(7) 3_656 .
S9B S6B R40 117.9(10) . 3_656
S5B S6B R40 119.2(11) . 3_656
S2B S6B R40 132.6(10) . 3_656
S7B S6B R40 129.1(12) . 3_656
S8B S6B R40 139.9(9) . 3_656
R39 S6B R40 69.5(5) . 3_656
R1 S6B R40 63.4(5) 3_656 3_656
S3B S6B R40 166.6(9) . 3_656
S9B S6B S1B 67.8(9) . .
S5B S6B S1B 35.3(9) . .
S2B S6B S1B 36.2(8) . .
S7B S6B S1B 72.3(10) . .
S8B S6B S1B 67.3(7) . .
R39 S6B S1B 134.8(8) . .
R1 S6B S1B 123.3(8) 3_656 .
S3B S6B S1B 36.8(5) . .
R40 S6B S1B 151.0(8) 3_656 .
S9B S6B S4B 37.1(7) . .
S5B S6B S4B 51.8(9) . .
S2B S6B S4B 67.9(9) . .
S7B S6B S4B 72.7(10) . .
S8B S6B S4B 38.7(6) . .
R39 S6B S4B 99.1(7) . .
R1 S6B S4B 140.8(8) 3_656 .
S3B S6B S4B 38.4(5) . .
R40 S6B S4B 154.4(8) 3_656 .
S1B S6B S4B 36.0(6) . .
S9B S6B R26 60.3(7) . 4_566
S5B S6B R26 69.8(9) . 4_566
S2B S6B R26 129.0(10) . 4_566
S7B S6B R26 160.2(12) . 4_566
S8B S6B R26 109.1(8) . 4_566
R39 S6B R26 76.6(5) . 4_566
R1 S6B R26 127.0(7) 3_656 4_566
S3B S6B R26 129.8(8) . 4_566
R40 S6B R26 63.6(4) 3_656 4_566
S1B S6B R26 102.7(7) . 4_566
S4B S6B R26 91.9(6) . 4_566
S9B S6B R29 115.1(10) . 3_656
S5B S6B R29 71.3(9) . 3_656
S2B S6B R29 88.7(8) . 3_656
S7B S6B R29 135.8(11) . 3_656
S8B S6B R29 161.6(9) . 3_656
R39 S6B R29 120.3(7) . 3_656
R1 S6B R29 84.6(5) 3_656 3_656
S3B S6B R29 129.2(8) . 3_656
R40 S6B R29 54.0(4) 3_656 3_656
S1B S6B R29 97.3(7) . 3_656
S4B S6B R29 123.0(7) . 3_656
R26 S6B R29 63.1(4) 4_566 3_656
S9B S6B R22 141.8(11) . 3_656
S5B S6B R22 81.1(9) . 3_656
S2B S6B R22 46.2(7) . 3_656
S7B S6B R22 81.8(9) . 3_656
S8B S6B R22 127.0(8) . 3_656
R39 S6B R22 144.6(7) . 3_656
R1 S6B R22 58.7(4) 3_656 3_656
S3B S6B R22 87.2(6) . 3_656
R40 S6B R22 86.5(5) 3_656 3_656
S1B S6B R22 77.1(6) . 3_656
S4B S6B R22 112.5(7) . 3_656
R26 S6B R22 116.3(6) 4_566 3_656
R29 S6B R22 54.0(3) 3_656 3_656
S9B S6B R1 83.6(8) . .
S5B S6B R1 130.6(11) . .
S2B S6B R1 99.0(8) . .
S7B S6B R1 42.7(8) . .
S8B S6B R1 40.7(5) . .
R39 S6B R1 50.9(3) . .
R1 S6B R1 74.9(4) 3_656 .
S3B S6B R1 65.6(5) . .
R40 S6B R1 107.5(6) 3_656 .
S1B S6B R1 101.3(6) . .
S4B S6B R1 79.1(5) . .
R26 S6B R1 123.5(6) 4_566 .
R29 S6B R1 157.7(7) 3_656 .
R22 S6B R1 118.7(5) 3_656 .
S9B S6B R5 122.4(10) . 3_656
S5B S6B R5 92.1(10) . 3_656
S2B S6B R5 31.3(7) . 3_656
S7B S6B R5 36.1(8) . 3_656
S8B S6B R5 82.3(7) . 3_656
R39 S6B R5 125.2(6) . 3_656
R1 S6B R5 60.3(4) 3_656 3_656
S3B S6B R5 48.8(4) . 3_656
R40 S6B R5 119.7(6) 3_656 3_656
S1B S6B R5 63.7(5) . 3_656
S4B S6B R5 85.8(6) . 3_656
R26 S6B R5 158.2(6) 4_566 3_656
R29 S6B R5 100.2(5) 3_656 3_656
R22 S6B R5 46.3(3) 3_656 3_656
R1 S6B R5 77.4(4) . 3_656
S9B S6B R23 30.1(6) . 4_566
S5B S6B R23 32.7(8) . 4_566
S2B S6B R23 86.8(9) . 4_566
S7B S6B R23 112.7(11) . 4_566
S8B S6B R23 72.6(6) . 4_566
R39 S6B R23 100.6(6) . 4_566
R1 S6B R23 172.4(7) 3_656 4_566
S3B S6B R23 76.0(6) . 4_566
R40 S6B R23 117.4(6) 3_656 4_566
S1B S6B R23 51.9(5) . 4_566
S4B S6B R23 40.2(4) . 4_566
R26 S6B R23 54.2(3) 4_566 4_566
R29 S6B R23 90.1(5) 3_656 4_566
R22 S6B R23 113.8(5) 3_656 4_566
R1 S6B R23 111.1(5) . 4_566
R5 S6B R23 115.6(5) 3_656 4_566
S9B S6B R12 30.2(6) . .
S5B S6B R12 91.7(10) . .
S2B S6B R12 120.9(10) . .
S7B S6B R12 90.3(9) . .
S8B S6B R12 41.8(5) . .
R39 S6B R12 45.5(3) . .
R1 S6B R12 127.4(6) 3_656 .
S3B S6B R12 80.3(5) . .
R40 S6B R12 106.4(6) 3_656 .
S1B S6B R12 90.9(6) . .
S4B S6B R12 55.1(5) . .
R26 S6B R12 70.4(4) 4_566 .
R29 S6B R12 133.6(6) 3_656 .
R22 S6B R12 167.1(6) 3_656 .
R1 S6B R12 58.7(3) . .
R5 S6B R12 124.0(5) 3_656 .
R23 S6B R12 60.1(3) 4_566 .
S9B S6B R25 79.2(8) . 4_566
S5B S6B R25 27.5(8) . 4_566
S2B S6B R25 71.9(8) . 4_566
S7B S6B R25 127.8(11) . 4_566
S8B S6B R25 117.4(8) . 4_566
R39 S6B R25 134.4(6) . 4_566
R1 S6B R25 123.4(6) 3_656 4_566
S3B S6B R25 96.1(6) . 4_566
R40 S6B R25 92.8(5) 3_656 4_566
S1B S6B R25 59.3(5) . 4_566
S4B S6B R25 78.8(5) . 4_566
R26 S6B R25 58.1(3) 4_566 4_566
R29 S6B R25 44.2(3) 3_656 4_566
R22 S6B R25 70.0(3) 3_656 4_566
R1 S6B R25 157.9(6) . 4_566
R5 S6B R25 100.3(4) 3_656 4_566
R23 S6B R25 49.7(2) 4_566 4_566
R12 S6B R25 107.9(4) . 4_566
S2B S7B S3B 66.2(11) . .
S2B S7B S8B 101.3(13) . .
S3B S7B S8B 62.6(11) . .
S2B S7B S6B 60.8(11) . .
S3B S7B S6B 102.1(14) . .
S8B S7B S6B 76.6(12) . .
S2B S7B R1 91.1(10) . 3_656
S3B S7B R1 155.6(13) . 3_656
S8B S7B R1 134.7(12) . 3_656
S6B S7B R1 72.0(10) . 3_656
S2B S7B S9B 72.8(10) . .
S3B S7B S9B 74.6(10) . .
S8B S7B S9B 39.2(7) . .
S6B S7B S9B 38.7(8) . .
R1 S7B S9B 108.3(8) 3_656 .
S2B S7B R5 68.0(9) . 3_656
S3B S7B R5 80.7(10) . 3_656
S8B S7B R5 142.5(12) . 3_656
S6B S7B R5 121.3(11) . 3_656
R1 S7B R5 82.5(6) 3_656 3_656
S9B S7B R5 139.5(9) . 3_656
S2B S7B R1 166.0(13) . .
S3B S7B R1 106.5(11) . .
S8B S7B R1 64.8(8) . .
S6B S7B R1 111.5(11) . .
R1 S7B R1 97.6(7) 3_656 .
S9B S7B R1 94.0(7) . .
R5 S7B R1 123.9(8) 3_656 .
S2B S7B S4B 67.2(9) . .
S3B S7B S4B 38.1(8) . .
S8B S7B S4B 35.9(7) . .
S6B S7B S4B 70.0(10) . .
R1 S7B S4B 141.8(9) 3_656 .
S9B S7B S4B 36.7(5) . .
R5 S7B S4B 114.5(8) 3_656 .
R1 S7B S4B 99.5(7) . .
S4B S8B S9B 60.2(9) . .
S4B S8B S7B 107.5(12) . .
S9B S8B S7B 101.0(11) . .
S4B S8B S3B 61.3(9) . .
S9B S8B S3B 103.6(10) . .
S7B S8B S3B 57.6(10) . .
S4B S8B S6B 88.8(9) . .
S9B S8B S6B 50.1(8) . .
S7B S8B S6B 52.2(9) . .
S3B S8B S6B 85.2(9) . .
S4B S8B R1 163.8(10) . .
S9B S8B R1 135.1(10) . .
S7B S8B R1 77.1(9) . .
S3B S8B R1 111.7(8) . .
S6B S8B R1 105.7(8) . .
S4B S8B S2B 70.8(8) . .
S9B S8B S2B 73.0(8) . .
S7B S8B S2B 38.5(8) . .
S3B S8B S2B 44.2(7) . .
S6B S8B S2B 41.0(7) . .
R1 S8B S2B 115.5(7) . .
S4B S8B R38 69.4(7) . 1_565
S9B S8B R38 120.6(9) . 1_565
S7B S8B R38 123.3(10) . 1_565
S3B S8B R38 75.4(7) . 1_565
S6B S8B R38 155.9(9) . 1_565
R1 S8B R38 94.9(5) . 1_565
S2B S8B R38 118.2(7) . 1_565
S4B S8B R12 91.6(8) . .
S9B S8B R12 67.8(7) . .
S7B S8B R12 149.6(11) . .
S3B S8B R12 150.7(9) . .
S6B S8B R12 106.5(8) . .
R1 S8B R12 91.3(5) . .
S2B S8B R12 140.7(7) . .
R38 S8B R12 85.1(4) 1_565 .
S4B S8B R39 128.0(9) . .
S9B S8B R39 68.2(7) . .
S7B S8B R39 87.7(9) . .
S3B S8B R39 143.0(9) . .
S6B S8B R39 61.5(6) . .
R1 S8B R39 66.9(4) . .
S2B S8B R39 101.1(6) . .
R38 S8B R39 140.7(6) 1_565 .
R12 S8B R39 61.9(4) . .
S6B S9B S8B 79.0(10) . .
S6B S9B S4B 106.4(12) . .
S8B S9B S4B 59.7(9) . .
S6B S9B S5B 59.2(11) . .
S8B S9B S5B 106.4(12) . .
S4B S9B S5B 76.9(11) . .
S6B S9B S1B 74.8(9) . .
S8B S9B S1B 75.8(8) . .
S4B S9B S1B 39.9(7) . .
S5B S9B S1B 38.6(8) . .
S6B S9B R23 130.9(10) . 4_566
S8B S9B R23 126.7(9) . 4_566
S4B S9B R23 68.8(7) . 4_566
S5B S9B R23 72.7(9) . 4_566
S1B S9B R23 73.5(6) . 4_566
S6B S9B R26 85.3(9) . 4_566
S8B S9B R26 155.8(10) . 4_566
S4B S9B R26 143.7(9) . 4_566
S5B S9B R26 80.5(9) . 4_566
S1B S9B R26 117.7(7) . 4_566
R23 S9B R26 77.5(4) 4_566 4_566
S6B S9B R12 130.9(10) . .
S8B S9B R12 75.2(7) . .
S4B S9B R12 95.5(8) . .
S5B S9B R12 169.4(11) . .
S1B S9B R12 135.1(7) . .
R23 S9B R12 97.8(5) 4_566 .
R26 S9B R12 102.4(5) 4_566 .
S6B S9B R39 68.4(8) . .
S8B S9B R39 74.8(7) . .
S4B S9B R39 134.0(9) . .
S5B S9B R39 125.8(10) . .
S1B S9B R39 136.3(7) . .
R23 S9B R39 149.9(7) 4_566 .
R26 S9B R39 82.4(5) 4_566 .
R12 S9B R39 64.8(4) . .
S6B S9B S7B 40.6(8) . .
S8B S9B S7B 39.8(7) . .
S4B S9B S7B 75.3(9) . .
S5B S9B S7B 75.5(10) . .
S1B S9B S7B 62.8(7) . .
R23 S9B S7B 136.1(8) 4_566 .
R26 S9B S7B 125.6(8) 4_566 .
R12 S9B S7B 110.0(7) . .
R39 S9B S7B 74.0(6) . .
S6B S9B S2B 39.0(8) . .
S8B S9B S2B 69.5(8) . .
S4B S9B S2B 69.1(8) . .
S5B S9B S2B 39.2(8) . .
S1B S9B S2B 36.2(6) . .
R23 S9B S2B 105.1(6) 4_566 .
R26 S9B S2B 108.5(6) 4_566 .
R12 S9B S2B 144.6(7) . .
R39 S9B S2B 102.4(6) . .
S7B S9B S2B 36.5(6) . .
S6B S9B S3B 69.9(9) . .
S8B S9B S3B 39.1(7) . .
S4B S9B S3B 39.0(7) . .
S5B S9B S3B 69.3(9) . .
S1B S9B S3B 37.0(5) . .
R23 S9B S3B 102.9(6) 4_566 .
R26 S9B S3B 147.7(7) 4_566 .
R12 S9B S3B 109.4(6) . .
R39 S9B S3B 106.0(6) . .
S7B S9B S3B 36.5(6) . .
S2B S9B S3B 39.5(5) . .
S6B S9B R18 155.0(10) . 1_565
S8B S9B R18 83.6(7) . 1_565
S4B S9B R18 48.8(6) . 1_565
S5B S9B R18 109.9(10) . 1_565
S1B S9B R18 83.7(6) . 1_565
R23 S9B R18 50.7(3) 4_566 1_565
R26 S9B R18 116.5(5) 4_566 1_565
R12 S9B R18 59.6(3) . 1_565
R39 S9B R18 123.8(5) . 1_565
S7B S9B R18 117.5(7) . 1_565
S2B S9B R18 117.5(6) . 1_565
S3B S9B R18 85.2(5) . 1_565
S6B S9B S2A 136.0(10) . 1_565
S8B S9B S2A 120.8(9) . 1_565
S4B S9B S2A 117.5(9) . 1_565
S5B S9B S2A 131.7(10) . 1_565
S1B S9B S2A 144.3(8) . 1_565
R23 S9B S2A 71.6(5) 4_566 1_565
R26 S9B S2A 61.0(5) 4_566 1_565
R12 S9B S2A 45.6(4) . 1_565
R39 S9B S2A 79.2(5) . 1_565
S7B S9B S2A 150.5(8) . 1_565
S2B S9B S2A 169.3(7) . 1_565
S3B S9B S2A 150.5(7) . 1_565
R18 S9B S2A 68.7(5) 1_565 1_565
S6B S9B R40 38.9(8) . 3_656
S8B S9B R40 105.9(8) . 3_656
S4B S9B R40 144.9(9) . 3_656
S5B S9B R40 77.5(9) . 3_656
S1B S9B R40 108.2(6) . 3_656
R23 S9B R40 124.7(5) 4_566 3_656
R26 S9B R40 52.0(3) 4_566 3_656
R12 S9B R40 112.4(5) . 3_656
R39 S9B R40 51.9(3) . 3_656
S7B S9B R40 75.3(6) . 3_656
S2B S9B R40 75.8(5) . 3_656
S3B S9B R40 108.5(6) . 3_656
R18 S9B R40 166.1(5) 1_565 3_656
S2A S9B R40 97.5(5) 1_565 3_656
S6B S9B R38 111.8(9) . 1_565
S8B S9B R38 36.9(6) . 1_565
S4B S9B R38 34.6(6) . 1_565
S5B S9B R38 108.7(9) . 1_565
S1B S9B R38 70.2(5) . 1_565
R23 S9B R38 91.3(4) 4_566 1_565
R26 S9B R38 162.9(6) 4_566 1_565
R12 S9B R38 66.0(3) . 1_565
R39 S9B R38 102.4(4) . 1_565
S7B S9B R38 71.4(6) . 1_565
S2B S9B R38 86.7(5) . 1_565
S3B S9B R38 47.1(4) . 1_565
R18 S9B R38 47.3(2) 1_565 1_565
S2A S9B R38 103.5(5) 1_565 1_565
R40 S9B R38 142.8(4) 3_656 1_565
S6B S9B R1 71.2(8) . .
S8B S9B R1 27.0(6) . .
S4B S9B R1 86.6(7) . .
S5B S9B R1 119.3(9) . .
S1B S9B R1 98.7(6) . .
R23 S9B R1 150.1(6) 4_566 .
R26 S9B R1 129.5(5) 4_566 .
R12 S9B R1 66.8(3) . .
R39 S9B R1 47.8(3) . .
S7B S9B R1 43.8(5) . .
S2B S9B R1 80.2(5) . .
S3B S9B R1 62.2(4) . .
R18 S9B R1 100.3(4) 1_565 .
S2A S9B R1 107.9(5) 1_565 .
R40 S9B R1 85.3(3) 3_656 .
R38 S9B R1 59.3(2) 1_565 .
S6B S9B R29 42.5(7) . 3_656
S8B S9B R29 120.1(8) . 3_656
S4B S9B R29 117.0(8) . 3_656
S5B S9B R29 40.7(8) . 3_656
S1B S9B R29 77.3(5) . 3_656
R23 S9B R29 94.1(4) 4_566 3_656
R26 S9B R29 51.2(3) 4_566 3_656
R12 S9B R29 147.6(6) . 3_656
R39 S9B R29 90.4(4) . 3_656
S7B S9B R29 80.3(6) . 3_656
S2B S9B R29 57.5(4) . 3_656
S3B S9B R29 97.0(5) . 3_656
R18 S9B R29 143.8(5) 1_565 3_656
S2A S9B R29 112.1(5) 1_565 3_656
R40 S9B R29 38.7(2) 3_656 3_656
R38 S9B R29 143.9(4) 1_565 3_656
R1 S9B R29 112.7(4) . 3_656
S3C S1C S2C 68.9(11) . .
S3C S1C S4C 62.7(10) . .
S2C S1C S4C 101.4(13) . .
S3C S1C S5C 103.0(12) . .
S2C S1C S5C 62.2(10) . .
S4C S1C S5C 73.2(11) . .
S3C S1C R2 90.9(9) . 2_645
S2C S1C R2 73.6(10) . 2_645
S4C S1C R2 152.6(11) . 2_645
S5C S1C R2 123.6(10) . 2_645
S3C S1C R25 78.4(8) . 2_645
S2C S1C R25 139.6(11) . 2_645
S4C S1C R25 83.1(9) . 2_645
S5C S1C R25 151.8(11) . 2_645
R2 S1C R25 84.3(6) 2_645 2_645
S3C S1C R28 172.4(12) . 2_645
S2C S1C R28 104.0(11) . 2_645
S4C S1C R28 122.9(10) . 2_645
S5C S1C R28 75.1(8) . 2_645
R2 S1C R28 84.1(6) 2_645 2_645
R25 S1C R28 106.8(7) 2_645 2_645
S3C S1C S9C 72.9(9) . .
S2C S1C S9C 72.3(10) . .
S4C S1C S9C 37.2(8) . .
S5C S1C S9C 38.4(7) . .
R2 S1C S9C 145.6(8) 2_645 .
R25 S1C S9C 120.2(8) 2_645 .
R28 S1C S9C 108.1(7) 2_645 .
S3C S1C S6C 70.7(8) . .
S2C S1C S6C 35.7(9) . .
S4C S1C S6C 70.9(9) . .
S5C S1C S6C 35.4(6) . .
R2 S1C S6C 109.2(7) 2_645 .
R25 S1C S6C 146.2(8) 2_645 .
R28 S1C S6C 105.3(7) 2_645 .
S9C S1C S6C 37.1(5) . .
S6C S2C S1C 108.5(14) . .
S6C S2C S7C 61.4(11) . .
S1C S2C S7C 106.6(14) . .
S6C S2C S5C 57.4(9) . .
S1C S2C S5C 60.3(10) . .
S7C S2C S5C 104.2(13) . .
S6C S2C S3C 97.4(12) . .
S1C S2C S3C 55.1(9) . .
S7C S2C S3C 55.4(10) . .
S5C S2C S3C 93.2(11) . .
S6C S2C R24 97.6(10) . 2_645
S1C S2C R24 100.7(10) . 2_645
S7C S2C R24 149.6(12) . 2_645
S5C S2C R24 78.0(8) . 2_645
S3C S2C R24 154.7(10) . 2_645
S6C S2C S4C 74.4(10) . .
S1C S2C S4C 39.4(9) . .
S7C S2C S4C 73.3(10) . .
S5C S2C S4C 51.3(8) . .
S3C S2C S4C 41.9(7) . .
R24 S2C S4C 124.8(8) 2_645 .
S6C S2C R2 175.3(11) . 2_645
S1C S2C R2 68.4(9) . 2_645
S7C S2C R2 122.5(11) . 2_645
S5C S2C R2 118.1(10) . 2_645
S3C S2C R2 83.7(8) . 2_645
R24 S2C R2 79.9(6) 2_645 2_645
S4C S2C R2 103.8(8) . 2_645
S6C S2C S9C 38.3(8) . .
S1C S2C S9C 71.0(10) . .
S7C S2C S9C 66.1(10) . .
S5C S2C S9C 38.1(7) . .
S3C S2C S9C 69.8(8) . .
R24 S2C S9C 112.1(8) 2_645 .
S4C S2C S9C 36.7(6) . .
R2 S2C S9C 139.2(8) 2_645 .
S6C S2C S8C 56.4(9) . .
S1C S2C S8C 74.6(10) . .
S7C S2C S8C 37.1(8) . .
S5C S2C S8C 72.3(9) . .
S3C S2C S8C 41.0(7) . .
R24 S2C S8C 148.1(9) 2_645 .
S4C S2C S8C 37.0(6) . .
R2 S2C S8C 124.6(8) 2_645 .
S9C S2C S8C 36.2(6) . .
S6C S2C R42 119.5(11) . 2_645
S1C S2C R42 131.8(12) . 2_645
S7C S2C R42 99.5(10) . 2_645
S5C S2C R42 147.8(11) . 2_645
S3C S2C R42 118.2(10) . 2_645
R24 S2C R42 70.6(5) 2_645 2_645
S4C S2C R42 159.7(9) . 2_645
R2 S2C R42 63.5(5) 2_645 2_645
S9C S2C R42 156.9(9) . 2_645
S8C S2C R42 136.0(8) . 2_645
S6C S2C R46 60.6(8) . 2_655
S1C S2C R46 157.6(12) . 2_655
S7C S2C R46 51.2(8) . 2_655
S5C S2C R46 117.0(10) . 2_655
S3C S2C R46 104.9(8) . 2_655
R24 S2C R46 100.2(6) 2_645 2_655
S4C S2C R46 119.7(8) . 2_655
R2 S2C R46 123.5(7) 2_645 2_655
S9C S2C R46 93.6(7) . 2_655
S8C S2C R46 83.4(6) . 2_655
R42 S2C R46 63.7(4) 2_645 2_655
S6C S2C R33 107.5(9) . 2_645
S1C S2C R33 118.2(11) . 2_645
S7C S2C R33 54.3(8) . 2_645
S5C S2C R33 158.2(11) . 2_645
S3C S2C R33 72.0(7) . 2_645
R24 S2C R33 122.0(7) 2_645 2_645
S4C S2C R33 112.1(7) . 2_645
R2 S2C R33 77.1(5) 2_645 2_645
S9C S2C R33 120.1(7) . 2_645
S8C S2C R33 86.2(6) . 2_645
R42 S2C R33 51.5(4) 2_645 2_645
R46 S2C R33 54.9(3) 2_655 2_645
S6C S2C R28 107.4(9) . 2_645
S1C S2C R28 47.2(8) . 2_645
S7C S2C R28 149.5(12) . 2_645
S5C S2C R28 52.3(7) . 2_645
S3C S2C R28 102.2(8) . 2_645
R24 S2C R28 53.7(4) 2_645 2_645
S4C S2C R28 76.4(6) . 2_645
R2 S2C R28 68.0(4) 2_645 2_645
S9C S2C R28 87.6(6) . 2_645
S8C S2C R28 112.4(7) . 2_645
R42 S2C R28 110.1(6) 2_645 2_645
R46 S2C R28 151.5(7) 2_655 2_645
R33 S2C R28 145.1(7) 2_645 2_645
S6C S2C S9C 84.7(9) . 2_645
S1C S2C S9C 146.9(11) . 2_645
S7C S2C S9C 106.3(10) . 2_645
S5C S2C S9C 108.0(9) . 2_645
S3C S2C S9C 155.6(10) . 2_645
R24 S2C S9C 46.6(4) 2_645 2_645
S4C S2C S9C 156.4(8) . 2_645
R2 S2C S9C 96.3(6) 2_645 2_645
S9C S2C S9C 120.7(7) . 2_645
S8C S2C S9C 134.4(8) . 2_645
R42 S2C S9C 43.5(4) 2_645 2_645
R46 S2C S9C 55.0(4) 2_655 2_645
R33 S2C S9C 84.2(5) 2_645 2_645
R28 S2C S9C 100.3(6) 2_645 2_645
S6C S2C R11 128.5(10) . 2_645
S1C S2C R11 70.2(9) . 2_645
S7C S2C R11 69.8(9) . 2_645
S5C S2C R11 126.1(10) . 2_645
S3C S2C R11 37.7(6) . 2_645
R24 S2C R11 133.8(7) 2_645 2_645
S4C S2C R11 77.2(6) . 2_645
R2 S2C R11 54.3(4) 2_645 2_645
S9C S2C R11 107.4(7) . 2_645
S8C S2C R11 75.3(6) . 2_645
R42 S2C R11 82.4(5) 2_645 2_645
R46 S2C R11 100.4(5) 2_655 2_645
R33 S2C R11 48.0(3) 2_645 2_645
R28 S2C R11 106.4(5) 2_645 2_645
S9C S2C R11 125.4(6) 2_645 2_645
S6C S2C R19 42.5(7) . .
S1C S2C R19 140.4(11) . .
S7C S2C R19 83.5(9) . .
S5C S2C R19 80.1(8) . .
S3C S2C R19 135.6(10) . .
R24 S2C R19 66.9(4) 2_645 .
S4C S2C R19 115.8(7) . .
R2 S2C R19 138.1(7) 2_645 .
S9C S2C R19 79.2(6) . .
S8C S2C R19 96.3(7) . .
R42 S2C R19 81.3(5) 2_645 .
R46 S2C R19 45.3(3) 2_655 .
R33 S2C R19 99.0(5) 2_645 .
R28 S2C R19 107.5(5) 2_645 .
S9C S2C R19 42.2(3) 2_645 .
R11 S2C R19 145.7(5) 2_645 .
S6C S2C R25 120.6(10) . 2_645
S1C S2C R25 24.5(7) . 2_645
S7C S2C R25 93.4(10) . 2_645
S5C S2C R25 83.1(8) . 2_645
S3C S2C R25 37.9(6) . 2_645
R24 S2C R25 116.9(6) 2_645 2_645
S4C S2C R25 46.3(5) . 2_645
R2 S2C R25 57.9(4) 2_645 2_645
S9C S2C R25 82.9(6) . 2_645
S8C S2C R25 71.2(6) . 2_645
R42 S2C R25 117.1(6) 2_645 2_645
R46 S2C R25 141.3(6) 2_655 2_645
R33 S2C R25 93.7(5) 2_645 2_645
R28 S2C R25 67.1(3) 2_645 2_645
S9C S2C R25 153.7(6) 2_645 2_645
R11 S2C R25 45.8(2) 2_645 2_645
R19 S2C R25 161.6(6) . 2_645
S6C S2C R24 22.9(7) . .
S1C S2C R24 108.8(11) . .
S7C S2C R24 38.5(8) . .
S5C S2C R24 73.0(8) . .
S3C S2C R24 79.6(8) . .
R24 S2C R24 119.2(6) 2_645 .
S4C S2C R24 69.7(6) . .
R2 S2C R24 160.5(7) 2_645 .
S9C S2C R24 41.0(4) . .
S8C S2C R24 40.3(5) . .
R42 S2C R24 116.7(6) 2_645 .
R46 S2C R24 53.0(3) 2_655 .
R33 S2C R24 88.2(4) 2_645 .
R28 S2C R24 125.3(6) 2_645 .
S9C S2C R24 95.0(5) 2_645 .
R11 S2C R24 106.3(5) 2_645 .
R19 S2C R24 56.4(3) . .
R25 S2C R24 111.2(5) 2_645 .
S6C S2C R7 60.2(8) . .
S1C S2C R7 77.0(9) . .
S7C S2C R7 119.0(11) . .
S5C S2C R7 24.7(6) . .
S3C S2C R7 117.8(9) . .
R24 S2C R7 54.7(4) 2_645 .
S4C S2C R7 76.0(6) . .
R2 S2C R7 115.3(6) 2_645 .
S9C S2C R7 57.8(5) . .
S8C S2C R7 93.9(6) . .
R42 S2C R7 123.2(6) 2_645 .
R46 S2C R7 109.2(5) 2_655 .
R33 S2C R7 164.0(6) 2_645 .
R28 S2C R7 48.7(3) 2_645 .
S9C S2C R7 84.3(5) 2_645 .
R11 S2C R7 147.2(5) 2_645 .
R19 S2C R7 65.0(3) . .
R25 S2C R7 101.5(4) 2_645 .
R24 S2C R7 81.6(4) . .
S1C S3C S7C 108.6(12) . .
S1C S3C S4C 59.5(9) . .
S7C S3C S4C 102.6(11) . .
S1C S3C S8C 107.2(11) . .
S7C S3C S8C 58.0(10) . .
S4C S3C S8C 57.2(9) . .
S1C S3C S2C 56.0(9) . .
S7C S3C S2C 56.6(10) . .
S4C S3C S2C 91.6(10) . .
S8C S3C S2C 94.0(11) . .
S1C S3C R11 114.0(10) . 2_645
S7C S3C R11 112.6(9) . 2_645
S4C S3C R11 143.6(9) . 2_645
S8C S3C R11 138.2(9) . 2_645
S2C S3C R11 114.6(9) . 2_645
S1C S3C S6C 73.5(9) . .
S7C S3C S6C 38.6(8) . .
S4C S3C S6C 71.4(8) . .
S8C S3C S6C 55.8(8) . .
S2C S3C S6C 38.3(8) . .
R11 S3C S6C 144.2(7) 2_645 .
S1C S3C S9C 70.9(9) . .
S7C S3C S9C 66.0(8) . .
S4C S3C S9C 36.8(7) . .
S8C S3C S9C 36.8(7) . .
S2C S3C S9C 69.0(8) . .
R11 S3C S9C 174.9(7) 2_645 .
S6C S3C S9C 37.2(5) . .
S1C S3C R25 65.3(8) . 2_645
S7C S3C R25 173.6(10) . 2_645
S4C S3C R25 76.2(7) . 2_645
S8C S3C R25 124.7(9) . 2_645
S2C S3C R25 117.0(9) . 2_645
R11 S3C R25 69.7(4) 2_645 2_645
S6C S3C R25 136.5(6) . 2_645
S9C S3C R25 112.3(6) . 2_645
S1C S3C R35 127.3(10) . 2_645
S7C S3C R35 111.8(9) . 2_645
S4C S3C R35 79.7(8) . 2_645
S8C S3C R35 69.8(7) . 2_645
S2C S3C R35 163.9(10) . 2_645
R11 S3C R35 79.4(4) 2_645 2_645
S6C S3C R35 125.6(7) . 2_645
S9C S3C R35 96.5(6) . 2_645
R25 S3C R35 74.3(4) 2_645 2_645
S9C S4C S8C 59.6(9) . .
S9C S4C S1C 104.9(12) . .
S8C S4C S1C 109.7(12) . .
S9C S4C S3C 104.3(11) . .
S8C S4C S3C 61.8(9) . .
S1C S4C S3C 57.8(9) . .
S9C S4C S5C 53.2(8) . .
S8C S4C S5C 93.4(10) . .
S1C S4C S5C 54.3(9) . .
S3C S4C S5C 88.8(9) . .
S9C S4C R29 128.2(10) . .
S8C S4C R29 124.1(10) . .
S1C S4C R29 117.2(10) . .
S3C S4C R29 122.8(9) . .
S5C S4C R29 138.4(8) . .
S9C S4C R22 75.7(8) . .
S8C S4C R22 131.4(10) . .
S1C S4C R22 98.9(9) . .
S3C S4C R22 156.4(10) . .
S5C S4C R22 72.1(6) . .
R29 S4C R22 69.5(4) . .
S9C S4C S2C 74.0(9) . .
S8C S4C S2C 73.5(9) . .
S1C S4C S2C 39.2(8) . .
S3C S4C S2C 46.4(7) . .
S5C S4C S2C 42.4(7) . .
R29 S4C S2C 155.7(8) . .
R22 S4C S2C 113.4(7) . .
S9C S4C S7C 66.6(8) . .
S8C S4C S7C 36.8(8) . .
S1C S4C S7C 73.0(9) . .
S3C S4C S7C 37.8(7) . .
S5C S4C S7C 69.4(7) . .
R29 S4C S7C 151.9(8) . .
R22 S4C S7C 137.3(8) . .
S2C S4C S7C 37.6(6) . .
S9C S4C S6C 37.8(7) . .
S8C S4C S6C 55.7(8) . .
S1C S4C S6C 72.7(9) . .
S3C S4C S6C 70.7(8) . .
S5C S4C S6C 37.8(6) . .
R29 S4C S6C 165.8(8) . .
R22 S4C S6C 99.8(6) . .
S2C S4C S6C 36.8(6) . .
S7C S4C S6C 37.5(5) . .
S9C S4C R25 166.2(11) . 2_645
S8C S4C R25 121.2(10) . 2_645
S1C S4C R25 61.3(8) . 2_645
S3C S4C R25 67.8(7) . 2_645
S5C S4C R25 114.1(8) . 2_645
R29 S4C R25 64.1(4) . 2_645
R22 S4C R25 106.8(5) . 2_645
S2C S4C R25 92.8(7) . 2_645
S7C S4C R25 105.4(7) . 2_645
S6C S4C R25 129.4(7) . 2_645
S9C S4C R19 65.9(8) . 2_655
S8C S4C R19 68.3(8) . 2_655
S1C S4C R19 170.6(11) . 2_655
S3C S4C R19 125.1(9) . 2_655
S5C S4C R19 116.2(8) . 2_655
R29 S4C R19 69.7(4) . 2_655
R22 S4C R19 77.1(5) . 2_655
S2C S4C R19 134.5(8) . 2_655
S7C S4C R19 103.9(7) . 2_655
S6C S4C R19 99.3(6) . 2_655
R25 S4C R19 127.9(6) 2_645 2_655
S9C S4C R35 119.0(9) . 2_645
S8C S4C R35 64.3(8) . 2_645
S1C S4C R35 114.9(10) . 2_645
S3C S4C R35 66.1(7) . 2_645
S5C S4C R35 152.0(8) . 2_645
R29 S4C R35 69.2(4) . 2_645
R22 S4C R35 135.2(6) . 2_645
S2C S4C R35 111.4(7) . 2_645
S7C S4C R35 82.7(6) . 2_645
S6C S4C R35 117.2(6) . 2_645
R25 S4C R35 69.2(4) 2_645 2_645
R19 S4C R35 73.0(4) 2_655 2_645
S9C S4C R28 94.6(8) . 2_645
S8C S4C R28 133.0(10) . 2_645
S1C S4C R28 34.9(7) . 2_645
S3C S4C R28 92.6(8) . 2_645
S5C S4C R28 44.2(5) . 2_645
R29 S4C R28 102.9(5) . 2_645
R22 S4C R28 64.0(4) . 2_645
S2C S4C R28 61.2(5) . 2_645
S7C S4C R28 98.7(6) . 2_645
S6C S4C R28 79.4(5) . 2_645
R25 S4C R28 75.0(4) 2_645 2_645
R19 S4C R28 140.0(5) 2_655 2_645
R35 S4C R28 143.2(6) 2_645 2_645
S9C S4C R15 75.3(7) . 2_655
S8C S4C R15 23.9(7) . 2_655
S1C S4C R15 126.0(9) . 2_655
S3C S4C R15 69.7(7) . 2_655
S5C S4C R15 116.9(7) . 2_655
R29 S4C R15 100.3(5) . 2_655
R22 S4C R15 131.3(6) . 2_655
S2C S4C R15 94.9(6) . 2_655
S7C S4C R15 57.3(5) . 2_655
S6C S4C R15 79.4(5) . 2_655
R25 S4C R15 110.6(5) 2_645 2_655
R19 S4C R15 55.5(3) 2_655 2_655
R35 S4C R15 44.1(2) 2_645 2_655
R28 S4C R15 156.0(5) 2_645 2_655
S9C S4C S2B 110.6(9) . 3_656
S8C S4C S2B 169.8(10) . 3_656
S1C S4C S2B 74.6(8) . 3_656
S3C S4C S2B 126.6(9) . 3_656
S5C S4C S2B 81.4(6) . 3_656
R29 S4C S2B 58.5(4) . 3_656
R22 S4C S2B 38.5(3) . 3_656
S2C S4C S2B 107.6(7) . 3_656
S7C S4C S2B 145.1(7) . 3_656
S6C S4C S2B 118.9(6) . 3_656
R25 S4C S2B 69.0(4) 2_645 3_656
R19 S4C S2B 106.0(5) 2_655 3_656
R35 S4C S2B 123.1(5) 2_645 3_656
R28 S4C S2B 46.4(3) 2_645 3_656
R15 S4C S2B 157.5(5) 2_655 3_656
S9C S4C R24 30.4(6) . .
S8C S4C R24 29.2(7) . .
S1C S4C R24 111.1(9) . .
S3C S4C R24 82.8(7) . .
S5C S4C R24 73.0(6) . .
R29 S4C R24 131.7(6) . .
R22 S4C R24 104.0(5) . .
S2C S4C R24 72.2(6) . .
S7C S4C R24 46.9(5) . .
S6C S4C R24 39.9(4) . .
R25 S4C R24 149.0(5) 2_645 .
R19 S4C R24 62.4(3) 2_655 .
R35 S4C R24 90.8(4) 2_645 .
R28 S4C R24 117.2(4) 2_645 .
R15 S4C R24 46.7(2) 2_655 .
S2B S4C R24 140.8(5) 3_656 .
S9C S4C R11 125.5(9) . 2_645
S8C S4C R11 76.1(8) . 2_645
S1C S4C R11 60.2(8) . 2_645
S3C S4C R11 21.5(6) . 2_645
S5C S4C R11 104.4(7) . 2_645
R29 S4C R11 101.9(5) . 2_645
R22 S4C R11 151.9(6) . 2_645
S2C S4C R11 63.6(5) . 2_645
S7C S4C R11 58.8(5) . 2_645
S6C S4C R11 91.9(5) . 2_645
R25 S4C R11 48.0(3) 2_645 2_645
R19 S4C R11 126.3(5) 2_655 2_645
R35 S4C R11 55.6(3) 2_645 2_645
R28 S4C R11 93.6(4) 2_645 2_645
R15 S4C R11 75.9(3) 2_655 2_645
S2B S4C R11 113.7(5) 3_656 2_645
R24 S4C R11 101.4(4) . 2_645
S9C S4C R46 48.1(7) . 1_565
S8C S4C R46 91.7(9) . 1_565
S1C S4C R46 129.9(10) . 1_565
S3C S4C R46 150.9(9) . 1_565
S5C S4C R46 80.5(6) . 1_565
R29 S4C R46 81.1(4) . 1_565
R22 S4C R46 41.0(3) . 1_565
S2C S4C R46 117.7(7) . 1_565
S7C S4C R46 113.4(6) . 1_565
S6C S4C R46 84.7(5) . 1_565
R25 S4C R46 141.3(5) 2_645 1_565
R19 S4C R46 42.6(3) 2_655 1_565
R35 S4C R46 115.2(5) 2_645 1_565
R28 S4C R46 98.1(4) 2_645 1_565
R15 S4C R46 91.2(4) 2_655 1_565
S2B S4C R46 78.7(4) 3_656 1_565
R24 S4C R46 68.2(3) . 1_565
R11 S4C R46 167.0(5) 2_645 1_565
S9C S4C R42 15.0(6) . .
S8C S4C R42 73.9(8) . .
S1C S4C R42 96.4(9) . .
S3C S4C R42 110.6(8) . .
S5C S4C R42 42.3(5) . .
R29 S4C R42 126.1(6) . .
R22 S4C R42 64.3(4) . .
S2C S4C R42 72.3(6) . .
S7C S4C R42 74.8(5) . .
S6C S4C R42 40.0(4) . .
R25 S4C R42 155.5(6) 2_645 .
R19 S4C R42 74.1(4) 2_655 .
R35 S4C R42 133.9(5) 2_645 .
R28 S4C R42 80.7(3) 2_645 .
R15 S4C R42 90.3(3) 2_655 .
S2B S4C R42 96.6(4) 3_656 .
R24 S4C R42 45.0(2) . .
R11 S4C R42 131.9(4) 2_645 .
R46 S4C R42 45.7(2) 1_565 .
S6C S5C S9C 61.7(9) . .
S6C S5C S1C 107.1(11) . .
S9C S5C S1C 102.1(11) . .
S6C S5C S2C 58.6(9) . .
S9C S5C S2C 101.8(11) . .
S1C S5C S2C 57.5(10) . .
S6C S5C S4C 93.1(9) . .
S9C S5C S4C 52.0(8) . .
S1C S5C S4C 52.5(9) . .
S2C S5C S4C 86.3(10) . .
S6C S5C R7 112.3(9) . .
S9C S5C R7 107.5(8) . .
S1C S5C R7 138.5(9) . .
S2C S5C R7 138.8(10) . .
S4C S5C R7 134.7(8) . .
S6C S5C R28 149.1(10) . 2_645
S9C S5C R28 148.0(9) . 2_645
S1C S5C R28 66.5(7) . 2_645
S2C S5C R28 96.5(9) . 2_645
S4C S5C R28 104.0(7) . 2_645
R7 S5C R28 73.0(4) . 2_645
S6C S5C R22 130.9(9) . .
S9C S5C R22 70.2(7) . .
S1C S5C R22 91.6(8) . .
S2C S5C R22 146.6(10) . .
S4C S5C R22 62.9(6) . .
R7 S5C R22 72.3(4) . .
R28 S5C R22 80.0(4) 2_645 .
S6C S5C R24 90.3(8) . 2_645
S9C S5C R24 151.3(9) . 2_645
S1C S5C R24 91.6(8) . 2_645
S2C S5C R24 64.6(8) . 2_645
S4C S5C R24 143.2(8) . 2_645
R7 S5C R24 76.0(4) . 2_645
R28 S5C R24 60.6(3) 2_645 2_645
R22 S5C R24 135.1(5) . 2_645
S5C S6C S2C 64.0(10) . .
S5C S6C S9C 60.3(9) . .
S2C S6C S9C 104.5(12) . .
S5C S6C S7C 108.1(11) . .
S2C S6C S7C 60.1(10) . .
S9C S6C S7C 94.7(11) . .
S5C S6C S8C 87.4(9) . .
S2C S6C S8C 85.0(10) . .
S9C S6C S8C 47.6(8) . .
S7C S6C S8C 47.7(9) . .
S5C S6C R24 133.4(10) . .
S2C S6C R24 142.3(10) . .
S9C S6C R24 74.0(8) . .
S7C S6C R24 82.3(9) . .
S8C S6C R24 66.1(6) . .
S5C S6C R42 81.6(8) . .
S2C S6C R42 142.9(10) . .
S9C S6C R42 66.1(7) . .
S7C S6C R42 151.2(11) . .
S8C S6C R42 107.8(8) . .
R24 S6C R42 72.2(4) . .
S5C S6C S3C 71.1(8) . .
S2C S6C S3C 44.4(8) . .
S9C S6C S3C 71.7(8) . .
S7C S6C S3C 37.4(7) . .
S8C S6C S3C 40.6(6) . .
R24 S6C S3C 103.6(6) . .
R42 S6C S3C 137.2(7) . .
S5C S6C S4C 49.1(7) . .
S2C S6C S4C 68.8(9) . .
S9C S6C S4C 36.5(7) . .
S7C S6C S4C 70.6(9) . .
S8C S6C S4C 38.3(6) . .
R24 S6C S4C 97.7(6) . .
R42 S6C S4C 99.5(6) . .
S3C S6C S4C 37.9(5) . .
S5C S6C S1C 37.4(7) . .
S2C S6C S1C 35.8(8) . .
S9C S6C S1C 69.5(8) . .
S7C S6C S1C 71.2(9) . .
S8C S6C S1C 66.6(7) . .
R24 S6C S1C 132.2(7) . .
R42 S6C S1C 117.1(7) . .
S3C S6C S1C 35.8(5) . .
S4C S6C S1C 36.4(6) . .
S5C S6C R19 120.1(9) . .
S2C S6C R19 113.6(10) . .
S9C S6C R19 136.8(9) . .
S7C S6C R19 121.3(9) . .
S8C S6C R19 151.1(8) . .
R24 S6C R19 87.1(5) . .
R42 S6C R19 71.2(4) . .
S3C S6C R19 151.4(7) . .
S4C S6C R19 167.8(7) . .
S1C S6C R19 140.7(7) . .
S5C S6C R46 149.8(10) . 2_655
S2C S6C R46 88.1(9) . 2_655
S9C S6C R46 144.3(9) . 2_655
S7C S6C R46 62.6(8) . 2_655
S8C S6C R46 102.3(7) . 2_655
R24 S6C R46 75.9(4) . 2_655
R42 S6C R46 121.0(6) . 2_655
S3C S6C R46 97.7(6) . 2_655
S4C S6C R46 133.2(7) . 2_655
S1C S6C R46 121.2(7) . 2_655
R19 S6C R46 58.8(3) . 2_655
S5C S6C R24 59.5(7) . 2_645
S2C S6C R24 52.1(8) . 2_645
S9C S6C R24 119.5(8) . 2_645
S7C S6C R24 108.8(9) . 2_645
S8C S6C R24 133.2(7) . 2_645
R24 S6C R24 160.6(6) . 2_645
R42 S6C R24 99.5(5) . 2_645
S3C S6C R24 94.5(5) . 2_645
S4C S6C R24 101.0(6) . 2_645
S1C S6C R24 67.3(5) . 2_645
R19 S6C R24 73.5(4) . 2_645
R46 S6C R24 94.8(5) 2_655 2_645
S5C S6C R7 42.3(6) . .
S2C S6C R7 95.8(9) . .
S9C S6C R7 73.7(7) . .
S7C S6C R7 150.4(9) . .
S8C S6C R7 118.7(7) . .
R24 S6C R7 118.7(5) . .
R42 S6C R7 47.3(3) . .
S3C S6C R7 113.4(5) . .
S4C S6C R7 85.1(5) . .
S1C S6C R7 79.1(5) . .
R19 S6C R7 82.7(4) . .
R46 S6C R7 139.0(6) 2_655 .
R24 S6C R7 58.3(3) 2_645 .
S5C S6C R42 95.4(8) . 2_645
S2C S6C R42 38.1(8) . 2_645
S9C S6C R42 142.0(9) . 2_645
S7C S6C R42 63.8(8) . 2_645
S8C S6C R42 108.0(7) . 2_645
R24 S6C R42 128.2(5) . 2_645
R42 S6C R42 143.8(6) . 2_645
S3C S6C R42 72.9(5) . 2_645
S4C S6C R42 105.6(6) . 2_645
S1C S6C R42 73.9(5) . 2_645
R19 S6C R42 79.7(4) . 2_645
R46 S6C R42 54.4(3) 2_655 2_645
R24 S6C R42 50.7(3) 2_645 2_645
R7 S6C R42 109.0(4) . 2_645
S5C S6C S9C 102.2(8) . 2_645
S2C S6C S9C 69.9(9) . 2_645
S9C S6C S9C 161.2(8) . 2_645
S7C S6C S9C 97.5(9) . 2_645
S8C S6C S9C 144.9(8) . 2_645
R24 S6C S9C 121.8(5) . 2_645
R42 S6C S9C 107.0(5) . 2_645
S3C S6C S9C 110.6(6) . 2_645
S4C S6C S9C 137.4(7) . 2_645
S1C S6C S9C 101.1(6) . 2_645
R19 S6C S9C 43.8(3) . 2_645
R46 S6C S9C 54.5(4) 2_655 2_645
R24 S6C S9C 42.6(3) 2_645 2_645
R7 S6C S9C 88.8(4) . 2_645
R42 S6C S9C 38.2(3) 2_645 2_645
S5C S6C R22 31.0(6) . .
S2C S6C R22 88.8(8) . .
S9C S6C R22 30.6(6) . .
S7C S6C R22 109.6(9) . .
S8C S6C R22 70.2(6) . .
R24 S6C R22 102.4(5) . .
R42 S6C R22 64.9(3) . .
S3C S6C R22 75.1(5) . .
S4C S6C R22 38.9(4) . .
S1C S6C R22 54.2(5) . .
R19 S6C R22 129.1(5) . .
R46 S6C R22 172.1(5) 2_655 .
R24 S6C R22 89.1(3) 2_645 .
R7 S6C R22 48.6(2) . .
R42 S6C R22 124.7(4) 2_645 .
S9C S6C R22 130.8(5) 2_645 .
S5C S6C R33 111.9(8) . 2_645
S2C S6C R33 49.9(7) . 2_645
S9C S6C R33 119.6(8) . 2_645
S7C S6C R33 26.2(7) . 2_645
S8C S6C R33 73.7(6) . 2_645
R24 S6C R33 97.1(4) . 2_645
R42 S6C R33 166.5(5) . 2_645
S3C S6C R33 52.1(4) . 2_645
S4C S6C R33 89.8(5) . 2_645
S1C S6C R33 76.1(5) . 2_645
R19 S6C R33 100.8(4) . 2_645
R46 S6C R33 46.7(3) 2_655 2_645
R24 S6C R33 88.2(4) 2_645 2_645
R7 S6C R33 144.2(5) . 2_645
R42 S6C R33 39.0(2) 2_645 2_645
S9C S6C R33 71.4(4) 2_645 2_645
R22 S6C R33 126.7(4) . 2_645
S5C S6C S2C 105.9(8) . 2_655
S2C S6C S2C 162.4(10) . 2_655
S9C S6C S2C 58.3(7) . 2_655
S7C S6C S2C 114.0(9) . 2_655
S8C S6C S2C 80.0(7) . 2_655
R24 S6C S2C 35.2(3) . 2_655
R42 S6C S2C 38.1(4) . 2_655
S3C S6C S2C 120.1(6) . 2_655
S4C S6C S2C 93.6(6) . 2_655
S1C S6C S2C 127.7(7) . 2_655
R19 S6C S2C 83.8(5) . 2_655
R46 S6C S2C 103.9(5) 2_655 2_655
R24 S6C S2C 137.2(5) 2_645 2_655
R7 S6C S2C 83.5(4) . 2_655
R42 S6C S2C 157.7(5) 2_645 2_655
S9C S6C S2C 127.5(5) 2_645 2_655
R22 S6C S2C 77.5(4) . 2_655
R33 S6C S2C 132.2(5) 2_645 2_655
S3C S7C S8C 63.3(10) . .
S3C S7C S2C 68.0(11) . .
S8C S7C S2C 104.8(13) . .
S3C S7C S6C 104.0(12) . .
S8C S7C S6C 82.3(11) . .
S2C S7C S6C 58.5(10) . .
S3C S7C S9C 76.6(9) . .
S8C S7C S9C 40.5(8) . .
S2C S7C S9C 75.8(10) . .
S6C S7C S9C 42.5(8) . .
S3C S7C R46 157.6(12) . 2_655
S8C S7C R46 138.8(12) . 2_655
S2C S7C R46 97.2(11) . 2_655
S6C S7C R46 80.2(9) . 2_655
S9C S7C R46 117.3(8) . 2_655
S3C S7C S4C 39.5(7) . .
S8C S7C S4C 37.0(8) . .
S2C S7C S4C 69.1(9) . .
S6C S7C S4C 71.9(9) . .
S9C S7C S4C 37.2(6) . .
R46 S7C S4C 152.1(9) 2_655 .
S3C S7C R33 93.6(9) . 2_645
S8C S7C R33 139.5(11) . 2_645
S2C S7C R33 95.1(11) . 2_645
S6C S7C R33 137.5(11) . 2_645
S9C S7C R33 168.6(9) . 2_645
R46 S7C R33 70.2(5) 2_655 2_645
S4C S7C R33 133.1(8) . 2_645
S3C S7C R9 113.8(10) . 2_655
S8C S7C R9 96.7(10) . 2_655
S2C S7C R9 155.8(12) . 2_655
S6C S7C R9 137.1(11) . 2_655
S9C S7C R9 128.4(8) . 2_655
R46 S7C R9 72.6(5) 2_655 2_655
S4C S7C R9 128.8(8) . 2_655
R33 S7C R9 60.9(4) 2_645 2_655
S9C S8C S4C 59.9(9) . .
S9C S8C S7C 98.9(12) . .
S4C S8C S7C 106.2(13) . .
S9C S8C S3C 104.0(11) . .
S4C S8C S3C 61.0(9) . .
S7C S8C S3C 58.7(10) . .
S9C S8C S6C 49.6(8) . .
S4C S8C S6C 85.9(10) . .
S7C S8C S6C 49.9(9) . .
S3C S8C S6C 83.6(9) . .
S9C S8C R15 135.7(11) . 2_655
S4C S8C R15 140.2(11) . 2_655
S7C S8C R15 105.8(10) . 2_655
S3C S8C R15 120.3(9) . 2_655
S6C S8C R15 133.3(8) . 2_655
S9C S8C R24 72.8(8) . .
S4C S8C R24 132.7(10) . .
S7C S8C R24 81.3(9) . .
S3C S8C R24 139.2(10) . .
S6C S8C R24 63.1(6) . .
R15 S8C R24 75.3(5) 2_655 .
S9C S8C S2C 72.2(9) . .
S4C S8C S2C 69.5(9) . .
S7C S8C S2C 38.1(8) . .
S3C S8C S2C 44.9(8) . .
S6C S8C S2C 38.7(6) . .
R15 S8C S2C 143.3(8) 2_655 .
R24 S8C S2C 98.7(7) . .
S9C S8C R19 69.9(8) . 2_655
S4C S8C R19 77.3(8) . 2_655
S7C S8C R19 165.0(11) . 2_655
S3C S8C R19 132.5(9) . 2_655
S6C S8C R19 117.0(8) . 2_655
R15 S8C R19 77.9(5) 2_655 2_655
R24 S8C R19 85.8(5) . 2_655
S2C S8C R19 138.6(7) . 2_655
S9C S8C R35 135.5(10) . 2_645
S4C S8C R35 82.7(8) . 2_645
S7C S8C R35 115.2(10) . 2_645
S3C S8C R35 73.7(7) . 2_645
S6C S8C R35 157.3(9) . 2_645
R15 S8C R35 62.5(4) 2_655 2_645
R24 S8C R35 137.3(7) . 2_645
S2C S8C R35 118.6(8) . 2_645
R19 S8C R35 79.5(5) 2_655 2_645
S8C S9C S4C 60.5(9) . .
S8C S9C S5C 108.3(12) . .
S4C S9C S5C 74.8(10) . .
S8C S9C S6C 82.8(10) . .
S4C S9C S6C 105.7(12) . .
S5C S9C S6C 58.0(9) . .
S8C S9C R42 142.5(10) . .
S4C S9C R42 155.1(10) . .
S5C S9C R42 85.6(8) . .
S6C S9C R42 75.4(8) . .
S8C S9C S7C 40.6(8) . .
S4C S9C S7C 76.1(9) . .
S5C S9C S7C 78.0(9) . .
S6C S9C S7C 42.8(7) . .
R42 S9C S7C 115.1(7) . .
S8C S9C S1C 75.1(9) . .
S4C S9C S1C 37.9(8) . .
S5C S9C S1C 39.5(7) . .
S6C S9C S1C 73.4(8) . .
R42 S9C S1C 125.1(7) . .
S7C S9C S1C 63.0(7) . .
S8C S9C R24 70.7(8) . .
S4C S9C R24 131.1(9) . .
S5C S9C R24 125.2(9) . .
S6C S9C R24 67.8(7) . .
R42 S9C R24 72.9(4) . .
S7C S9C R24 67.7(6) . .
S1C S9C R24 130.5(7) . .
S8C S9C S2C 71.6(9) . .
S4C S9C S2C 69.3(9) . .
S5C S9C S2C 40.1(7) . .
S6C S9C S2C 37.2(7) . .
R42 S9C S2C 105.1(7) . .
S7C S9C S2C 38.0(6) . .
S1C S9C S2C 36.7(6) . .
R24 S9C S2C 97.7(6) . .
S8C S9C S3C 39.3(8) . .
S4C S9C S3C 38.9(7) . .
S5C S9C S3C 70.4(8) . .
S6C S9C S3C 71.1(8) . .
R42 S9C S3C 145.6(8) . .
S7C S9C S3C 37.4(6) . .
S1C S9C S3C 36.2(5) . .
R24 S9C S3C 100.7(6) . .
S2C S9C S3C 41.2(6) . .
S8C S9C R19 74.5(8) . 2_655
S4C S9C R19 79.6(8) . 2_655
S5C S9C R19 147.8(9) . 2_655
S6C S9C R19 150.4(9) . 2_655
R42 S9C R19 112.1(6) . 2_655
S7C S9C R19 114.5(7) . 2_655
S1C S9C R19 117.4(7) . 2_655
R24 S9C R19 86.5(5) . 2_655
S2C S9C R19 142.1(7) . 2_655
S3C S9C R19 101.0(6) . 2_655
S8C S9C R22 124.5(10) . .
S4C S9C R22 67.5(7) . .
S5C S9C R22 73.6(7) . .
S6C S9C R22 130.6(9) . .
R42 S9C R22 92.6(5) . .
S7C S9C R22 138.3(8) . .
S1C S9C R22 75.7(6) . .
R24 S9C R22 153.8(7) . .
S2C S9C R22 107.3(7) . .
S3C S9C R22 103.3(6) . .
R19 S9C R22 78.8(4) 2_655 .
S8C S9C R46 129.3(10) . 1_565
S4C S9C R46 109.2(9) . 1_565
S5C S9C R46 116.5(8) . 1_565
S6C S9C R46 141.3(9) . 1_565
R42 S9C R46 65.9(4) . 1_565
S7C S9C R46 165.3(8) . 1_565
S1C S9C R46 129.6(7) . 1_565
R24 S9C R46 99.8(5) . 1_565
S2C S9C R46 156.5(7) . 1_565
S3C S9C R46 147.0(7) . 1_565
R19 S9C R46 54.9(3) 2_655 1_565
R22 S9C R46 54.0(3) . 1_565
S8C S9C R7 153.1(10) . .
S4C S9C R7 106.7(8) . .
S5C S9C R7 45.1(6) . .
S6C S9C R7 78.2(7) . .
R42 S9C R7 48.7(3) . .
S7C S9C R7 116.0(7) . .
S1C S9C R7 81.2(5) . .
R24 S9C R7 118.1(5) . .
S2C S9C R7 81.8(6) . .
S3C S9C R7 115.3(6) . .
R19 S9C R7 129.0(5) 2_655 .
R22 S9C R7 59.6(3) . .
R46 S9C R7 76.3(3) 1_565 .
S8C S9C S2C 107.6(9) . 2_655
S4C S9C S2C 151.0(10) . 2_655
S5C S9C S2C 133.1(9) . 2_655
S6C S9C S2C 98.2(8) . 2_655
R42 S9C S2C 47.8(4) . 2_655
S7C S9C S2C 113.1(7) . 2_655
S1C S9C S2C 170.9(8) . 2_655
R24 S9C S2C 45.7(4) . 2_655
S2C S9C S2C 135.2(6) . 2_655
S3C S9C S2C 144.8(7) . 2_655
R19 S9C S2C 71.5(5) 2_655 2_655
R22 S9C S2C 108.6(6) . 2_655
R46 S9C S2C 55.6(4) 1_565 2_655
R7 S9C S2C 94.0(5) . 2_655
S8C S9C R29 75.4(8) . .
S4C S9C R29 31.8(7) . .
S5C S9C R29 94.7(8) . .
S6C S9C R29 137.4(9) . .
R42 S9C R29 139.6(6) . .
S7C S9C R29 104.3(6) . .
S1C S9C R29 65.9(5) . .
R24 S9C R29 133.7(5) . .
S2C S9C R29 100.5(6) . .
S3C S9C R29 68.9(5) . .
R19 S9C R29 54.1(3) 2_655 .
R22 S9C R29 49.7(3) . .
R46 S9C R29 78.2(3) 1_565 .
R7 S9C R29 106.5(4) . .
S2C S9C R29 123.1(5) 2_655 .
S8C S9C R15 26.8(7) . 2_655
S4C S9C R15 80.0(8) . 2_655
S5C S9C R15 134.3(8) . 2_655
S6C S9C R15 94.3(7) . 2_655
R42 S9C R15 124.9(5) . 2_655
S7C S9C R15 59.0(5) . 2_655
S1C S9C R15 101.6(6) . 2_655
R24 S9C R15 53.7(3) . 2_655
S2C S9C R15 95.3(6) . 2_655
S3C S9C R15 66.0(4) . 2_655
R19 S9C R15 57.3(3) 2_655 2_655
R22 S9C R15 129.3(5) . 2_655
R46 S9C R15 107.6(4) 1_565 2_655
R7 S9C R15 171.0(5) . 2_655
S2C S9C R15 82.0(4) 2_655 2_655
R29 S9C R15 82.4(3) . 2_655
S8C S9C S6C 97.0(9) . 2_655
S4C S9C S6C 125.7(9) . 2_655
S5C S9C S6C 153.8(9) . 2_655
S6C S9C S6C 120.6(7) . 2_655
R42 S9C S6C 69.8(4) . 2_655
S7C S9C S6C 120.0(7) . 2_655
S1C S9C S6C 163.5(7) . 2_655
R24 S9C S6C 56.8(4) . 2_655
S2C S9C S6C 154.5(7) . 2_655
S3C S9C S6C 135.7(6) . 2_655
R19 S9C S6C 46.1(4) 2_655 2_655
R22 S9C S6C 98.0(5) . 2_655
R46 S9C S6C 45.6(3) 1_565 2_655
R7 S9C S6C 109.1(5) . 2_655
S2C S9C S6C 25.5(4) 2_655 2_655
R29 S9C S6C 98.4(4) . 2_655
R15 S9C S6C 70.3(4) 2_655 2_655
S8C S9C R35 28.1(7) . 2_645
S4C S9C R35 40.3(7) . 2_645
S5C S9C R35 109.2(8) . 2_645
S6C S9C R35 107.0(8) . 2_645
R42 S9C R35 164.1(6) . 2_645
S7C S9C R35 64.4(5) . 2_645
S1C S9C R35 69.8(5) . 2_645
R24 S9C R35 93.2(4) . 2_645
S2C S9C R35 84.1(6) . 2_645
S3C S9C R35 43.1(4) . 2_645
R19 S9C R35 58.1(3) 2_655 2_645
R22 S9C R35 97.1(4) . 2_645
R46 S9C R35 110.3(4) 1_565 2_645
R7 S9C R35 147.0(5) . 2_645
S2C S9C R35 116.7(5) 2_655 2_645
R29 S9C R35 47.5(2) . 2_645
R15 S9C R35 40.0(2) 2_655 2_645
S6C S9C R35 96.3(4) 2_655 2_645
S2D S1D S3D 67.9(11) . .
S2D S1D S5D 65.4(12) . .
S3D S1D S5D 104.5(14) . .
S2D S1D S4D 103.4(13) . .
S3D S1D S4D 61.9(11) . .
S5D S1D S4D 75.6(12) . .
S2D S1D R44 171.9(14) . 2_545
S3D S1D R44 105.9(12) . 2_545
S5D S1D R44 122.2(13) . 2_545
S4D S1D R44 77.2(10) . 2_545
S2D S1D S9D 74.4(10) . .
S3D S1D S9D 74.4(10) . .
S5D S1D S9D 38.1(8) . .
S4D S1D S9D 39.7(8) . .
R44 S1D S9D 109.6(9) 2_545 .
S2D S1D S6D 38.1(8) . .
S3D S1D S6D 70.4(10) . .
S5D S1D S6D 36.9(9) . .
S4D S1D S6D 71.6(10) . .
R44 S1D S6D 146.2(10) 2_545 .
S9D S1D S6D 36.7(6) . .
S2D S1D R27 115.5(12) . 2_545
S3D S1D R27 167.6(14) . 2_545
S5D S1D R27 87.5(11) . 2_545
S4D S1D R27 125.9(12) . 2_545
R44 S1D R27 69.4(6) 2_545 2_545
S9D S1D R27 117.9(9) . 2_545
S6D S1D R27 120.2(9) . 2_545
S2D S1D R47 98.1(11) . 2_545
S3D S1D R47 107.5(12) . 2_545
S5D S1D R47 134.5(13) . 2_545
S4D S1D R47 149.0(13) . 2_545
R44 S1D R47 78.5(6) 2_545 2_545
S9D S1D R47 171.1(10) . 2_545
S6D S1D R47 135.2(9) . 2_545
R27 S1D R47 60.6(5) 2_545 2_545
S7D S2D S1D 108.1(13) . .
S7D S2D S6D 60.7(10) . .
S1D S2D S6D 106.0(13) . .
S7D S2D S5D 105.0(12) . .
S1D S2D S5D 57.7(11) . .
S6D S2D S5D 57.6(10) . .
S7D S2D S3D 55.7(9) . .
S1D S2D S3D 56.6(10) . .
S6D S2D S3D 95.5(11) . .
S5D S2D S3D 92.7(11) . .
S7D S2D R13 117.2(10) . .
S1D S2D R13 109.4(10) . .
S6D S2D R13 142.5(10) . .
S5D S2D R13 137.6(9) . .
S3D S2D R13 113.9(9) . .
S7D S2D S4D 74.2(9) . .
S1D S2D S4D 38.6(9) . .
S6D S2D S4D 73.7(9) . .
S5D S2D S4D 51.5(8) . .
S3D S2D S4D 41.2(7) . .
R13 S2D S4D 143.7(7) . .
S7D S2D R9 68.4(8) . .
S1D S2D R9 175.7(12) . .
S6D S2D R9 74.7(8) . .
S5D S2D R9 125.1(10) . .
S3D S2D R9 119.2(9) . .
R13 S2D R9 70.9(4) . .
S4D S2D R9 139.4(7) . .
S7D S2D S8D 38.1(8) . .
S1D S2D S8D 75.1(10) . .
S6D S2D S8D 53.8(8) . .
S5D S2D S8D 71.6(8) . .
S3D S2D S8D 41.7(7) . .
R13 S2D S8D 149.0(8) . .
S4D S2D S8D 37.4(5) . .
R9 S2D S8D 102.4(6) . .
S7D S2D S9D 68.2(9) . .
S1D S2D S9D 69.0(10) . .
S6D S2D S9D 37.7(8) . .
S5D S2D S9D 36.9(7) . .
S3D S2D S9D 69.9(8) . .
R13 S2D S9D 174.5(8) . .
S4D S2D S9D 37.1(5) . .
R9 S2D S9D 111.2(6) . .
S8D S2D S9D 36.3(5) . .
S7D S2D R41 129.7(10) . .
S1D S2D R41 110.2(10) . .
S6D S2D R41 78.2(8) . .
S5D S2D R41 71.2(8) . .
S3D S2D R41 163.7(10) . .
R13 S2D R41 78.5(4) . .
S4D S2D R41 122.6(7) . .
R9 S2D R41 74.0(4) . .
S8D S2D R41 130.0(7) . .
S9D S2D R41 97.0(6) . .
S7D S2D R6 64.9(8) . .
S1D S2D R6 98.1(10) . .
S6D S2D R6 124.9(9) . .
S5D S2D R6 151.1(10) . .
S3D S2D R6 58.8(7) . .
R13 S2D R6 61.4(4) . .
S4D S2D R6 99.9(6) . .
R9 S2D R6 78.2(4) . .
S8D S2D R6 87.7(6) . .
S9D S2D R6 123.8(6) . .
R41 S2D R6 136.9(6) . .
S7D S2D R47 130.9(10) . 2_545
S1D S2D R47 53.8(9) . 2_545
S6D S2D R47 157.3(10) . 2_545
S5D S2D R47 99.8(8) . 2_545
S3D S2D R47 81.8(7) . 2_545
R13 S2D R47 55.6(3) . 2_545
S4D S2D R47 90.2(5) . 2_545
R9 S2D R47 126.3(5) . 2_545
S8D S2D R47 120.2(6) . 2_545
S9D S2D R47 122.6(6) . 2_545
R41 S2D R47 98.1(4) . 2_545
R6 S2D R47 72.9(4) . 2_545
S7D S2D R37 88.8(9) . 2_545
S1D S2D R37 49.0(9) . 2_545
S6D S2D R37 134.3(9) . 2_545
S5D S2D R37 105.9(9) . 2_545
S3D S2D R37 39.7(6) . 2_545
R13 S2D R37 80.2(4) . 2_545
S4D S2D R37 65.1(5) . 2_545
R9 S2D R37 127.5(6) . 2_545
S8D S2D R37 81.0(5) . 2_545
S9D S2D R37 101.8(6) . 2_545
R41 S2D R37 141.3(5) . 2_545
R6 S2D R37 49.4(3) . 2_545
R47 S2D R37 43.4(2) 2_545 2_545
S7D S2D R27 148.5(10) . 2_545
S1D S2D R27 41.3(8) . 2_545
S6D S2D R27 113.2(9) . 2_545
S5D S2D R27 56.5(7) . 2_545
S3D S2D R27 97.1(7) . 2_545
R13 S2D R27 86.7(4) . 2_545
S4D S2D R27 74.6(5) . 2_545
R9 S2D R27 142.5(5) . 2_545
S8D S2D R27 111.6(6) . 2_545
S9D S2D R27 88.8(5) . 2_545
R41 S2D R27 72.2(3) . 2_545
R6 S2D R27 117.5(5) . 2_545
R47 S2D R27 45.5(2) 2_545 2_545
R37 S2D R27 74.7(3) 2_545 2_545
S7D S2D R30 135.5(10) . 2_535
S1D S2D R30 67.0(9) . 2_535
S6D S2D R30 77.8(8) . 2_535
S5D S2D R30 33.0(7) . 2_535
S3D S2D R30 118.7(8) . 2_535
R13 S2D R30 105.2(5) . 2_535
S4D S2D R30 79.8(5) . 2_535
R9 S2D R30 117.2(5) . 2_535
S8D S2D R30 104.6(6) . 2_535
S9D S2D R30 69.3(5) . 2_535
R41 S2D R30 45.4(3) . 2_535
R6 S2D R30 156.6(5) . 2_535
R47 S2D R30 83.8(3) 2_545 2_535
R37 S2D R30 112.1(4) 2_545 2_535
R27 S2D R30 39.6(2) 2_545 2_535
S7D S2D R33 69.9(8) . 1_545
S1D S2D R33 134.4(11) . 1_545
S6D S2D R33 31.2(7) . 1_545
S5D S2D R33 78.3(8) . 1_545
S3D S2D R33 120.2(8) . 1_545
R13 S2D R33 111.3(5) . 1_545
S4D S2D R33 105.0(6) . 1_545
R9 S2D R33 47.5(3) . 1_545
S8D S2D R33 80.5(5) . 1_545
S9D S2D R33 68.5(5) . 1_545
R41 S2D R33 60.2(3) . 1_545
R6 S2D R33 118.9(5) . 1_545
R47 S2D R33 157.9(5) 2_545 1_545
R37 S2D R33 158.5(5) 2_545 1_545
R27 S2D R33 122.7(4) 2_545 1_545
R30 S2D R33 83.2(3) 2_535 1_545
S7D S2D R15 40.6(7) . .
S1D S2D R15 131.8(11) . .
S6D S2D R15 88.3(8) . .
S5D S2D R15 143.5(9) . .
S3D S2D R15 76.7(7) . .
R13 S2D R15 77.1(4) . .
S4D S2D R15 110.5(6) . .
R9 S2D R15 43.9(3) . .
S8D S2D R15 77.8(5) . .
S9D S2D R15 108.0(5) . .
R41 S2D R15 117.7(5) . .
R6 S2D R15 41.5(2) . .
R47 S2D R15 112.7(4) 2_545 .
R37 S2D R15 88.1(4) 2_545 .
R27 S2D R15 158.2(5) 2_545 .
R30 S2D R15 159.8(5) 2_535 .
R33 S2D R15 77.5(3) 1_545 .
S7D S2D R44 105.9(9) . 2_545
S1D S2D R44 4.9(9) . 2_545
S6D S2D R44 109.0(9) . 2_545
S5D S2D R44 62.4(7) . 2_545
S3D S2D R44 53.0(6) . 2_545
R13 S2D R44 107.3(5) . 2_545
S4D S2D R44 39.1(4) . 2_545
R9 S2D R44 171.1(6) . 2_545
S8D S2D R44 74.6(5) . 2_545
S9D S2D R44 71.5(5) . 2_545
R41 S2D R44 114.4(5) . 2_545
R6 S2D R44 93.2(4) . 2_545
R47 S2D R44 51.8(2) 2_545 2_545
R37 S2D R44 44.1(2) 2_545 2_545
R27 S2D R44 44.3(2) 2_545 2_545
R30 S2D R44 71.7(3) 2_535 2_545
R33 S2D R44 138.2(4) 1_545 2_545
R15 S2D R44 127.4(4) . 2_545
S7D S2D S2A 151.9(10) . .
S1D S2D S2A 100.0(10) . .
S6D S2D S2A 112.4(9) . .
S5D S2D S2A 90.5(8) . .
S3D S2D S2A 148.5(9) . .
R13 S2D S2A 49.6(4) . .
S4D S2D S2A 132.4(6) . .
R9 S2D S2A 83.4(5) . .
S8D S2D S2A 161.3(7) . .
S9D S2D S2A 125.0(6) . .
R41 S2D S2A 34.2(4) . .
R6 S2D S2A 110.9(5) . .
R47 S2D S2A 66.8(4) 2_545 .
R37 S2D S2A 109.7(4) 2_545 .
R27 S2D S2A 59.4(4) 2_545 .
R30 S2D S2A 57.6(4) 2_535 .
R33 S2D S2A 91.1(4) 1_545 .
R15 S2D S2A 116.7(5) . .
R44 S2D S2A 102.1(4) 2_545 .
S7D S3D S1D 107.1(14) . .
S7D S3D S4D 105.2(13) . .
S1D S3D S4D 59.0(11) . .
S7D S3D S8D 59.2(10) . .
S1D S3D S8D 105.4(13) . .
S4D S3D S8D 57.8(9) . .
S7D S3D S2D 55.8(9) . .
S1D S3D S2D 55.4(10) . .
S4D S3D S2D 93.4(11) . .
S8D S3D S2D 93.9(11) . .
S7D S3D R21 101.5(10) . 1_545
S1D S3D R21 149.7(12) . 1_545
S4D S3D R21 104.0(9) . 1_545
S8D S3D R21 80.7(8) . 1_545
S2D S3D R21 154.9(10) . 1_545
S7D S3D R6 76.8(9) . .
S1D S3D R6 114.2(11) . .
S4D S3D R6 173.1(10) . .
S8D S3D R6 127.6(9) . .
S2D S3D R6 82.3(8) . .
R21 S3D R6 81.8(5) 1_545 .
S7D S3D R37 144.9(11) . 2_545
S1D S3D R37 83.8(10) . 2_545
S4D S3D R37 108.8(9) . 2_545
S8D S3D R37 151.3(10) . 2_545
S2D S3D R37 113.2(9) . 2_545
R21 S3D R37 78.5(5) 1_545 2_545
R6 S3D R37 68.4(5) . 2_545
S7D S3D S6D 38.5(8) . .
S1D S3D S6D 73.3(11) . .
S4D S3D S6D 72.3(9) . .
S8D S3D S6D 53.3(8) . .
S2D S3D S6D 40.6(7) . .
R21 S3D S6D 128.6(8) 1_545 .
R6 S3D S6D 107.0(7) . .
R37 S3D S6D 152.5(8) 2_545 .
S7D S3D S9D 67.9(9) . .
S1D S3D S9D 68.5(10) . .
S4D S3D S9D 37.6(7) . .
S8D S3D S9D 37.2(7) . .
S2D S3D S9D 69.3(8) . .
R21 S3D S9D 114.9(7) 1_545 .
R6 S3D S9D 143.1(8) . .
R37 S3D S9D 144.3(8) 2_545 .
S6D S3D S9D 36.4(6) . .
S1D S4D S9D 100.8(12) . .
S1D S4D S8D 109.2(12) . .
S9D S4D S8D 59.0(9) . .
S1D S4D S3D 59.1(11) . .
S9D S4D S3D 103.7(11) . .
S8D S4D S3D 62.5(9) . .
S1D S4D S5D 52.1(10) . .
S9D S4D S5D 50.9(8) . .
S8D S4D S5D 91.7(10) . .
S3D S4D S5D 88.6(10) . .
S1D S4D R21 94.8(10) . 2_535
S9D S4D R21 75.9(8) . 2_535
S8D S4D R21 131.6(10) . 2_535
S3D S4D R21 153.7(10) . 2_535
S5D S4D R21 70.6(7) . 2_535
S1D S4D S2D 38.0(9) . .
S9D S4D S2D 73.3(8) . .
S8D S4D S2D 72.7(8) . .
S3D S4D S2D 45.4(8) . .
S5D S4D S2D 43.2(7) . .
R21 S4D S2D 112.2(7) 2_535 .
S1D S4D S7D 71.6(10) . .
S9D S4D S7D 67.5(8) . .
S8D S4D S7D 37.6(7) . .
S3D S4D S7D 36.4(8) . .
S5D S4D S7D 69.2(8) . .
R21 S4D S7D 137.1(8) 2_535 .
S2D S4D S7D 36.4(5) . .
S1D S4D R44 65.6(9) . 2_545
S9D S4D R44 143.6(10) . 2_545
S8D S4D R44 156.2(10) . 2_545
S3D S4D R44 97.5(9) . 2_545
S5D S4D R44 101.2(8) . 2_545
R21 S4D R44 72.0(4) 2_535 2_545
S2D S4D R44 103.3(6) . 2_545
S7D S4D R44 130.3(7) . 2_545
S1D S4D S6D 72.4(10) . .
S9D S4D S6D 36.1(7) . .
S8D S4D S6D 52.6(8) . .
S3D S4D S6D 70.2(9) . .
S5D S4D S6D 39.1(7) . .
R21 S4D S6D 100.1(7) 2_535 .
S2D S4D S6D 38.3(6) . .
S7D S4D S6D 37.2(6) . .
R44 S4D S6D 136.1(7) 2_545 .
S1D S4D R14 122.5(11) . 2_545
S9D S4D R14 134.1(9) . 2_545
S8D S4D R14 112.6(9) . 2_545
S3D S4D R14 110.6(9) . 2_545
S5D S4D R14 153.9(9) . 2_545
R21 S4D R14 85.6(5) 2_535 2_545
S2D S4D R14 151.7(8) . 2_545
S7D S4D R14 136.4(7) . 2_545
R44 S4D R14 60.0(4) 2_545 2_545
S6D S4D R14 163.9(7) . 2_545
S1D S4D R37 157.6(11) . 1_545
S9D S4D R37 59.7(7) . 1_545
S8D S4D R37 71.8(7) . 1_545
S3D S4D R37 132.4(9) . 1_545
S5D S4D R37 105.9(8) . 1_545
R21 S4D R37 70.8(4) 2_535 1_545
S2D S4D R37 131.0(7) . 1_545
S7D S4D R37 106.8(6) . 1_545
R44 S4D R37 122.4(6) 2_545 1_545
S6D S4D R37 92.8(6) . 1_545
R14 S4D R37 74.7(4) 2_545 1_545
S1D S4D R21 101.4(10) . 1_545
S9D S4D R21 115.9(8) . 1_545
S8D S4D R21 56.9(7) . 1_545
S3D S4D R21 46.4(7) . 1_545
S5D S4D R21 132.1(8) . 1_545
R21 S4D R21 157.3(6) 2_535 1_545
S2D S4D R21 90.2(6) . 1_545
S7D S4D R21 64.2(5) . 1_545
R44 S4D R21 100.3(5) 2_545 1_545
S6D S4D R21 99.9(6) . 1_545
R14 S4D R21 72.3(4) 2_545 1_545
R37 S4D R21 97.6(4) 1_545 1_545
S1D S4D R37 55.2(9) . 2_545
S9D S4D R37 145.1(9) . 2_545
S8D S4D R37 102.0(8) . 2_545
S3D S4D R37 43.8(7) . 2_545
S5D S4D R37 106.4(8) . 2_545
R21 S4D R37 126.0(5) 2_535 2_545
S2D S4D R37 73.0(5) . 2_545
S7D S4D R37 80.0(6) . 2_545
R44 S4D R37 55.3(3) 2_545 2_545
S6D S4D R37 109.0(6) . 2_545
R14 S4D R37 78.7(4) 2_545 2_545
R37 S4D R37 147.2(5) 1_545 2_545
R21 S4D R37 55.7(3) 1_545 2_545
S1D S4D R3 146.6(11) . 1_545
S9D S4D R3 74.6(7) . 1_545
S8D S4D R3 39.6(6) . 1_545
S3D S4D R3 89.3(8) . 1_545
S5D S4D R3 123.0(8) . 1_545
R21 S4D R3 115.3(5) 2_535 1_545
S2D S4D R3 112.2(6) . 1_545
S7D S4D R3 76.3(5) . 1_545
R44 S4D R3 135.5(6) 2_545 1_545
S6D S4D R3 87.6(6) . 1_545
R14 S4D R3 76.3(4) 2_545 1_545
R37 S4D R3 44.5(2) 1_545 1_545
R21 S4D R3 55.2(3) 1_545 1_545
R37 S4D R3 110.6(4) 2_545 1_545
S1D S4D S9D 94.1(10) . 2
S9D S4D S9D 156.4(8) . 2
S8D S4D S9D 98.9(8) . 2
S3D S4D S9D 68.6(8) . 2
S5D S4D S9D 146.1(8) . 2
R21 S4D S9D 121.2(6) 2_535 2
S2D S4D S9D 110.0(6) . 2
S7D S4D S9D 100.7(6) . 2
R44 S4D S9D 59.7(4) 2_545 2
S6D S4D S9D 137.8(7) . 2
R14 S4D S9D 42.6(3) 2_545 2
R37 S4D S9D 108.0(5) 1_545 2
R21 S4D S9D 42.4(3) 1_545 2
R37 S4D S9D 39.9(3) 2_545 2
R3 S4D S9D 82.9(4) 1_545 2
S1D S4D R27 34.2(8) . 2_545
S9D S4D R27 100.0(8) . 2_545
S8D S4D R27 138.1(9) . 2_545
S3D S4D R27 92.8(8) . 2_545
S5D S4D R27 52.0(6) . 2_545
R21 S4D R27 61.9(3) 2_535 2_545
S2D S4D R27 66.2(5) . 2_545
S7D S4D R27 102.5(6) . 2_545
R44 S4D R27 49.2(3) 2_545 2_545
S6D S4D R27 88.3(5) . 2_545
R14 S4D R27 107.6(4) 2_545 2_545
R37 S4D R27 132.1(5) 1_545 2_545
R21 S4D R27 129.4(5) 1_545 2_545
R37 S4D R27 74.3(3) 2_545 2_545
R3 S4D R27 174.5(5) 1_545 2_545
S9D S4D R27 102.6(4) 2 2_545
S1D S4D R11 111.9(10) . 1_545
S9D S4D R11 29.6(6) . 1_545
S8D S4D R11 30.1(6) . 1_545
S3D S4D R11 86.1(8) . 1_545
S5D S4D R11 73.0(7) . 1_545
R21 S4D R11 102.2(5) 2_535 1_545
S2D S4D R11 75.1(5) . 1_545
S7D S4D R11 51.6(5) . 1_545
R44 S4D R11 173.1(6) 2_545 1_545
S6D S4D R11 40.0(4) . 1_545
R14 S4D R11 124.2(5) 2_545 1_545
R37 S4D R11 57.4(3) 1_545 1_545
R21 S4D R11 86.5(3) 1_545 1_545
R37 S4D R11 129.3(4) 2_545 1_545
R3 S4D R11 50.1(2) 1_545 1_545
S9D S4D R11 127.2(4) 2 1_545
R27 S4D R11 125.0(4) 2_545 1_545
S9D S5D S1D 102.9(14) . .
S9D S5D S6D 59.9(10) . .
S1D S5D S6D 107.1(14) . .
S9D S5D S2D 102.0(12) . .
S1D S5D S2D 56.9(11) . .
S6D S5D S2D 59.7(10) . .
S9D S5D S4D 52.8(9) . .
S1D S5D S4D 52.3(10) . .
S6D S5D S4D 91.6(11) . .
S2D S5D S4D 85.3(10) . .
S9D S5D R30 131.9(12) . 2_535
S1D S5D R30 113.0(11) . 2_535
S6D S5D R30 130.6(12) . 2_535
S2D S5D R30 124.0(10) . 2_535
S4D S5D R30 135.8(10) . 2_535
S9D S5D R21 72.5(8) . 2_535
S1D S5D R21 90.3(11) . 2_535
S6D S5D R21 131.7(11) . 2_535
S2D S5D R21 145.3(11) . 2_535
S4D S5D R21 63.7(7) . 2_535
R30 S5D R21 76.3(5) 2_535 2_535
S9D S5D R41 133.3(11) . .
S1D S5D R41 109.5(11) . .
S6D S5D R41 78.7(9) . .
S2D S5D R41 70.9(8) . .
S4D S5D R41 156.2(10) . .
R30 S5D R41 61.8(5) 2_535 .
R21 S5D R41 137.8(7) 2_535 .
S9D S6D S5D 58.0(10) . .
S9D S6D S7D 98.3(13) . .
S5D S6D S7D 106.1(14) . .
S9D S6D S2D 102.7(12) . .
S5D S6D S2D 62.6(10) . .
S7D S6D S2D 57.1(10) . .
S9D S6D S8D 49.6(8) . .
S5D S6D S8D 87.9(11) . .
S7D S6D S8D 50.5(9) . .
S2D S6D S8D 85.4(10) . .
S9D S6D R33 128.7(11) . 1_545
S5D S6D R33 133.6(12) . 1_545
S7D S6D R33 116.1(11) . 1_545
S2D S6D R33 127.5(11) . 1_545
S8D S6D R33 133.8(9) . 1_545
S9D S6D R11 74.0(8) . 1_545
S5D S6D R11 130.5(12) . 1_545
S7D S6D R11 91.2(9) . 1_545
S2D S6D R11 147.7(11) . 1_545
S8D S6D R11 67.9(6) . 1_545
R33 S6D R11 68.8(5) 1_545 1_545
S9D S6D S3D 72.1(9) . .
S5D S6D S3D 70.5(10) . .
S7D S6D S3D 36.7(8) . .
S2D S6D S3D 43.9(8) . .
S8D S6D S3D 41.4(6) . .
R33 S6D S3D 152.6(9) 1_545 .
R11 S6D S3D 107.5(8) 1_545 .
S9D S6D S4D 36.4(8) . .
S5D S6D S4D 49.3(9) . .
S7D S6D S4D 70.7(10) . .
S2D S6D S4D 68.0(9) . .
S8D S6D S4D 38.7(6) . .
R33 S6D S4D 164.5(9) 1_545 .
R11 S6D S4D 98.0(7) 1_545 .
S3D S6D S4D 37.4(6) . .
S9D S6D S1D 67.5(9) . .
S5D S6D S1D 36.0(9) . .
S7D S6D S1D 70.2(10) . .
S2D S6D S1D 35.8(8) . .
S8D S6D S1D 67.5(8) . .
R33 S6D S1D 157.8(9) 1_545 .
R11 S6D S1D 133.5(9) 1_545 .
S3D S6D S1D 36.3(6) . .
S4D S6D S1D 36.0(6) . .
S9D S6D R9 163.1(12) . .
S5D S6D R9 123.3(11) . .
S7D S6D R9 64.8(9) . .
S2D S6D R9 67.8(8) . .
S8D S6D R9 114.2(9) . .
R33 S6D R9 64.5(5) 1_545 .
R11 S6D R9 106.1(7) 1_545 .
S3D S6D R9 92.2(7) . .
S4D S6D R9 129.2(8) . .
S1D S6D R9 103.6(8) . .
S9D S6D R14 64.1(8) . 1_545
S5D S6D R14 73.9(9) . 1_545
S7D S6D R14 159.9(12) . 1_545
S2D S6D R14 133.5(10) . 1_545
S8D S6D R14 109.8(8) . 1_545
R33 S6D R14 72.9(5) 1_545 1_545
R11 S6D R14 75.0(5) 1_545 1_545
S3D S6D R14 133.6(8) . 1_545
S4D S6D R14 96.3(7) . 1_545
S1D S6D R14 108.6(8) . 1_545
R9 S6D R14 132.6(7) . 1_545
S9D S6D R41 120.8(10) . .
S5D S6D R41 66.8(8) . .
S7D S6D R41 116.6(10) . .
S2D S6D R41 66.4(8) . .
S8D S6D R41 148.2(9) . .
R33 S6D R41 77.4(5) 1_545 .
R11 S6D R41 143.4(8) 1_545 .
S3D S6D R41 109.0(7) . .
S4D S6D R41 112.8(7) . .
S1D S6D R41 80.8(7) . .
R9 S6D R41 69.5(5) . .
R14 S6D R41 82.3(5) 1_545 .
S9D S6D R30 76.0(8) . 2_535
S5D S6D R30 29.7(8) . 2_535
S7D S6D R30 130.3(10) . 2_535
S2D S6D R30 75.8(8) . 2_535
S8D S6D R30 116.3(8) . 2_535
R33 S6D R30 104.1(6) 1_545 2_535
R11 S6D R30 131.5(7) 1_545 2_535
S3D S6D R30 98.2(6) . 2_535
S4D S6D R30 78.2(5) . 2_535
S1D S6D R30 62.0(6) . 2_535
R9 S6D R30 113.3(6) . 2_535
R14 S6D R30 57.8(3) 1_545 2_535
R41 S6D R30 44.8(3) . 2_535
S9D S6D R35 90.9(9) . 1_545
S5D S6D R35 128.6(11) . 1_545
S7D S6D R35 33.5(7) . 1_545
S2D S6D R35 90.5(9) . 1_545
S8D S6D R35 44.5(5) . 1_545
R33 S6D R35 97.7(5) 1_545 1_545
R11 S6D R35 57.9(4) 1_545 1_545
S3D S6D R35 60.8(5) . 1_545
S4D S6D R35 80.9(6) . 1_545
S1D S6D R35 97.1(7) . 1_545
R9 S6D R35 75.7(4) . 1_545
R14 S6D R35 131.6(6) 1_545 1_545
R41 S6D R35 143.4(6) . 1_545
R30 S6D R35 158.2(6) 2_535 1_545
S9D S6D R45 110.3(10) . 1_545
S5D S6D R45 88.7(9) . 1_545
S7D S6D R45 151.4(11) . 1_545
S2D S6D R45 113.1(9) . 1_545
S8D S6D R45 157.0(9) . 1_545
R33 S6D R45 44.9(4) 1_545 1_545
R11 S6D R45 97.7(6) 1_545 1_545
S3D S6D R45 154.1(7) . 1_545
S4D S6D R45 134.0(7) . 1_545
S1D S6D R45 119.2(7) . 1_545
R9 S6D R45 86.5(5) . 1_545
R14 S6D R45 47.5(3) 1_545 1_545
R41 S6D R45 46.7(3) . 1_545
R30 S6D R45 59.2(3) 2_535 1_545
R35 S6D R45 142.6(5) 1_545 1_545
S9D S6D R21 29.0(6) . 2_535
S5D S6D R21 29.9(8) . 2_535
S7D S6D R21 109.3(10) . 2_535
S2D S6D R21 86.3(8) . 2_535
S8D S6D R21 70.7(6) . 2_535
R33 S6D R21 133.2(7) 1_545 2_535
R11 S6D R21 100.6(6) 1_545 2_535
S3D S6D R21 74.0(6) . 2_535
S4D S6D R21 38.7(4) . 2_535
S1D S6D R21 51.7(6) . 2_535
R9 S6D R21 152.6(6) . 2_535
R14 S6D R21 60.4(4) 1_545 2_535
R41 S6D R21 92.3(5) . 2_535
R30 S6D R21 48.1(2) 2_535 2_535
R35 S6D R21 115.1(5) 1_545 2_535
R45 S6D R21 95.8(4) 1_545 2_535
S9D S6D R13 124.7(10) . .
S5D S6D R13 77.3(9) . .
S7D S6D R13 62.5(8) . .
S2D S6D R13 22.3(6) . .
S8D S6D R13 103.0(8) . .
R33 S6D R13 105.2(6) 1_545 .
R11 S6D R13 148.0(7) 1_545 .
S3D S6D R13 62.8(5) . .
S4D S6D R13 90.3(6) . .
S1D S6D R13 57.3(6) . .
R9 S6D R13 47.9(3) . .
R14 S6D R13 134.9(6) 1_545 .
R41 S6D R13 54.4(3) . .
R30 S6D R13 80.3(4) 2_535 .
R35 S6D R13 93.5(4) 1_545 .
R45 S6D R13 98.5(4) 1_545 .
R21 S6D R13 104.9(4) 2_535 .
S9D S6D R37 17.8(6) . 1_545
S5D S6D R37 75.8(9) . 1_545
S7D S6D R37 93.2(9) . 1_545
S2D S6D R37 114.2(9) . 1_545
S8D S6D R37 42.8(6) . 1_545
R33 S6D R37 118.2(6) 1_545 1_545
R11 S6D R37 56.8(4) 1_545 1_545
S3D S6D R37 76.1(6) . 1_545
S4D S6D R37 46.4(4) . 1_545
S1D S6D R37 81.3(6) . 1_545
R9 S6D R37 153.2(6) . 1_545
R14 S6D R37 67.1(4) 1_545 1_545
R41 S6D R37 136.9(6) . 1_545
R30 S6D R37 92.4(4) 2_535 1_545
R35 S6D R37 77.6(3) 1_545 1_545
R45 S6D R37 114.5(5) 1_545 1_545
R21 S6D R37 46.7(2) 2_535 1_545
R13 S6D R37 136.4(5) . 1_545
S3D S7D S2D 68.5(10) . .
S3D S7D S8D 64.0(10) . .
S2D S7D S8D 104.9(12) . .
S3D S7D S6D 104.8(13) . .
S2D S7D S6D 62.2(10) . .
S8D S7D S6D 78.0(11) . .
S3D S7D S9D 75.4(10) . .
S2D S7D S9D 75.0(9) . .
S8D S7D S9D 39.7(7) . .
S6D S7D S9D 40.2(8) . .
S3D S7D R9 135.7(11) . .
S2D S7D R9 74.6(8) . .
S8D S7D R9 152.5(11) . .
S6D S7D R9 77.8(9) . .
S9D S7D R9 117.9(8) . .
S3D S7D S4D 38.3(8) . .
S2D S7D S4D 69.4(9) . .
S8D S7D S4D 37.5(7) . .
S6D S7D S4D 72.0(10) . .
S9D S7D S4D 37.3(5) . .
R9 S7D S4D 140.8(8) . .
S3D S7D R6 66.6(9) . .
S2D S7D R6 81.3(9) . .
S8D S7D R6 122.8(10) . .
S6D S7D R6 142.4(11) . .
S9D S7D R6 140.5(8) . .
R9 S7D R6 84.5(5) . .
S4D S7D R6 104.6(7) . .
S3D S7D R35 106.1(10) . 1_545
S2D S7D R35 171.5(12) . 1_545
S8D S7D R35 77.5(8) . 1_545
S6D S7D R35 126.2(10) . 1_545
S9D S7D R35 110.5(7) . 1_545
R9 S7D R35 107.1(6) . 1_545
S4D S7D R35 110.8(7) . 1_545
R6 S7D R35 90.6(6) . 1_545
S3D S7D R15 118.3(11) . .
S2D S7D R15 117.3(10) . .
S8D S7D R15 135.4(10) . .
S6D S7D R15 133.5(11) . .
S9D S7D R15 163.6(8) . .
R9 S7D R15 59.8(4) . .
S4D S7D R15 154.4(8) . .
R6 S7D R15 55.5(4) . .
R35 S7D R15 58.7(4) 1_545 .
S9D S8D S4D 60.2(9) . .
S9D S8D S7D 99.7(11) . .
S4D S8D S7D 104.8(11) . .
S9D S8D S3D 102.5(10) . .
S4D S8D S3D 59.7(9) . .
S7D S8D S3D 56.9(9) . .
S9D S8D S6D 50.1(8) . .
S4D S8D S6D 88.7(9) . .
S7D S8D S6D 51.5(9) . .
S3D S8D S6D 85.3(10) . .
S9D S8D R3 113.6(9) . 1_545
S4D S8D R3 115.3(9) . 1_545
S7D S8D R3 136.7(10) . 1_545
S3D S8D R3 133.7(10) . 1_545
S6D S8D R3 140.3(9) . 1_545
S9D S8D S2D 72.2(8) . .
S4D S8D S2D 69.8(8) . .
S7D S8D S2D 37.0(7) . .
S3D S8D S2D 44.4(7) . .
S6D S8D S2D 40.9(7) . .
R3 S8D S2D 173.4(7) 1_545 .
S9D S8D R11 71.8(7) . 1_545
S4D S8D R11 131.4(10) . 1_545
S7D S8D R11 89.1(8) . 1_545
S3D S8D R11 144.7(9) . 1_545
S6D S8D R11 64.0(6) . 1_545
R3 S8D R11 76.6(4) 1_545 1_545
S2D S8D R11 103.2(6) . 1_545
S9D S8D R21 153.2(9) . 1_545
S4D S8D R21 93.2(8) . 1_545
S7D S8D R21 89.0(9) . 1_545
S3D S8D R21 61.3(7) . 1_545
S6D S8D R21 139.2(8) . 1_545
R3 S8D R21 73.8(4) 1_545 1_545
S2D S8D R21 102.4(6) . 1_545
R11 S8D R21 134.1(6) 1_545 1_545
S9D S8D R35 145.1(9) . 1_545
S4D S8D R35 152.7(10) . 1_545
S7D S8D R35 67.4(8) . 1_545
S3D S8D R35 96.8(8) . 1_545
S6D S8D R35 104.0(7) . 1_545
R3 S8D R35 69.4(4) 1_545 1_545
S2D S8D R35 104.1(6) . 1_545
R11 S8D R35 75.6(4) 1_545 1_545
R21 S8D R35 61.4(3) 1_545 1_545
S5D S9D S8D 109.5(12) . .
S5D S9D S6D 62.0(10) . .
S8D S9D S6D 80.3(11) . .
S5D S9D S4D 76.2(10) . .
S8D S9D S4D 60.8(9) . .
S6D S9D S4D 107.5(12) . .
S5D S9D S7D 77.8(10) . .
S8D S9D S7D 40.6(7) . .
S6D S9D S7D 41.5(9) . .
S4D S9D S7D 75.2(9) . .
S5D S9D S1D 39.0(9) . .
S8D S9D S1D 77.1(9) . .
S6D S9D S1D 75.9(10) . .
S4D S9D S1D 39.5(8) . .
S7D S9D S1D 62.7(7) . .
S5D S9D R37 147.2(10) . 1_545
S8D S9D R37 84.6(8) . 1_545
S6D S9D R37 150.8(10) . 1_545
S4D S9D R37 86.2(8) . 1_545
S7D S9D R37 124.5(7) . 1_545
S1D S9D R37 124.7(8) . 1_545
S5D S9D S2D 41.1(8) . .
S8D S9D S2D 71.4(8) . .
S6D S9D S2D 39.6(8) . .
S4D S9D S2D 69.6(8) . .
S7D S9D S2D 36.8(5) . .
S1D S9D S2D 36.6(6) . .
R37 S9D S2D 151.9(7) 1_545 .
S5D S9D R11 129.6(10) . 1_545
S8D S9D R11 72.0(7) . 1_545
S6D S9D R11 69.1(8) . 1_545
S4D S9D R11 132.3(9) . 1_545
S7D S9D R11 73.8(6) . 1_545
S1D S9D R11 136.3(8) . 1_545
R37 S9D R11 82.5(4) 1_545 1_545
S2D S9D R11 102.9(6) . 1_545
S5D S9D S3D 71.0(9) . .
S8D S9D S3D 40.2(7) . .
S6D S9D S3D 71.5(9) . .
S4D S9D S3D 38.7(7) . .
S7D S9D S3D 36.6(6) . .
S1D S9D S3D 37.1(6) . .
R37 S9D S3D 111.1(7) 1_545 .
S2D S9D S3D 40.7(5) . .
R11 S9D S3D 105.1(6) 1_545 .
S5D S9D R14 83.1(9) . 1_545
S8D S9D R14 149.4(9) . 1_545
S6D S9D R14 81.8(9) . 1_545
S4D S9D R14 149.2(9) . 1_545
S7D S9D R14 122.6(7) . 1_545
S1D S9D R14 121.8(7) . 1_545
R37 S9D R14 99.8(5) 1_545 1_545
S2D S9D R14 108.4(6) . 1_545
R11 S9D R14 78.5(4) 1_545 1_545
S3D S9D R14 149.1(7) . 1_545
S5D S9D R21 72.2(8) . 2_535
S8D S9D R21 124.9(9) . 2_535
S6D S9D R21 133.5(10) . 2_535
S4D S9D R21 67.0(7) . 2_535
S7D S9D R21 136.1(7) . 2_535
S1D S9D R21 73.9(6) . 2_535
R37 S9D R21 75.4(4) 1_545 2_535
S2D S9D R21 106.2(6) . 2_535
R11 S9D R21 149.8(6) 1_545 2_535
S3D S9D R21 102.0(6) . 2_535
R14 S9D R21 85.1(5) 1_545 2_535
S5D S9D R44 133.2(10) . 1_545
S8D S9D R44 113.0(8) . 1_545
S6D S9D R44 107.0(9) . 1_545
S4D S9D R44 142.9(9) . 1_545
S7D S9D R44 126.2(6) . 1_545
S1D S9D R44 169.7(8) . 1_545
R37 S9D R44 56.8(3) 1_545 1_545
S2D S9D R44 146.5(6) . 1_545
R11 S9D R44 52.5(3) 1_545 1_545
S3D S9D R44 153.2(6) . 1_545
R14 S9D R44 50.2(3) 1_545 1_545
R21 S9D R44 97.7(5) 2_535 1_545
S5D S9D R3 148.9(10) . 1_545
S8D S9D R3 41.1(6) . 1_545
S6D S9D R3 110.2(9) . 1_545
S4D S9D R3 78.3(7) . 1_545
S7D S9D R3 78.7(5) . 1_545
S1D S9D R3 111.1(7) . 1_545
R37 S9D R3 46.1(3) 1_545 1_545
S2D S9D R3 112.4(6) . 1_545
R11 S9D R3 60.8(3) 1_545 1_545
S3D S9D R3 78.1(5) . 1_545
R14 S9D R3 127.0(5) 1_545 1_545
R21 S9D R3 113.3(5) 2_535 1_545
R44 S9D R3 77.5(3) 1_545 1_545
S5D S9D R33 81.1(9) . 1_545
S8D S9D R33 95.8(8) . 1_545
S6D S9D R33 31.1(7) . 1_545
S4D S9D R33 138.4(9) . 1_545
S7D S9D R33 66.1(5) . 1_545
S1D S9D R33 105.5(7) . 1_545
R37 S9D R33 128.1(5) 1_545 1_545
S2D S9D R33 70.3(5) . 1_545
R11 S9D R33 49.5(3) 1_545 1_545
S3D S9D R33 100.8(6) . 1_545
R14 S9D R33 57.7(3) 1_545 1_545
R21 S9D R33 136.6(5) 2_535 1_545
R44 S9D R33 76.2(3) 1_545 1_545
R3 S9D R33 107.3(4) 1_545 1_545
S5D S9D R30 29.3(8) . 2_535
S8D S9D R30 138.6(8) . 2_535
S6D S9D R30 78.7(8) . 2_535
S4D S9D R30 92.5(7) . 2_535
S7D S9D R30 105.6(6) . 2_535
S1D S9D R30 63.4(6) . 2_535
R37 S9D R30 127.5(5) 1_545 2_535
S2D S9D R30 69.6(5) . 2_535
R11 S9D R30 130.3(5) 1_545 2_535
S3D S9D R30 99.0(5) . 2_535
R14 S9D R30 59.8(3) 1_545 2_535
R21 S9D R30 56.4(3) 2_535 2_535
R44 S9D R30 107.1(4) 1_545 2_535
R3 S9D R30 168.7(5) 1_545 2_535
R33 S9D R30 83.9(3) 1_545 2_535
S5D S9D S4D 104.0(9) . 2_545
S8D S9D S4D 145.1(9) . 2_545
S6D S9D S4D 125.2(10) . 2_545
S4D S9D S4D 120.5(7) . 2_545
S7D S9D S4D 164.3(7) . 2_545
S1D S9D S4D 128.1(7) . 2_545
R37 S9D S4D 61.7(4) 1_545 2_545
S2D S9D S4D 143.4(6) . 2_545
R11 S9D S4D 93.9(5) 1_545 2_545
S3D S9D S4D 158.9(7) . 2_545
R14 S9D S4D 43.5(3) 1_545 2_545
R21 S9D S4D 57.5(4) 2_535 2_545
R44 S9D S4D 42.0(3) 1_545 2_545
R3 S9D S4D 104.2(4) 1_545 2_545
R33 S9D S4D 98.6(4) 1_545 2_545
R30 S9D S4D 74.7(4) 2_535 2_545
S5D S9D R41 29.6(8) . .
S8D S9D R41 110.8(8) . .
S6D S9D R41 38.5(7) . .
S4D S9D R41 102.0(8) . .
S7D S9D R41 70.6(5) . .
S1D S9D R41 62.5(6) . .
R37 S9D R41 164.6(6) 1_545 .
S2D S9D R41 42.4(4) . .
R11 S9D R41 100.8(4) 1_545 .
S3D S9D R41 82.7(5) . .
R14 S9D R41 66.6(3) 1_545 .
R21 S9D R41 95.6(4) 2_535 .
R44 S9D R41 113.4(4) 1_545 .
R3 S9D R41 148.0(5) 1_545 .
R33 S9D R41 51.6(2) 1_545 .
R30 S9D R41 40.2(2) 2_535 .
S4D S9D R41 103.0(4) 2_545 .
S5D S9D R14 100.1(9) . 2_545
S8D S9D R14 65.8(7) . 2_545
S6D S9D R14 134.0(10) . 2_545
S4D S9D R14 28.7(6) . 2_545
S7D S9D R14 95.5(6) . 2_545
S1D S9D R14 67.2(6) . 2_545
R37 S9D R14 57.7(3) 1_545 2_545
S2D S9D R14 98.0(5) . 2_545
R11 S9D R14 123.1(5) 1_545 2_545
S3D S9D R14 62.5(5) . 2_545
R14 S9D R14 141.3(5) 1_545 2_545
R21 S9D R14 60.1(3) 2_535 2_545
R44 S9D R14 114.3(4) 1_545 2_545
R3 S9D R14 62.3(3) 1_545 2_545
R33 S9D R14 161.0(5) 1_545 2_545
R30 S9D R14 106.5(4) 2_535 2_545
S4D S9D R14 99.5(4) 2_545 2_545
R41 S9D R14 128.6(4) . 2_545
S2E S1E S4E 59.9(8) 2_645 .
S2E S1E S3E 58.7(8) 2_645 .
S4E S1E S3E 58.7(8) . .
S2E S1E R34 74.7(7) 2_645 2_645
S4E S1E R34 73.6(7) . 2_645
S3E S1E R34 124.8(9) . 2_645
S2E S1E R40 79.4(7) 2_645 2_645
S4E S1E R40 125.3(8) . 2_645
S3E S1E R40 69.6(7) . 2_645
R34 S1E R40 131.3(6) 2_645 2_645
S2E S1E R36 129.8(8) 2_645 .
S4E S1E R36 92.2(7) . .
S3E S1E R36 71.2(7) . .
R34 S1E R36 140.5(7) 2_645 .
R40 S1E R36 87.1(5) 2_645 .
S2E S1E R31 143.5(9) 2_645 2_645
S4E S1E R31 156.5(9) . 2_645
S3E S1E R31 125.2(8) . 2_645
R34 S1E R31 109.8(5) 2_645 2_645
R40 S1E R31 70.9(4) 2_645 2_645
R36 S1E R31 70.3(4) . 2_645
S2E S1E R1 65.9(6) 2_645 2_645
S4E S1E R1 118.5(8) . 2_645
S3E S1E R1 113.2(8) . 2_645
R34 S1E R1 65.8(4) 2_645 2_645
R40 S1E R1 66.2(4) 2_645 2_645
R36 S1E R1 147.1(6) . 2_645
R31 S1E R1 82.6(4) 2_645 2_645
S2E S1E R28 121.8(8) 2_645 .
S4E S1E R28 64.5(6) . .
S3E S1E R28 104.8(8) . .
R34 S1E R28 74.7(4) 2_645 .
R40 S1E R28 152.5(6) 2_645 .
R36 S1E R28 66.0(4) . .
R31 S1E R28 93.4(5) 2_645 .
R1 S1E R28 135.9(5) 2_645 .
S3E S2E S1E 61.1(8) 2_655 2_655
S3E S2E S4E 59.6(8) 2_655 2_655
S1E S2E S4E 60.4(8) 2_655 2_655
S3E S2E R1 122.9(8) 2_655 .
S1E S2E R1 76.0(7) 2_655 .
S4E S2E R1 127.5(8) 2_655 .
S3E S2E R19 75.8(7) 2_655 2_655
S1E S2E R19 125.9(8) 2_655 2_655
S4E S2E R19 70.4(6) 2_655 2_655
R1 S2E R19 158.0(7) . 2_655
S3E S2E R22 142.7(9) 2_655 .
S1E S2E R22 149.2(8) 2_655 .
S4E S2E R22 141.0(8) 2_655 .
R1 S2E R22 73.4(4) . .
R19 S2E R22 84.6(4) 2_655 .
S3E S2E R34 118.8(9) 2_655 .
S1E S2E R34 65.4(7) 2_655 .
S4E S2E R34 69.7(6) 2_655 .
R1 S2E R34 66.2(4) . .
R19 S2E R34 117.6(6) 2_655 .
R22 S2E R34 98.4(5) . .
S3E S2E R29 74.6(7) 2_655 .
S1E S2E R29 117.7(8) 2_655 .
S4E S2E R29 128.1(8) 2_655 .
R1 S2E R29 96.6(5) . .
R19 S2E R29 76.2(4) 2_655 .
R22 S2E R29 70.0(4) . .
R34 S2E R29 161.8(6) . .
S3E S2E R46 130.3(8) 2_655 1_565
S1E S2E R46 120.2(9) 2_655 1_565
S4E S2E R46 78.1(7) 2_655 1_565
R1 S2E R46 102.8(5) . 1_565
R19 S2E R46 65.7(4) 2_655 1_565
R22 S2E R46 64.3(4) . 1_565
R34 S2E R46 60.6(4) . 1_565
R29 S2E R46 121.7(6) . 1_565
S3E S2E R40 62.7(6) 2_655 .
S1E S2E R40 62.2(6) 2_655 .
S4E S2E R40 112.1(8) 2_655 .
R1 S2E R40 64.7(4) . .
R19 S2E R40 124.6(6) 2_655 .
R22 S2E R40 106.7(5) . .
R34 S2E R40 114.1(5) . .
R29 S2E R40 59.2(4) . .
R46 S2E R40 166.9(6) 1_565 .
S4E S3E S2E 61.1(8) . 2_645
S4E S3E S1E 60.6(8) . .
S2E S3E S1E 60.2(8) 2_645 .
S4E S3E R40 126.5(8) . 2_645
S2E S3E R40 79.6(7) 2_645 2_645
S1E S3E R40 69.0(7) . 2_645
S4E S3E R36 91.7(8) . .
S2E S3E R36 129.0(8) 2_645 .
S1E S3E R36 68.9(7) . .
R40 S3E R36 86.1(5) 2_645 .
S4E S3E R2 71.5(7) . .
S2E S3E R2 128.7(8) 2_645 .
S1E S3E R2 112.3(8) . .
R40 S3E R2 149.6(6) 2_645 .
R36 S3E R2 67.7(4) . .
S4E S3E R4 128.8(8) . .
S2E S3E R4 137.1(9) 2_645 .
S1E S3E R4 161.6(9) . .
R40 S3E R4 104.7(5) 2_645 .
R36 S3E R4 93.8(5) . .
R2 S3E R4 64.0(3) . .
S4E S3E R29 123.5(8) . 2_645
S2E S3E R29 68.0(7) 2_645 2_645
S1E S3E R29 112.2(8) . 2_645
R40 S3E R29 61.1(4) 2_645 2_645
R36 S3E R29 141.3(6) . 2_645
R2 S3E R29 134.1(6) . 2_645
R4 S3E R29 77.0(4) . 2_645
S4E S3E R19 66.8(6) . .
S2E S3E R19 66.8(6) 2_645 .
S1E S3E R19 117.8(8) . .
R40 S3E R19 130.0(6) 2_645 .
R36 S3E R19 143.9(6) . .
R2 S3E R19 77.8(4) . .
R4 S3E R19 79.8(4) . .
R29 S3E R19 72.2(4) 2_645 .
S4E S3E R32 148.4(9) . .
S2E S3E R32 140.0(8) 2_645 .
S1E S3E R32 105.3(8) . .
R40 S3E R32 60.6(4) 2_645 .
R36 S3E R32 56.8(3) . .
R2 S3E R32 91.2(5) . .
R4 S3E R32 58.0(3) . .
R29 S3E R32 87.6(4) 2_645 .
R19 S3E R32 136.6(5) . .
S3E S4E S1E 60.7(8) . .
S3E S4E S2E 59.3(8) . 2_645
S1E S4E S2E 59.7(8) . 2_645
S3E S4E R34 119.8(8) . 2_645
S1E S4E R34 65.9(6) . 2_645
S2E S4E R34 71.2(6) 2_645 2_645
S3E S4E R19 75.7(7) . .
S1E S4E R19 125.1(8) . .
S2E S4E R19 70.3(6) 2_645 .
R34 S4E R19 118.4(6) 2_645 .
S3E S4E R2 70.1(6) . .
S1E S4E R2 111.4(8) . .
S2E S4E R2 125.8(8) 2_645 .
R34 S4E R2 160.1(6) 2_645 .
R19 S4E R2 80.0(4) . .
S3E S4E R24 151.3(8) . .
S1E S4E R24 140.6(8) . .
S2E S4E R24 141.7(9) 2_645 .
R34 S4E R24 88.9(4) 2_645 .
R19 S4E R24 93.0(4) . .
R2 S4E R24 82.0(4) . .
S3E S4E R28 116.1(8) . .
S1E S4E R28 79.1(7) . .
S2E S4E R28 135.2(8) 2_645 .
R34 S4E R28 77.0(4) 2_645 .
R19 S4E R28 154.4(6) . .
R2 S4E R28 83.1(4) . .
R24 S4E R28 65.6(4) . .
S3E S4E R46 118.5(8) . 2_655
S1E S4E R46 110.0(8) . 2_655
S2E S4E R46 64.9(6) 2_645 2_655
R34 S4E R46 58.1(3) 2_645 2_655
R19 S4E R46 62.6(4) . 2_655
R2 S4E R46 135.3(5) . 2_655
R24 S4E R46 76.8(4) . 2_655
R28 S4E R46 121.1(5) . 2_655
S2F S1F S4F 59.5(8) . .
S2F S1F S3F 60.2(8) . .
S4F S1F S3F 59.5(8) . .
S2F S1F R8 135.2(9) . .
S4F S1F R8 112.4(8) . .
S3F S1F R8 77.6(7) . .
S2F S1F R25 73.1(7) . .
S4F S1F R25 126.8(9) . .
S3F S1F R25 77.4(7) . .
R8 S1F R25 84.3(5) . .
S2F S1F R23 135.5(9) . .
S4F S1F R23 142.7(9) . .
S3F S1F R23 154.4(10) . .
R8 S1F R23 80.0(5) . .
R25 S1F R23 88.2(5) . .
S2F S1F R48 131.5(9) . 3
S4F S1F R48 79.8(7) . 3
S3F S1F R48 121.5(9) . 3
R8 S1F R48 82.1(5) . 3
R25 S1F R48 153.3(7) . 3
R23 S1F R48 66.8(4) . 3
S2F S1F R32 68.8(7) . .
S4F S1F R32 63.2(7) . .
S3F S1F R32 116.5(8) . .
R8 S1F R32 152.0(7) . .
R25 S1F R32 121.3(6) . .
R23 S1F R32 89.1(5) . .
R48 S1F R32 69.8(5) 3 .
S2F S1F R36 67.8(6) . .
S4F S1F R36 110.4(8) . .
S3F S1F R36 123.6(8) . .
R8 S1F R36 137.1(6) . .
R25 S1F R36 67.7(4) . .
R23 S1F R36 67.8(4) . .
R48 S1F R36 108.5(6) 3 .
R32 S1F R36 57.3(4) . .
S4F S2F S1F 60.4(8) . .
S4F S2F S3F 59.8(8) . .
S1F S2F S3F 60.3(8) . .
S4F S2F R2 150.9(9) . .
S1F S2F R2 140.8(8) . .
S3F S2F R2 141.6(8) . .
S4F S2F R32 65.0(7) . .
S1F S2F R32 72.8(7) . .
S3F S2F R32 119.7(8) . .
R2 S2F R32 98.7(5) . .
S4F S2F R25 122.6(8) . .
S1F S2F R25 67.6(7) . .
S3F S2F R25 74.9(7) . .
R2 S2F R25 86.3(4) . .
R32 S2F R25 120.4(5) . .
S4F S2F R4 86.4(7) . .
S1F S2F R4 131.7(8) . .
S3F S2F R4 133.0(8) . .
R2 S2F R4 64.5(3) . .
R32 S2F R4 61.1(3) . .
R25 S2F R4 149.8(6) . .
S4F S2F R44 64.0(6) . .
S1F S2F R44 119.4(8) . .
S3F S2F R44 72.6(6) . .
R2 S2F R44 99.8(5) . .
R32 S2F R44 103.8(5) . .
R25 S2F R44 134.1(6) . .
R4 S2F R44 62.9(4) . .
S4F S2F R36 116.5(8) . .
S1F S2F R36 75.3(6) . .
S3F S2F R36 130.4(8) . .
R2 S2F R36 67.9(4) . .
R32 S2F R36 59.6(3) . .
R25 S2F R36 68.3(4) . .
R4 S2F R36 92.5(4) . .
R44 S2F R36 155.4(6) . .
S4F S2F R11 116.2(8) . .
S1F S2F R11 120.9(8) . .
S3F S2F R11 68.9(6) . .
R2 S2F R11 73.6(4) . .
R32 S2F R11 165.6(6) . .
R25 S2F R11 72.0(4) . .
R4 S2F R11 104.5(4) . .
R44 S2F R11 66.6(4) . .
R36 S2F R11 125.3(5) . .
S4F S3F S2F 59.3(8) . .
S4F S3F S1F 59.9(8) . .
S2F S3F S1F 59.5(8) . .
S4F S3F R3 156.0(9) . .
S2F S3F R3 144.4(9) . .
S1F S3F R3 122.1(8) . .
S4F S3F R11 119.0(8) . .
S2F S3F R11 72.9(6) . .
S1F S3F R11 123.6(8) . .
R3 S3F R11 81.1(4) . .
S4F S3F R44 62.5(7) . .
S2F S3F R44 69.4(6) . .
S1F S3F R44 116.3(8) . .
R3 S3F R44 121.7(5) . .
R11 S3F R44 66.7(4) . .
S4F S3F R8 103.0(7) . .
S2F S3F R8 120.9(7) . .
S1F S3F R8 63.3(6) . .
R3 S3F R8 63.9(4) . .
R11 S3F R8 134.7(6) . .
R44 S3F R8 156.7(6) . .
S4F S3F R25 116.0(8) . .
S2F S3F R25 67.1(6) . .
S1F S3F R25 64.1(6) . .
R3 S3F R25 81.8(4) . .
R11 S3F R25 71.0(4) . .
R44 S3F R25 126.0(5) . .
R8 S3F R25 76.1(4) . .
S4F S3F R47 60.8(6) . .
S2F S3F R47 120.0(8) . .
S1F S3F R47 93.6(7) . .
R3 S3F R47 95.6(5) . .
R11 S3F R47 138.1(6) . .
R44 S3F R47 80.6(4) . .
R8 S3F R47 76.2(4) . .
R25 S3F R47 150.3(6) . .
S4F S3F R37 107.0(8) . .
S2F S3F R37 137.7(8) . .
S1F S3F R37 152.9(9) . .
R3 S3F R37 59.6(3) . .
R11 S3F R37 83.3(4) . .
R44 S3F R37 69.1(4) . .
R8 S3F R37 100.8(5) . .
R25 S3F R37 136.6(6) . .
R47 S3F R37 60.2(3) . .
S2F S4F S3F 60.8(8) . .
S2F S4F S1F 60.2(8) . .
S3F S4F S1F 60.5(8) . .
S2F S4F R32 75.3(7) . .
S3F S4F R32 129.6(9) . .
S1F S4F R32 77.4(7) . .
S2F S4F R44 76.9(7) . .
S3F S4F R44 78.7(7) . .
S1F S4F R44 130.8(9) . .
R32 S4F R44 115.6(6) . .
S2F S4F R47 141.8(9) . .
S3F S4F R47 81.2(7) . .
S1F S4F R47 106.0(9) . .
R32 S4F R47 140.1(7) . .
R44 S4F R47 92.7(5) . .
S2F S4F R27 137.7(9) . .
S3F S4F R27 145.2(9) . .
S1F S4F R27 149.4(9) . .
R32 S4F R27 84.4(5) . .
R44 S4F R27 79.3(5) . .
R47 S4F R27 73.3(5) . .
S2F S4F R48 118.4(8) . 3
S3F S4F R48 110.5(8) . 3
S1F S4F R48 64.1(7) . 3
R32 S4F R48 68.9(5) . 3
R44 S4F R48 164.4(7) . 3
R47 S4F R48 76.9(5) . 3
R27 S4F R48 86.5(5) . 3
S2G S1G S4G 60.2(8) 2 2
S2G S1G S3G 59.8(8) 2 2
S4G S1G S3G 61.0(8) 2 2
S2G S1G R8 137.5(9) 2 .
S4G S1G R8 148.6(9) 2 .
S3G S1G R8 146.2(9) 2 .
S2G S1G R3 128.1(9) 2 .
S4G S1G R3 83.1(7) 2 .
S3G S1G R3 133.0(8) 2 .
R8 S1G R3 65.8(4) . .
S2G S1G R16 76.7(7) 2 .
S4G S1G R16 124.8(9) 2 .
S3G S1G R16 68.4(6) 2 .
R8 S1G R16 86.5(5) . .
R3 S1G R16 151.6(6) . .
S2G S1G R47 126.7(9) 2 .
S4G S1G R47 109.0(8) 2 .
S3G S1G R47 69.6(7) 2 .
R8 S1G R47 80.9(5) . .
R3 S1G R47 98.1(5) . .
R16 S1G R47 69.9(4) . .
S2G S1G R30 66.6(6) 2 .
S4G S1G R30 64.3(7) 2 .
S3G S1G R30 116.6(8) 2 .
R8 S1G R30 96.6(5) . .
R3 S1G R30 64.7(4) . .
R16 S1G R30 128.4(6) . .
R47 S1G R30 161.5(7) . .
S2G S1G R20 71.8(6) 2 .
S4G S1G R20 119.1(9) 2 .
S3G S1G R20 122.2(8) 2 .
R8 S1G R20 65.8(4) . .
R3 S1G R20 100.9(5) . .
R16 S1G R20 71.5(4) . .
R47 S1G R20 129.8(6) . .
R30 S1G R20 63.6(4) . .
S2G S1G R37 118.5(8) 2 .
S4G S1G R37 61.2(6) 2 .
S3G S1G R37 77.1(7) 2 .
R8 S1G R37 102.8(5) . .
R3 S1G R37 58.4(3) . .
R16 S1G R37 126.9(6) . .
R47 S1G R37 60.6(4) . .
R30 S1G R37 102.6(5) . .
R20 S1G R37 159.3(6) . .
S1G S2G S3G 60.6(8) 2_545 .
S1G S2G S4G 60.1(8) 2_545 .
S3G S2G S4G 61.3(7) . .
S1G S2G R30 74.1(7) 2_545 2_545
S3G S2G R30 123.3(8) . 2_545
S4G S2G R30 67.5(6) . 2_545
S1G S2G R45 128.7(8) 2_545 .
S3G S2G R45 80.9(6) . .
S4G S2G R45 72.4(6) . .
R30 S2G R45 105.8(5) 2_545 .
S1G S2G R10 138.5(8) 2_545 .
S3G S2G R10 126.3(8) . .
S4G S2G R10 161.0(8) . .
R30 S2G R10 110.0(5) 2_545 .
R45 S2G R10 91.0(4) . .
S1G S2G R20 70.2(6) 2_545 2_545
S3G S2G R20 121.5(7) . 2_545
S4G S2G R20 117.8(7) . 2_545
R30 S2G R20 64.8(3) 2_545 2_545
R45 S2G R20 157.6(6) . 2_545
R10 S2G R20 74.7(4) . 2_545
S1G S2G R17 125.4(8) 2_545 .
S3G S2G R17 69.1(6) . .
S4G S2G R17 112.3(7) . .
R30 S2G R17 158.5(6) 2_545 .
R45 S2G R17 56.3(3) . .
R10 S2G R17 62.7(3) . .
R20 S2G R17 126.7(5) 2_545 .
S1G S2G R16 65.6(6) 2_545 2_545
S3G S2G R16 63.8(6) . 2_545
S4G S2G R16 115.8(7) . 2_545
R30 S2G R16 125.9(5) 2_545 2_545
R45 S2G R16 127.4(5) . 2_545
R10 S2G R16 81.4(4) . 2_545
R20 S2G R16 68.4(3) 2_545 2_545
R17 S2G R16 74.5(4) . 2_545
S1G S2G R41 135.3(8) 2_545 1_565
S3G S2G R41 146.2(7) . 1_565
S4G S2G R41 98.5(7) . 1_565
R30 S2G R41 61.2(3) 2_545 1_565
R45 S2G R41 66.7(4) . 1_565
R10 S2G R41 65.8(3) . 1_565
R20 S2G R41 91.4(4) 2_545 1_565
R17 S2G R41 98.5(4) . 1_565
R16 S2G R41 145.3(5) 2_545 1_565
S2G S3G S1G 59.5(8) . 2_545
S2G S3G S4G 59.4(7) . .
S1G S3G S4G 59.2(8) 2_545 .
S2G S3G R6 120.8(7) . .
S1G S3G R6 127.8(8) 2_545 .
S4G S3G R6 76.8(6) . .
S2G S3G R16 78.1(6) . 2_545
S1G S3G R16 71.5(6) 2_545 2_545
S4G S3G R16 126.0(8) . 2_545
R6 S3G R16 157.2(6) . 2_545
S2G S3G R13 146.7(8) . .
S1G S3G R13 141.9(8) 2_545 .
S4G S3G R13 146.6(8) . .
R6 S3G R13 70.5(4) . .
R16 S3G R13 86.7(4) 2_545 .
S2G S3G R47 128.0(8) . 2_545
S1G S3G R47 71.3(7) 2_545 2_545
S4G S3G R47 109.1(7) . 2_545
R6 S3G R47 101.7(5) . 2_545
R16 S3G R47 71.1(4) 2_545 2_545
R13 S3G R47 72.2(4) . 2_545
S2G S3G R17 72.8(6) . .
S1G S3G R17 127.8(8) 2_545 .
S4G S3G R17 113.7(8) . .
R6 S3G R17 93.4(4) . .
R16 S3G R17 79.4(4) 2_545 .
R13 S3G R17 75.4(4) . .
R47 S3G R17 136.9(6) 2_545 .
S2G S3G R45 61.7(6) . .
S1G S3G R45 112.3(8) 2_545 .
S4G S3G R45 64.0(6) . .
R6 S3G R45 64.1(3) . .
R16 S3G R45 124.1(5) 2_545 .
R13 S3G R45 105.8(5) . .
R47 S3G R45 164.8(6) 2_545 .
R17 S3G R45 53.5(3) . .
S2G S3G R37 111.7(7) . 2_545
S1G S3G R37 68.1(6) 2_545 2_545
S4G S3G R37 57.3(6) . 2_545
R6 S3G R37 65.0(3) . 2_545
R16 S3G R37 122.9(5) 2_545 2_545
R13 S3G R37 101.5(5) . 2_545
R47 S3G R37 58.9(3) 2_545 2_545
R17 S3G R37 157.5(5) . 2_545
R45 S3G R37 107.9(4) . 2_545
S2G S4G S1G 59.7(7) . 2_545
S2G S4G S3G 59.3(7) . .
S1G S4G S3G 59.9(8) 2_545 .
S2G S4G R30 71.5(6) . 2_545
S1G S4G R30 75.8(7) 2_545 2_545
S3G S4G R30 125.2(8) . 2_545
S2G S4G R14 130.9(8) . .
S1G S4G R14 158.8(9) 2_545 .
S3G S4G R14 140.2(8) . .
R30 S4G R14 90.1(5) 2_545 .
S2G S4G R37 137.1(8) . 2_545
S1G S4G R37 81.6(7) 2_545 2_545
S3G S4G R37 86.5(7) . 2_545
R30 S4G R37 118.9(6) 2_545 2_545
R14 S4G R37 91.8(5) . 2_545
S2G S4G R45 67.8(6) . .
S1G S4G R45 124.1(8) 2_545 .
S3G S4G R45 78.1(7) . .
R30 S4G R45 105.5(5) 2_545 .
R14 S4G R45 74.6(4) . .
R37 S4G R45 133.7(6) 2_545 .
S2G S4G R6 110.7(7) . .
S1G S4G R6 117.2(8) 2_545 .
S3G S4G R6 63.9(6) . .
R30 S4G R6 166.3(6) 2_545 .
R14 S4G R6 78.4(4) . .
R37 S4G R6 69.3(4) 2_545 .
R45 S4G R6 64.7(4) . .
S2G S4G R3 110.0(7) . 2_545
S1G S4G R3 60.5(6) 2_545 2_545
S3G S4G R3 113.2(7) . 2_545
R30 S4G R3 61.6(3) 2_545 2_545
R14 S4G R3 98.9(5) . 2_545
R37 S4G R3 57.8(3) 2_545 2_545
R45 S4G R3 166.0(6) . 2_545
R6 S4G R3 126.9(5) . 2_545
S4H S1H S3H 60.6(8) . .
S4H S1H S2H 62.0(8) . .
S3H S1H S2H 59.5(7) . .
S4H S1H R42 133.9(8) . .
S3H S1H R42 76.3(7) . .
S2H S1H R42 83.2(7) . .
S4H S1H R15 79.3(7) . .
S3H S1H R15 72.4(6) . .
S2H S1H R15 128.3(8) . .
R42 S1H R15 103.6(5) . .
S4H S1H R4 74.1(7) . .
S3H S1H R4 128.6(8) . .
S2H S1H R4 79.2(7) . .
R42 S1H R4 130.7(6) . .
R15 S1H R4 123.3(6) . .
S4H S1H R19 143.3(9) . .
S3H S1H R19 144.3(8) . .
S2H S1H R19 145.4(8) . .
R42 S1H R19 82.2(5) . .
R15 S1H R19 85.8(5) . .
R4 S1H R19 86.9(4) . .
S4H S1H R2 116.9(8) . .
S3H S1H R2 116.0(8) . .
S2H S1H R2 65.6(6) . .
R42 S1H R2 67.0(4) . .
R15 S1H R2 163.7(6) . .
R4 S1H R2 63.8(3) . .
R19 S1H R2 79.8(4) . .
S3H S2H S1H 60.0(7) . .
S3H S2H S4H 59.4(8) . .
S1H S2H S4H 58.0(8) . .
S3H S2H R33 76.1(7) . .
S1H S2H R33 116.0(8) . .
S4H S2H R33 131.5(8) . .
S3H S2H R2 125.3(8) . .
S1H S2H R2 76.2(6) . .
S4H S2H R2 122.5(8) . .
R33 S2H R2 97.7(5) . .
S3H S2H R44 128.3(8) . .
S1H S2H R44 117.6(8) . .
S4H S2H R44 76.1(7) . .
R33 S2H R44 126.1(6) . .
R2 S2H R44 99.6(5) . .
S3H S2H R11 142.9(8) . .
S1H S2H R11 150.3(8) . .
S4H S2H R11 142.1(8) . .
R33 S2H R11 69.6(4) . .
R2 S2H R11 74.1(4) . .
R44 S2H R11 67.1(4) . .
S3H S2H R14 77.9(6) . .
S1H S2H R14 126.4(8) . .
S4H S2H R14 73.0(6) . .
R33 S2H R14 80.2(4) . .
R2 S2H R14 155.9(6) . .
R44 S2H R14 64.2(4) . .
R11 S2H R14 82.8(4) . .
S3H S2H R4 115.1(8) . .
S1H S2H R4 62.6(6) . .
S4H S2H R4 66.1(6) . .
R33 S2H R4 160.3(6) . .
R2 S2H R4 62.5(3) . .
R44 S2H R4 61.2(4) . .
R11 S2H R4 101.9(4) . .
R14 S2H R4 117.2(5) . .
S3H S2H R42 66.0(6) . .
S1H S2H R42 59.7(6) . .
S4H S2H R42 110.9(7) . .
R33 S2H R42 60.9(3) . .
R2 S2H R42 64.1(3) . .
R44 S2H R42 163.7(5) . .
R11 S2H R42 106.9(5) . .
R14 S2H R42 131.4(5) . .
R4 S2H R42 107.3(5) . .
S2H S3H S1H 60.5(8) . .
S2H S3H S4H 61.8(8) . .
S1H S3H S4H 58.9(7) . .
S2H S3H R45 124.5(8) . .
S1H S3H R45 171.6(9) . .
S4H S3H R45 128.8(8) . .
S2H S3H R15 124.8(8) . .
S1H S3H R15 67.6(6) . .
S4H S3H R15 76.6(7) . .
R45 S3H R15 109.4(5) . .
S2H S3H R6 126.1(8) . .
S1H S3H R6 114.7(8) . .
S4H S3H R6 71.1(6) . .
R45 S3H R6 68.7(4) . .
R15 S3H R6 61.9(3) . .
S2H S3H R7 139.2(8) . .
S1H S3H R7 99.8(7) . .
S4H S3H R7 141.5(8) . .
R45 S3H R7 72.1(4) . .
R15 S3H R7 65.2(4) . .
R6 S3H R7 94.3(4) . .
S2H S3H R42 78.0(6) . .
S1H S3H R42 64.7(6) . .
S4H S3H R42 121.4(7) . .
R45 S3H R42 108.7(5) . .
R15 S3H R42 96.6(5) . .
R6 S3H R42 153.6(6) . .
R7 S3H R42 61.2(3) . .
S2H S3H R33 66.1(6) . .
S1H S3H R33 109.2(8) . .
S4H S3H R33 124.5(8) . .
R45 S3H R33 69.9(4) . .
R15 S3H R33 154.8(6) . .
R6 S3H R33 133.8(5) . .
R7 S3H R33 91.7(4) . .
R42 S3H R33 61.6(3) . .
S2H S3H R14 65.8(6) . .
S1H S3H R14 116.9(7) . .
S4H S3H R14 68.2(6) . .
R45 S3H R14 71.1(4) . .
R15 S3H R14 130.3(5) . .
R6 S3H R14 73.8(4) . .
R7 S3H R14 143.2(5) . .
R42 S3H R14 131.4(5) . .
R33 S3H R14 74.3(4) . .
S1H S4H S3H 60.5(8) . .
S1H S4H S2H 60.0(8) . .
S3H S4H S2H 58.8(8) . .
S1H S4H R4 67.0(6) . .
S3H S4H R4 122.3(8) . .
S2H S4H R4 75.5(6) . .
S1H S4H R6 115.3(8) . .
S3H S4H R6 70.4(6) . .
S2H S4H R6 123.0(8) . .
R4 S4H R6 160.7(6) . .
S1H S4H R21 146.7(9) . 1_545
S3H S4H R21 149.1(8) . 1_545
S2H S4H R21 137.4(8) . 1_545
R4 S4H R21 88.5(4) . 1_545
R6 S4H R21 80.6(4) . 1_545
S1H S4H R14 124.1(8) . .
S3H S4H R14 75.6(6) . .
S2H S4H R14 68.5(6) . .
R4 S4H R14 120.0(5) . .
R6 S4H R14 75.6(4) . .
R21 S4H R14 87.3(4) 1_545 .
S1H S4H R15 63.1(6) . .
S3H S4H R15 65.5(6) . .
S2H S4H R15 113.8(8) . .
R4 S4H R15 110.2(5) . .
R6 S4H R15 59.5(3) . .
R21 S4H R15 108.8(5) 1_545 .
R14 S4H R15 127.6(5) . .
S1H S4H R44 111.3(8) . .
S3H S4H R44 118.7(8) . .
S2H S4H R44 65.8(6) . .
R4 S4H R44 61.0(3) . .
R6 S4H R44 128.8(5) . .
R21 S4H R44 71.8(4) 1_545 .
R14 S4H R44 61.0(4) . .
R15 S4H R44 171.1(6) . .
S1H S4H R35 83.3(7) . 1_545
S3H S4H R35 124.3(8) . 1_545
S2H S4H R35 136.3(8) . 1_545
R4 S4H R35 68.3(4) . 1_545
R6 S4H R35 92.6(5) . 1_545
R21 S4H R35 66.1(4) 1_545 1_545
R14 S4H R35 152.6(6) . 1_545
R15 S4H R35 60.5(3) . 1_545
R44 S4H R35 113.1(5) . 1_545
S3I S1I S4I 59.5(8) . .
S3I S1I S2I 60.0(8) . .
S4I S1I S2I 60.3(8) . .
S3I S1I R9 73.1(7) . .
S4I S1I R9 127.4(8) . .
S2I S1I R9 77.8(7) . .
S3I S1I R34 66.8(6) . 1_545
S4I S1I R34 98.5(7) . 1_545
S2I S1I R34 126.4(8) . 1_545
R9 S1I R34 81.2(5) . 1_545
S3I S1I R24 157.7(9) . 2_645
S4I S1I R24 135.0(8) . 2_645
S2I S1I R24 138.9(8) . 2_645
R9 S1I R24 97.3(5) . 2_645
R34 S1I R24 92.1(5) 1_545 2_645
S3I S1I R7 117.4(8) . .
S4I S1I R7 67.3(6) . .
S2I S1I R7 66.5(7) . .
R9 S1I R7 124.4(6) . .
R34 S1I R7 154.4(6) 1_545 .
R24 S1I R7 84.8(4) 2_645 .
S3I S1I R28 113.0(7) . 2_645
S4I S1I R28 72.5(6) . 2_645
S2I S1I R28 128.2(8) . 2_645
R9 S1I R28 153.6(6) . 2_645
R34 S1I R28 78.4(4) 1_545 2_645
R24 S1I R28 67.1(4) 2_645 2_645
R7 S1I R28 77.0(4) . 2_645
S3I S1I R15 116.8(8) . .
S4I S1I R15 118.2(8) . .
S2I S1I R15 67.1(6) . .
R9 S1I R15 64.0(4) . .
R34 S1I R15 139.8(6) 1_545 .
R24 S1I R15 74.1(4) 2_645 .
R7 S1I R15 63.5(3) . .
R28 S1I R15 126.3(5) 2_645 .
S3I S2I S1I 59.3(8) . .
S3I S2I S4I 58.9(8) . .
S1I S2I S4I 59.3(8) . .
S3I S2I R7 122.0(8) . .
S1I S2I R7 72.6(7) . .
S4I S2I R7 69.8(7) . .
S3I S2I R13 73.9(7) . .
S1I S2I R13 125.0(9) . .
S4I S2I R13 119.1(8) . .
R7 S2I R13 162.3(7) . .
S3I S2I R17 97.5(7) . .
S1I S2I R17 132.5(9) . .
S4I S2I R17 73.2(7) . .
R7 S2I R17 91.6(5) . .
R13 S2I R17 77.6(4) . .
S3I S2I R15 122.9(8) . .
S1I S2I R15 75.2(6) . .
S4I S2I R15 124.0(8) . .
R7 S2I R15 66.7(4) . .
R13 S2I R15 112.9(6) . .
R17 S2I R15 139.5(6) . .
S3I S2I R6 138.3(9) . .
S1I S2I R6 134.0(8) . .
S4I S2I R6 159.9(9) . .
R7 S2I R6 98.1(5) . .
R13 S2I R6 68.6(4) . .
R17 S2I R6 91.7(5) . .
R15 S2I R6 60.3(3) . .
S3I S2I R9 66.5(6) . .
S1I S2I R9 63.0(6) . .
S4I S2I R9 114.2(8) . .
R7 S2I R9 118.8(5) . .
R13 S2I R9 73.2(4) . .
R17 S2I R9 149.6(6) . .
R15 S2I R9 62.8(4) . .
R6 S2I R9 85.5(4) . .
S4I S3I S1I 60.3(8) . .
S4I S3I S2I 60.8(8) . .
S1I S3I S2I 60.7(8) . .
S4I S3I R34 102.4(7) . 1_545
S1I S3I R34 72.6(6) . 1_545
S2I S3I R34 132.7(8) . 1_545
S4I S3I R18 80.8(7) . .
S1I S3I R18 141.1(9) . .
S2I S3I R18 103.3(7) . .
R34 S3I R18 117.9(5) 1_545 .
S4I S3I R9 122.5(8) . .
S1I S3I R9 66.8(6) . .
S2I S3I R9 75.1(7) . .
R34 S3I R9 81.0(4) 1_545 .
R18 S3I R9 147.9(6) . .
S4I S3I R12 146.0(8) . 1_545
S1I S3I R12 137.6(8) . 1_545
S2I S3I R12 148.5(8) . 1_545
R34 S3I R12 69.1(4) 1_545 1_545
R18 S3I R12 75.4(4) . 1_545
R9 S3I R12 89.6(5) . 1_545
S4I S3I R13 114.4(8) . .
S1I S3I R13 119.4(8) . .
S2I S3I R13 66.1(6) . .
R34 S3I R13 142.5(6) 1_545 .
R18 S3I R13 76.6(4) . .
R9 S3I R13 73.5(4) . .
R12 S3I R13 83.4(4) 1_545 .
S4I S3I R38 60.6(6) . .
S1I S3I R38 89.9(7) . .
S2I S3I R38 121.4(8) . .
R34 S3I R38 61.8(4) 1_545 .
R18 S3I R38 67.8(4) . .
R9 S3I R38 141.0(5) . .
R12 S3I R38 87.8(4) 1_545 .
R13 S3I R38 144.4(5) . .
S3I S4I S1I 60.2(8) . .
S3I S4I S2I 60.3(8) . .
S1I S4I S2I 60.5(8) . .
S3I S4I R5 149.6(8) . .
S1I S4I R5 150.2(8) . .
S2I S4I R5 124.7(9) . .
S3I S4I R7 122.2(8) . .
S1I S4I R7 72.5(6) . .
S2I S4I R7 68.7(6) . .
R5 S4I R7 82.5(5) . .
S3I S4I R38 82.6(7) . .
S1I S4I R38 102.1(8) . .
S2I S4I R38 142.8(9) . .
R5 S4I R38 87.4(5) . .
R7 S4I R38 141.4(6) . .
S3I S4I R17 94.7(7) . .
S1I S4I R17 127.7(8) . .
S2I S4I R17 67.3(6) . .
R5 S4I R17 66.0(4) . .
R7 S4I R17 89.0(5) . .
R38 S4I R17 120.4(5) . .
S3I S4I R28 111.5(8) . 2_645
S1I S4I R28 69.6(6) . 2_645
S2I S4I R28 125.7(8) . 2_645
R5 S4I R28 89.7(5) . 2_645
R7 S4I R28 77.6(4) . 2_645
R38 S4I R28 65.2(4) . 2_645
R17 S4I R28 153.8(6) . 2_645
S3I S4I R18 62.4(6) . .
S1I S4I R18 122.6(8) . .
S2I S4I R18 92.6(7) . .
R5 S4I R18 87.2(4) . .
R7 S4I R18 147.1(6) . .
R38 S4I R18 68.5(4) . .
R17 S4I R18 58.4(3) . .
R28 S4I R18 133.7(5) 2_645 .
S4J S1J S2J 59.6(8) 1_545 .
S4J S1J S3J 58.5(8) 1_545 1_545
S2J S1J S3J 59.5(8) . 1_545
S4J S1J R7 123.7(9) 1_545 1_545
S2J S1J R7 159.8(10) . 1_545
S3J S1J R7 140.5(9) 1_545 1_545
S4J S1J R45 69.1(7) 1_545 1_545
S2J S1J R45 92.8(8) . 1_545
S3J S1J R45 127.5(9) 1_545 1_545
R7 S1J R45 72.4(5) 1_545 1_545
S4J S1J R46 124.1(9) 1_545 .
S2J S1J R46 69.7(7) . .
S3J S1J R46 77.0(7) 1_545 .
R7 S1J R46 112.1(6) 1_545 .
R45 S1J R46 137.9(7) 1_545 .
S4J S1J R22 123.0(9) 1_545 1_545
S2J S1J R22 118.5(9) . 1_545
S3J S1J R22 72.7(7) 1_545 1_545
R7 S1J R22 77.7(5) 1_545 1_545
R45 S1J R22 148.6(7) 1_545 1_545
R46 S1J R22 63.4(4) . 1_545
S4J S1J R5 67.9(7) 1_545 1_545
S2J S1J R5 118.6(8) . 1_545
S3J S1J R5 67.3(7) 1_545 1_545
R7 S1J R5 77.6(5) 1_545 1_545
R45 S1J R5 96.5(5) 1_545 1_545
R46 S1J R5 125.6(6) . 1_545
R22 S1J R5 67.4(4) 1_545 1_545
S4J S1J R33 106.3(8) 1_545 1_545
S2J S1J R33 66.5(7) . 1_545
S3J S1J R33 123.7(9) 1_545 1_545
R7 S1J R33 94.7(5) 1_545 1_545
R45 S1J R33 67.4(4) 1_545 1_545
R46 S1J R33 70.5(4) . 1_545
R22 S1J R33 125.4(6) 1_545 1_545
R5 S1J R33 163.8(7) 1_545 1_545
S4J S2J S1J 60.2(8) 1_545 .
S4J S2J S3J 59.1(8) 1_545 1_545
S1J S2J S3J 60.9(8) . 1_545
S4J S2J R9 153.4(8) 1_545 .
S1J S2J R9 140.2(8) . .
S3J S2J R9 139.5(9) 1_545 .
S4J S2J R12 75.5(6) 1_545 1_545
S1J S2J R12 127.8(8) . 1_545
S3J S2J R12 73.8(6) 1_545 1_545
R9 S2J R12 91.3(5) . 1_545
S4J S2J R33 113.2(8) 1_545 1_545
S1J S2J R33 76.0(7) . 1_545
S3J S2J R33 134.0(8) 1_545 1_545
R9 S2J R33 69.2(4) . 1_545
R12 S2J R33 152.0(6) 1_545 1_545
S4J S2J R46 126.7(8) 1_545 .
S1J S2J R46 72.0(7) . .
S3J S2J R46 78.4(6) 1_545 .
R9 S2J R46 79.9(4) . .
R12 S2J R46 124.2(6) 1_545 .
R33 S2J R46 73.4(4) 1_545 .
S4J S2J R41 73.3(6) 1_545 .
S1J S2J R41 114.8(8) . .
S3J S2J R41 126.9(8) 1_545 .
R9 S2J R41 80.8(4) . .
R12 S2J R41 72.6(4) 1_545 .
R33 S2J R41 84.2(4) 1_545 .
R46 S2J R41 154.5(6) . .
S4J S2J R34 116.4(7) 1_545 1_545
S1J S2J R34 110.4(8) . 1_545
S3J S2J R34 63.0(6) 1_545 1_545
R9 S2J R34 76.5(4) . 1_545
R12 S2J R34 65.1(4) 1_545 1_545
R33 S2J R34 125.3(5) 1_545 1_545
R46 S2J R34 59.3(3) . 1_545
R41 S2J R34 130.9(5) . 1_545
S4J S3J S2J 60.1(8) . 1_565
S4J S3J S1J 60.0(8) . 1_565
S2J S3J S1J 59.5(8) 1_565 1_565
S4J S3J R34 131.1(9) . .
S2J S3J R34 78.9(7) 1_565 .
S1J S3J R34 121.3(8) 1_565 .
S4J S3J R1 144.6(8) . .
S2J S3J R1 147.7(9) 1_565 .
S1J S3J R1 141.8(9) 1_565 .
R34 S3J R1 69.0(4) . .
S4J S3J R5 71.4(7) . .
S2J S3J R5 124.6(8) 1_565 .
S1J S3J R5 74.4(7) 1_565 .
R34 S3J R5 156.1(6) . .
R1 S3J R5 87.6(5) . .
S4J S3J R39 74.4(6) . .
S2J S3J R39 122.2(8) 1_565 .
S1J S3J R39 124.6(8) 1_565 .
R34 S3J R39 111.9(5) . .
R1 S3J R39 70.5(4) . .
R5 S3J R39 61.7(3) . .
S4J S3J R12 73.0(6) . .
S2J S3J R12 67.9(6) 1_565 .
S1J S3J R12 121.5(8) 1_565 .
R34 S3J R12 67.3(4) . .
R1 S3J R12 96.6(5) . .
R5 S3J R12 122.3(5) . .
R39 S3J R12 65.9(3) . .
S4J S3J R22 121.5(8) . .
S2J S3J R22 116.1(7) 1_565 .
S1J S3J R22 69.5(7) 1_565 .
R34 S3J R22 99.0(5) . .
R1 S3J R22 72.6(4) . .
R5 S3J R22 68.2(4) . .
R39 S3J R22 117.6(5) . .
R12 S3J R22 165.3(6) . .
S4J S3J R46 116.2(8) . 1_565
S2J S3J R46 64.8(6) 1_565 1_565
S1J S3J R46 65.9(7) 1_565 1_565
R34 S3J R46 59.4(4) . 1_565
R1 S3J R46 99.0(5) . 1_565
R5 S3J R46 122.9(5) . 1_565
R39 S3J R46 169.0(6) . 1_565
R12 S3J R46 113.1(5) . 1_565
R22 S3J R46 60.5(3) . 1_565
S3J S4J S2J 60.7(8) . 1_565
S3J S4J S1J 61.5(8) . 1_565
S2J S4J S1J 60.2(8) 1_565 1_565
S3J S4J R45 132.5(8) . .
S2J S4J R45 94.1(7) 1_565 .
S1J S4J R45 71.1(7) 1_565 .
S3J S4J R10 136.8(8) . .
S2J S4J R10 133.7(8) 1_565 .
S1J S4J R10 158.7(9) 1_565 .
R45 S4J R10 90.2(4) . .
S3J S4J R5 70.7(7) . .
S2J S4J R5 124.5(8) 1_565 .
S1J S4J R5 74.4(7) 1_565 .
R45 S4J R5 100.0(5) . .
R10 S4J R5 99.8(5) . .
S3J S4J R12 70.3(6) . .
S2J S4J R12 66.8(6) 1_565 .
S1J S4J R12 120.4(8) 1_565 .
R45 S4J R12 139.5(6) . .
R10 S4J R12 80.5(4) . .
R5 S4J R12 120.3(5) . .
S3J S4J R41 125.0(8) . 1_565
S2J S4J R41 69.7(6) 1_565 1_565
S1J S4J R41 112.2(8) 1_565 1_565
R45 S4J R41 70.2(4) . 1_565
R10 S4J R41 68.7(4) . 1_565
R5 S4J R41 164.3(6) . 1_565
R12 S4J R41 69.7(4) . 1_565
S3J S4J R39 69.0(6) . .
S2J S4J R39 118.3(8) 1_565 .
S1J S4J R39 121.3(8) 1_565 .
R45 S4J R39 147.4(6) . .
R10 S4J R39 69.9(4) . .
R5 S4J R39 60.5(3) . .
R12 S4J R39 64.2(3) . .
R41 S4J R39 121.5(5) 1_565 .
S3J S4J R17 132.8(8) . .
S2J S4J R17 148.4(8) 1_565 .
S1J S4J R17 98.7(8) 1_565 .
R45 S4J R17 55.2(3) . .
R10 S4J R17 61.2(3) . .
R5 S4J R17 62.5(3) . .
R12 S4J R17 140.6(5) . .
R41 S4J R17 101.9(5) 1_565 .
R39 S4J R17 92.3(4) . .
S4K S1K S2K 61.9(9) . .
S4K S1K S3K 58.0(9) . .
S2K S1K S3K 57.5(9) . .
S4K S1K R39 133.2(10) . .
S2K S1K R39 85.5(9) . .
S3K S1K R39 131.3(10) . .
S4K S1K R17 121.0(10) . .
S2K S1K R17 114.6(10) . .
S3K S1K R17 71.6(7) . .
R39 S1K R17 102.3(6) . .
S4K S1K R31 65.6(7) . 3_656
S2K S1K R31 110.7(9) . 3_656
S3K S1K R31 120.3(9) . 3_656
R39 S1K R31 100.8(6) . 3_656
R17 S1K R31 130.2(7) . 3_656
S4K S1K R18 71.7(8) . .
S2K S1K R18 120.9(10) . .
S3K S1K R18 67.9(7) . .
R39 S1K R18 152.6(7) . .
R17 S1K R18 61.9(4) . .
R31 S1K R18 77.8(5) 3_656 .
S4K S1K R5 149.6(10) . .
S2K S1K R5 146.7(10) . .
S3K S1K R5 136.4(9) . .
R39 S1K R5 63.5(4) . .
R17 S1K R5 64.8(4) . .
R31 S1K R5 87.8(5) 3_656 .
R18 S1K R5 89.2(5) . .
S4K S1K R10 114.3(9) . .
S2K S1K R10 61.8(7) . .
S3K S1K R10 64.8(7) . .
R39 S1K R10 70.3(5) . .
R17 S1K R10 60.9(4) . .
R31 S1K R10 168.1(7) 3_656 .
R18 S1K R10 113.7(6) . .
R5 S1K R10 94.7(5) . .
S4K S1K R40 65.3(7) . 3_656
S2K S1K R40 54.1(7) . 3_656
S3K S1K R40 104.8(8) . 3_656
R39 S1K R40 68.4(4) . 3_656
R17 S1K R40 164.7(7) . 3_656
R31 S1K R40 64.8(4) 3_656 3_656
R18 S1K R40 131.5(6) . 3_656
R5 S1K R40 117.8(6) . 3_656
R10 S1K R40 103.9(6) . 3_656
S3K S2K S1K 64.7(9) . .
S3K S2K S4K 59.3(9) . .
S1K S2K S4K 58.2(9) . .
S3K S2K R40 139.1(10) . 3_656
S1K S2K R40 89.9(9) . 3_656
S4K S2K R40 80.3(8) . 3_656
S3K S2K R10 74.1(8) . .
S1K S2K R10 80.8(8) . .
S4K S2K R10 126.9(9) . .
R40 S2K R10 135.7(7) 3_656 .
S3K S2K R43 90.1(8) . .
S1K S2K R43 151.1(10) . .
S4K S2K R43 122.2(9) . .
R40 S2K R43 119.1(7) 3_656 .
R10 S2K R43 78.5(5) . .
S3K S2K R32 98.4(9) . 4_556
S1K S2K R32 118.3(10) . 4_556
S4K S2K R32 62.4(7) . 4_556
R40 S2K R32 64.6(4) 3_656 4_556
R10 S2K R32 154.9(7) . 4_556
R43 S2K R32 77.6(5) . 4_556
S3K S2K R26 148.5(10) . 4_566
S1K S2K R26 134.5(10) . 4_566
S4K S2K R26 148.4(9) . 4_566
R40 S2K R26 71.9(5) 3_656 4_566
R10 S2K R26 84.3(5) . 4_566
R43 S2K R26 62.9(4) . 4_566
R32 S2K R26 91.5(5) 4_556 4_566
S3K S2K R39 115.1(8) . .
S1K S2K R39 58.7(7) . .
S4K S2K R39 108.8(8) . .
R40 S2K R39 70.0(4) 3_656 .
R10 S2K R39 68.2(4) . .
R43 S2K R39 128.9(6) . .
R32 S2K R39 134.6(6) 4_556 .
R26 S2K R39 75.8(4) 4_566 .
S4K S3K S2K 61.4(9) . .
S4K S3K S1K 56.6(9) . .
S2K S3K S1K 57.8(9) . .
S4K S3K R16 151.5(10) . 2_545
S2K S3K R16 137.8(10) . 2_545
S1K S3K R16 146.6(10) . 2_545
S4K S3K R18 72.6(7) . .
S2K S3K R18 123.6(10) . .
S1K S3K R18 70.5(7) . .
R16 S3K R18 97.8(6) 2_545 .
S4K S3K R10 122.3(10) . .
S2K S3K R10 66.8(8) . .
S1K S3K R10 75.6(8) . .
R16 S3K R10 85.7(5) 2_545 .
R18 S3K R10 122.0(6) . .
S4K S3K R48 86.2(8) . 2_545
S2K S3K R48 104.2(9) . 2_545
S1K S3K R48 142.6(10) . 2_545
R16 S3K R48 69.7(5) 2_545 2_545
R18 S3K R48 103.5(6) . 2_545
R10 S3K R48 130.9(7) . 2_545
S4K S3K R17 116.3(9) . .
S2K S3K R17 111.6(9) . .
S1K S3K R17 67.5(7) . .
R16 S3K R17 79.4(5) 2_545 .
R18 S3K R17 61.5(4) . .
R10 S3K R17 62.5(4) . .
R48 S3K R17 143.6(7) 2_545 .
S1K S4K S3K 65.4(9) . .
S1K S4K S2K 60.0(9) . .
S3K S4K S2K 59.3(9) . .
S1K S4K R32 134.3(10) . 4_556
S3K S4K R32 108.2(9) . 4_556
S2K S4K R32 77.6(7) . 4_556
S1K S4K R31 75.4(8) . 3_656
S3K S4K R31 136.0(9) . 3_656
S2K S4K R31 116.5(9) . 3_656
R32 S4K R31 113.3(6) 4_556 3_656
S1K S4K R23 133.4(9) . 4_556
S3K S4K R23 96.9(8) . 4_556
S2K S4K R23 147.8(9) . 4_556
R32 S4K R23 91.6(5) 4_556 4_556
R31 S4K R23 95.7(5) 3_656 4_556
S1K S4K R18 70.7(7) . .
S3K S4K R18 68.8(7) . .
S2K S4K R18 118.8(8) . .
R32 S4K R18 152.7(7) 4_556 .
R31 S4K R18 80.3(4) 3_656 .
R23 S4K R18 62.7(4) 4_556 .
S1K S4K R40 80.0(8) . 3_656
S3K S4K R40 118.9(9) . 3_656
S2K S4K R40 59.9(7) . 3_656
R32 S4K R40 63.5(4) 4_556 3_656
R31 S4K R40 70.4(4) 3_656 3_656
R23 S4K R40 140.7(6) 4_556 3_656
R18 S4K R40 142.8(6) . 3_656
S1K S4K R36 140.8(9) . 4_556
S3K S4K R36 153.7(9) . 4_556
S2K S4K R36 128.1(8) . 4_556
R32 S4K R36 57.3(4) 4_556 4_556
R31 S4K R36 67.3(4) 3_656 4_556
R23 S4K R36 64.3(4) 4_556 4_556
R18 S4K R36 113.0(5) . 4_556
R40 S4K R36 76.5(4) 3_656 4_556
S3L S1L S2L 60.2(9) 1_545 1_545
S3L S1L S4L 60.4(8) 1_545 .
S2L S1L S4L 60.4(8) 1_545 .
S3L S1L R32 135.5(10) 1_545 .
S2L S1L R32 164.0(10) 1_545 .
S4L S1L R32 126.7(9) . .
S3L S1L R4 132.4(9) 1_545 .
S2L S1L R4 108.1(8) 1_545 .
S4L S1L R4 73.7(7) . .
R32 S1L R4 65.2(4) . .
S3L S1L R26 75.6(7) 1_545 1_545
S2L S1L R26 73.3(7) 1_545 1_545
S4L S1L R26 127.1(9) . 1_545
R32 S1L R26 104.9(5) . 1_545
R4 S1L R26 149.7(6) . 1_545
S3L S1L R29 123.7(9) 1_545 2_645
S2L S1L R29 66.1(7) 1_545 2_645
S4L S1L R29 105.9(8) . 2_645
R32 S1L R29 98.0(5) . 2_645
R4 S1L R29 78.6(4) . 2_645
R26 S1L R29 74.4(4) 1_545 2_645
S3L S1L R27 67.4(7) 1_545 .
S2L S1L R27 116.1(8) 1_545 .
S4L S1L R27 63.4(7) . .
R32 S1L R27 78.2(5) . .
R4 S1L R27 82.1(4) . .
R26 S1L R27 125.5(6) 1_545 .
R29 S1L R27 160.1(6) 2_645 .
S3L S1L R43 64.9(7) 1_545 4
S2L S1L R43 115.1(8) 1_545 4
S4L S1L R43 115.9(8) . 4
R32 S1L R43 76.2(5) . 4
R4 S1L R43 134.5(6) . 4
R26 S1L R43 61.7(4) 1_545 4
R29 S1L R43 131.8(6) 2_645 4
R27 S1L R43 66.8(4) . 4
S1L S2L S3L 59.9(9) 1_565 .
S1L S2L S4L 60.2(9) 1_565 1_565
S3L S2L S4L 60.3(8) . 1_565
S1L S2L R3 125.5(9) 1_565 .
S3L S2L R3 77.7(7) . .
S4L S2L R3 69.9(7) 1_565 .
S1L S2L R25 146.5(9) 1_565 .
S3L S2L R25 142.6(10) . .
S4L S2L R25 144.9(9) 1_565 .
R3 S2L R25 87.9(5) . .
S1L S2L R29 75.9(7) 1_565 2_655
S3L S2L R29 132.8(9) . 2_655
S4L S2L R29 112.3(9) 1_565 2_655
R3 S2L R29 147.6(7) . 2_655
R25 S2L R29 72.6(4) . 2_655
S1L S2L R26 68.5(7) 1_565 .
S3L S2L R26 73.3(7) . .
S4L S2L R26 122.7(9) 1_565 .
R3 S2L R26 132.0(6) . .
R25 S2L R26 92.4(5) . .
R29 S2L R26 75.8(4) 2_655 .
S1L S2L R8 116.9(8) 1_565 .
S3L S2L R8 64.4(7) . .
S4L S2L R8 112.6(8) 1_565 .
R3 S2L R8 63.5(4) . .
R25 S2L R8 78.3(5) . .
R29 S2L R8 133.2(6) 2_655 .
R26 S2L R8 69.6(4) . .
S1L S2L R35 101.3(8) 1_565 .
S3L S2L R35 125.1(8) . .
S4L S2L R35 65.8(7) 1_565 .
R3 S2L R35 75.3(4) . .
R25 S2L R35 82.7(5) . .
R29 S2L R35 76.8(4) 2_655 .
R26 S2L R35 152.3(6) . .
R8 S2L R35 134.8(6) . .
S1L S3L S2L 60.0(9) 1_565 .
S1L S3L S4L 60.3(8) 1_565 1_565
S2L S3L S4L 60.3(8) . 1_565
S1L S3L R8 128.5(9) 1_565 .
S2L S3L R8 77.9(8) . .
S4L S3L R8 123.1(9) 1_565 .
S1L S3L R30 128.5(9) 1_565 .
S2L S3L R30 122.3(8) . .
S4L S3L R30 77.1(7) 1_565 .
R8 S3L R30 97.8(5) . .
S1L S3L R20 147.9(9) 1_565 .
S2L S3L R20 143.9(10) . .
S4L S3L R20 141.9(9) 1_565 .
R8 S3L R20 66.0(4) . .
R30 S3L R20 64.8(4) . .
S1L S3L R43 79.0(7) 1_565 4_565
S2L S3L R43 126.3(9) . 4_565
S4L S3L R43 127.3(9) 1_565 4_565
R8 S3L R43 108.0(5) . 4_565
R30 S3L R43 110.0(6) . 4_565
R20 S3L R43 68.9(4) . 4_565
S1L S3L R27 75.7(7) 1_565 1_565
S2L S3L R27 122.6(9) . 1_565
S4L S3L R27 66.9(7) 1_565 1_565
R8 S3L R27 155.7(7) . 1_565
R30 S3L R27 61.2(4) . 1_565
R20 S3L R27 92.5(5) . 1_565
R43 S3L R27 71.9(4) 4_565 1_565
S1L S3L R3 113.9(8) 1_565 .
S2L S3L R3 63.4(7) . .
S4L S3L R3 63.9(7) 1_565 .
R8 S3L R3 63.6(4) . .
R30 S3L R3 63.6(4) . .
R20 S3L R3 98.2(5) . .
R43 S3L R3 167.0(7) 4_565 .
R27 S3L R3 111.4(5) 1_565 .
S1L S3L R26 66.8(7) 1_565 .
S2L S3L R26 69.4(7) . .
S4L S3L R26 119.6(8) 1_565 .
R8 S3L R26 71.8(4) . .
R30 S3L R26 163.2(6) . .
R20 S3L R26 98.6(5) . .
R43 S3L R26 63.0(4) 4_565 .
R27 S3L R26 125.2(6) 1_565 .
R3 S3L R26 119.6(6) . .
S1L S4L S2L 59.4(8) . 1_545
S1L S4L S3L 59.3(8) . 1_545
S2L S4L S3L 59.4(8) 1_545 1_545
S1L S4L R3 123.7(9) . 1_545
S2L S4L R3 68.8(7) 1_545 1_545
S3L S4L R3 77.0(8) 1_545 1_545
S1L S4L R27 78.7(7) . .
S2L S4L R27 128.1(9) 1_545 .
S3L S4L R27 73.9(7) 1_545 .
R3 S4L R27 123.2(6) 1_545 .
S1L S4L R35 107.6(8) . 1_545
S2L S4L R35 76.4(7) 1_545 1_545
S3L S4L R35 134.7(9) 1_545 1_545
R3 S4L R35 78.2(5) 1_545 1_545
R27 S4L R35 150.4(7) . 1_545
S1L S4L R4 67.1(7) . .
S2L S4L R4 103.2(8) 1_545 .
S3L S4L R4 125.0(9) 1_545 .
R3 S4L R4 150.2(7) 1_545 .
R27 S4L R4 84.9(5) . .
R35 S4L R4 72.0(4) 1_545 .
S1L S4L R21 154.1(10) . 1_545
S2L S4L R21 139.3(9) 1_545 1_545
S3L S4L R21 140.6(9) 1_545 1_545
R3 S4L R21 81.8(5) 1_545 1_545
R27 S4L R21 91.2(5) . 1_545
R35 S4L R21 70.4(4) 1_545 1_545
R4 S4L R21 88.5(5) . 1_545
S1L S4L R30 117.4(9) . 1_545
S2L S4L R30 112.3(9) 1_545 1_545
S3L S4L R30 65.0(7) 1_545 1_545
R3 S4L R30 63.7(4) 1_545 1_545
R27 S4L R30 60.0(4) . 1_545
R35 S4L R30 131.9(6) 1_545 1_545
R4 S4L R30 140.6(6) . 1_545
R21 S4L R30 75.9(4) 1_545 1_545

loop_
_geom_bond_atom_site_label_1
_geom_bond_atom_site_label_2
_geom_bond_distance
_geom_bond_site_symmetry_2
R1 S3J 3.51(2) .
R1 S2E 3.59(2) .
R1 S7B 3.64(3) 3_656
R1 S8B 3.63(2) .
R1 S6B 3.73(3) 3_656
R1 S1E 3.81(2) 2_655
R1 S7B 3.91(3) .
R1 R34 3.948(11) .
R1 R40 3.978(11) .
R1 R39 4.168(11) .
R1 R22 4.325(10) .
R1 S2B 4.39(3) 3_656
R2 S2F 3.55(2) .
R2 S2H 3.56(2) .
R2 S3E 3.63(2) .
R2 S1C 3.63(3) 2_655
R2 S4E 3.66(2) .
R2 S2C 3.75(3) 2_655
R2 S1H 3.80(2) .
R2 R4 3.849(10) .
R2 R42 4.014(11) .
R2 R36 4.032(11) .
R2 R11 4.352(9) .
R2 R19 4.671(10) .
R3 S2L 3.42(2) .
R3 S4L 3.44(2) 1_565
R3 S3F 3.52(2) .
R3 S1G 3.55(2) .
R3 S8D 3.65(2) 1_565
R3 R37 3.674(10) .
R3 S3L 3.73(2) .
R3 R8 3.829(9) .
R3 R30 3.851(11) .
R3 S4G 4.04(2) 2
R3 R35 4.442(11) .
R3 R11 4.642(10) .
R4 S1H 3.47(2) .
R4 S1L 3.52(2) .
R4 S4H 3.62(2) .
R4 S3E 3.64(2) .
R4 S2F 3.66(2) .
R4 S4L 3.66(2) .
R4 R32 3.680(11) .
R4 R44 3.814(12) .
R4 S2H 3.84(2) .
R4 R35 4.270(11) 1_545
R4 R29 4.624(12) 2_645
R5 S4I 3.46(2) .
R5 S3J 3.62(2) .
R5 S4J 3.64(2) .
R5 S1K 3.65(2) .
R5 S2B 3.69(2) 3_656
R5 R39 3.758(10) .
R5 S1J 3.78(2) 1_565
R5 S7B 3.85(3) 3_656
R5 R17 3.888(11) .
R5 R22 4.159(10) .
R5 R7 4.553(10) .
R5 R38 4.786(12) .
R6 S3G 3.48(2) .
R6 S3D 3.64(3) .
R6 S3H 3.64(2) .
R6 S4H 3.65(2) .
R6 S2I 3.69(2) .
R6 R15 3.705(10) .
R6 S4G 3.77(2) .
R6 S7D 3.86(3) .
R6 R45 3.943(11) .
R6 R13 4.032(10) .
R6 R37 4.138(11) 2_545
R6 S2D 4.21(2) .
R7 S2I 3.43(2) .
R7 S4I 3.45(2) .
R7 S1J 3.48(2) 1_565
R7 S1I 3.56(2) .
R7 S3H 3.70(2) .
R7 S5C 3.72(2) .
R7 R42 3.774(11) .
R7 R15 3.915(11) .
R7 R45 4.151(12) .
R7 R28 4.513(10) 2_645
R7 R22 4.517(11) .
R8 S1F 3.40(2) .
R8 S1G 3.51(2) .
R8 S3L 3.53(2) .
R8 S5A 3.67(2) 4
R8 S3F 3.71(2) .
R8 S2L 3.83(2) .
R8 R20 3.908(10) .
R8 S9A 4.03(3) 4
R8 R26 4.300(10) .
R8 R23 4.442(10) .
R8 R25 4.608(10) .
R9 S1I 3.43(2) .
R9 S2J 3.50(2) .
R9 S3I 3.58(2) .
R9 S7D 3.67(3) .
R9 S2I 3.77(2) .
R9 S2D 3.81(2) .
R9 R15 3.883(10) .
R9 S6D 3.96(3) .
R9 R33 4.037(10) 1_545
R9 S7C 4.07(3) 2_645
R9 R13 4.313(10) .
R9 R34 4.533(11) 1_545
R10 S2K 3.47(2) .
R10 S2G 3.57(2) .
R10 S4J 3.61(2) .
R10 S3K 3.63(2) .
R10 S2A 3.67(3) 1_565
R10 R17 3.803(11) .
R10 S1K 3.89(2) .
R10 R41 4.179(11) 1_565
R10 R39 4.261(12) .
R10 S6A 4.31(3) 1_565
R10 R43 4.419(11) .
R10 R20 4.424(11) 2_545
R11 S3C 3.56(2) 2_655
R11 S3F 3.62(2) .
R11 S2H 3.66(2) .
R11 S6D 3.72(3) 1_565
R11 S2F 3.71(2) .
R11 S9D 3.83(2) 1_565
R11 S8D 3.84(2) 1_565
R11 R44 4.039(13) .
R11 R33 4.125(10) .
R11 R25 4.291(10) .
R12 S2J 3.59(2) 1_565
R12 S3I 3.61(2) 1_565
R12 S3J 3.72(2) .
R12 S2A 3.74(3) 1_565
R12 S9B 3.75(2) .
R12 S4J 3.78(2) .
R12 S8B 3.92(2) .
R12 R34 3.983(10) .
R12 R39 4.035(11) .
R12 S1A 4.10(3) 1_565
R12 R41 4.321(11) 1_565
R12 R18 4.372(10) 1_565
R13 S3A 3.42(3) .
R13 S2I 3.45(2) .
R13 S3G 3.51(2) .
R13 S3I 3.63(2) .
R13 S2D 3.63(2) .
R13 S1A 3.82(2) .
R13 R47 4.189(11) 2_545
R13 R17 4.379(11) .
R13 R18 4.442(10) .
R13 R41 4.804(12) .
R14 S4G 3.44(2) .
R14 S2H 3.68(2) .
R14 S4H 3.78(2) .
R14 S9D 3.85(2) 1_565
R14 R44 3.893(11) .
R14 S4D 3.91(2) 2
R14 S3H 3.94(2) .
R14 S6D 4.23(3) 1_565
R14 R45 4.261(12) .
R14 R33 4.670(11) .
R14 R30 4.832(10) 2_545
R15 S1H 3.46(2) .
R15 S8C 3.56(2) 2_645
R15 S3H 3.56(2) .
R15 S2I 3.68(2) .
R15 S4H 3.81(2) .
R15 S1I 3.86(2) .
R15 R35 3.920(11) 1_545
R15 S7D 4.09(3) .
R15 R24 4.474(10) 2_645
R16 S3K 3.46(2) 2
R16 S3G 3.51(2) 2
R16 S1G 3.58(2) .
R16 S4A 3.73(4) 2
R16 S9A 3.82(3) 4
R16 S2G 3.83(2) 2
R16 R48 4.075(12) .
R16 R47 4.137(13) .
R16 R20 4.240(12) .
R16 R17 4.578(10) 2
R16 R13 4.816(11) 2
R16 R10 4.826(11) 2
R17 R45 3.416(13) .
R17 S2I 3.54(2) .
R17 S1K 3.60(2) .
R17 S3G 3.65(2) .
R17 S4I 3.67(2) .
R17 S3K 3.70(2) .
R17 R18 3.722(11) .
R17 S2G 3.73(2) .
R17 S4J 3.85(2) .
R18 S3I 3.54(2) .
R18 S3K 3.57(2) .
R18 S1K 3.63(3) .
R18 S4K 3.65(2) .
R18 S4B 3.72(2) 1_545
R18 R23 3.800(10) 4_556
R18 S1A 3.82(3) .
R18 S4I 3.94(2) .
R18 R38 4.192(12) .
R18 R12 4.372(10) 1_545
R19 S1H 3.48(2) .
R19 S2E 3.61(2) 2_645
R19 S4E 3.61(2) .
R19 S3E 3.81(2) .
R19 S9C 3.84(2) 2_645
R19 S8C 3.94(3) 2_645
R19 R46 3.943(11) 2_655
R19 S6C 4.00(2) .
R19 S4C 4.14(3) 2_645
R19 R29 4.477(12) 2_645
R19 R42 4.554(12) .
R20 S7A 3.49(3) 2_565
R20 S9A 3.56(3) 4
R20 S3L 3.64(2) .
R20 S1G 3.68(2) .
R20 S2G 3.72(2) 2
R20 S6A 3.82(2) 4
R20 S6A 3.85(3) 2_565
R20 R30 3.862(10) .
R20 R43 4.136(12) 4_565
R20 R10 4.424(11) 2
R21 S3D 3.62(3) 1_565
R21 S4L 3.66(2) 1_565
R21 S4D 3.68(2) 2_565
R21 S4H 3.69(2) 1_565
R21 S5D 3.87(3) 2_565
R21 S9D 3.88(2) 2_565
R21 S8D 4.07(2) 1_565
R21 R35 4.185(11) .
R21 R44 4.445(13) 1_565
R21 R30 4.611(11) .
R21 R37 4.646(11) 2
R22 S2B 3.62(2) 3_656
R22 S2E 3.65(2) .
R22 S4C 3.68(2) .
R22 S1J 3.72(2) 1_565
R22 S3J 3.79(2) .
R22 S9C 3.86(2) .
R22 R46 3.888(12) 1_565
R22 S5C 3.93(2) .
R22 R29 4.183(11) .
R23 S1F 3.52(2) .
R23 S4B 3.62(2) 4_565
R23 S5A 3.66(2) 4
R23 S4K 3.65(2) 4
R23 S9B 3.70(2) 4_565
R23 S5B 3.79(3) 4_565
R23 R18 3.800(10) 4
R23 S1A 3.89(3) 4
R23 R48 3.941(15) 3
R23 R36 4.106(12) .
R23 R26 4.639(11) .
R24 S1I 3.55(2) 2_655
R24 S6C 3.67(2) .
R24 S4E 3.68(2) .
R24 S2C 3.75(3) 2_655
R24 S8C 3.76(3) .
R24 S9C 3.81(2) .
R24 R28 4.004(10) .
R24 S5C 4.06(2) 2_655
R24 R42 4.411(10) .
R24 R15 4.475(11) 2_655
R24 S6C 4.71(2) 2_655
R24 R46 4.741(13) 2_655
R25 S2L 3.46(2) .
R25 S1F 3.47(2) .
R25 S2F 3.59(2) .
R25 S1C 3.65(3) 2_655
R25 S3F 3.76(2) .
R25 S3C 3.93(2) 2_655
R25 S5B 3.98(3) 4_565
R25 R36 4.075(11) .
R25 S4C 4.13(2) 2_655
R25 R29 4.154(11) 2_655
R26 S1L 3.60(2) 1_565
R26 S2L 3.71(2) .
R26 S5A 3.72(2) 4
R26 S9B 3.71(2) 4_565
R26 S3L 3.79(2) .
R26 R43 3.902(12) 4_565
R26 S2K 3.94(2) 4_565
R26 S5B 4.10(3) 4_565
R26 S6B 4.25(3) 4_565
R26 R40 4.275(12) 2_655
R26 S6A 4.43(3) 4
R27 S4F 3.41(2) .
R27 S4L 3.52(2) .
R27 S8A 3.64(3) 2
R27 S3L 3.68(2) 1_545
R27 R30 3.686(10) 1_545
R27 S1L 3.86(2) .
R27 S7A 3.87(3) 2
R27 S1D 3.96(3) 2
R27 R47 4.044(11) .
R27 R43 4.314(11) 4
R27 R44 4.322(13) .
R27 R32 4.541(12) .
R28 S1C 3.67(3) 2_655
R28 S1I 3.68(2) 2_655
R28 S4E 3.72(2) .
R28 S4I 3.75(2) 2_655
R28 S1B 3.79(3) 4_565
R28 S5C 3.86(2) 2_655
R28 R38 3.894(10) 2_655
R28 S1E 4.04(2) .
R28 R36 4.159(12) .
R28 S2B 4.37(2) 4_565
R28 R7 4.513(10) 2_655
R29 S2L 3.56(2) 2_645
R29 S2E 3.65(2) .
R29 S4C 3.66(2) .
R29 R40 3.701(13) .
R29 S1L 3.77(2) 2_655
R29 S3E 3.79(2) 2_655
R29 R25 4.154(11) 2_645
R29 S6B 4.27(3) 3_656
R29 R26 4.464(12) 2_645
R29 R19 4.477(12) 2_655
R29 R35 4.598(11) 2_645
R30 S4G 3.40(2) 2
R30 S2G 3.49(2) 2
R30 S3L 3.57(2) .
R30 S5D 3.58(3) 2_565
R30 S1G 3.65(2) .
R30 R27 3.686(10) 1_565
R30 S4L 3.83(2) 1_565
R30 R41 3.887(11) 2_565
R30 S7A 4.12(3) 2_565
R31 S4K 3.40(2) 3_656
R31 S3B 3.56(2) .
R31 S1K 3.61(2) 3_656
R31 S1E 3.67(2) 2_655
R31 S4B 3.76(2) 3_666
R31 S1B 3.88(3) 3_666
R31 R38 3.907(12) 1_565
R31 R40 4.134(13) .
R31 R36 4.157(11) 2_655
R31 R38 4.464(12) 3_656
R31 R18 4.552(11) 3_656
R32 S1L 3.31(2) .
R32 S4F 3.35(2) .
R32 S4K 3.37(2) 4
R32 S2F 3.58(2) .
R32 R36 3.600(13) .
R32 S1F 3.66(2) .
R32 S2K 3.71(2) 4
R32 R40 3.759(12) 2_645
R32 S3E 3.93(2) .
R32 R48 4.18(2) 3
R32 R43 4.528(14) 4
R33 S2H 3.57(2) .
R33 S6D 3.58(3) 1_565
R33 S2J 3.61(2) 1_565
R33 S3H 3.79(2) .
R33 S1J 3.82(2) 1_565
R33 R42 3.839(11) .
R33 S7C 3.89(3) 2_655
R33 R9 4.037(10) 1_565
R33 R45 4.095(13) .
R33 R46 4.328(11) 1_565
R34 S3I 3.40(2) 1_565
R34 S1E 3.43(2) 2_655
R34 S3J 3.46(2) .
R34 S1I 3.53(2) 1_565
R34 S4E 3.61(2) 2_655
R34 S2E 3.64(2) .
R34 R46 3.682(14) 1_565
R34 R38 3.806(14) 1_565
R34 S2J 3.81(2) 1_565
R34 R9 4.533(11) 1_565
R35 S4L 3.60(2) 1_565
R35 S2L 3.84(2) .
R35 S7D 3.90(3) 1_565
R35 R15 3.920(11) 1_565
R35 S8C 3.97(3) 2_655
R35 S4H 3.97(2) 1_565
R35 S3C 4.06(2) 2_655
R35 S8D 4.12(2) 1_565
R35 R4 4.270(11) 1_565
R35 S4C 4.37(2) 2_655
R36 S1E 3.56(2) .
R36 S1B 3.56(3) 4_565
R36 S3E 3.61(2) .
R36 S2F 3.67(2) .
R36 S1F 3.83(2) .
R36 S4K 4.04(2) 4
R36 R31 4.157(11) 2_645
R37 S4G 3.50(2) 2
R37 S9D 3.71(2) 1_565
R37 S3D 3.72(3) 2
R37 R47 3.841(14) .
R37 S3F 3.85(2) .
R37 S1G 3.95(2) .
R37 R6 4.139(11) 2
R37 S3G 4.15(2) 2
R37 S4D 4.29(2) 1_565
R37 R44 4.296(13) .
R37 R21 4.646(11) 2_545
R38 S4I 3.47(2) .
R38 S4B 3.76(2) 1_545
R38 S3B 3.79(2) 3_656
R38 R34 3.806(14) 1_545
R38 S8B 3.84(2) 1_545
R38 R28 3.894(10) 2_645
R38 R31 3.907(12) 1_545
R38 S3I 3.95(2) .
R38 S3B 4.04(2) 1_545
R38 S1B 4.10(3) 3_656
R38 R31 4.464(12) 3_656
R39 S1K 3.49(3) .
R39 S6B 3.65(3) .
R39 S3J 3.70(2) .
R39 S9B 3.77(2) .
R39 S4J 3.82(2) .
R39 S8B 3.92(2) .
R39 S2K 4.08(2) .
R39 R40 4.275(11) 3_656
R40 S2K 3.29(2) 3_656
R40 S1E 3.45(2) 2_655
R40 S3E 3.47(2) 2_655
R40 S4K 3.75(2) 3_656
R40 R32 3.759(12) 2_655
R40 S2E 3.84(2) .
R40 S6B 3.84(3) 3_656
R40 S1K 4.07(2) 3_656
R40 R39 4.275(11) 3_656
R41 S2J 3.71(2) .
R41 S4J 3.79(2) 1_545
R41 S2A 3.81(3) .
R41 R30 3.887(11) 2_535
R41 S7A 3.93(3) .
R41 S5D 3.96(3) .
R41 S2D 3.96(2) .
R41 S2G 4.09(2) 1_545
R41 R10 4.179(11) 1_545
R41 R45 4.199(14) 1_545
R41 S6D 4.23(3) .
R41 R12 4.321(11) 1_545
R42 S1H 3.46(2) .
R42 S9C 3.61(2) .
R42 S3H 3.71(2) .
R42 S6C 3.82(2) .
R42 S2C 3.88(3) 2_655
R42 S2H 3.98(2) .
R42 R46 4.532(14) 1_565
R43 S2K 3.51(2) .
R43 S8A 3.60(3) 3_546
R43 S3L 3.67(2) 4_566
R43 S6A 3.90(3) 1_565
R43 R26 3.902(12) 4_566
R43 S1L 3.98(2) 4_556
R43 R20 4.135(12) 4_566
R43 S9A 4.21(3) 3_546
R43 R27 4.314(11) 4_556
R43 R48 4.48(2) 2_545
R43 S6A 4.51(3) 3_546
R44 S4F 3.36(2) .
R44 S1D 3.62(3) 2
R44 S2H 3.65(2) .
R44 S2F 3.65(2) .
R44 S3F 3.72(2) .
R44 S4D 3.87(2) 2
R44 S4H 3.88(2) .
R45 S3H 3.33(2) .
R45 S4J 3.50(2) .
R45 S2G 3.49(2) .
R45 S1J 3.55(2) 1_565
R45 S4G 3.60(2) .
R45 S3G 3.92(2) .
R45 R41 4.198(14) 1_565
R46 S2J 3.63(2) .
R46 S7C 3.63(3) 2_645
R46 S2E 3.66(2) 1_545
R46 R34 3.682(14) 1_545
R46 S1J 3.68(2) .
R46 R22 3.888(12) 1_545
R46 S3J 3.92(2) 1_545
R46 R19 3.943(11) 2_645
R46 S4E 3.95(2) 2_645
R46 S6C 4.03(2) 2_645
R46 R33 4.328(11) 1_545
R46 R42 4.532(14) 1_545
R47 S4F 3.36(2) .
R47 S3G 3.60(2) 2
R47 S1G 3.64(2) .
R47 S3A 3.80(3) 2
R47 S3F 3.81(2) .
R47 S1D 4.06(3) 2
R47 R13 4.189(11) 2
R47 S4A 4.58(4) 2
R47 R48 4.59(2) 3
R48 S8A 3.58(3) 4
R48 S1F 3.64(2) 3
R48 S3K 3.67(3) 2
R48 R23 3.941(15) 3
R48 S4F 3.98(2) 3
R48 S4A 3.99(4) 2
R48 R32 4.18(2) 3
R48 S4A 4.34(4) 4
R48 R43 4.48(2) 2
R48 S9A 4.51(3) 4
R48 R47 4.59(2) 3
S1A S5A 2.38(3) .
S1A S4A 2.39(4) .
S1A S2A 2.42(4) .
S1A S3A 2.42(4) .
S1A S9A 3.77(4) .
S1A S6A 3.87(4) .
S1A R23 3.89(3) 4_556
S1A R12 4.10(3) 1_545
S2A S7A 2.27(4) .
S2A S6A 2.46(4) .
S2A S3A 2.56(4) .
S2A S5A 2.58(4) .
S2A R10 3.67(3) 1_545
S2A S4A 3.72(5) .
S2A R12 3.74(3) 1_545
S2A S8A 3.78(4) .
S2A S9A 3.84(4) .
S2A R26 4.72(3) 4_556
S2A R20 4.98(3) 2_535
S2A S9B 5.24(4) 1_545
S2A R23 5.37(3) 4_556
S2A R43 5.48(3) 1_545
S2A R30 5.75(3) 2_535
S2A R39 5.85(3) 1_545
S3A S7A 2.30(4) .
S3A S8A 2.41(4) .
S3A S4A 2.65(5) .
S3A S6A 3.74(4) .
S3A S9A 3.80(4) .
S3A R47 3.80(3) 2_545
S4A S9A 2.27(5) .
S4A S8A 2.34(5) .
S4A S5A 2.77(4) .
S4A R16 3.73(4) 2_545
S4A S6A 3.75(5) .
S4A S7A 3.81(5) .
S4A R48 3.99(4) 2_545
S4A R48 4.34(4) 4_556
S4A R47 4.58(4) 2_545
S4A R23 4.95(4) 4_556
S4A R16 4.96(4) 4_556
S4A R8 5.15(4) 4_556
S4A S4A 5.20(7) 3_546
S4A R43 5.63(4) 3_546
S4A R27 5.70(4) 2_545
S5A S6A 2.41(3) .
S5A S9A 2.47(4) .
S5A R23 3.66(2) 4_556
S5A R8 3.66(2) 4_556
S5A R26 3.72(2) 4_556
S6A S7A 2.33(4) .
S6A S9A 2.38(4) .
S6A S8A 3.22(4) .
S6A R20 3.82(2) 4_556
S6A R20 3.85(3) 2_535
S6A R43 3.90(3) 1_545
S6A R10 4.31(3) 1_545
S6A R26 4.43(3) 4_556
S6A R43 4.51(3) 3_546
S6A R8 4.89(3) 4_556
S6A S6A 5.09(5) 3_536
S6A R27 5.87(3) 2_545
S6A S9A 5.89(4) 3_536
S6A R16 5.95(3) 4_556
S7A S8A 2.44(4) .
S7A R20 3.49(3) 2_535
S7A S9A 3.48(4) .
S7A R27 3.87(3) 2_545
S7A R30 4.12(3) 2_535
S8A S9A 2.36(4) .
S8A R48 3.58(3) 4_556
S8A R43 3.59(3) 3_546
S8A R27 3.64(3) 2_545
S9A R20 3.56(3) 4_556
S9A R16 3.82(3) 4_556
S9A R8 4.03(3) 4_556
S9A R43 4.21(3) 3_546
S9A R48 4.51(3) 4_556
S9A R48 5.01(3) 2_545
S9A R20 5.58(3) 2_535
S9A R26 5.60(3) 4_556
S9A R23 5.64(3) 4_556
S9A R43 5.68(3) 1_545
S9A S4A 5.70(5) 3_546
S9A R16 5.87(3) 2_545
S1B S5B 2.33(4) .
S1B S2B 2.34(4) .
S1B S4B 2.39(3) .
S1B S3B 2.42(3) .
S1B R36 3.56(3) 4_566
S1B S9B 3.67(3) .
S1B R28 3.79(3) 4_566
S1B S6B 3.83(4) .
S1B R31 3.88(3) 3_666
S1B R38 4.10(3) 3_656
S2B S7B 2.39(4) .
S2B S5B 2.48(4) .
S2B S6B 2.48(4) .
S2B S3B 2.63(3) .
S2B R22 3.62(2) 3_656
S2B R5 3.69(2) 3_656
S2B S4B 3.75(3) .
S2B S8B 3.76(3) .
S2B S9B 3.84(3) .
S2B R28 4.37(2) 4_566
S2B R1 4.39(2) 3_656
S2B R29 4.89(2) 3_656
S2B R38 5.07(3) 3_656
S2B R36 5.51(2) 4_566
S2B S4C 5.68(3) 3_656
S2B R25 5.70(2) 4_566
S2B R40 5.81(3) 3_656
S2B R39 5.83(2) 3_656
S3B S7B 2.42(4) .
S3B S8B 2.54(3) .
S3B S4B 2.54(3) .
S3B R38 3.79(2) 3_656
S3B S6B 3.83(3) .
S3B S9B 3.92(3) .
S3B R38 4.04(2) 1_565
S4B S8B 2.43(3) .
S4B S9B 2.45(3) .
S4B S5B 3.06(4) .
S4B R23 3.62(2) 4_566
S4B R18 3.72(2) 1_565
S4B R38 3.76(2) 1_565
S4B R31 3.76(2) 3_666
S4B S6B 3.89(4) .
S4B S7B 3.96(4) .
S4B R36 4.85(2) 4_566
S4B R38 5.28(2) 3_656
S4B R26 5.86(2) 4_566
S5B S6B 2.41(4) .
S5B S9B 2.47(4) .
S5B R23 3.79(3) 4_566
S5B R25 3.97(3) 4_566
S5B R26 4.10(3) 4_566
S6B S9B 2.41(3) .
S6B S7B 2.51(4) .
S6B S8B 3.09(3) .
S6B R1 3.73(3) 3_656
S6B R40 3.84(3) 3_656
S6B R26 4.25(3) 4_566
S6B R29 4.27(3) 3_656
S6B R22 4.86(3) 3_656
S6B R5 5.58(3) 3_656
S6B R23 5.59(3) 4_566
S6B R25 5.96(3) 4_566
S7B S8B 2.47(4) .
S7B R1 3.64(3) 3_656
S7B S9B 3.79(4) .
S7B R5 3.85(3) 3_656
S8B S9B 2.44(3) .
S8B R38 3.84(2) 1_565
S9B R23 3.70(2) 4_566
S9B R26 3.71(2) 4_566
S9B R18 4.84(2) 1_565
S9B S2A 5.24(4) 1_565
S9B R40 5.40(2) 3_656
S9B R38 5.50(2) 1_565
S9B R29 5.73(2) 3_656
S1C S3C 2.38(3) .
S1C S2C 2.41(4) .
S1C S4C 2.42(4) .
S1C S5C 2.48(3) .
S1C R2 3.63(3) 2_645
S1C R25 3.65(3) 2_645
S1C R28 3.67(3) 2_645
S1C S9C 3.81(3) .
S1C S6C 3.90(3) .
S2C S6C 2.40(4) .
S2C S7C 2.44(4) .
S2C S5C 2.52(3) .
S2C S3C 2.71(4) .
S2C R24 3.75(3) 2_645
S2C S4C 3.73(4) .
S2C R2 3.75(3) 2_645
S2C S9C 3.84(4) .
S2C S8C 3.82(4) .
S2C R42 3.88(3) 2_645
S2C R46 4.62(3) 2_655
S2C R33 4.77(3) 2_645
S2C R28 4.85(3) 2_645
S2C S9C 5.24(4) 2_645
S2C R11 5.30(3) 2_645
S2C R25 5.70(3) 2_645
S3C S7C 2.40(3) .
S3C S4C 2.50(3) .
S3C S8C 2.51(3) .
S3C R11 3.56(2) 2_645
S3C S6C 3.84(3) .
S3C S9C 3.85(3) .
S3C R25 3.93(2) 2_645
S3C R35 4.06(2) 2_645
S4C S9C 2.38(3) .
S4C S8C 2.40(3) .
S4C S5C 2.92(3) .
S4C S7C 3.83(3) .
S4C S6C 3.86(3) .
S4C R25 4.13(2) 2_645
S4C R19 4.14(3) 2_655
S4C R35 4.37(2) 2_645
S4C R28 5.38(2) 2_645
S4C R15 5.61(2) 2_655
S4C S2B 5.68(3) 3_656
S4C R11 5.77(2) 2_645
S4C R46 5.82(3) 1_565
S5C S6C 2.36(3) .
S5C S9C 2.42(3) .
S5C R28 3.86(2) 2_645
S5C R24 4.06(2) 2_645
S6C S9C 2.45(3) .
S6C S7C 2.47(3) .
S6C S8C 3.20(3) .
S6C R46 4.03(2) 2_655
S6C R24 4.71(2) 2_645
S6C R42 5.48(2) 2_645
S6C S9C 5.55(3) 2_645
S6C R33 5.94(2) 2_645
S6C S2C 6.09(4) 2_655
S7C S8C 2.39(4) .
S7C S9C 3.62(3) .
S7C R46 3.63(3) 2_655
S7C R33 3.89(3) 2_645
S7C R9 4.07(3) 2_655
S8C S9C 2.38(3) .
S8C R15 3.56(2) 2_655
S8C R19 3.94(3) 2_655
S8C R35 3.97(3) 2_645
S9C R19 3.84(2) 2_655
S9C R46 4.59(3) 1_565
S9C S2C 5.24(4) 2_655
S9C R15 5.51(2) 2_655
S9C S6C 5.55(3) 2_655
S9C R35 5.90(2) 2_645
S1D S2D 2.37(4) .
S1D S3D 2.40(4) .
S1D S5D 2.39(4) .
S1D S4D 2.40(4) .
S1D R44 3.62(3) 2_545
S1D S9D 3.71(4) .
S1D S6D 3.89(4) .
S1D R27 3.96(3) 2_545
S1D R47 4.06(3) 2_545
S2D S7D 2.37(3) .
S2D S6D 2.50(3) .
S2D S5D 2.57(4) .
S2D S3D 2.67(3) .
S2D S4D 3.74(3) .
S2D S8D 3.81(3) .
S2D S9D 3.82(3) .
S2D R47 4.98(2) 2_545
S2D R37 5.37(2) 2_545
S2D R27 5.42(2) 2_545
S2D R30 5.45(2) 2_535
S2D R33 5.48(2) 1_545
S2D R44 5.97(2) 2_545
S3D S7D 2.37(4) .
S3D S4D 2.47(3) .
S3D S8D 2.54(3) .
S3D R21 3.62(3) 1_545
S3D R37 3.72(3) 2_545
S3D S6D 3.83(4) .
S3D S9D 3.84(3) .
S4D S9D 2.41(3) .
S4D S8D 2.42(3) .
S4D S5D 2.94(3) .
S4D R21 3.68(2) 2_535
S4D S7D 3.84(3) .
S4D R44 3.87(2) 2_545
S4D S6D 3.87(4) .
S4D R14 3.91(2) 2_545
S4D R37 4.29(2) 1_545
S4D R21 4.85(2) 1_545
S4D R37 5.09(2) 2_545
S4D R3 5.17(2) 1_545
S4D S9D 5.67(3) 2
S4D R27 5.70(2) 2_545
S4D R11 5.74(2) 1_545
S5D S9D 2.35(3) .
S5D S6D 2.45(4) .
S5D R30 3.58(3) 2_535
S5D R21 3.87(3) 2_535
S6D S9D 2.40(3) .
S6D S7D 2.46(4) .
S6D S8D 3.08(3) .
S6D R33 3.58(3) 1_545
S6D R11 3.72(3) 1_545
S6D R14 4.23(3) 1_545
S6D R30 5.50(3) 2_535
S6D R35 5.71(3) 1_545
S6D R45 5.76(3) 1_545
S6D R21 5.79(3) 2_535
S6D R37 5.92(3) 1_545
S7D S8D 2.43(3) .
S7D S9D 3.68(3) .
S7D R35 3.90(3) 1_545
S8D S9D 2.38(3) .
S8D R3 3.65(2) 1_545
S8D R11 3.84(2) 1_545
S8D R21 4.07(2) 1_545
S8D R35 4.12(2) 1_545
S9D R37 3.71(2) 1_545
S9D R11 3.83(2) 1_545
S9D R14 3.85(2) 1_545
S9D R21 3.88(2) 2_535
S9D R44 5.00(2) 1_545
S9D R3 5.09(2) 1_545
S9D R33 5.41(2) 1_545
S9D R30 5.44(2) 2_535
S9D S4D 5.67(3) 2_545
S9D R14 5.85(2) 2_545
S1E S2E 2.42(3) 2_645
S1E S4E 2.44(3) .
S1E S3E 2.44(3) .
S1E R34 3.43(2) 2_645
S1E R40 3.45(2) 2_645
S1E R31 3.67(2) 2_645
S1E R1 3.81(2) 2_645
S2E S3E 2.39(3) 2_655
S2E S1E 2.42(3) 2_655
S2E S4E 2.43(3) 2_655
S2E R19 3.61(2) 2_655
S2E R46 3.66(2) 1_565
S3E S4E 2.39(3) .
S3E S2E 2.39(3) 2_645
S3E R40 3.47(2) 2_645
S3E R29 3.79(2) 2_645
S4E S2E 2.43(3) 2_645
S4E R34 3.61(2) 2_645
S4E R46 3.95(2) 2_655
S1F S2F 2.38(3) .
S1F S4F 2.38(3) .
S1F S3F 2.40(3) .
S1F R48 3.64(2) 3
S2F S4F 2.36(3) .
S2F S3F 2.40(3) .
S3F S4F 2.37(3) .
S4F R48 3.98(2) 3
S1G S2G 2.40(3) 2
S1G S4G 2.41(3) 2
S1G S3G 2.43(3) 2
S2G S1G 2.40(3) 2_545
S2G S3G 2.41(3) .
S2G S4G 2.41(2) .
S2G R30 3.49(2) 2_545
S2G R20 3.72(2) 2_545
S2G R16 3.83(2) 2_545
S2G R41 4.09(2) 1_565
S3G S1G 2.43(3) 2_545
S3G S4G 2.46(3) .
S3G R16 3.51(2) 2_545
S3G R47 3.60(2) 2_545
S3G R37 4.15(2) 2_545
S4G S1G 2.41(3) 2_545
S4G R30 3.40(2) 2_545
S4G R37 3.50(2) 2_545
S4G R3 4.04(2) 2_545
S1H S4H 2.37(3) .
S1H S3H 2.40(2) .
S1H S2H 2.42(3) .
S2H S3H 2.39(3) .
S2H S4H 2.46(3) .
S3H S4H 2.41(3) .
S4H R21 3.69(2) 1_545
S4H R35 3.97(2) 1_545
S1I S3I 2.41(2) .
S1I S4I 2.41(3) .
S1I S2I 2.44(3) .
S1I R34 3.53(2) 1_545
S1I R24 3.55(2) 2_645
S1I R28 3.68(2) 2_645
S2I S3I 2.42(3) .
S2I S4I 2.44(3) .
S3I S4I 2.39(3) .
S3I R34 3.40(2) 1_545
S3I R12 3.61(2) 1_545
S4I R28 3.75(2) 2_645
S1J S4J 2.40(3) 1_545
S1J S2J 2.40(3) .
S1J S3J 2.43(3) 1_545
S1J R7 3.48(2) 1_545
S1J R45 3.55(2) 1_545
S1J R22 3.72(2) 1_545
S1J R5 3.78(2) 1_545
S1J R33 3.82(2) 1_545
S2J S4J 2.38(3) 1_545
S2J S3J 2.40(3) 1_545
S2J R12 3.59(2) 1_545
S2J R33 3.61(2) 1_545
S2J R34 3.81(2) 1_545
S3J S4J 2.36(3) .
S3J S2J 2.40(3) 1_565
S3J S1J 2.43(3) 1_565
S3J R46 3.92(2) 1_565
S4J S2J 2.38(3) 1_565
S4J S1J 2.40(3) 1_565
S4J R41 3.79(2) 1_565
S1K S4K 2.35(3) .
S1K S2K 2.39(3) .
S1K S3K 2.56(3) .
S1K R31 3.61(2) 3_656
S1K R40 4.07(2) 3_656
S2K S3K 2.39(3) .
S2K S4K 2.44(3) .
S2K R40 3.29(2) 3_656
S2K R32 3.71(2) 4_556
S2K R26 3.94(2) 4_566
S3K S4K 2.39(3) .
S3K R16 3.46(2) 2_545
S3K R48 3.67(3) 2_545
S4K R32 3.37(2) 4_556
S4K R31 3.40(2) 3_656
S4K R23 3.65(2) 4_556
S4K R40 3.75(2) 3_656
S4K R36 4.04(2) 4_556
S1L S3L 2.39(3) 1_545
S1L S2L 2.39(3) 1_545
S1L S4L 2.41(3) .
S1L R26 3.60(2) 1_545
S1L R29 3.77(2) 2_645
S1L R43 3.98(2) 4
S2L S1L 2.39(3) 1_565
S2L S3L 2.40(3) .
S2L S4L 2.42(3) 1_565
S2L R29 3.56(2) 2_655
S3L S1L 2.39(3) 1_565
S3L S4L 2.42(3) 1_565
S3L R43 3.67(2) 4_565
S3L R27 3.68(2) 1_565
S4L S2L 2.42(3) 1_545
S4L S3L 2.42(3) 1_545
S4L R3 3.44(2) 1_545
S4L R35 3.60(2) 1_545
S4L R21 3.66(2) 1_545
S4L R30 3.83(2) 1_545
